data_1505696
loop_
_publ_author_name
'Hunger, Jens'
'Beta, Ilir A.'
'B\"ohlig, Heinz'
'Ling, Chris'
'Jobic, Herve'
'Hunger, Bernd'

_publ_section_title
;
 Adsorption structures of water in NaX studied by DRIFT spectroscopy and
 neutron powder diffraction.
;
_journal_issue 1
_journal_name_full 'The journal of physical chemistry. B'
_journal_page_first 342
_journal_page_last 353
_journal_paper_doi 10.1021/jp054636u
_journal_volume 110
_journal_year 2006
_chemical_formula_analytical 'Na88.1[Al88.1Si103.9O384] *66H2O'
_chemical_formula_sum 'Al2.75 D4.1 Na2.92 O14.05 Si3.25'
_chemical_formula_weight 465.62
_chemical_name_common NaX
_chemical_name_systematic ' ?'
_space_group_IT_number 203
_symmetry_cell_setting cubic
_symmetry_space_group_name_Hall '-F 2uv 2vw 3'
_symmetry_space_group_name_H-M 'F d -3 :2'
_audit_creation_date 2005-08-01T20:05
_audit_creation_method 'from EXP file using GSAS2CIF'
_audit_update_record ' 2005-08-01T20:05  Initial CIF as created by GSAS2CIF'
_cell_angle_alpha 90.0
_cell_angle_beta 90.0
_cell_angle_gamma 90.0
_cell_formula_units_Z 32
_cell_length_a 25.05049(15)
_cell_length_b 25.05049
_cell_length_c 25.05049
_cell_measurement_temperature 5
_cell_volume 15719.86(9)
_computing_data_collection D2B
_computing_data_reduction D2B
_computing_molecular_graphics 'Diamond 3'
_computing_publication_material EXPGUI
_computing_structure_refinement GSAS
_diffrn_ambient_temperature 5
_diffrn_detector D2B
_diffrn_detector_type D2B
_diffrn_measurement_device_type D2B
_diffrn_radiation_monochromator Ge
_diffrn_radiation_probe neutron
_diffrn_radiation_wavelength 2.4
_exptl_absorpt_correction_T_max 0.98183
_exptl_absorpt_correction_T_min 0.98177
_exptl_absorpt_process_details
;   GSAS Absorption/surface roughness correction: function number 0
 Debye-Scherrer absorption correction
Term (= MU.r/wave) =     0.45173E-02
Correction is not refined.
;
_pd_block_id 2005-08-01T20:05|NAX72
_pd_calc_method 'Rietveld Refinement'
_pd_instr_location Grenoble
_pd_meas_2theta_range_inc 0.05
_pd_meas_2theta_range_max 151.2
_pd_meas_2theta_range_min 0.05
_pd_meas_number_of_points 3024
_pd_meas_scan_method step
_pd_phase_name NaX-72
_pd_proc_2theta_range_inc 0.05
_pd_proc_2theta_range_max 151.1297
_pd_proc_2theta_range_min -0.0203
_pd_proc_info_datetime 2005-08-01T20:05:32
_pd_proc_info_excluded_regions ' ?'
_pd_proc_ls_background_function
;   GSAS Background function number 1 with 20 terms.
 Shifted Chebyshev function of 1st kind
      1:    215.498     2:   -48.0005     3:    34.1116     4:   -3.84184    
      5:    3.98441     6:   -5.84984     7:    6.09365     8:   -1.98605    
      9:   0.536063    10:  -0.292147    11:   0.675845    12:    2.65773    
     13:   -1.56939    14:   -4.07720    15:    4.47366    16:   -2.49782    
     17:   0.957255    18:   0.431821    19:   -1.33596    20:  -3.895620E-02
;
_pd_proc_ls_peak_cutoff 0.00000
_pd_proc_ls_profile_function
;
 CW Profile function number 2 with  18 terms
 Profile coefficients for Simpson's rule integration of pseudovoigt function
 C.J. Howard (1982). J. Appl. Cryst.,15,615-620.
 P. Thompson, D.E. Cox & J.B. Hastings (1987). J. Appl. Cryst.,20,79-83.
 Peak tails are ignored  where the intensity is below 0.0000 times the peak
   Aniso. broadening axis   0.0   0.0   1.0
;
_pd_proc_ls_prof_R_factor 0.0225
_pd_proc_ls_prof_wR_expected 0.0201
_pd_proc_ls_prof_wR_factor 0.0293
_pd_proc_number_of_points 3024
_pd_spec_mounting ' ?'
_pd_spec_mount_mode transmission
_pd_spec_shape cylinder
_pd_spec_size_axial 50
_pd_spec_size_equat 14
_refine_ls_goodness_of_fit_all 1.49
_refine_ls_matrix_type full
_refine_ls_number_parameters 99
_refine_ls_number_restraints 1
_refine_ls_R_Fsqd_factor 0.01940
_refine_ls_shift/su_max 0.05
_refine_ls_shift/su_mean 0.00
_reflns_d_resolution_high 1.246
_reflns_d_resolution_low 8.857
_reflns_limit_h_max 20
_reflns_limit_h_min 1
_reflns_limit_k_max 14
_reflns_limit_k_min 0
_reflns_limit_l_max 13
_reflns_limit_l_min 0
_reflns_number_total 367
_cod_data_source_file jp054636usi20050825_095740.cif
_cod_data_source_block NAX72_publ
_cod_depositor_comments
;
The following automatic conversions were performed:

'_geom_bond_publ_flag' value 'N' changed to 'n' according to
/home/saulius/struct/CIF-dictionaries/cif_core.dic dictionary named
'cif_core.dic' version 2.4.1 from 2010-06-29 (1141
time).

'_geom_angle_publ_flag' value 'N' changed to 'n' according to
/home/saulius/struct/CIF-dictionaries/cif_core.dic dictionary named
'cif_core.dic' version 2.4.1 from 2010-06-29 (6738 times).

Automatic conversion script
Id: cif_fix_values 1715 2011-07-08 13:25:40Z adriana 
;
_cod_original_cell_volume 15719.85(27)
_cod_original_sg_symbol_Hall 'F d -3'
_cod_original_sg_symbol_H-M 'F d -3'
_cod_original_formula_sum 'Al2.75 D4.10 Na2.92 O14.05 Si3.25'
_cod_database_code 1505696
_gsas_exptl_extinct_corr_t_min 1.00000
_gsas_exptl_extinct_corr_t_max 1.00000

loop_
_symmetry_equiv_pos_site_id
_symmetry_equiv_pos_as_xyz
1 +x,+y,+z
2 +z,+x,+y
3 +y,+z,+x
4 +x+1/4,+y+1/4,-z
5 -z,+x+1/4,+y+1/4
6 +y+1/4,-z,+x+1/4
7 -z+1/4,+x+1/2,-y+3/4
8 -y+3/4,-z+1/4,+x+1/2
9 +y+1/2,-z+1/4,-x+3/4
10 -x+3/4,+y+1/2,-z+1/4
11 -z+1/4,-x+3/4,+y+1/2
12 +x+1/2,-y+3/4,-z+1/4
-1 -x,-y,-z
-2 -z,-x,-y
-3 -y,-z,-x
-4 -x+3/4,-y+3/4,+z
-5 +z,-x+3/4,-y+3/4
-6 -y+3/4,+z,-x+3/4
-7 +z+3/4,-x+1/2,+y+1/4
-8 +y+1/4,+z+3/4,-x+1/2
-9 -y+1/2,+z+3/4,+x+1/4
-10 +x+1/4,-y+1/2,+z+3/4
-11 +z+3/4,+x+1/4,-y+1/2
-12 -x+1/2,+y+1/4,+z+3/4
101 +x,+y+1/2,+z+1/2
102 +z,+x+1/2,+y+1/2
103 +y,+z+1/2,+x+1/2
104 +x+1/4,+y+3/4,-z+1/2
105 -z,+x+3/4,+y+3/4
106 +y+1/4,-z+1/2,+x+3/4
107 -z+1/4,+x,-y+1/4
108 -y+3/4,-z+3/4,+x
109 +y+1/2,-z+3/4,-x+1/4
110 -x+3/4,+y,-z+3/4
111 -z+1/4,-x+1/4,+y
112 +x+1/2,-y+1/4,-z+3/4
-101 -x,-y+1/2,-z+1/2
-102 -z,-x+1/2,-y+1/2
-103 -y,-z+1/2,-x+1/2
-104 -x+3/4,-y+1/4,+z+1/2
-105 +z,-x+1/4,-y+1/4
-106 -y+3/4,+z+1/2,-x+1/4
-107 +z+3/4,-x,+y+3/4
-108 +y+1/4,+z+1/4,-x
-109 -y+1/2,+z+1/4,+x+3/4
-110 +x+1/4,-y,+z+1/4
-111 +z+3/4,+x+3/4,-y
-112 -x+1/2,+y+3/4,+z+1/4
201 +x+1/2,+y,+z+1/2
202 +z+1/2,+x,+y+1/2
203 +y+1/2,+z,+x+1/2
204 +x+3/4,+y+1/4,-z+1/2
205 -z+1/2,+x+1/4,+y+3/4
206 +y+3/4,-z,+x+3/4
207 -z+3/4,+x+1/2,-y+1/4
208 -y+1/4,-z+1/4,+x
209 +y,-z+1/4,-x+1/4
210 -x+1/4,+y+1/2,-z+3/4
211 -z+3/4,-x+3/4,+y
212 +x,-y+3/4,-z+3/4
-201 -x+1/2,-y,-z+1/2
-202 -z+1/2,-x,-y+1/2
-203 -y+1/2,-z,-x+1/2
-204 -x+1/4,-y+3/4,+z+1/2
-205 +z+1/2,-x+3/4,-y+1/4
-206 -y+1/4,+z,-x+1/4
-207 +z+1/4,-x+1/2,+y+3/4
-208 +y+3/4,+z+3/4,-x
-209 -y,+z+3/4,+x+3/4
-210 +x+3/4,-y+1/2,+z+1/4
-211 +z+1/4,+x+1/4,-y
-212 -x,+y+1/4,+z+1/4
301 +x+1/2,+y+1/2,+z
302 +z+1/2,+x+1/2,+y
303 +y+1/2,+z+1/2,+x
304 +x+3/4,+y+3/4,-z
305 -z+1/2,+x+3/4,+y+1/4
306 +y+3/4,-z+1/2,+x+1/4
307 -z+3/4,+x,-y+3/4
308 -y+1/4,-z+3/4,+x+1/2
309 +y,-z+3/4,-x+3/4
310 -x+1/4,+y,-z+1/4
311 -z+3/4,-x+1/4,+y+1/2
312 +x,-y+1/4,-z+1/4
-301 -x+1/2,-y+1/2,-z
-302 -z+1/2,-x+1/2,-y
-303 -y+1/2,-z+1/2,-x
-304 -x+1/4,-y+1/4,+z
-305 +z+1/2,-x+1/4,-y+3/4
-306 -y+1/4,+z+1/2,-x+3/4
-307 +z+1/4,-x,+y+1/4
-308 +y+3/4,+z+1/4,-x+1/2
-309 -y,+z+1/4,+x+1/4
-310 +x+3/4,-y,+z+3/4
-311 +z+1/4,+x+3/4,-y+1/2
-312 -x,+y+3/4,+z+3/4

loop_
_atom_site_type_symbol
_atom_site_label
_atom_site_fract_x
_atom_site_fract_y
_atom_site_fract_z
_atom_site_occupancy
_atom_site_thermal_displace_type
_atom_site_U_iso_or_equiv
_atom_site_symmetry_multiplicity
Si Si1 0.12358(28) -0.05544(25) 0.03769(25) 1.0 Uiso 0.0082(6) 96
Si Si2 -0.05195(32) 0.12623(28) 0.03514(31) 0.0826 Uiso 0.0082(6) 96
Al Al1 -0.05195(32) 0.12623(28) 0.03514(31) 0.9174 Uiso 0.0082(6) 96
O O1 0.10782(17) -0.10318(18) 0.0001(4) 1.0 Uiso 0.02247(30) 96
O O2 0.17927(20) 0.17468(20) -0.03309(12) 1.0 Uiso 0.02247(30) 96
O O3 -0.00113(19) -0.00292(20) 0.14452(11) 1.0 Uiso 0.02247(30) 96
O O4 0.17920(20) 0.17772(20) 0.31987(13) 1.0 Uiso 0.02247(30) 96
Na SI 0.0 0.0 0.0 0.083(19) Uiso 0.0241(18) 16
Na SI' 0.05534(22) 0.05534(22) 0.05534(22) 0.810(15) Uiso 0.0241(18) 32
Na SII 0.23383(20) 0.23383(20) 0.23383(20) 1.0 Uiso 0.0241(18) 32
Na SJ 0.2022(8) 0.0338(8) -0.1439(7) 0.317(9) Uiso 0.0241(18) 96
O Og 0.1902(5) -0.0188(6) -0.1697(5) 0.2134(31) Uiso 0.0745(35) 96
D Dg1 0.2038(7) 0.0143(7) -0.1836(8) 0.2134(31) Uiso 0.0745(35) 96
D Dg2 0.1607(5) -0.0084(8) -0.1475(6) 0.2134(31) Uiso 0.0745(35) 96
O Oh 0.2511(9) 0.0084(10) -0.1166(8) 0.1256(27) Uiso 0.0745(35) 96
D Dh1 0.2329(12) -0.0109(13) -0.1442(11) 0.1256(27) Uiso 0.0745(35) 96
D Dh2 0.2244(12) 0.0318(12) -0.1020(12) 0.1256(27) Uiso 0.0745(35) 96
O OII' 0.1631(4) 0.1631(4) 0.1631(4) 0.2550(31) Uiso 0.0745(35) 32
D DII'1 0.1856(11) 0.1321(8) 0.1645(18) 0.0850(10) Uiso 0.0745(35) 96
D DII'2 0.1312(6) 0.1510(15) 0.1455(14) 0.0850(10) Uiso 0.0745(35) 96
O OII* 0.2852(8) 0.2852(8) 0.2852(8) 0.172(4) Uiso 0.0745(35) 32
D DII*1 0.2631(21) 0.3163(13) 0.2892(28) 0.0572(15) Uiso 0.0745(35) 96
D DII*2 0.3191(7) 0.2989(22) 0.2738(24) 0.0572(15) Uiso 0.0745(35) 96
O Oi 0.1543(10) 0.1623(9) -0.2093(10) 0.1069(24) Uiso 0.0745(35) 96
D Di1 0.1498(11) 0.1966(12) -0.2258(15) 0.1069(24) Uiso 0.0745(35) 96
D Di2 0.1224(11) 0.1572(13) -0.1887(13) 0.1069(24) Uiso 0.0745(35) 96
O Ok 0.2984(10) 0.0861(11) -0.1555(15) 0.0952(28) Uiso 0.0745(35) 96
D Dk1 0.3327(13) 0.0752(16) -0.1686(16) 0.0952(28) Uiso 0.0745(35) 96
D Dk2 0.3035(16) 0.0903(20) -0.1177(14) 0.0952(28) Uiso 0.0745(35) 96
Na SIII 0.375 0.375 0.1318(33) 0.078(10) Uiso 0.0241(18) 48

loop_
_atom_type_symbol
_atom_type_number_in_cell
_atom_type_scat_length_neutron
_atom_type_scat_source
Si 103.93 0.4149 International_Tables_Vol_C
Al 88.07 0.3449 International_Tables_Vol_C
O 449.594 0.5803 International_Tables_Vol_C
Na 93.405 0.3630 International_Tables_Vol_C
D 131.185 0.6671 International_Tables_Vol_C

loop_
_geom_angle_atom_site_label_1
_geom_angle_atom_site_label_2
_geom_angle_atom_site_label_3
_geom_angle
_geom_angle_site_symmetry_1
_geom_angle_site_symmetry_3
_geom_angle_publ_flag
O1 Si1 O2 113.2(5) 1_555 -206_444 n
O1 Si1 O3 108.3(5) 1_555 2_555 n
O1 Si1 O4 110.2(4) 1_555 209_343 n
O2 Si1 O3 104.8(4) -206_444 2_555 n
O2 Si1 O4 116.9(4) -206_444 209_343 n
O3 Si1 O4 102.4(4) 2_555 209_343 n
O1 Si2 O2 103.9(4) -1_555 -105_444 n
O1 Si2 O3 115.0(5) -1_555 3_555 n
O1 Si2 O4 109.0(5) -1_555 107_433 n
O2 Si2 O3 110.0(5) -105_444 3_555 n
O2 Si2 O4 112.0(5) -105_444 107_433 n
O3 Si2 O4 107.1(4) 3_555 107_433 n
O1 Al1 O2 103.9(4) -1_555 -105_444 n
O1 Al1 O3 115.0(5) -1_555 3_555 n
O1 Al1 O4 109.0(5) -1_555 107_433 n
O2 Al1 O3 110.0(5) -105_444 3_555 n
O2 Al1 O4 112.0(5) -105_444 107_433 n
O3 Al1 O4 107.1(4) 3_555 107_433 n
Si1 O1 Si2 138.82(34) 1_555 -1_555 n
Si1 O1 Al1 138.82(34) 1_555 -1_555 n
Si1 O1 O1 78.0(4) 1_555 -2_555 n
Si1 O1 O1 85.15(32) 1_555 -3_555 n
Si1 O1 O2 110.69(29) 1_555 105_544 n
Si1 O1 O2 33.35(30) 1_555 -206_444 n
Si1 O1 O2 91.21(33) 1_555 304_445 n
Si1 O1 O2 54.89(29) 1_555 -304_444 n
Si1 O1 O3 38.40(29) 1_555 2_555 n
Si1 O1 O3 120.5(4) 1_555 -3_555 n
Si1 O1 O4 172.6(4) 1_555 -107_444 n
Si1 O1 O4 119.7(4) 1_555 -111_444 n
Si1 O1 O4 48.2(4) 1_555 208_343 n
Si1 O1 O4 35.64(28) 1_555 209_343 n
Si1 O1 Og 111.4(5) 1_555 -2_555 n
Si1 O1 Og 136.5(4) 1_555 212_445 n
Si1 O1 Og 82.0(4) 1_555 -206_556 n
Si1 O1 Dg1 121.4(5) 1_555 -2_555 n
Si1 O1 Dg1 90.5(4) 1_555 -206_565 n
Si1 O1 Dg2 114.2(8) 1_555 -2_555 n
Si1 O1 Oh 141.1(6) 1_555 -2_555 n
Si1 O1 Oh 80.3(5) 1_555 -206_565 n
Si1 O1 Dh1 127.9(6) 1_555 -2_555 n
Si1 O1 Dh1 83.7(5) 1_555 -206_544 n
Si2 O1 Al1 0.0 -1_555 -1_555 n
Si2 O1 O1 76.14(32) -1_555 -2_555 n
Si2 O1 O1 80.7(4) -1_555 -3_555 n
Si2 O1 O2 38.41(29) -1_555 105_544 n
Si2 O1 O2 108.21(32) -1_555 -206_444 n
Si2 O1 O2 50.53(29) -1_555 304_445 n
Si2 O1 O2 93.85(29) -1_555 -304_444 n
Si2 O1 O3 124.5(4) -1_555 2_555 n
Si2 O1 O3 30.79(30) -1_555 -3_555 n
Si2 O1 O4 34.66(29) -1_555 -107_444 n
Si2 O1 O4 53.7(4) -1_555 -111_444 n
Si2 O1 O4 113.1(4) -1_555 208_343 n
Si2 O1 O4 167.6(5) -1_555 209_343 n
Si2 O1 Og 106.1(4) -1_555 -2_555 n
Si2 O1 Og 84.4(4) -1_555 212_445 n
Si2 O1 Og 137.95(34) -1_555 -206_556 n
Si2 O1 Dg1 99.1(5) -1_555 -2_555 n
Si2 O1 Dg1 128.7(4) -1_555 -206_565 n
Si2 O1 Dg2 104.0(7) -1_555 -2_555 n
Si2 O1 Oh 71.9(5) -1_555 -2_555 n
Si2 O1 Oh 139.2(5) -1_555 -206_565 n
Si2 O1 Dh1 86.5(5) -1_555 -2_555 n
Si2 O1 Dh1 137.4(5) -1_555 -206_544 n
Al1 O1 O1 76.14(32) -1_555 -2_555 n
Al1 O1 O1 80.7(4) -1_555 -3_555 n
Al1 O1 O2 38.41(29) -1_555 105_544 n
Al1 O1 O2 108.21(32) -1_555 -206_444 n
Al1 O1 O2 50.53(29) -1_555 304_445 n
Al1 O1 O2 93.85(29) -1_555 -304_444 n
Al1 O1 O3 124.5(4) -1_555 2_555 n
Al1 O1 O3 30.79(30) -1_555 -3_555 n
Al1 O1 O4 34.66(29) -1_555 -107_444 n
Al1 O1 O4 53.7(4) -1_555 -111_444 n
Al1 O1 O4 113.1(4) -1_555 208_343 n
Al1 O1 O4 167.6(5) -1_555 209_343 n
Al1 O1 Og 106.1(4) -1_555 -2_555 n
Al1 O1 Og 84.4(4) -1_555 212_445 n
Al1 O1 Og 137.95(34) -1_555 -206_556 n
Al1 O1 Dg1 99.1(5) -1_555 -2_555 n
Al1 O1 Dg1 128.7(4) -1_555 -206_565 n
Al1 O1 Dg2 104.0(7) -1_555 -2_555 n
Al1 O1 Oh 71.9(5) -1_555 -2_555 n
Al1 O1 Oh 139.2(5) -1_555 -206_565 n
Al1 O1 Dh1 86.5(5) -1_555 -2_555 n
Al1 O1 Dh1 137.4(5) -1_555 -206_544 n
O1 O1 O1 119.866(28) -2_555 -3_555 n
O1 O1 O2 89.51(16) -2_555 105_544 n
O1 O1 O2 47.98(17) -2_555 -206_444 n
O1 O1 O2 34.73(11) -2_555 304_445 n
O1 O1 O2 90.51(9) -2_555 -304_444 n
O1 O1 O3 107.04(23) -2_555 2_555 n
O1 O1 O3 46.36(15) -2_555 -3_555 n
O1 O1 O4 100.42(23) -2_555 -107_444 n
O1 O1 O4 121.44(21) -2_555 -111_444 n
O1 O1 O4 36.97(19) -2_555 208_343 n
O1 O1 O4 91.5(4) -2_555 209_343 n
O1 O1 Og 105.6(4) -2_555 -2_555 n
O1 O1 Og 130.18(24) -2_555 212_445 n
O1 O1 Og 113.40(31) -2_555 -206_556 n
O1 O1 Dg1 119.1(4) -2_555 -2_555 n
O1 O1 Dg1 111.6(4) -2_555 -206_565 n
O1 O1 Dg2 107.5(7) -2_555 -2_555 n
O1 O1 Oh 92.95(35) -2_555 -2_555 n
O1 O1 Oh 136.2(5) -2_555 -206_565 n
O1 O1 Dh1 96.3(6) -2_555 -2_555 n
O1 O1 Dh1 127.8(6) -2_555 -206_544 n
O1 O1 O2 44.46(17) -3_555 105_544 n
O1 O1 O2 90.90(15) -3_555 -206_444 n
O1 O1 O2 89.71(9) -3_555 304_445 n
O1 O1 O2 36.81(10) -3_555 -304_444 n
O1 O1 O3 48.78(15) -3_555 2_555 n
O1 O1 O3 103.34(25) -3_555 -3_555 n
O1 O1 O4 89.47(34) -3_555 -107_444 n
O1 O1 O4 34.57(20) -3_555 -111_444 n
O1 O1 O4 124.59(20) -3_555 208_343 n
O1 O1 O4 106.79(24) -3_555 209_343 n
O1 O1 Og 134.1(4) -3_555 -2_555 n
O1 O1 Og 100.98(32) -3_555 212_445 n
O1 O1 Og 120.72(22) -3_555 -206_556 n
O1 O1 Dg1 119.0(5) -3_555 -2_555 n
O1 O1 Dg1 126.0(4) -3_555 -206_565 n
O1 O1 Dg2 131.8(8) -3_555 -2_555 n
O1 O1 Oh 130.4(5) -3_555 -2_555 n
O1 O1 Oh 95.4(4) -3_555 -206_565 n
O1 O1 Dh1 136.8(7) -3_555 -2_555 n
O1 O1 Dh1 106.5(5) -3_555 -206_544 n
O2 O1 O2 93.07(18) 105_544 -206_444 n
O2 O1 O2 54.79(15) 105_544 304_445 n
O2 O1 O2 57.46(14) 105_544 -304_444 n
O2 O1 O3 86.20(20) 105_544 2_555 n
O2 O1 O3 59.14(18) 105_544 -3_555 n
O2 O1 O4 61.94(20) 105_544 -107_444 n
O2 O1 O4 32.47(14) 105_544 -111_444 n
O2 O1 O4 118.31(17) 105_544 208_343 n
O2 O1 O4 144.48(21) 105_544 209_343 n
O2 O1 Og 137.4(4) 105_544 -2_555 n
O2 O1 Og 102.83(31) 105_544 212_445 n
O2 O1 Og 156.10(29) 105_544 -206_556 n
O2 O1 Dg1 123.9(5) 105_544 -2_555 n
O2 O1 Dg1 153.1(4) 105_544 -206_565 n
O2 O1 Dg2 134.3(7) 105_544 -2_555 n
O2 O1 Oh 107.0(4) 105_544 -2_555 n
O2 O1 Oh 133.9(5) 105_544 -206_565 n
O2 O1 Dh1 121.1(5) 105_544 -2_555 n
O2 O1 Dh1 142.6(5) 105_544 -206_544 n
O2 O1 O2 58.36(16) -206_444 304_445 n
O2 O1 O2 54.10(15) -206_444 -304_444 n
O2 O1 O3 59.60(18) -206_444 2_555 n
O2 O1 O3 87.16(21) -206_444 -3_555 n
O2 O1 O4 142.00(21) -206_444 -107_444 n
O2 O1 O4 117.93(17) -206_444 -111_444 n
O2 O1 O4 33.83(15) -206_444 208_343 n
O2 O1 O4 62.57(23) -206_444 209_343 n
O2 O1 Og 126.8(4) -206_556 -2_555 n
O2 O1 Og 164.07(30) -206_556 212_445 n
O2 O1 Og 107.14(29) -206_556 -206_556 n
O2 O1 Dg1 142.5(5) -206_565 -2_555 n
O2 O1 Dg1 113.3(4) -206_565 -206_565 n
O2 O1 Dg2 130.0(8) -206_566 -2_555 n
O2 O1 Oh 136.4(4) -206_565 -2_555 n
O2 O1 Oh 112.4(4) -206_565 -206_565 n
O2 O1 Dh1 132.3(6) -206_544 -2_555 n
O2 O1 Dh1 113.5(5) -206_544 -206_544 n
O2 O1 O2 72.03(9) 304_445 -304_444 n
O2 O1 O3 101.02(12) 304_445 2_555 n
O2 O1 O3 31.76(10) 304_445 -3_555 n
O2 O1 O4 83.64(14) 304_445 -107_444 n
O2 O1 O4 86.93(12) 304_445 -111_444 n
O2 O1 O4 67.26(12) 304_445 208_343 n
O2 O1 O4 118.60(25) 304_445 209_343 n
O2 O1 Og 130.20(33) 304_445 -2_555 n
O2 O1 Og 131.43(22) 304_445 212_445 n
O2 O1 Og 147.83(24) 304_445 -206_556 n
O2 O1 Dg1 136.2(4) 304_445 -2_555 n
O2 O1 Dg1 144.3(4) 304_445 -206_565 n
O2 O1 Dg2 130.6(6) 304_445 -2_555 n
O2 O1 Oh 102.65(33) 304_445 -2_555 n
O2 O1 Oh 169.7(5) 304_445 -206_565 n
O2 O1 Dh1 113.1(6) 304_445 -2_555 n
O2 O1 Dh1 162.4(5) 304_445 -206_544 n
O2 O1 O3 32.50(11) -304_444 2_555 n
O2 O1 O3 99.70(11) -304_444 -3_555 n
O2 O1 O4 118.15(22) -304_444 -107_444 n
O2 O1 O4 67.51(12) -304_444 -111_444 n
O2 O1 O4 87.80(12) -304_444 208_343 n
O2 O1 O4 87.03(15) -304_444 209_343 n
O2 O1 Og 156.72(31) -304_556 -2_555 n
O2 O1 Og 136.75(27) -304_556 212_445 n
O2 O1 Og 125.52(21) -304_556 -206_556 n
O2 O1 Dg1 149.7(4) -304_565 -2_555 n
O2 O1 Dg1 134.82(30) -304_565 -206_565 n
O2 O1 Dg2 157.1(6) -304_566 -2_555 n
O2 O1 Oh 164.0(5) -304_565 -2_555 n
O2 O1 Oh 107.1(4) -304_565 -206_565 n
O2 O1 Dh1 173.1(6) -304_544 -2_555 n
O2 O1 Dh1 117.3(5) -304_544 -206_544 n
O3 O1 O3 131.28(16) 2_555 -3_555 n
O3 O1 O4 137.5(4) 2_555 -107_444 n
O3 O1 O4 82.98(22) 2_555 -111_444 n
O3 O1 O4 85.57(22) 2_555 208_343 n
O3 O1 O4 59.63(18) 2_555 209_343 n
O3 O1 Og 124.56(31) 2_555 -2_555 n
O3 O1 Og 121.64(24) 2_555 212_445 n
O3 O1 Og 93.04(24) 2_555 -206_556 n
O3 O1 Dg1 122.8(4) 2_555 -2_555 n
O3 O1 Dg1 102.31(32) 2_555 -206_565 n
O3 O1 Dg2 125.5(6) 2_555 -2_555 n
O3 O1 Oh 156.33(34) 2_555 -2_555 n
O3 O1 Oh 75.9(4) 2_555 -206_565 n
O3 O1 Dh1 144.5(5) 2_555 -2_555 n
O3 O1 Dh1 85.4(5) 2_555 -206_544 n
O3 O1 O4 55.94(17) -3_555 -107_444 n
O3 O1 O4 83.21(21) -3_555 -111_444 n
O3 O1 O4 83.05(22) -3_555 208_343 n
O3 O1 O4 136.9(4) -3_555 209_343 n
O3 O1 Og 103.58(32) -3_555 -2_555 n
O3 O1 Og 100.19(24) -3_555 212_445 n
O3 O1 Og 132.70(23) -3_555 -206_556 n
O3 O1 Dg1 105.5(4) -3_555 -2_555 n
O3 O1 Dg1 124.33(33) -3_555 -206_565 n
O3 O1 Dg2 103.0(6) -3_555 -2_555 n
O3 O1 Oh 71.95(34) -3_555 -2_555 n
O3 O1 Oh 152.8(4) -3_555 -206_565 n
O3 O1 Dh1 84.1(5) -3_555 -2_555 n
O3 O1 Dh1 143.0(5) -3_555 -206_544 n
O4 O1 O4 54.90(19) -107_444 -111_444 n
O4 O1 O4 133.08(21) -107_444 208_343 n
O4 O1 O4 151.68(19) -107_444 209_343 n
O4 O1 Og 76.03(32) -107_556 -2_555 n
O4 O1 Og 49.72(20) -107_556 212_445 n
O4 O1 Og 105.16(20) -107_556 -206_556 n
O4 O1 Dg1 65.8(4) -107_565 -2_555 n
O4 O1 Dg1 96.76(26) -107_565 -206_565 n
O4 O1 Dg2 73.3(6) -107_566 -2_555 n
O4 O1 Oh 45.9(4) -107_565 -2_555 n
O4 O1 Oh 105.3(4) -107_565 -206_565 n
O4 O1 Dh1 59.3(4) -107_544 -2_555 n
O4 O1 Dh1 102.7(4) -107_544 -206_544 n
O4 O1 O4 149.12(8) -111_444 208_343 n
O4 O1 O4 136.93(22) -111_444 209_343 n
O4 O1 Og 115.1(4) -111_556 -2_555 n
O4 O1 Og 77.23(24) -111_556 212_445 n
O4 O1 Og 123.71(20) -111_556 -206_556 n
O4 O1 Dg1 98.8(4) -111_565 -2_555 n
O4 O1 Dg1 122.45(32) -111_565 -206_565 n
O4 O1 Dg2 111.9(7) -111_566 -2_555 n
O4 O1 Oh 97.5(4) -111_565 -2_555 n
O4 O1 Oh 102.3(4) -111_565 -206_565 n
O4 O1 Dh1 107.5(6) -111_544 -2_555 n
O4 O1 Dh1 110.2(5) -111_544 -206_544 n
O4 O1 O4 54.55(21) 208_343 209_343 n
O4 O1 Og 95.0(4) 208_455 -2_555 n
O4 O1 Og 132.51(23) 208_455 212_445 n
O4 O1 Og 85.39(21) 208_455 -206_556 n
O4 O1 Dg1 111.5(4) 208_464 -2_555 n
O4 O1 Dg1 87.99(31) 208_464 -206_565 n
O4 O1 Dg2 98.1(7) 208_465 -2_555 n
O4 O1 Oh 104.2(4) 208_464 -2_555 n
O4 O1 Oh 102.5(4) 208_464 -206_565 n
O4 O1 Dh1 98.4(6) 208_443 -2_555 n
O4 O1 Dh1 97.3(5) 208_443 -206_544 n
O4 O1 Og 76.05(32) 209_455 -2_555 n
O4 O1 Og 103.42(20) 209_455 212_445 n
O4 O1 Og 46.64(20) 209_455 -206_556 n
O4 O1 Dg1 86.0(4) 209_464 -2_555 n
O4 O1 Dg1 54.92(27) 209_464 -206_565 n
O4 O1 Dg2 78.7(6) 209_465 -2_555 n
O4 O1 Oh 108.4(4) 209_464 -2_555 n
O4 O1 Oh 51.3(4) 209_464 -206_565 n
O4 O1 Dh1 94.1(4) 209_443 -2_555 n
O4 O1 Dh1 50.9(4) 209_443 -206_544 n
Og O1 Og 37.8(4) -2_555 212_445 n
Og O1 Og 32.4(4) -2_555 -206_556 n
Og O1 Dg1 16.49(19) -2_555 -2_555 n
Og O1 Dg1 22.92(34) -2_555 -206_565 n
Og O1 Dg2 3.2(6) -2_555 -2_555 n
Og O1 Oh 34.5(4) -2_555 -2_555 n
Og O1 Oh 49.7(4) -2_555 -206_565 n
Og O1 Dh1 20.3(5) -2_555 -2_555 n
Og O1 Dh1 39.4(5) -2_555 -206_544 n
Og O1 Og 57.61(33) 212_445 -206_556 n
Og O1 Dg1 21.7(5) 212_454 -2_555 n
Og O1 Dg1 51.0(4) 212_454 -206_565 n
Og O1 Dg2 34.7(7) 212_455 -2_555 n
Og O1 Oh 37.23(34) 212_454 -2_555 n
Og O1 Oh 56.3(4) 212_454 -206_565 n
Og O1 Dh1 36.4(6) 212_433 -2_555 n
Og O1 Dh1 53.1(4) 212_433 -206_544 n
Og O1 Dg1 39.4(4) -206_565 -2_555 n
Og O1 Dg1 9.45(22) -206_565 -206_565 n
Og O1 Dg2 34.2(6) -206_566 -2_555 n
Og O1 Oh 66.9(4) -206_565 -2_555 n
Og O1 Oh 25.4(4) -206_565 -206_565 n
Og O1 Dh1 52.6(5) -206_544 -2_555 n
Og O1 Dh1 14.7(5) -206_544 -206_544 n
Dg1 O1 Dg1 31.2(5) -2_555 -206_565 n
Dg1 O1 Dg2 13.5(8) -2_555 -2_555 n
Dg1 O1 Oh 33.6(5) -2_555 -2_555 n
Dg1 O1 Oh 47.5(5) -2_555 -206_565 n
Dg1 O1 Dh1 24.0(7) -2_555 -2_555 n
Dg1 O1 Dh1 40.0(6) -2_555 -206_544 n
Dg1 O1 Dg2 24.8(5) -206_566 -2_555 n
Dg1 O1 Oh 57.4(4) -206_565 -2_555 n
Dg1 O1 Oh 31.4(4) -206_565 -206_565 n
Dg1 O1 Dh1 43.1(5) -206_544 -2_555 n
Dg1 O1 Dh1 20.0(5) -206_544 -206_544 n
Dg2 O1 Oh 32.8(6) -2_555 -2_555 n
Dg2 O1 Oh 50.1(7) -2_555 -206_565 n
Dg2 O1 Dh1 19.0(7) -2_555 -2_555 n
Dg2 O1 Dh1 40.1(7) -2_555 -206_544 n
Oh O1 Oh 80.9(7) -2_555 -206_565 n
Oh O1 Dh1 14.58(15) -2_555 -2_555 n
Oh O1 Dh1 72.1(7) -2_555 -206_544 n
Oh O1 Dh1 68.7(8) -206_544 -2_555 n
Oh O1 Dh1 11.4(4) -206_544 -206_544 n
Dh1 O1 Dh1 59.1(9) -2_555 -206_544 n
Si1 O2 Si2 138.86(32) 111_533 208_443 n
Si1 O2 Al1 138.86(32) 111_443 208_353 n
Si1 O2 O1 55.54(30) 111_433 4_555 n
Si1 O2 O1 33.44(28) 111_433 111_433 n
Si1 O2 O1 115.95(32) 111_433 -108_544 n
Si1 O2 O1 155.78(32) 111_433 -304_444 n
Si1 O2 O2 85.2(4) 111_433 107_433 n
Si1 O2 O2 68.28(30) 111_433 -109_544 n
Si1 O2 O2 145.0(4) 111_433 209_343 n
Si1 O2 O2 119.71(31) 111_433 -207_454 n
Si1 O2 O2 82.46(31) 111_433 -304_444 n
Si1 O2 O3 54.16(28) 111_433 2_555 n
Si1 O2 O3 116.73(29) 111_433 3_555 n
Si1 O2 O3 82.06(28) 111_433 4_555 n
Si1 O2 O3 169.59(35) 111_433 111_433 n
Si1 O2 O3 40.34(29) 111_433 208_343 n
Si1 O2 O4 113.91(30) 111_433 310_334 n
Si1 O2 O4 32.25(26) 111_433 312_334 n
Si1 O2 SI' 114.99(35) 111_433 111_433 n
Si1 O2 Og 34.90(29) 111_545 -108_656 n
Si1 O2 Dg2 32.7(4) 111_555 -108_666 n
Si1 O2 Dg2 115.1(4) 111_555 -304_566 n
Si1 O2 Oh 10.9(4) 111_554 1_555 n
Si1 O2 Dh2 16.0(5) 111_533 1_555 n
Si2 O2 Al1 0.0 208_353 208_353 n
Si2 O2 O1 153.19(31) 208_343 4_555 n
Si2 O2 O1 121.64(33) 208_343 111_433 n
Si2 O2 O1 37.72(29) 208_343 -108_544 n
Si2 O2 O1 49.21(28) 208_343 -304_444 n
Si2 O2 O2 135.59(34) 208_343 107_433 n
Si2 O2 O2 120.80(30) 208_343 -109_544 n
Si2 O2 O2 75.62(34) 208_343 209_343 n
Si2 O2 O2 65.73(28) 208_343 -207_454 n
Si2 O2 O2 78.80(31) 208_343 -304_444 n
Si2 O2 O3 116.21(29) 208_343 2_555 n
Si2 O2 O3 51.47(27) 208_343 3_555 n
Si2 O2 O3 83.81(29) 208_343 4_555 n
Si2 O2 O3 32.81(29) 208_343 111_433 n
Si2 O2 O3 172.66(32) 208_343 208_343 n
Si2 O2 O4 32.91(27) 208_343 310_334 n
Si2 O2 O4 116.22(30) 208_343 312_334 n
Si2 O2 SI' 105.26(33) 208_343 111_433 n
Si2 O2 Og 105.90(31) 208_455 -108_656 n
Si2 O2 Dg2 110.4(4) 208_465 -108_666 n
Si2 O2 Dg2 28.2(4) 208_465 -304_566 n
Si2 O2 Oh 129.9(4) 208_464 1_555 n
Si2 O2 Dh2 126.3(6) 208_443 1_555 n
Al1 O2 O1 153.19(31) 208_343 4_555 n
Al1 O2 O1 121.64(33) 208_343 111_433 n
Al1 O2 O1 37.72(29) 208_343 -108_544 n
Al1 O2 O1 49.21(28) 208_343 -304_444 n
Al1 O2 O2 135.59(34) 208_343 107_433 n
Al1 O2 O2 120.80(30) 208_343 -109_544 n
Al1 O2 O2 75.62(34) 208_343 209_343 n
Al1 O2 O2 65.73(28) 208_343 -207_454 n
Al1 O2 O2 78.80(31) 208_343 -304_444 n
Al1 O2 O3 116.21(29) 208_343 2_555 n
Al1 O2 O3 51.47(27) 208_343 3_555 n
Al1 O2 O3 83.81(29) 208_343 4_555 n
Al1 O2 O3 32.81(29) 208_343 111_433 n
Al1 O2 O3 172.66(32) 208_343 208_343 n
Al1 O2 O4 32.91(27) 208_343 310_334 n
Al1 O2 O4 116.22(30) 208_343 312_334 n
Al1 O2 SI' 105.26(33) 208_343 111_433 n
Al1 O2 Og 105.90(31) 208_455 -108_656 n
Al1 O2 Dg2 110.4(4) 208_465 -108_666 n
Al1 O2 Dg2 28.2(4) 208_465 -304_566 n
Al1 O2 Oh 129.9(4) 208_464 1_555 n
Al1 O2 Dh2 126.3(6) 208_443 1_555 n
O1 O2 O1 54.36(11) 4_555 111_433 n
O1 O2 O1 120.53(22) 4_555 -108_544 n
O1 O2 O1 107.97(9) 4_555 -304_444 n
O1 O2 O2 37.16(15) 4_555 107_433 n
O1 O2 O2 34.68(10) 4_555 -109_544 n
O1 O2 O2 90.86(14) 4_555 209_343 n
O1 O2 O2 87.49(10) 4_555 -207_454 n
O1 O2 O2 127.91(23) 4_555 -304_444 n
O1 O2 O3 90.53(12) 4_555 2_555 n
O1 O2 O3 152.86(13) 4_555 3_555 n
O1 O2 O3 75.85(16) 4_555 4_555 n
O1 O2 O3 134.85(16) 4_555 111_433 n
O1 O2 O3 34.05(11) 4_555 208_343 n
O1 O2 O4 169.06(19) 4_555 310_334 n
O1 O2 O4 85.33(18) 4_555 312_334 n
O1 O2 SI' 72.40(19) 4_555 111_433 n
O1 O2 Og 78.92(21) 4_555 -108_656 n
O1 O2 Dg2 72.23(31) 4_555 -108_666 n
O1 O2 Dg2 135.94(26) 4_555 -304_566 n
O1 O2 Oh 66.34(29) 4_555 1_555 n
O1 O2 Dh2 71.2(5) 4_555 1_555 n
O1 O2 O1 87.56(9) 111_433 -108_544 n
O1 O2 O1 123.65(23) 111_433 -304_444 n
O1 O2 O2 91.52(25) 111_433 107_433 n
O1 O2 O2 45.06(18) 111_433 -109_544 n
O1 O2 O2 135.05(17) 111_433 209_343 n
O1 O2 O2 86.95(17) 111_433 -207_454 n
O1 O2 O2 106.73(23) 111_433 -304_444 n
O1 O2 O3 86.55(18) 111_433 2_555 n
O1 O2 O3 136.06(19) 111_433 3_555 n
O1 O2 O3 48.66(14) 111_433 4_555 n
O1 O2 O3 148.06(22) 111_433 111_433 n
O1 O2 O3 61.99(21) 111_433 208_343 n
O1 O2 O4 115.59(20) 111_433 310_334 n
O1 O2 O4 58.79(20) 111_433 312_334 n
O1 O2 SI' 126.76(28) 111_433 111_433 n
O1 O2 Og 27.11(22) 111_545 -108_656 n
O1 O2 Dg2 19.78(30) 111_555 -108_666 n
O1 O2 Dg2 93.43(29) 111_555 -304_566 n
O1 O2 Oh 38.53(29) 111_554 1_555 n
O1 O2 Dh2 42.8(4) 111_533 1_555 n
O1 O2 O1 53.68(11) -108_544 -304_444 n
O1 O2 O2 131.85(18) -108_544 107_433 n
O1 O2 O2 85.85(16) -108_544 -109_544 n
O1 O2 O2 88.05(25) -108_544 209_343 n
O1 O2 O2 41.87(18) -108_544 -207_454 n
O1 O2 O2 104.07(23) -108_544 -304_444 n
O1 O2 O3 135.49(20) -108_544 2_555 n
O1 O2 O3 86.56(18) -108_544 3_555 n
O1 O2 O3 46.19(14) -108_544 4_555 n
O1 O2 O3 61.21(19) -108_544 111_433 n
O1 O2 O3 148.17(21) -108_544 208_343 n
O1 O2 O4 59.28(18) -108_544 310_334 n
O1 O2 O4 114.31(20) -108_544 312_334 n
O1 O2 SI' 123.27(29) -108_544 111_433 n
O1 O2 Og 82.01(22) -108_656 -108_656 n
O1 O2 Dg2 83.30(29) -108_666 -108_666 n
O1 O2 Dg2 17.44(28) -108_666 -304_566 n
O1 O2 Oh 112.94(29) -108_665 1_555 n
O1 O2 Dh2 112.8(5) -108_644 1_555 n
O1 O2 O2 88.83(15) -304_444 107_433 n
O1 O2 O2 88.28(10) -304_444 -109_544 n
O1 O2 O2 34.38(16) -304_444 209_343 n
O1 O2 O2 36.70(10) -304_444 -207_454 n
O1 O2 O2 120.19(23) -304_444 -304_444 n
O1 O2 O3 149.75(13) -304_444 2_555 n
O1 O2 O3 85.98(12) -304_444 3_555 n
O1 O2 O3 76.17(16) -304_444 4_555 n
O1 O2 O3 31.86(10) -304_444 111_433 n
O1 O2 O3 135.56(18) -304_444 208_343 n
O1 O2 O4 80.94(17) -304_444 310_334 n
O1 O2 O4 165.23(19) -304_444 312_334 n
O1 O2 SI' 69.63(20) -304_444 111_433 n
O1 O2 Og 132.79(21) -304_556 -108_656 n
O1 O2 Dg2 131.18(29) -304_566 -108_666 n
O1 O2 Dg2 62.27(31) -304_566 -304_566 n
O1 O2 Oh 161.82(28) -304_565 1_555 n
O1 O2 Dh2 164.6(5) -304_544 1_555 n
O2 O2 O2 61.35(5) 107_433 -109_544 n
O2 O2 O2 60.00000(30) 107_433 209_343 n
O2 O2 O2 90.00000(20) 107_433 -207_454 n
O2 O2 O2 122.04(14) 107_433 -304_444 n
O2 O2 O3 92.40(16) 107_433 2_555 n
O2 O2 O3 123.63(9) 107_433 3_555 n
O2 O2 O3 101.58(10) 107_433 4_555 n
O2 O2 O3 104.09(17) 107_433 111_433 n
O2 O2 O3 47.30(18) 107_433 208_343 n
O2 O2 O4 152.31(17) 107_433 310_334 n
O2 O2 O4 105.86(25) 107_433 312_334 n
O2 O2 SI' 35.26(12) 107_433 111_433 n
O2 O2 Og 114.96(26) 107_545 -108_656 n
O2 O2 Dg2 108.8(4) 107_555 -108_666 n
O2 O2 Dg2 147.90(32) 107_555 -304_566 n
O2 O2 Oh 94.52(32) 107_554 1_555 n
O2 O2 Dh2 98.0(5) 107_533 1_555 n
O2 O2 O2 90.00000(20) -109_544 209_343 n
O2 O2 O2 57.29(10) -109_544 -207_454 n
O2 O2 O2 150.44(25) -109_544 -304_444 n
O2 O2 O3 118.62(13) -109_544 2_555 n
O2 O2 O3 172.25(12) -109_544 3_555 n
O2 O2 O3 42.16(13) -109_544 4_555 n
O2 O2 O3 120.13(14) -109_544 111_433 n
O2 O2 O3 66.46(9) -109_544 208_343 n
O2 O2 O4 142.98(15) -109_544 310_334 n
O2 O2 O4 99.97(20) -109_544 312_334 n
O2 O2 SI' 90.94(20) -109_544 111_433 n
O2 O2 Og 71.39(20) -109_656 -108_656 n
O2 O2 Dg2 64.21(30) -109_666 -108_666 n
O2 O2 Dg2 101.61(24) -109_666 -304_566 n
O2 O2 Oh 77.78(29) -109_665 1_555 n
O2 O2 Dh2 83.0(5) -109_644 1_555 n
O2 O2 O2 61.35(5) 209_343 -207_454 n
O2 O2 O2 117.71(18) 209_343 -304_444 n
O2 O2 O3 125.29(8) 209_343 2_555 n
O2 O2 O3 88.20(16) 209_343 3_555 n
O2 O2 O3 100.33(10) 209_343 4_555 n
O2 O2 O3 44.85(17) 209_343 111_433 n
O2 O2 O3 106.50(17) 209_343 208_343 n
O2 O2 O4 100.02(25) 209_343 310_334 n
O2 O2 O4 155.93(14) 209_343 312_334 n
O2 O2 SI' 35.26(12) 209_343 111_433 n
O2 O2 Og 159.40(16) 209_455 -108_656 n
O2 O2 Dg2 153.24(27) 209_465 -108_666 n
O2 O2 Dg2 95.4(4) 209_465 -304_566 n
O2 O2 Oh 154.46(31) 209_464 1_555 n
O2 O2 Dh2 157.3(5) 209_443 1_555 n
O2 O2 O2 143.80(25) -207_454 -304_444 n
O2 O2 O3 173.13(10) -207_454 2_555 n
O2 O2 O3 115.45(13) -207_454 3_555 n
O2 O2 O3 40.37(13) -207_454 4_555 n
O2 O2 O3 65.72(9) -207_454 111_433 n
O2 O2 O3 121.54(14) -207_454 208_343 n
O2 O2 O4 96.68(18) -207_454 310_334 n
O2 O2 O4 141.87(15) -207_454 312_334 n
O2 O2 SI' 90.94(20) -207_454 111_433 n
O2 O2 Og 100.01(18) -207_566 -108_656 n
O2 O2 Dg2 96.48(27) -207_576 -108_666 n
O2 O2 Dg2 58.67(29) -207_576 -304_566 n
O2 O2 Oh 125.30(27) -207_575 1_555 n
O2 O2 Dh2 129.0(4) -207_554 1_555 n
O2 O2 O3 37.41(13) -304_444 2_555 n
O2 O2 O3 34.34(13) -304_444 3_555 n
O2 O2 O3 131.92(8) -304_444 4_555 n
O2 O2 O3 88.55(22) -304_444 111_433 n
O2 O2 O3 94.11(22) -304_444 208_343 n
O2 O2 O4 47.13(16) -304_444 310_334 n
O2 O2 O4 50.51(16) -304_444 312_334 n
O2 O2 SI' 105.68(24) -304_444 111_433 n
O2 O2 Og 82.35(19) -304_556 -108_656 n
O2 O2 Dg2 88.99(29) -304_566 -108_666 n
O2 O2 Dg2 86.65(28) -304_566 -304_566 n
O2 O2 Oh 72.70(32) -304_565 1_555 n
O2 O2 Dh2 67.5(5) -304_544 1_555 n
O3 O2 O3 68.29(8) 2_555 3_555 n
O3 O2 O3 132.76(16) 2_555 4_555 n
O3 O2 O3 119.77(13) 2_555 111_433 n
O3 O2 O3 56.71(14) 2_555 208_343 n
O3 O2 O4 84.14(14) 2_555 310_334 n
O3 O2 O4 31.30(12) 2_555 312_334 n
O3 O2 SI' 94.73(22) 2_555 111_433 n
O3 O2 Og 73.14(17) 2_555 -108_656 n
O3 O2 Dg2 76.65(26) 2_555 -108_666 n
O3 O2 Dg2 119.54(28) 2_555 -304_566 n
O3 O2 Oh 48.08(26) 2_555 1_555 n
O3 O2 Dh2 44.2(4) 2_555 1_555 n
O3 O2 O3 130.95(17) 3_555 4_555 n
O3 O2 O3 54.22(14) 3_555 111_433 n
O3 O2 O3 121.26(13) 3_555 208_343 n
O3 O2 O4 30.54(11) 3_555 310_334 n
O3 O2 O4 84.58(15) 3_555 312_334 n
O3 O2 SI' 91.93(22) 3_555 111_433 n
O3 O2 Og 109.04(19) 3_555 -108_656 n
O3 O2 Dg2 116.36(29) 3_555 -108_666 n
O3 O2 Dg2 71.08(24) 3_555 -304_566 n
O3 O2 Oh 106.70(29) 3_555 1_555 n
O3 O2 Dh2 101.4(4) 3_555 1_555 n
O3 O2 O3 100.30(17) 4_555 111_433 n
O3 O2 O3 102.51(17) 4_555 208_343 n
O3 O2 O4 100.83(15) 4_555 310_334 n
O3 O2 O4 101.74(15) 4_555 312_334 n
O3 O2 SI' 122.13(27) 4_555 111_433 n
O3 O2 Og 59.98(17) 4_555 -108_656 n
O3 O2 Dg2 56.11(25) 4_555 -108_666 n
O3 O2 Dg2 60.10(24) 4_555 -304_566 n
O3 O2 Oh 85.65(27) 4_555 1_555 n
O3 O2 Dh2 88.9(5) 4_555 1_555 n
O3 O2 O3 146.48(17) 111_433 208_343 n
O3 O2 O4 55.73(18) 111_433 310_334 n
O3 O2 O4 138.01(21) 111_433 312_334 n
O3 O2 SI' 72.47(16) 111_433 111_433 n
O3 O2 Og 138.62(21) 111_545 -108_656 n
O3 O2 Dg2 142.56(31) 111_555 -108_666 n
O3 O2 Dg2 58.89(28) 111_555 -304_566 n
O3 O2 Oh 158.75(31) 111_554 1_555 n
O3 O2 Dh2 153.7(5) 111_533 1_555 n
O3 O2 O4 140.53(20) 208_343 310_334 n
O3 O2 O4 59.20(17) 208_343 312_334 n
O3 O2 SI' 74.67(16) 208_343 111_433 n
O3 O2 Og 74.68(20) 208_455 -108_656 n
O3 O2 Dg2 70.95(31) 208_465 -108_666 n
O3 O2 Dg2 154.58(31) 208_465 -304_566 n
O3 O2 Oh 48.07(28) 208_464 1_555 n
O3 O2 Dh2 51.0(5) 208_443 1_555 n
O4 O2 O4 85.17(15) 310_334 312_334 n
O4 O2 SI' 117.48(25) 310_334 111_433 n
O4 O2 Og 90.38(19) 310_446 -108_656 n
O4 O2 Dg2 97.20(30) 310_456 -108_666 n
O4 O2 Dg2 42.35(25) 310_456 -304_566 n
O4 O2 Oh 103.21(30) 310_455 1_555 n
O4 O2 Dh2 98.5(5) 310_434 1_555 n
O4 O2 SI' 121.98(24) 312_334 111_433 n
O4 O2 Og 41.87(18) 312_446 -108_656 n
O4 O2 Dg2 45.80(26) 312_456 -108_666 n
O4 O2 Dg2 103.79(29) 312_456 -304_566 n
O4 O2 Oh 22.20(31) 312_455 1_555 n
O4 O2 Dh2 17.0(4) 312_434 1_555 n
SI' O2 Og 148.77(26) 111_545 -108_656 n
SI' O2 Dg2 143.4(4) 111_555 -108_666 n
SI' O2 Dg2 129.6(4) 111_555 -304_566 n
SI' O2 Oh 121.57(30) 111_554 1_555 n
SI' O2 Dh2 123.0(5) 111_533 1_555 n
Og O2 Dg2 7.33(21) -108_666 -108_666 n
Og O2 Dg2 80.26(23) -108_666 -304_566 n
Og O2 Oh 31.08(27) -108_665 1_555 n
Og O2 Dh2 32.0(5) -108_644 1_555 n
Dg2 O2 Dg2 83.67(7) -108_666 -304_566 n
Dg2 O2 Oh 31.33(33) -108_665 1_555 n
Dg2 O2 Dh2 33.5(5) -108_644 1_555 n
Dg2 O2 Oh 108.9(4) -304_565 1_555 n
Dg2 O2 Dh2 107.1(5) -304_544 1_555 n
Oh O2 Dh2 5.31(31) 1_555 1_555 n
Si1 O3 Si2 142.35(31) 3_555 2_555 n
Si1 O3 Al1 142.35(31) 3_555 2_555 n
Si1 O3 O1 33.32(30) 3_555 3_555 n
Si1 O3 O1 115.53(30) 3_555 -2_555 n
Si1 O3 O2 50.27(25) 3_555 2_555 n
Si1 O3 O2 153.09(26) 3_555 3_555 n
Si1 O3 O2 34.82(23) 3_555 -105_444 n
Si1 O3 O2 119.26(26) 3_555 -206_444 n
Si1 O3 O2 72.66(25) 3_555 304_445 n
Si1 O3 O3 137.75(33) 3_555 107_433 n
Si1 O3 O3 77.88(34) 3_555 209_343 n
Si1 O3 O4 36.79(26) 3_555 111_433 n
Si1 O3 O4 174.30(30) 3_555 208_343 n
Si1 O3 SII 107.97(33) 3_555 111_555 n
Si1 O3 Og 123.30(32) 3_555 3_555 n
Si1 O3 Og 38.77(29) 3_555 -1_555 n
Si1 O3 Dg2 124.2(4) 3_555 3_555 n
Si1 O3 Dg2 37.1(4) 3_555 -1_555 n
Si1 O3 Oh 131.7(4) 3_555 3_555 n
Si1 O3 Oh 66.2(4) 3_555 -105_565 n
Si1 O3 Dh1 126.6(5) 3_555 3_555 n
Si1 O3 Dh2 143.3(5) 3_555 3_555 n
Si1 O3 Dh2 55.9(7) 3_555 -105_544 n
Si1 O3 OII' 76.89(31) 3_555 107_533 n
Si2 O3 Al1 0.0 2_555 2_555 n
Si2 O3 O1 117.4(4) 2_555 3_555 n
Si2 O3 O1 34.22(34) 2_555 -2_555 n
Si2 O3 O2 153.12(34) 2_555 2_555 n
Si2 O3 O2 51.39(31) 2_555 3_555 n
Si2 O3 O2 121.28(30) 2_555 -105_444 n
Si2 O3 O2 37.20(28) 2_555 -206_444 n
Si2 O3 O2 71.29(31) 2_555 304_445 n
Si2 O3 O3 79.3(4) 2_555 107_433 n
Si2 O3 O3 139.2(4) 2_555 209_343 n
Si2 O3 O4 173.6(4) 2_555 111_433 n
Si2 O3 O4 37.57(30) 2_555 208_343 n
Si2 O3 SII 109.2(4) 2_555 111_555 n
Si2 O3 Og 52.73(34) 2_555 3_555 n
Si2 O3 Og 133.3(4) 2_555 -1_555 n
Si2 O3 Dg2 45.2(4) 2_555 3_555 n
Si2 O3 Dg2 128.9(4) 2_555 -1_555 n
Si2 O3 Oh 66.4(4) 2_555 3_555 n
Si2 O3 Oh 129.1(5) 2_555 -105_565 n
Si2 O3 Dh1 62.2(6) 2_555 3_555 n
Si2 O3 Dh2 56.7(6) 2_555 3_555 n
Si2 O3 Dh2 141.7(6) 2_555 -105_544 n
Si2 O3 OII' 108.12(34) 2_555 107_533 n
Al1 O3 O1 117.4(4) 2_555 3_555 n
Al1 O3 O1 34.22(34) 2_555 -2_555 n
Al1 O3 O2 153.12(34) 2_555 2_555 n
Al1 O3 O2 51.39(31) 2_555 3_555 n
Al1 O3 O2 121.28(30) 2_555 -105_444 n
Al1 O3 O2 37.20(28) 2_555 -206_444 n
Al1 O3 O2 71.29(31) 2_555 304_445 n
Al1 O3 O3 79.3(4) 2_555 107_433 n
Al1 O3 O3 139.2(4) 2_555 209_343 n
Al1 O3 O4 173.6(4) 2_555 111_433 n
Al1 O3 O4 37.57(30) 2_555 208_343 n
Al1 O3 SII 109.2(4) 2_555 111_555 n
Al1 O3 Og 52.73(34) 2_555 3_555 n
Al1 O3 Og 133.3(4) 2_555 -1_555 n
Al1 O3 Dg2 45.2(4) 2_555 3_555 n
Al1 O3 Dg2 128.9(4) 2_555 -1_555 n
Al1 O3 Oh 66.4(4) 2_555 3_555 n
Al1 O3 Oh 129.1(5) 2_555 -105_565 n
Al1 O3 Dh1 62.2(6) 2_555 3_555 n
Al1 O3 Dh2 56.7(6) 2_555 3_555 n
Al1 O3 Dh2 141.7(6) 2_555 -105_544 n
Al1 O3 OII' 108.12(34) 2_555 107_533 n
O1 O3 O1 84.86(10) 3_555 -2_555 n
O1 O3 O2 82.35(25) 3_555 2_555 n
O1 O3 O2 168.32(21) 3_555 3_555 n
O1 O3 O2 58.41(22) 3_555 -105_444 n
O1 O3 O2 115.64(15) 3_555 -206_444 n
O1 O3 O2 47.60(17) 3_555 304_445 n
O1 O3 O3 154.20(17) 3_555 107_433 n
O1 O3 O3 101.90(29) 3_555 209_343 n
O1 O3 O4 58.47(24) 3_555 111_433 n
O1 O3 O4 141.75(26) 3_555 208_343 n
O1 O3 SII 119.63(25) 3_555 111_555 n
O1 O3 Og 91.17(28) 3_555 3_555 n
O1 O3 Og 27.71(17) 3_555 -1_555 n
O1 O3 Dg2 91.0(4) 3_555 3_555 n
O1 O3 Dg2 20.98(23) 3_555 -1_555 n
O1 O3 Oh 108.0(4) 3_555 3_555 n
O1 O3 Oh 59.81(34) 3_555 -105_565 n
O1 O3 Dh1 98.5(4) 3_555 3_555 n
O1 O3 Dh2 117.5(5) 3_555 3_555 n
O1 O3 Dh2 56.5(6) 3_555 -105_544 n
O1 O3 OII' 107.38(31) 3_555 107_533 n
O1 O3 O2 164.78(21) -2_555 2_555 n
O1 O3 O2 84.66(24) -2_555 3_555 n
O1 O3 O2 114.19(15) -2_555 -105_444 n
O1 O3 O2 59.65(20) -2_555 -206_444 n
O1 O3 O2 44.18(17) -2_555 304_445 n
O1 O3 O3 105.42(29) -2_555 107_433 n
O1 O3 O3 156.98(15) -2_555 209_343 n
O1 O3 O4 140.07(29) -2_555 111_433 n
O1 O3 O4 61.48(23) -2_555 208_343 n
O1 O3 SII 122.79(24) -2_555 111_555 n
O1 O3 Og 37.32(18) -2_555 3_555 n
O1 O3 Og 99.32(26) -2_555 -1_555 n
O1 O3 Dg2 28.07(24) -2_555 3_555 n
O1 O3 Dg2 94.69(34) -2_555 -1_555 n
O1 O3 Oh 64.67(35) -2_555 3_555 n
O1 O3 Oh 104.7(4) -2_555 -105_565 n
O1 O3 Dh1 53.6(4) -2_555 3_555 n
O1 O3 Dh2 61.3(6) -2_555 3_555 n
O1 O3 Dh2 115.2(5) -2_555 -105_544 n
O1 O3 OII' 132.40(18) -2_555 107_533 n
O2 O3 O2 107.19(11) 2_555 3_555 n
O2 O3 O2 51.55(15) 2_555 -105_444 n
O2 O3 O2 119.41(16) 2_555 -206_444 n
O2 O3 O2 120.64(13) 2_555 304_445 n
O2 O3 O3 89.62(12) 2_555 107_433 n
O2 O3 O3 36.11(12) 2_555 209_343 n
O2 O3 O4 33.27(12) 2_555 111_433 n
O2 O3 O4 133.19(15) 2_555 208_343 n
O2 O3 SII 71.19(18) 2_555 111_555 n
O2 O3 Og 150.82(18) 2_555 3_555 n
O2 O3 Og 72.62(19) 2_555 -1_555 n
O2 O3 Dg2 159.81(29) 2_555 3_555 n
O2 O3 Dg2 76.00(32) 2_555 -1_555 n
O2 O3 Oh 127.48(33) 2_555 3_555 n
O2 O3 Oh 75.8(4) 2_555 -105_565 n
O2 O3 Dh1 136.7(5) 2_555 3_555 n
O2 O3 Dh2 132.7(6) 2_555 3_555 n
O2 O3 Dh2 63.7(5) 2_555 -105_544 n
O2 O3 OII' 45.77(12) 2_555 107_533 n
O2 O3 O2 122.13(16) 3_555 -105_444 n
O2 O3 O2 54.04(15) 3_555 -206_444 n
O2 O3 O2 120.71(13) 3_555 304_445 n
O2 O3 O3 35.64(12) 3_555 107_433 n
O2 O3 O3 89.75(13) 3_555 209_343 n
O2 O3 O4 133.01(16) 3_555 111_433 n
O2 O3 O4 32.49(12) 3_555 208_343 n
O2 O3 SII 70.75(17) 3_555 111_555 n
O2 O3 Og 83.60(21) 3_555 3_555 n
O2 O3 Og 161.18(18) 3_555 -1_555 n
O2 O3 Dg2 82.09(35) 3_555 3_555 n
O2 O3 Dg2 166.64(25) 3_555 -1_555 n
O2 O3 Oh 71.9(4) 3_555 3_555 n
O2 O3 Oh 128.28(33) 3_555 -105_565 n
O2 O3 Dh1 79.3(5) 3_555 3_555 n
O2 O3 Dh2 61.1(5) 3_555 3_555 n
O2 O3 Dh2 133.5(6) 3_555 -105_544 n
O2 O3 OII' 76.28(22) 3_555 107_533 n
O2 O3 O2 87.84(16) -105_444 -206_444 n
O2 O3 O2 73.17(13) -105_444 304_445 n
O2 O3 O3 131.97(13) -105_444 107_433 n
O2 O3 O3 87.64(21) -105_444 209_343 n
O2 O3 O4 61.72(17) -105_444 111_433 n
O2 O3 O4 150.18(20) -105_444 208_343 n
O2 O3 SII 122.74(25) -105_566 111_555 n
O2 O3 Og 143.89(23) -105_556 3_555 n
O2 O3 Og 73.15(22) -105_556 -1_555 n
O2 O3 Dg2 138.33(30) -105_566 3_555 n
O2 O3 Dg2 70.27(32) -105_566 -1_555 n
O2 O3 Oh 166.0(4) -105_565 3_555 n
O2 O3 Oh 100.4(4) -105_565 -105_565 n
O2 O3 Dh1 156.4(4) -105_544 3_555 n
O2 O3 Dh2 174.8(6) -105_544 3_555 n
O2 O3 Dh2 89.1(6) -105_544 -105_544 n
O2 O3 OII' 49.98(22) -105_544 107_533 n
O2 O3 O2 72.12(13) -206_444 304_445 n
O2 O3 O3 89.67(20) -206_444 107_433 n
O2 O3 O3 132.17(12) -206_444 209_343 n
O2 O3 O4 147.90(19) -206_444 111_433 n
O2 O3 O4 64.12(17) -206_444 208_343 n
O2 O3 SII 124.69(25) -206_566 111_555 n
O2 O3 Og 89.07(21) -206_556 3_555 n
O2 O3 Og 143.14(19) -206_556 -1_555 n
O2 O3 Dg2 80.65(31) -206_566 3_555 n
O2 O3 Dg2 136.24(25) -206_566 -1_555 n
O2 O3 Oh 102.40(34) -206_565 3_555 n
O2 O3 Oh 164.4(4) -206_565 -105_565 n
O2 O3 Dh1 99.4(5) -206_544 3_555 n
O2 O3 Dh2 91.5(6) -206_544 3_555 n
O2 O3 Dh2 171.9(6) -206_544 -105_544 n
O2 O3 OII' 74.03(12) -206_544 107_533 n
O2 O3 O3 149.38(25) 304_445 107_433 n
O2 O3 O3 149.26(25) 304_445 209_343 n
O2 O3 O4 105.49(20) 304_445 111_433 n
O2 O3 O4 105.15(19) 304_445 208_343 n
O2 O3 SII 154.05(26) 304_445 111_555 n
O2 O3 Og 71.66(21) 304_445 3_555 n
O2 O3 Og 72.23(19) 304_445 -1_555 n
O2 O3 Dg2 65.17(29) 304_445 3_555 n
O2 O3 Dg2 65.51(26) 304_445 -1_555 n
O2 O3 Oh 100.6(4) 304_445 3_555 n
O2 O3 Oh 97.4(4) 304_445 -105_565 n
O2 O3 Dh1 87.6(4) 304_445 3_555 n
O2 O3 Dh2 101.8(6) 304_445 3_555 n
O2 O3 Dh2 99.8(6) 304_445 -105_544 n
O2 O3 OII' 113.44(16) 304_445 107_533 n
O3 O3 O3 60.00000(30) 107_433 209_343 n
O3 O3 O4 102.89(16) 107_433 111_433 n
O3 O3 O4 44.23(16) 107_433 208_343 n
O3 O3 SII 35.13(11) 107_555 111_555 n
O3 O3 Og 83.96(23) 107_545 3_555 n
O3 O3 Og 126.58(19) 107_545 -1_555 n
O3 O3 Dg2 88.15(34) 107_555 3_555 n
O3 O3 Dg2 133.23(24) 107_555 -1_555 n
O3 O3 Oh 58.6(4) 107_554 3_555 n
O3 O3 Oh 94.47(32) 107_554 -105_565 n
O3 O3 Dh1 71.0(4) 107_533 3_555 n
O3 O3 Dh2 53.1(5) 107_533 3_555 n
O3 O3 Dh2 98.0(6) 107_533 -105_544 n
O3 O3 OII' 83.39(20) 107_533 107_533 n
O3 O3 O4 43.77(17) 209_343 111_433 n
O3 O3 O4 103.34(16) 209_343 208_343 n
O3 O3 SII 35.13(11) 209_465 111_555 n
O3 O3 Og 119.89(17) 209_455 3_555 n
O3 O3 Og 79.41(22) 209_455 -1_555 n
O3 O3 Dg2 129.00(23) 209_465 3_555 n
O3 O3 Dg2 85.67(30) 209_465 -1_555 n
O3 O3 Oh 92.36(33) 209_464 3_555 n
O3 O3 Oh 62.0(4) 209_464 -105_565 n
O3 O3 Dh1 103.4(4) 209_443 3_555 n
O3 O3 Dh2 96.6(6) 209_443 3_555 n
O3 O3 Dh2 55.2(6) 209_443 -105_544 n
O3 O3 OII' 66.96(6) 209_443 107_533 n
O4 O3 O4 142.26(14) 111_433 208_343 n
O4 O3 SII 71.18(15) 111_555 111_555 n
O4 O3 Og 121.23(22) 111_545 3_555 n
O4 O3 Og 40.77(21) 111_545 -1_555 n
O4 O3 Dg2 128.5(4) 111_555 3_555 n
O4 O3 Dg2 45.49(31) 111_555 -1_555 n
O4 O3 Oh 109.39(31) 111_554 3_555 n
O4 O3 Oh 45.13(34) 111_554 -105_565 n
O4 O3 Dh1 112.6(5) 111_533 3_555 n
O4 O3 Dh2 119.7(6) 111_533 3_555 n
O4 O3 Dh2 32.4(5) 111_533 -105_544 n
O4 O3 OII' 78.18(18) 111_533 107_533 n
O4 O3 SII 71.59(14) 208_465 111_555 n
O4 O3 Og 51.22(22) 208_455 3_555 n
O4 O3 Og 135.70(20) 208_455 -1_555 n
O4 O3 Dg2 50.71(34) 208_465 3_555 n
O4 O3 Dg2 137.27(31) 208_465 -1_555 n
O4 O3 Oh 43.03(34) 208_464 3_555 n
O4 O3 Oh 109.25(32) 208_464 -105_565 n
O4 O3 Dh1 47.8(5) 208_443 3_555 n
O4 O3 Dh2 31.3(5) 208_443 3_555 n
O4 O3 Dh2 120.1(6) 208_443 -105_544 n
O4 O3 OII' 108.75(24) 208_443 107_533 n
SII O3 Og 87.89(25) 111_545 3_555 n
SII O3 Og 91.97(24) 111_545 -1_555 n
SII O3 Dg2 96.12(30) 111_555 3_555 n
SII O3 Dg2 98.80(29) 111_555 -1_555 n
SII O3 Oh 58.8(4) 111_554 3_555 n
SII O3 Oh 61.4(4) 111_554 -105_565 n
SII O3 Dh1 71.1(4) 111_533 3_555 n
SII O3 Dh2 61.6(6) 111_533 3_555 n
SII O3 Dh2 63.1(6) 111_533 -105_544 n
SII O3 OII' 91.42(27) 111_533 107_533 n
Og O3 Og 88.51(7) 3_555 -1_555 n
Og O3 Dg2 9.41(15) 3_555 3_555 n
Og O3 Dg2 87.81(27) 3_555 -1_555 n
Og O3 Oh 29.3(4) 3_555 3_555 n
Og O3 Oh 76.4(4) 3_555 -105_565 n
Og O3 Dh1 16.8(4) 3_555 3_555 n
Og O3 Dh2 30.9(6) 3_555 3_555 n
Og O3 Dh2 89.0(5) 3_555 -105_544 n
Og O3 OII' 158.89(28) 3_555 107_533 n
Og O3 Dg2 92.77(31) -1_555 3_555 n
Og O3 Dg2 6.90(12) -1_555 -1_555 n
Og O3 Oh 93.0(4) -1_555 3_555 n
Og O3 Oh 32.90(34) -1_555 -105_565 n
Og O3 Dh1 88.2(5) -1_555 3_555 n
Og O3 Dh2 104.6(5) -1_555 3_555 n
Og O3 Dh2 28.9(6) -1_555 -105_544 n
Og O3 OII' 112.61(27) -1_555 107_533 n
Dg2 O3 Dg2 91.05(8) 3_555 -1_555 n
Dg2 O3 Oh 37.3(4) 3_555 3_555 n
Dg2 O3 Oh 84.4(4) 3_555 -105_565 n
Dg2 O3 Dh1 25.6(4) 3_555 3_555 n
Dg2 O3 Dh2 36.6(6) 3_555 3_555 n
Dg2 O3 Dh2 96.8(6) 3_555 -105_544 n
Dg2 O3 OII' 153.3(4) 3_555 107_533 n
Dg2 O3 Oh 95.7(4) -1_555 3_555 n
Dg2 O3 Oh 39.1(4) -1_555 -105_565 n
Dg2 O3 Dh1 89.5(6) -1_555 3_555 n
Dg2 O3 Dh2 107.0(5) -1_555 3_555 n
Dg2 O3 Dh2 35.7(6) -1_555 -105_544 n
Dg2 O3 OII' 113.1(4) -1_555 107_533 n
Oh O3 Oh 67.5(6) 3_555 -105_565 n
Oh O3 Dh1 13.08(14) 3_555 3_555 n
Oh O3 Dh2 11.77(34) 3_555 3_555 n
Oh O3 Dh2 79.5(8) 3_555 -105_544 n
Oh O3 OII' 142.0(4) 3_555 107_533 n
Oh O3 Dh1 68.0(6) -105_544 3_555 n
Oh O3 Dh2 79.0(7) -105_544 3_555 n
Oh O3 Dh2 12.77(32) -105_544 -105_544 n
Oh O3 OII' 121.4(4) -105_544 107_533 n
Dh1 O3 Dh2 19.1(4) 3_555 3_555 n
Dh1 O3 Dh2 80.7(6) 3_555 -105_544 n
Dh1 O3 OII' 153.7(5) 3_555 107_533 n
Dh2 O3 Dh2 90.9(11) 3_555 -105_544 n
Dh2 O3 OII' 134.6(5) 3_555 107_533 n
Dh2 O3 OII' 109.5(5) -105_544 107_533 n
Si1 O4 Si2 143.37(35) 107_533 209_443 n
Si1 O4 Al1 143.37(35) 107_443 209_353 n
Si1 O4 O1 48.23(26) 107_433 6_555 n
Si1 O4 O1 34.19(26) 107_433 107_433 n
Si1 O4 O1 111.81(27) 107_433 -105_444 n
Si1 O4 O1 164.03(35) 107_433 -309_445 n
Si1 O4 O2 112.86(28) 107_433 310_334 n
Si1 O4 O2 30.89(23) 107_433 312_334 n
Si1 O4 O3 127.36(30) 107_433 -105_444 n
Si1 O4 O3 40.78(27) 107_433 -206_444 n
Si1 O4 O4 77.57(27) 107_433 -304_444 n
Si1 O4 SJ 115.1(6) 107_545 312_446 n
Si1 O4 Og 87.2(4) 107_545 6_555 n
Si1 O4 Og 132.9(4) 107_545 312_446 n
Si1 O4 Dg1 86.9(4) 107_554 6_555 n
Si1 O4 Dg1 118.0(4) 107_554 312_455 n
Si1 O4 Dg2 71.3(4) 107_555 6_555 n
Si1 O4 Dg2 145.7(5) 107_555 312_456 n
Si1 O4 Oh 131.2(4) 107_554 -102_565 n
Si1 O4 Oh 104.6(6) 107_554 312_455 n
Si1 O4 Dh1 82.8(4) 107_533 6_555 n
Si1 O4 Dh1 118.1(6) 107_533 312_434 n
Si1 O4 Dh2 105.1(12) 107_533 312_434 n
Si1 O4 OII' 75.83(26) 107_533 1_555 n
Si2 O4 Al1 0.0 209_353 209_353 n
Si2 O4 O1 116.69(32) 209_343 6_555 n
Si2 O4 O1 170.3(4) 209_343 107_433 n
Si2 O4 O1 52.59(29) 209_343 -105_444 n
Si2 O4 O1 36.35(30) 209_343 -309_445 n
Si2 O4 O2 35.11(28) 209_343 310_334 n
Si2 O4 O2 115.53(33) 209_343 312_334 n
Si2 O4 O3 35.34(29) 209_343 -105_444 n
Si2 O4 O3 123.25(32) 209_343 -206_444 n
Si2 O4 O4 79.64(32) 209_343 -304_444 n
Si2 O4 SJ 101.1(6) 209_455 312_446 n
Si2 O4 Og 126.2(4) 209_455 6_555 n
Si2 O4 Og 83.6(4) 209_455 312_446 n
Si2 O4 Dg1 128.9(5) 209_464 6_555 n
Si2 O4 Dg1 97.8(4) 209_464 312_455 n
Si2 O4 Dg2 142.1(5) 209_465 6_555 n
Si2 O4 Dg2 70.2(4) 209_465 312_456 n
Si2 O4 Oh 77.3(4) 209_464 -102_565 n
Si2 O4 Oh 108.5(7) 209_464 312_455 n
Si2 O4 Dh1 128.2(5) 209_443 6_555 n
Si2 O4 Dh1 97.5(7) 209_443 312_434 n
Si2 O4 Dh2 108.5(12) 209_443 312_434 n
Si2 O4 OII' 72.93(29) 209_443 1_555 n
Al1 O4 O1 116.69(32) 209_343 6_555 n
Al1 O4 O1 170.3(4) 209_343 107_433 n
Al1 O4 O1 52.59(29) 209_343 -105_444 n
Al1 O4 O1 36.35(30) 209_343 -309_445 n
Al1 O4 O2 35.11(28) 209_343 310_334 n
Al1 O4 O2 115.53(33) 209_343 312_334 n
Al1 O4 O3 35.34(29) 209_343 -105_444 n
Al1 O4 O3 123.25(32) 209_343 -206_444 n
Al1 O4 O4 79.64(32) 209_343 -304_444 n
Al1 O4 SJ 101.1(6) 209_455 312_446 n
Al1 O4 Og 126.2(4) 209_455 6_555 n
Al1 O4 Og 83.6(4) 209_455 312_446 n
Al1 O4 Dg1 128.9(5) 209_464 6_555 n
Al1 O4 Dg1 97.8(4) 209_464 312_455 n
Al1 O4 Dg2 142.1(5) 209_465 6_555 n
Al1 O4 Dg2 70.2(4) 209_465 312_456 n
Al1 O4 Oh 77.3(4) 209_464 -102_565 n
Al1 O4 Oh 108.5(7) 209_464 312_455 n
Al1 O4 Dh1 128.2(5) 209_443 6_555 n
Al1 O4 Dh1 97.5(7) 209_443 312_434 n
Al1 O4 Dh2 108.5(12) 209_443 312_434 n
Al1 O4 OII' 72.93(29) 209_443 1_555 n
O1 O4 O1 53.92(19) 6_555 107_433 n
O1 O4 O1 67.02(7) 6_555 -105_444 n
O1 O4 O1 115.80(20) 6_555 -309_445 n
O1 O4 O2 82.79(15) 6_555 310_334 n
O1 O4 O2 33.22(11) 6_555 312_334 n
O1 O4 O3 138.13(16) 6_555 -105_444 n
O1 O4 O3 87.35(16) 6_555 -206_444 n
O1 O4 O4 37.15(13) 6_555 -304_444 n
O1 O4 SJ 107.4(5) 6_555 312_446 n
O1 O4 Og 79.76(25) 6_555 6_555 n
O1 O4 Og 120.64(26) 6_555 312_446 n
O1 O4 Dg1 87.51(32) 6_555 6_555 n
O1 O4 Dg1 106.44(35) 6_555 312_455 n
O1 O4 Dg2 71.2(4) 6_555 6_555 n
O1 O4 Dg2 121.0(4) 6_555 312_456 n
O1 O4 Oh 96.53(25) 6_555 -102_565 n
O1 O4 Oh 127.1(5) 6_555 312_455 n
O1 O4 Dh1 71.8(4) 6_555 6_555 n
O1 O4 Dh1 126.8(7) 6_555 312_434 n
O1 O4 Dh2 126.0(12) 6_555 312_434 n
O1 O4 OII' 95.54(20) 6_555 1_555 n
O1 O4 O1 117.77(21) 107_433 -105_444 n
O1 O4 O1 141.58(15) 107_433 -309_445 n
O1 O4 O2 136.28(25) 107_433 310_334 n
O1 O4 O2 58.64(19) 107_433 312_334 n
O1 O4 O3 152.79(22) 107_433 -105_444 n
O1 O4 O3 61.89(20) 107_433 -206_444 n
O1 O4 O4 91.06(25) 107_433 -304_444 n
O1 O4 SJ 81.1(5) 107_545 312_446 n
O1 O4 Og 53.20(23) 107_545 6_555 n
O1 O4 Og 99.14(29) 107_545 312_446 n
O1 O4 Dg1 52.81(32) 107_554 6_555 n
O1 O4 Dg1 83.80(29) 107_554 312_455 n
O1 O4 Dg2 37.16(28) 107_555 6_555 n
O1 O4 Dg2 111.5(4) 107_555 312_456 n
O1 O4 Oh 100.32(28) 107_554 -102_565 n
O1 O4 Oh 78.8(6) 107_554 312_455 n
O1 O4 Dh1 49.64(33) 107_533 6_555 n
O1 O4 Dh1 88.0(6) 107_533 312_434 n
O1 O4 Dh2 78.5(11) 107_533 312_434 n
O1 O4 OII' 108.77(17) 107_533 1_555 n
O1 O4 O1 53.56(18) -105_444 -309_445 n
O1 O4 O2 30.58(11) -105_444 310_334 n
O1 O4 O2 83.17(15) -105_444 312_334 n
O1 O4 O3 85.98(15) -105_444 -105_444 n
O1 O4 O3 136.61(16) -105_444 -206_444 n
O1 O4 O4 34.39(13) -105_444 -304_444 n
O1 O4 SJ 100.8(5) -105_556 312_446 n
O1 O4 Og 101.90(24) -105_556 6_555 n
O1 O4 Og 94.31(22) -105_556 312_446 n
O1 O4 Dg1 111.89(30) -105_565 6_555 n
O1 O4 Dg1 96.4(4) -105_565 312_455 n
O1 O4 Dg2 109.5(4) -105_566 6_555 n
O1 O4 Dg2 81.71(31) -105_566 312_456 n
O1 O4 Oh 66.69(28) -105_565 -102_565 n
O1 O4 Oh 133.2(5) -105_565 312_455 n
O1 O4 Dh1 97.2(5) -105_544 6_555 n
O1 O4 Dh1 116.1(6) -105_544 312_434 n
O1 O4 Dh2 131.6(12) -105_544 312_434 n
O1 O4 OII' 93.54(21) -105_544 1_555 n
O1 O4 O2 58.78(17) -309_445 310_334 n
O1 O4 O2 136.53(23) -309_445 312_334 n
O1 O4 O3 62.58(18) -309_445 -105_444 n
O1 O4 O3 153.66(22) -309_445 -206_444 n
O1 O4 O4 87.94(23) -309_445 -304_444 n
O1 O4 SJ 66.5(6) -309_557 312_446 n
O1 O4 Og 89.89(25) -309_557 6_555 n
O1 O4 Og 50.91(25) -309_557 312_446 n
O1 O4 Dg1 93.09(33) -309_566 6_555 n
O1 O4 Dg1 62.74(28) -309_566 312_455 n
O1 O4 Dg2 105.85(31) -309_567 6_555 n
O1 O4 Dg2 36.41(28) -309_567 312_456 n
O1 O4 Oh 41.37(28) -309_566 -102_565 n
O1 O4 Oh 85.5(6) -309_566 312_455 n
O1 O4 Dh1 92.31(34) -309_545 6_555 n
O1 O4 Dh1 69.8(6) -309_545 312_434 n
O1 O4 Dh2 84.6(11) -309_545 312_434 n
O1 O4 OII' 109.11(16) -309_545 1_555 n
O2 O4 O2 82.37(16) 310_334 312_334 n
O2 O4 O3 60.15(16) 310_334 -105_444 n
O2 O4 O3 116.19(17) 310_334 -206_444 n
O2 O4 O4 45.81(15) 310_334 -304_444 n
O2 O4 SJ 122.5(6) 310_446 312_446 n
O2 O4 Og 131.88(26) 310_446 6_555 n
O2 O4 Og 109.35(27) 310_446 312_446 n
O2 O4 Dg1 141.18(33) 310_455 6_555 n
O2 O4 Dg1 118.15(35) 310_455 312_455 n
O2 O4 Dg2 139.9(4) 310_456 6_555 n
O2 O4 Dg2 94.82(30) 310_456 312_456 n
O2 O4 Oh 89.34(30) 310_455 -102_565 n
O2 O4 Oh 142.5(6) 310_455 312_455 n
O2 O4 Dh1 127.7(5) 310_434 6_555 n
O2 O4 Dh1 128.4(6) 310_434 312_434 n
O2 O4 Dh2 142.1(12) 310_434 312_434 n
O2 O4 OII' 65.36(18) 310_434 1_555 n
O2 O4 O3 116.21(18) 312_334 -105_444 n
O2 O4 O3 59.08(16) 312_334 -206_444 n
O2 O4 O4 49.02(15) 312_334 -304_444 n
O2 O4 SJ 135.0(5) 312_446 312_446 n
O2 O4 Og 104.58(28) 312_446 6_555 n
O2 O4 Og 151.77(30) 312_446 312_446 n
O2 O4 Dg1 108.7(4) 312_455 6_555 n
O2 O4 Dg1 135.68(34) 312_455 312_455 n
O2 O4 Dg2 91.13(34) 312_456 6_555 n
O2 O4 Dg2 154.2(4) 312_456 312_456 n
O2 O4 Oh 129.63(27) 312_455 -102_565 n
O2 O4 Oh 135.2(6) 312_455 312_455 n
O2 O4 Dh1 97.6(4) 312_434 6_555 n
O2 O4 Dh1 146.6(6) 312_434 312_434 n
O2 O4 Dh2 135.5(12) 312_434 312_434 n
O2 O4 OII' 65.05(17) 312_434 1_555 n
O3 O4 O3 92.00(16) -105_444 -206_444 n
O3 O4 O4 104.49(19) -105_444 -304_444 n
O3 O4 SJ 108.8(5) -105_556 312_446 n
O3 O4 Og 139.13(29) -105_556 6_555 n
O3 O4 Og 91.54(29) -105_556 312_446 n
O3 O4 Dg1 133.41(35) -105_565 6_555 n
O3 O4 Dg1 107.92(32) -105_565 312_455 n
O3 O4 Dg2 150.5(4) -105_566 6_555 n
O3 O4 Dg2 83.4(4) -105_566 312_456 n
O3 O4 Oh 101.45(30) -105_565 -102_565 n
O3 O4 Oh 94.8(5) -105_565 312_455 n
O3 O4 Dh1 146.1(4) -105_544 6_555 n
O3 O4 Dh1 93.2(7) -105_544 312_434 n
O3 O4 Dh2 95.9(12) -105_544 312_434 n
O3 O4 OII' 53.19(14) -105_544 1_555 n
O3 O4 O4 106.25(19) -206_444 -304_444 n
O3 O4 SJ 120.6(6) -206_556 312_446 n
O3 O4 Og 107.40(30) -206_556 6_555 n
O3 O4 Og 129.08(24) -206_556 312_446 n
O3 O4 Dg1 100.7(4) -206_565 6_555 n
O3 O4 Dg1 125.1(4) -206_565 312_455 n
O3 O4 Dg2 93.0(4) -206_566 6_555 n
O3 O4 Dg2 141.16(33) -206_566 312_456 n
O3 O4 Oh 154.47(31) -206_565 -102_565 n
O3 O4 Oh 90.2(5) -206_565 312_455 n
O3 O4 Dh1 107.6(4) -206_544 6_555 n
O3 O4 Dh1 107.3(6) -206_544 312_434 n
O3 O4 Dh2 91.7(12) -206_544 312_434 n
O3 O4 OII' 53.14(14) -206_544 1_555 n
O4 O4 SJ 120.0(5) -304_556 312_446 n
O4 O4 Og 103.96(25) -304_556 6_555 n
O4 O4 Og 121.79(22) -304_556 312_446 n
O4 O4 Dg1 114.21(31) -304_565 6_555 n
O4 O4 Dg1 116.5(4) -304_565 312_455 n
O4 O4 Dg2 102.0(4) -304_566 6_555 n
O4 O4 Dg2 112.3(4) -304_566 312_456 n
O4 O4 Oh 91.39(27) -304_565 -102_565 n
O4 O4 Oh 154.0(4) -304_565 312_455 n
O4 O4 Dh1 96.4(5) -304_544 6_555 n
O4 O4 Dh1 141.2(6) -304_544 312_434 n
O4 O4 Dh2 152.0(12) -304_544 312_434 n
O4 O4 OII' 82.10(21) -304_544 1_555 n
SJ O4 Og 30.5(5) 312_446 6_555 n
SJ O4 Og 18.1(6) 312_446 312_446 n
SJ O4 Dg1 28.3(6) 312_455 6_555 n
SJ O4 Dg1 4.5(6) 312_455 312_455 n
SJ O4 Dg2 45.0(6) 312_456 6_555 n
SJ O4 Dg2 30.9(6) 312_456 312_456 n
SJ O4 Oh 34.4(6) 312_455 -102_565 n
SJ O4 Oh 35.1(6) 312_455 312_455 n
SJ O4 Dh1 37.4(6) 312_434 6_555 n
SJ O4 Dh1 21.9(8) 312_434 312_434 n
SJ O4 Dh2 33.2(12) 312_434 312_434 n
SJ O4 OII' 156.3(5) 312_434 1_555 n
Og O4 Og 48.3(4) 6_555 312_446 n
Og O4 Dg1 10.65(22) 6_555 6_555 n
Og O4 Dg1 31.9(4) 6_555 312_455 n
Og O4 Dg2 16.09(11) 6_555 6_555 n
Og O4 Dg2 58.8(4) 6_555 312_456 n
Og O4 Oh 49.21(34) 6_555 -102_565 n
Og O4 Oh 50.9(5) 6_555 312_455 n
Og O4 Dh1 8.1(5) 6_555 6_555 n
Og O4 Dh1 47.1(7) 6_555 312_434 n
Og O4 Dh2 49.2(12) 6_555 312_434 n
Og O4 OII' 160.41(29) 6_555 1_555 n
Og O4 Dg1 46.4(4) 312_455 6_555 n
Og O4 Dg1 16.42(7) 312_455 312_455 n
Og O4 Dg2 63.1(5) 312_456 6_555 n
Og O4 Dg2 14.55(12) 312_456 312_456 n
Og O4 Oh 30.41(34) 312_455 -102_565 n
Og O4 Oh 38.9(5) 312_455 312_455 n
Og O4 Dh1 54.6(4) 312_434 6_555 n
Og O4 Dh1 21.7(5) 312_434 312_434 n
Og O4 Dh2 37.4(12) 312_434 312_434 n
Og O4 OII' 143.11(32) 312_434 1_555 n
Dg1 O4 Dg1 31.2(4) 6_555 312_455 n
Dg1 O4 Dg2 17.6(4) 6_555 6_555 n
Dg1 O4 Dg2 58.9(6) 6_555 312_456 n
Dg1 O4 Oh 54.5(4) 6_555 -102_565 n
Dg1 O4 Oh 41.3(5) 6_555 312_455 n
Dg1 O4 Dh1 17.9(6) 6_555 6_555 n
Dg1 O4 Dh1 40.2(7) 6_555 312_434 n
Dg1 O4 Dh2 39.7(12) 6_555 312_434 n
Dg1 O4 OII' 153.3(4) 6_555 1_555 n
Dg1 O4 Dg2 47.1(4) 312_456 6_555 n
Dg1 O4 Dg2 27.78(22) 312_456 312_456 n
Dg1 O4 Oh 29.8(5) 312_455 -102_565 n
Dg1 O4 Oh 39.1(5) 312_455 312_455 n
Dg1 O4 Dh1 38.2(4) 312_434 6_555 n
Dg1 O4 Dh1 24.9(7) 312_434 312_434 n
Dg1 O4 Dh2 37.2(12) 312_434 312_434 n
Dg1 O4 OII' 158.0(4) 312_434 1_555 n
Dg2 O4 Dg2 74.5(5) 6_555 312_456 n
Dg2 O4 Oh 64.8(4) 6_555 -102_565 n
Dg2 O4 Oh 56.1(6) 6_555 312_455 n
Dg2 O4 Dh1 14.6(5) 6_555 6_555 n
Dg2 O4 Dh1 57.5(7) 6_555 312_434 n
Dg2 O4 Dh2 54.9(12) 6_555 312_434 n
Dg2 O4 OII' 144.94(35) 6_555 1_555 n
Dg2 O4 Oh 24.6(5) 312_455 -102_565 n
Dg2 O4 Oh 52.1(6) 312_455 312_455 n
Dg2 O4 Dh1 63.9(5) 312_434 6_555 n
Dg2 O4 Dh1 35.1(6) 312_434 312_434 n
Dg2 O4 Dh2 50.8(12) 312_434 312_434 n
Dg2 O4 OII' 136.6(4) 312_434 1_555 n
Oh O4 Oh 67.4(8) -102_565 312_455 n
Oh O4 Dh1 51.0(5) -102_544 6_555 n
Oh O4 Dh1 50.9(8) -102_544 312_434 n
Oh O4 Dh2 65.6(13) -102_544 312_434 n
Oh O4 OII' 150.24(30) -102_544 1_555 n
Oh O4 Dh1 58.8(7) 312_434 6_555 n
Oh O4 Dh1 17.20(28) 312_434 312_434 n
Oh O4 Dh2 2.0(11) 312_434 312_434 n
Oh O4 OII' 123.8(5) 312_434 1_555 n
Dh1 O4 Dh1 55.0(11) 6_555 312_434 n
Dh1 O4 Dh2 57.2(11) 6_555 312_434 n
Dh1 O4 OII' 158.41(35) 6_555 1_555 n
Dh1 O4 Dh2 15.7(12) 312_434 312_434 n
Dh1 O4 OII' 134.5(7) 312_434 1_555 n
Dh2 O4 OII' 125.8(12) 312_434 1_555 n
O2 SI' O2 109.48(24) -105_444 -206_444 n
O2 SI' O2 109.48(24) -105_444 -304_444 n
O2 SI' O2 109.48(24) -206_444 -304_444 n
O3 SII O3 109.75(23) -105_444 -206_444 n
O3 SII O3 109.75(23) -105_444 -304_444 n
O3 SII OII* 109.19(23) -105_444 1_555 n
O3 SII O3 109.75(23) -206_444 -304_444 n
O3 SII OII* 109.19(23) -206_444 1_555 n
O3 SII OII* 109.19(23) -304_444 1_555 n
O4 SJ Og 135.0(12) 312_446 1_555 n
O4 SJ Og 111.8(11) 312_446 -108_656 n
O4 SJ Dg1 166.7(18) 312_455 1_555 n
O4 SJ Dg2 100.6(11) 312_456 1_555 n
O4 SJ Oh 90.9(12) 312_455 1_555 n
O4 SJ Dh1 121.5(16) 312_434 1_555 n
O4 SJ Dh2 52.3(13) 312_434 1_555 n
O4 SJ Ok 88.1(15) 312_324 105_544 n
O4 SJ Dk1 86.4(16) 312_446 105_544 n
Og SJ Og 111.8(13) 1_555 -108_656 n
Og SJ Dg1 39.9(8) 1_555 1_555 n
Og SJ Dg2 37.6(6) 1_555 1_555 n
Og SJ Oh 89.3(15) 1_555 1_555 n
Og SJ Dh1 52.1(14) 1_555 1_555 n
Og SJ Dh2 115.9(20) 1_555 1_555 n
Og SJ Ok 84.4(17) 1_555 105_544 n
Og SJ Dk1 110.1(18) 1_555 105_544 n
Og SJ Dg1 72.1(13) -108_665 1_555 n
Og SJ Dg2 134.8(14) -108_666 1_555 n
Og SJ Oh 103.4(14) -108_665 1_555 n
Og SJ Dh1 107.5(18) -108_644 1_555 n
Og SJ Dh2 114.1(22) -108_644 1_555 n
Og SJ Ok 86.2(17) -108_534 105_544 n
Og SJ Dk1 55.3(14) -108_656 105_544 n
Dg1 SJ Dg2 69.9(13) 1_555 1_555 n
Dg1 SJ Oh 100.8(19) 1_555 1_555 n
Dg1 SJ Dh1 67.1(19) 1_555 1_555 n
Dg1 SJ Dh2 139.1(23) 1_555 1_555 n
Dg1 SJ Ok 79.3(19) 1_555 105_544 n
Dg1 SJ Dk1 85.7(19) 1_555 105_544 n
Dg2 SJ Oh 106.9(16) 1_555 1_555 n
Dg2 SJ Dh1 79.0(18) 1_555 1_555 n
Dg2 SJ Dh2 110.6(20) 1_555 1_555 n
Dg2 SJ Ok 63.6(18) 1_555 105_544 n
Dg2 SJ Dk1 98.1(18) 1_555 105_544 n
Oh SJ Dh1 38.0(7) 1_555 1_555 n
Oh SJ Dh2 38.6(8) 1_555 1_555 n
Oh SJ Ok 170.0(23) 1_555 105_544 n
Oh SJ Dk1 154.9(22) 1_555 105_544 n
Dh1 SJ Dh2 72.8(14) 1_555 1_555 n
Dh1 SJ Ok 136.5(25) 1_555 105_544 n
Dh1 SJ Dk1 152.1(22) 1_555 105_544 n
Dh2 SJ Ok 139.5(22) 1_555 105_544 n
Dh2 SJ Dk1 132.4(26) 1_555 105_544 n
Ok SJ Dk1 34.9(10) 105_544 105_544 n
O1 Og O1 84.48(31) -3_555 111_433 n
O1 Og O1 90.57(35) -3_555 212_333 n
O1 Og O2 26.10(25) -3_555 105_544 n
O1 Og O3 39.10(21) -3_555 2_555 n
O1 Og O3 27.73(18) -3_555 -1_555 n
O1 Og O4 50.75(28) -3_555 -111_444 n
O1 Og O4 53.05(28) -3_555 312_334 n
O1 Og SJ 76.3(9) -3_555 1_555 n
O1 Og SJ 85.5(8) -3_555 105_544 n
O1 Og Og 115.5(6) -3_555 105_544 n
O1 Og Og 104.7(7) -3_555 -108_656 n
O1 Og Og 153.2(5) -3_555 308_445 n
O1 Og Og 141.3(6) -3_555 -305_556 n
O1 Og Dg1 110.1(11) -3_555 1_555 n
O1 Og Dg1 121.1(9) -3_555 105_544 n
O1 Og Dg1 123.1(7) -3_555 -108_665 n
O1 Og Dg1 145.0(6) -3_555 308_454 n
O1 Og Dg1 147.7(5) -3_555 -305_565 n
O1 Og Dg2 5.9(10) -3_555 1_555 n
O1 Og Dg2 103.6(6) -3_555 105_544 n
O1 Og Dg2 96.6(6) -3_555 -108_666 n
O1 Og Oh 99.4(7) -3_555 1_555 n
O1 Og Oh 78.1(7) -3_555 105_544 n
O1 Og Oh 113.9(5) -3_555 -108_665 n
O1 Og O1 166.89(33) 111_433 212_333 n
O1 Og O2 109.09(27) 111_433 105_544 n
O1 Og O3 69.51(21) 111_433 2_555 n
O1 Og O3 99.97(25) 111_433 -1_555 n
O1 Og O4 131.7(4) 111_433 -111_444 n
O1 Og O4 34.22(19) 111_433 312_334 n
O1 Og SJ 8.2(8) 111_545 1_555 n
O1 Og SJ 142.9(8) 111_545 105_544 n
O1 Og Og 135.8(5) 111_545 105_544 n
O1 Og Og 32.11(32) 111_545 -108_656 n
O1 Og Og 117.3(4) 111_545 308_445 n
O1 Og Og 57.7(4) 111_545 -305_556 n
O1 Og Dg1 42.6(14) 111_554 1_555 n
O1 Og Dg1 134.1(10) 111_554 105_544 n
O1 Og Dg1 43.1(4) 111_554 -108_665 n
O1 Og Dg1 120.6(5) 111_554 308_454 n
O1 Og Dg1 68.1(4) 111_554 -305_565 n
O1 Og Dg2 78.8(9) 111_555 1_555 n
O1 Og Dg2 152.6(5) 111_555 105_544 n
O1 Og Dg2 17.45(29) 111_555 -108_666 n
O1 Og Oh 42.6(7) 111_554 1_555 n
O1 Og Oh 108.1(7) 111_554 105_544 n
O1 Og Oh 47.34(31) 111_554 -108_665 n
O1 Og O2 68.51(23) 212_333 105_544 n
O1 Og O3 113.43(35) 212_333 2_555 n
O1 Og O3 70.96(21) 212_333 -1_555 n
O1 Og O4 40.40(20) 212_333 -111_444 n
O1 Og O4 143.5(4) 212_333 312_334 n
O1 Og SJ 162.0(9) 212_445 1_555 n
O1 Og SJ 24.2(6) 212_445 105_544 n
O1 Og Og 37.51(33) 212_445 105_544 n
O1 Og Og 140.0(5) 212_445 -108_656 n
O1 Og Og 64.6(4) 212_445 308_445 n
O1 Og Og 124.2(4) 212_445 -305_556 n
O1 Og Dg1 129.8(15) 212_454 1_555 n
O1 Og Dg1 40.7(8) 212_454 105_544 n
O1 Og Dg1 134.6(5) 212_454 -108_665 n
O1 Og Dg1 59.3(5) 212_454 308_454 n
O1 Og Dg1 112.22(31) 212_454 -305_565 n
O1 Og Dg2 95.8(8) 212_455 1_555 n
O1 Og Dg2 19.29(33) 212_455 105_544 n
O1 Og Dg2 154.3(5) 212_455 -108_666 n
O1 Og Oh 150.5(8) 212_454 1_555 n
O1 Og Oh 58.9(6) 212_454 105_544 n
O1 Og Oh 125.5(4) 212_454 -108_665 n
O2 Og O3 48.36(16) 105_544 2_555 n
O2 Og O3 32.17(11) 105_544 -1_555 n
O2 Og O4 33.55(17) 105_544 -111_444 n
O2 Og O4 75.60(26) 105_544 312_334 n
O2 Og SJ 101.0(9) 105_544 1_555 n
O2 Og SJ 71.2(7) 105_544 105_544 n
O2 Og Og 101.0(4) 105_544 105_544 n
O2 Og Og 130.6(5) 105_544 -108_656 n
O2 Og Og 133.0(5) 105_544 308_445 n
O2 Og Og 166.8(5) 105_544 -305_556 n
O2 Og Dg1 135.0(11) 105_544 1_555 n
O2 Og Dg1 106.0(8) 105_544 105_544 n
O2 Og Dg1 149.1(5) 105_544 -108_665 n
O2 Og Dg1 127.7(6) 105_544 308_454 n
O2 Og Dg1 171.40(32) 105_544 -305_565 n
O2 Og Dg2 32.0(11) 105_544 1_555 n
O2 Og Dg2 85.0(4) 105_544 105_544 n
O2 Og Dg2 122.5(5) 105_544 -108_666 n
O2 Og Oh 111.6(7) 105_544 1_555 n
O2 Og Oh 79.1(6) 105_544 105_544 n
O2 Og Oh 138.1(4) 105_544 -108_665 n
O3 Og O3 66.66(19) 2_555 -1_555 n
O3 Og O4 81.83(30) 2_555 -111_444 n
O3 Og O4 37.25(17) 2_555 312_334 n
O3 Og SJ 63.2(8) 2_555 1_555 n
O3 Og SJ 119.5(8) 2_555 105_544 n
O3 Og Og 149.2(5) 2_555 105_544 n
O3 Og Og 100.8(5) 2_555 -108_656 n
O3 Og Og 159.70(19) 2_555 308_445 n
O3 Og Og 120.8(5) 2_555 -305_556 n
O3 Og Dg1 110.8(14) 2_555 1_555 n
O3 Og Dg1 153.7(9) 2_555 105_544 n
O3 Og Dg1 111.7(5) 2_555 -108_665 n
O3 Og Dg1 165.7(4) 2_555 308_454 n
O3 Og Dg1 133.5(5) 2_555 -305_565 n
O3 Og Dg2 38.4(8) 2_555 1_555 n
O3 Og Dg2 132.0(5) 2_555 105_544 n
O3 Og Dg2 86.8(4) 2_555 -108_666 n
O3 Og Oh 63.8(7) 2_555 1_555 n
O3 Og Oh 117.0(7) 2_555 105_544 n
O3 Og Oh 115.8(4) 2_555 -108_665 n
O3 Og O4 31.83(16) -1_555 -111_444 n
O3 Og O4 75.37(23) -1_555 312_334 n
O3 Og SJ 92.3(9) -1_555 1_555 n
O3 Og SJ 59.7(7) -1_555 105_544 n
O3 Og Og 88.6(5) -1_555 105_544 n
O3 Og Og 107.0(6) -1_555 -108_656 n
O3 Og Og 126.6(4) -1_555 308_445 n
O3 Og Og 142.91(27) -1_555 -305_556 n
O3 Og Dg1 107.4(11) -1_555 1_555 n
O3 Og Dg1 94.2(8) -1_555 105_544 n
O3 Og Dg1 125.1(6) -1_555 -108_665 n
O3 Og Dg1 117.9(5) -1_555 308_454 n
O3 Og Dg1 139.31(30) -1_555 -305_565 n
O3 Og Dg2 30.1(6) -1_555 1_555 n
O3 Og Dg2 79.3(5) -1_555 105_544 n
O3 Og Dg2 105.7(5) -1_555 -108_666 n
O3 Og Oh 125.9(7) -1_555 1_555 n
O3 Og Oh 51.4(6) -1_555 105_544 n
O3 Og Oh 109.1(4) -1_555 -108_665 n
O4 Og O4 103.68(34) -111_444 312_334 n
O4 Og SJ 123.9(10) -111_556 1_555 n
O4 Og SJ 37.7(7) -111_556 105_544 n
O4 Og Og 67.9(5) -111_556 105_544 n
O4 Og Og 133.8(7) -111_556 -108_656 n
O4 Og Og 103.1(5) -111_556 308_445 n
O4 Og Og 154.84(32) -111_556 -305_556 n
O4 Og Dg1 130.0(12) -111_565 1_555 n
O4 Og Dg1 73.0(8) -111_565 105_544 n
O4 Og Dg1 147.5(7) -111_565 -108_665 n
O4 Og Dg1 96.1(5) -111_565 308_454 n
O4 Og Dg1 142.6(4) -111_565 -305_565 n
O4 Og Dg2 55.7(8) -111_566 1_555 n
O4 Og Dg2 53.2(4) -111_566 105_544 n
O4 Og Dg2 136.4(6) -111_566 -108_666 n
O4 Og Oh 145.0(8) -111_565 1_555 n
O4 Og Oh 52.4(5) -111_565 105_544 n
O4 Og Oh 129.4(4) -111_565 -108_665 n
O4 Og SJ 26.8(7) 312_446 1_555 n
O4 Og SJ 134.1(8) 312_446 105_544 n
O4 Og Og 154.8(6) 312_446 105_544 n
O4 Og Og 63.9(5) 312_446 -108_656 n
O4 Og Og 151.3(5) 312_446 308_445 n
O4 Og Og 91.3(5) 312_446 -305_556 n
O4 Og Dg1 73.6(13) 312_455 1_555 n
O4 Og Dg1 157.9(11) 312_455 105_544 n
O4 Og Dg1 77.2(5) 312_455 -108_665 n
O4 Og Dg1 154.6(6) 312_455 308_454 n
O4 Og Dg1 102.3(5) 312_455 -305_565 n
O4 Og Dg2 48.0(7) 312_456 1_555 n
O4 Og Dg2 154.4(5) 312_456 105_544 n
O4 Og Dg2 50.5(4) 312_456 -108_666 n
O4 Og Oh 52.1(6) 312_455 1_555 n
O4 Og Oh 108.7(7) 312_455 105_544 n
O4 Og Oh 78.6(4) 312_455 -108_665 n
SJ Og SJ 139.9(8) 1_555 105_544 n
SJ Og Og 139.4(10) 1_555 105_544 n
SJ Og Og 37.6(9) 1_555 -108_656 n
SJ Og Og 125.1(9) 1_555 308_445 n
SJ Og Og 65.8(9) 1_555 -305_556 n
SJ Og Dg1 47.8(13) 1_555 1_555 n
SJ Og Dg1 138.7(14) 1_555 105_544 n
SJ Og Dg1 50.5(9) 1_555 -108_665 n
SJ Og Dg1 127.8(11) 1_555 308_454 n
SJ Og Dg1 75.9(10) 1_555 -305_565 n
SJ Og Dg2 70.6(10) 1_555 1_555 n
SJ Og Dg2 154.0(11) 1_555 105_544 n
SJ Og Dg2 23.8(8) 1_555 -108_666 n
SJ Og Oh 46.2(9) 1_555 1_555 n
SJ Og Oh 105.6(11) 1_555 105_544 n
SJ Og Oh 52.7(8) 1_555 -108_665 n
SJ Og Og 30.5(8) 105_544 105_544 n
SJ Og Og 119.2(9) 105_544 -108_656 n
SJ Og Og 67.8(8) 105_544 308_445 n
SJ Og Og 118.6(7) 105_544 -305_556 n
SJ Og Dg1 109.9(16) 105_544 1_555 n
SJ Og Dg1 35.9(9) 105_544 105_544 n
SJ Og Dg1 120.7(10) 105_544 -108_665 n
SJ Og Dg1 59.7(8) 105_544 308_454 n
SJ Og Dg1 105.8(7) 105_544 -305_565 n
SJ Og Dg2 89.2(10) 105_544 1_555 n
SJ Og Dg2 20.3(8) 105_544 105_544 n
SJ Og Dg2 131.9(9) 105_544 -108_666 n
SJ Og Oh 173.5(11) 105_544 1_555 n
SJ Og Oh 34.8(8) 105_544 105_544 n
SJ Og Oh 106.6(8) 105_544 -108_665 n
Og Og Og 103.9(5) 105_544 -108_656 n
Og Og Og 38.04(26) 105_544 308_445 n
Og Og Og 90.00000(30) 105_544 -305_556 n
Og Og Dg1 93.4(15) 105_544 1_555 n
Og Og Dg1 5.6(7) 105_544 105_544 n
Og Og Dg1 97.3(5) 105_544 -108_665 n
Og Og Dg1 29.5(4) 105_544 308_454 n
Og Og Dg1 77.23(7) 105_544 -305_565 n
Og Og Dg2 118.7(6) 105_544 1_555 n
Og Og Dg2 18.23(15) 105_544 105_544 n
Og Og Dg2 118.7(5) 105_544 -108_666 n
Og Og Oh 145.1(8) 105_544 1_555 n
Og Og Oh 46.9(7) 105_544 105_544 n
Og Og Oh 88.8(4) 105_544 -108_665 n
Og Og Og 90.00000(20) -108_656 308_445 n
Og Og Og 38.04(26) -108_656 -305_556 n
Og Og Dg1 10.5(14) -108_665 1_555 n
Og Og Dg1 102.0(9) -108_665 105_544 n
Og Og Dg1 18.94(17) -108_665 -108_665 n
Og Og Dg1 90.9(4) -108_665 308_454 n
Og Og Dg1 43.28(27) -108_665 -305_565 n
Og Og Dg2 98.8(12) -108_666 1_555 n
Og Og Dg2 121.5(6) -108_666 105_544 n
Og Og Dg2 14.78(14) -108_666 -108_666 n
Og Og Oh 63.9(7) -108_665 1_555 n
Og Og Oh 87.9(8) -108_665 105_544 n
Og Og Oh 15.24(35) -108_665 -108_665 n
Og Og Og 60.00000(10) 308_445 -305_556 n
Og Og Dg1 81.4(13) 308_454 1_555 n
Og Og Dg1 32.5(7) 308_454 105_544 n
Og Og Dg1 74.70(24) 308_454 -108_665 n
Og Og Dg1 9.03(24) 308_454 308_454 n
Og Og Dg1 49.22(17) 308_454 -305_565 n
Og Og Dg2 156.7(6) 308_455 1_555 n
Og Og Dg2 49.89(19) 308_455 105_544 n
Og Og Dg2 101.93(26) 308_455 -108_666 n
Og Og Oh 107.2(7) 308_454 1_555 n
Og Og Oh 80.2(7) 308_454 105_544 n
Og Og Oh 76.61(34) 308_454 -108_665 n
Og Og Dg1 35.7(12) -305_565 1_555 n
Og Og Dg1 85.4(6) -305_565 105_544 n
Og Og Dg1 19.10(31) -305_565 -108_665 n
Og Og Dg1 64.85(34) -305_565 308_454 n
Og Og Dg1 12.84(6) -305_565 -305_565 n
Og Og Dg2 135.4(11) -305_566 1_555 n
Og Og Dg2 106.90(14) -305_566 105_544 n
Og Og Dg2 44.61(32) -305_566 -108_666 n
Og Og Oh 59.7(8) -305_565 1_555 n
Og Og Oh 103.9(6) -305_565 105_544 n
Og Og Oh 33.82(32) -305_565 -108_665 n
Dg1 Og Dg1 91.5(18) 1_555 105_544 n
Dg1 Og Dg1 18.2(15) 1_555 -108_665 n
Dg1 Og Dg1 81.5(17) 1_555 308_454 n
Dg1 Og Dg1 37.6(11) 1_555 -305_565 n
Dg1 Og Dg2 104.49450(30) 1_555 1_555 n
Dg1 Og Dg2 111.1(14) 1_555 105_544 n
Dg1 Og Dg2 25.3(13) 1_555 -108_666 n
Dg1 Og Oh 72.5(16) 1_555 1_555 n
Dg1 Og Oh 80.5(14) 1_555 105_544 n
Dg1 Og Oh 5.0(13) 1_555 -108_665 n
Dg1 Og Dg1 93.9(10) 105_544 -108_665 n
Dg1 Og Dg1 24.0(6) 105_544 308_454 n
Dg1 Og Dg1 72.8(6) 105_544 -305_565 n
Dg1 Og Dg2 124.2(11) 105_544 1_555 n
Dg1 Og Dg2 21.8(7) 105_544 105_544 n
Dg1 Og Dg2 116.7(9) 105_544 -108_666 n
Dg1 Og Oh 139.5(11) 105_544 1_555 n
Dg1 Og Oh 51.5(9) 105_544 105_544 n
Dg1 Og Oh 86.8(9) 105_544 -108_665 n
Dg1 Og Dg1 77.5(6) -108_665 308_454 n
Dg1 Og Dg1 25.80(26) -108_665 -305_565 n
Dg1 Og Dg2 117.2(10) -108_666 1_555 n
Dg1 Og Dg2 115.5(4) -108_666 105_544 n
Dg1 Og Dg2 27.35(15) -108_666 -108_666 n
Dg1 Og Oh 60.1(7) -108_665 1_555 n
Dg1 Og Oh 96.1(9) -108_665 105_544 n
Dg1 Og Oh 18.2(6) -108_665 -108_665 n
Dg1 Og Dg1 53.07(31) 308_454 -305_565 n
Dg1 Og Dg2 148.0(6) 308_455 1_555 n
Dg1 Og Dg2 43.0(4) 308_455 105_544 n
Dg1 Og Dg2 104.1(6) 308_455 -108_666 n
Dg1 Og Oh 115.6(8) 308_454 1_555 n
Dg1 Og Oh 71.3(7) 308_454 105_544 n
Dg1 Og Oh 76.5(5) 308_454 -108_665 n
Dg1 Og Dg2 142.0(11) -305_566 1_555 n
Dg1 Og Dg2 94.38(14) -305_566 105_544 n
Dg1 Og Dg2 53.13(33) -305_566 -108_666 n
Dg1 Og Oh 72.3(8) -305_565 1_555 n
Dg1 Og Oh 93.9(6) -305_565 105_544 n
Dg1 Og Oh 34.1(4) -305_565 -108_665 n
Dg2 Og Dg2 107.9(6) 1_555 105_544 n
Dg2 Og Dg2 90.7(8) 1_555 -108_666 n
Dg2 Og Oh 96.0(9) 1_555 1_555 n
Dg2 Og Oh 78.6(10) 1_555 105_544 n
Dg2 Og Oh 108.4(12) 1_555 -108_665 n
Dg2 Og Dg2 136.2(6) 105_544 -108_666 n
Dg2 Og Oh 153.4(9) 105_544 1_555 n
Dg2 Og Oh 50.2(7) 105_544 105_544 n
Dg2 Og Oh 106.6(5) 105_544 -108_665 n
Dg2 Og Oh 52.1(7) -108_665 1_555 n
Dg2 Og Oh 98.4(8) -108_665 105_544 n
Dg2 Og Oh 29.96(35) -108_665 -108_665 n
Oh Og Oh 150.3(11) 1_555 105_544 n
Oh Og Oh 75.5(8) 1_555 -108_665 n
Oh Og Oh 78.6(8) 105_544 -108_665 n
O1 Dg1 O1 91.1(5) -3_555 111_433 n
O1 Dg1 O4 41.21(24) -3_555 -111_444 n
O1 Dg1 O4 51.50(35) -3_555 312_334 n
O1 Dg1 SJ 59.0(12) -3_555 1_555 n
O1 Dg1 Og 53.4(9) -3_555 1_555 n
O1 Dg1 Og 97.5(5) -3_555 105_544 n
O1 Dg1 Og 117.6(12) -3_555 -108_656 n
O1 Dg1 Og 133.0(6) -3_555 308_445 n
O1 Dg1 Og 160.0(8) -3_555 -305_556 n
O1 Dg1 Dg1 95.8(9) -3_555 105_544 n
O1 Dg1 Dg1 143.2(8) -3_555 -108_665 n
O1 Dg1 Dg1 126.0(8) -3_555 308_454 n
O1 Dg1 Dg1 173.4(8) -3_555 -305_565 n
O1 Dg1 Dg2 15.7(9) -3_555 1_555 n
O1 Dg1 Dg2 85.2(5) -3_555 105_544 n
O1 Dg1 Dg2 105.4(6) -3_555 -108_666 n
O1 Dg1 Oh 87.8(9) -3_555 1_555 n
O1 Dg1 Oh 70.0(7) -3_555 105_544 n
O1 Dg1 Oh 131.3(7) -3_555 -108_665 n
O1 Dg1 Oh 108.4(6) -3_555 308_454 n
O1 Dg1 Dh1 86.5(14) -3_555 1_555 n
O1 Dg1 Dh1 87.4(7) -3_555 105_544 n
O1 Dg1 Dh1 128.2(10) -3_555 -108_644 n
O1 Dg1 Dh1 121.3(6) -3_555 308_433 n
O1 Dg1 O4 131.4(5) 111_433 -111_444 n
O1 Dg1 O4 41.28(28) 111_433 312_334 n
O1 Dg1 SJ 36.6(12) 111_545 1_555 n
O1 Dg1 Og 128.0(16) 111_545 1_555 n
O1 Dg1 Og 163.9(7) 111_545 105_544 n
O1 Dg1 Og 36.0(6) 111_545 -108_656 n
O1 Dg1 Og 135.6(4) 111_545 308_445 n
O1 Dg1 Og 69.7(5) 111_545 -305_556 n
O1 Dg1 Dg1 171.3(9) 111_554 105_544 n
O1 Dg1 Dg1 53.0(5) 111_554 -108_665 n
O1 Dg1 Dg1 142.9(5) 111_554 308_454 n
O1 Dg1 Dg1 82.9(5) 111_554 -305_565 n
O1 Dg1 Dg2 102.0(13) 111_555 1_555 n
O1 Dg1 Dg2 172.4(6) 111_555 105_544 n
O1 Dg1 Dg2 17.44(34) 111_555 -108_666 n
O1 Dg1 Oh 58.3(8) 111_554 1_555 n
O1 Dg1 Oh 128.5(9) 111_554 105_544 n
O1 Dg1 Oh 58.0(4) 111_554 -108_665 n
O1 Dg1 Oh 148.8(6) 111_554 308_454 n
O1 Dg1 Dh1 81.4(14) 111_533 1_555 n
O1 Dg1 Dh1 143.3(10) 111_533 105_544 n
O1 Dg1 Dh1 57.3(7) 111_533 -108_644 n
O1 Dg1 Dh1 141.6(6) 111_533 308_433 n
O4 Dg1 O4 92.7(4) -111_444 312_334 n
O4 Dg1 SJ 99.9(13) -111_556 1_555 n
O4 Dg1 Og 39.3(10) -111_556 1_555 n
O4 Dg1 Og 56.4(4) -111_556 105_544 n
O4 Dg1 Og 144.9(12) -111_556 -108_656 n
O4 Dg1 Og 93.0(5) -111_556 308_445 n
O4 Dg1 Og 158.7(7) -111_556 -305_556 n
O4 Dg1 Dg1 54.8(8) -111_565 105_544 n
O4 Dg1 Dg1 165.4(14) -111_565 -108_665 n
O4 Dg1 Dg1 85.1(7) -111_565 308_454 n
O4 Dg1 Dg1 144.1(7) -111_565 -305_565 n
O4 Dg1 Dg2 34.7(9) -111_566 1_555 n
O4 Dg1 Dg2 44.15(32) -111_566 105_544 n
O4 Dg1 Dg2 142.5(6) -111_566 -108_666 n
O4 Dg1 Oh 114.6(9) -111_565 1_555 n
O4 Dg1 Oh 42.0(5) -111_565 105_544 n
O4 Dg1 Oh 139.7(7) -111_565 -108_665 n
O4 Dg1 Oh 74.3(5) -111_565 308_454 n
O4 Dg1 Dh1 100.0(15) -111_544 1_555 n
O4 Dg1 Dh1 51.2(6) -111_544 105_544 n
O4 Dg1 Dh1 137.3(10) -111_544 -108_644 n
O4 Dg1 Dh1 85.2(5) -111_544 308_433 n
O4 Dg1 SJ 8.8(12) 312_446 1_555 n
O4 Dg1 Og 89.9(13) 312_446 1_555 n
O4 Dg1 Og 149.0(5) 312_446 105_544 n
O4 Dg1 Og 75.1(9) 312_446 -108_656 n
O4 Dg1 Og 165.1(6) 312_446 308_445 n
O4 Dg1 Og 108.5(7) 312_446 -305_556 n
O4 Dg1 Dg1 146.6(7) 312_455 105_544 n
O4 Dg1 Dg1 94.1(7) 312_455 -108_665 n
O4 Dg1 Dg1 171.3(4) 312_455 308_454 n
O4 Dg1 Dg1 123.1(7) 312_455 -305_565 n
O4 Dg1 Dg2 60.8(11) 312_456 1_555 n
O4 Dg1 Dg2 136.3(6) 312_456 105_544 n
O4 Dg1 Dg2 58.0(5) 312_456 -108_666 n
O4 Dg1 Oh 55.1(8) 312_455 1_555 n
O4 Dg1 Oh 112.3(9) 312_455 105_544 n
O4 Dg1 Oh 96.3(6) 312_455 -108_665 n
O4 Dg1 Oh 141.7(6) 312_455 308_454 n
O4 Dg1 Dh1 71.2(13) 312_434 1_555 n
O4 Dg1 Dh1 133.3(10) 312_434 105_544 n
O4 Dg1 Dh1 94.7(8) 312_434 -108_644 n
O4 Dg1 Dh1 151.1(8) 312_434 308_433 n
SJ Dg1 Og 92.3(17) 1_555 1_555 n
SJ Dg1 Og 156.1(13) 1_555 105_544 n
SJ Dg1 Og 72.0(15) 1_555 -108_656 n
SJ Dg1 Og 157.2(16) 1_555 308_445 n
SJ Dg1 Og 101.0(15) 1_555 -305_556 n
SJ Dg1 Dg1 151.9(15) 1_555 105_544 n
SJ Dg1 Dg1 88.1(15) 1_555 -108_665 n
SJ Dg1 Dg1 165.7(15) 1_555 308_454 n
SJ Dg1 Dg1 116.0(15) 1_555 -305_565 n
SJ Dg1 Dg2 66.7(15) 1_555 1_555 n
SJ Dg1 Dg2 142.4(13) 1_555 105_544 n
SJ Dg1 Dg2 53.9(13) 1_555 -108_666 n
SJ Dg1 Oh 47.3(14) 1_555 1_555 n
SJ Dg1 Oh 121.1(18) 1_555 105_544 n
SJ Dg1 Oh 93.9(13) 1_555 -108_665 n
SJ Dg1 Oh 138.9(15) 1_555 308_454 n
SJ Dg1 Dh1 65.1(18) 1_555 1_555 n
SJ Dg1 Dh1 142.2(18) 1_555 105_544 n
SJ Dg1 Dh1 92.7(15) 1_555 -108_644 n
SJ Dg1 Dh1 145.9(17) 1_555 308_433 n
Og Dg1 Og 67.6(13) 1_555 105_544 n
Og Dg1 Og 163.9(20) 1_555 -108_656 n
Og Dg1 Og 85.8(13) 1_555 308_445 n
Og Dg1 Og 135.2(14) 1_555 -305_556 n
Og Dg1 Dg1 60.7(16) 1_555 105_544 n
Og Dg1 Dg1 153.4(22) 1_555 -108_665 n
Og Dg1 Dg1 83.1(16) 1_555 308_454 n
Og Dg1 Dg1 132.9(13) 1_555 -305_565 n
Og Dg1 Dg2 37.77090(10) 1_555 1_555 n
Og Dg1 Dg2 54.1(12) 1_555 105_544 n
Og Dg1 Dg2 145.2(17) 1_555 -108_666 n
Og Dg1 Oh 81.1(16) 1_555 1_555 n
Og Dg1 Oh 78.5(13) 1_555 105_544 n
Og Dg1 Oh 173.8(17) 1_555 -108_665 n
Og Dg1 Oh 57.1(12) 1_555 308_454 n
Og Dg1 Dh1 62.1(18) 1_555 1_555 n
Og Dg1 Dh1 78.8(15) 1_555 105_544 n
Og Dg1 Dh1 174.6(19) 1_555 -108_644 n
Og Dg1 Dh1 70.3(13) 1_555 308_433 n
Og Dg1 Og 128.4(10) 105_544 -108_656 n
Og Dg1 Og 39.4(4) 105_544 308_445 n
Og Dg1 Og 102.5(6) 105_544 -305_556 n
Og Dg1 Dg1 8.4(7) 105_544 105_544 n
Og Dg1 Dg1 115.7(7) 105_544 -108_665 n
Og Dg1 Dg1 30.3(5) 105_544 308_454 n
Og Dg1 Dg1 87.7(5) 105_544 -305_565 n
Og Dg1 Dg2 89.4(10) 105_544 1_555 n
Og Dg1 Dg2 14.15(22) 105_544 105_544 n
Og Dg1 Dg2 147.2(8) 105_544 -108_666 n
Og Dg1 Oh 135.3(12) 105_544 1_555 n
Og Dg1 Oh 44.4(6) 105_544 105_544 n
Og Dg1 Oh 106.5(7) 105_544 -108_665 n
Og Dg1 Oh 38.9(5) 105_544 308_454 n
Og Dg1 Dh1 112.5(16) 105_544 1_555 n
Og Dg1 Dh1 25.2(7) 105_544 105_544 n
Og Dg1 Dh1 107.0(9) 105_544 -108_644 n
Og Dg1 Dh1 40.6(6) 105_544 308_433 n
Og Dg1 Og 107.2(6) -108_656 308_445 n
Og Dg1 Og 48.5(5) -108_656 -305_556 n
Og Dg1 Dg1 135.3(10) -108_665 105_544 n
Og Dg1 Dg1 27.73(31) -108_665 -108_665 n
Og Dg1 Dg1 111.3(4) -108_665 308_454 n
Og Dg1 Dg1 55.8(6) -108_665 -305_565 n
Og Dg1 Dg2 132.1(18) -108_666 1_555 n
Og Dg1 Dg2 141.9(12) -108_666 105_544 n
Og Dg1 Dg2 18.7(4) -108_666 -108_666 n
Og Dg1 Oh 85.4(11) -108_665 1_555 n
Og Dg1 Oh 112.3(13) -108_665 105_544 n
Og Dg1 Oh 22.0(6) -108_665 -108_665 n
Og Dg1 Oh 134.1(9) -108_665 308_454 n
Og Dg1 Dh1 106.5(17) -108_644 1_555 n
Og Dg1 Dh1 115.8(13) -108_644 105_544 n
Og Dg1 Dh1 21.4(7) -108_644 -108_644 n
Og Dg1 Dh1 121.0(9) -108_644 308_433 n
Og Dg1 Og 65.92(31) 308_445 -305_556 n
Og Dg1 Dg1 38.5(4) 308_454 105_544 n
Og Dg1 Dg1 83.69(30) 308_454 -108_665 n
Og Dg1 Dg1 9.48(18) 308_454 308_454 n
Og Dg1 Dg1 53.36(31) 308_454 -305_565 n
Og Dg1 Dg2 120.2(12) 308_455 1_555 n
Og Dg1 Dg2 49.1(4) 308_455 105_544 n
Og Dg1 Dg2 121.47(21) 308_455 -108_666 n
Og Dg1 Oh 110.2(9) 308_454 1_555 n
Og Dg1 Oh 80.8(8) 308_454 105_544 n
Og Dg1 Oh 88.2(5) 308_454 -108_665 n
Og Dg1 Oh 29.3(4) 308_454 308_454 n
Og Dg1 Dh1 94.3(14) 308_433 1_555 n
Og Dg1 Dh1 59.6(8) 308_433 105_544 n
Og Dg1 Dh1 90.5(8) 308_433 -108_644 n
Og Dg1 Dh1 17.0(5) 308_433 308_433 n
Og Dg1 Dg1 103.90(31) -305_565 105_544 n
Og Dg1 Dg1 20.8(5) -305_565 -108_665 n
Og Dg1 Dg1 73.57(19) -305_565 308_454 n
Og Dg1 Dg1 15.47(11) -305_565 -305_565 n
Og Dg1 Dg2 161.6(14) -305_566 1_555 n
Og Dg1 Dg2 114.5(7) -305_566 105_544 n
Og Dg1 Dg2 56.8(4) -305_566 -108_666 n
Og Dg1 Oh 77.6(8) -305_565 1_555 n
Og Dg1 Oh 126.1(8) -305_565 105_544 n
Og Dg1 Oh 42.3(4) -305_565 -108_665 n
Og Dg1 Oh 87.2(6) -305_565 308_454 n
Og Dg1 Dh1 85.2(14) -305_544 1_555 n
Og Dg1 Dh1 111.2(8) -305_544 105_544 n
Og Dg1 Dh1 45.5(9) -305_544 -108_644 n
Og Dg1 Dh1 75.1(6) -305_544 308_433 n
Dg1 Dg1 Dg1 119.32(33) 105_544 -108_665 n
Dg1 Dg1 Dg1 30.34(17) 105_544 308_454 n
Dg1 Dg1 Dg1 90.00000(30) 105_544 -305_565 n
Dg1 Dg1 Dg2 85.9(15) 105_544 1_555 n
Dg1 Dg1 Dg2 10.7(7) 105_544 105_544 n
Dg1 Dg1 Dg2 153.9(8) 105_544 -108_666 n
Dg1 Dg1 Oh 127.2(17) 105_544 1_555 n
Dg1 Dg1 Oh 50.1(11) 105_544 105_544 n
Dg1 Dg1 Oh 113.3(9) 105_544 -108_665 n
Dg1 Dg1 Oh 32.1(9) 105_544 308_454 n
Dg1 Dg1 Dh1 104.3(19) 105_544 1_555 n
Dg1 Dg1 Dh1 32.4(11) 105_544 105_544 n
Dg1 Dg1 Dh1 114.0(11) 105_544 -108_644 n
Dg1 Dg1 Dh1 36.0(8) 105_544 308_433 n
Dg1 Dg1 Dg1 90.00000(20) -108_665 308_454 n
Dg1 Dg1 Dg1 30.34(17) -108_665 -305_565 n
Dg1 Dg1 Dg2 154.8(16) -108_666 1_555 n
Dg1 Dg1 Dg2 129.4(8) -108_666 105_544 n
Dg1 Dg1 Dg2 37.8(4) -108_666 -108_666 n
Dg1 Dg1 Oh 79.7(12) -108_665 1_555 n
Dg1 Dg1 Oh 123.5(14) -108_665 105_544 n
Dg1 Dg1 Oh 26.4(9) -108_665 -108_665 n
Dg1 Dg1 Oh 107.5(7) -108_665 308_454 n
Dg1 Dg1 Dh1 94.4(18) -108_644 1_555 n
Dg1 Dg1 Dh1 115.9(12) -108_644 105_544 n
Dg1 Dg1 Dh1 29.1(11) -108_644 -108_644 n
Dg1 Dg1 Dh1 95.0(6) -108_644 308_433 n
Dg1 Dg1 Dg1 60.00000(20) 308_454 -305_565 n
Dg1 Dg1 Dg2 114.8(15) 308_455 1_555 n
Dg1 Dg1 Dg2 41.0(7) 308_455 105_544 n
Dg1 Dg1 Dg2 127.3(4) 308_455 -108_666 n
Dg1 Dg1 Oh 118.4(8) 308_454 1_555 n
Dg1 Dg1 Oh 71.3(9) 308_454 105_544 n
Dg1 Dg1 Oh 90.7(4) 308_454 -108_665 n
Dg1 Dg1 Oh 29.7(5) 308_454 308_454 n
Dg1 Dg1 Dh1 100.9(14) 308_433 1_555 n
Dg1 Dg1 Dh1 50.2(9) 308_433 105_544 n
Dg1 Dg1 Dh1 92.6(7) 308_433 -108_644 n
Dg1 Dg1 Dh1 20.4(6) 308_433 308_433 n
Dg1 Dg1 Dg2 170.1(12) -305_566 1_555 n
Dg1 Dg1 Dg2 100.5(7) -305_566 105_544 n
Dg1 Dg1 Dg2 68.1(4) -305_566 -108_666 n
Dg1 Dg1 Oh 91.3(8) -305_565 1_555 n
Dg1 Dg1 Oh 111.8(8) -305_565 105_544 n
Dg1 Dg1 Oh 42.7(5) -305_565 -108_665 n
Dg1 Dg1 Oh 78.3(5) -305_565 308_454 n
Dg1 Dg1 Dh1 95.2(14) -305_544 1_555 n
Dg1 Dg1 Dh1 95.8(7) -305_544 105_544 n
Dg1 Dg1 Dh1 45.8(9) -305_544 -108_644 n
Dg1 Dg1 Dh1 65.3(5) -305_544 308_433 n
Dg2 Dg1 Dg2 75.8(8) 1_555 105_544 n
Dg2 Dg1 Dg2 117.9(12) 1_555 -108_666 n
Dg2 Dg1 Oh 84.1(13) 1_555 1_555 n
Dg2 Dg1 Oh 72.1(12) 1_555 105_544 n
Dg2 Dg1 Oh 147.0(14) 1_555 -108_665 n
Dg2 Dg1 Oh 93.6(11) 1_555 308_454 n
Dg2 Dg1 Dh1 77.2(16) 1_555 1_555 n
Dg2 Dg1 Dh1 85.5(12) 1_555 105_544 n
Dg2 Dg1 Dh1 143.9(17) 1_555 -108_644 n
Dg2 Dg1 Dh1 106.8(12) 1_555 308_433 n
Dg2 Dg1 Dg2 160.5(9) 105_544 -108_666 n
Dg2 Dg1 Oh 128.0(11) 105_544 1_555 n
Dg2 Dg1 Oh 44.0(6) 105_544 105_544 n
Dg2 Dg1 Oh 120.3(8) 105_544 -108_665 n
Dg2 Dg1 Oh 38.7(4) 105_544 308_454 n
Dg2 Dg1 Dh1 104.9(15) 105_544 1_555 n
Dg2 Dg1 Dh1 30.1(8) 105_544 105_544 n
Dg2 Dg1 Dh1 120.5(10) 105_544 -108_644 n
Dg2 Dg1 Dh1 45.1(6) 105_544 308_433 n
Dg2 Dg1 Oh 69.7(10) -108_665 1_555 n
Dg2 Dg1 Oh 123.8(10) -108_665 105_544 n
Dg2 Dg1 Oh 40.7(4) -108_665 -108_665 n
Dg2 Dg1 Oh 143.2(7) -108_665 308_454 n
Dg2 Dg1 Dh1 92.3(15) -108_644 1_555 n
Dg2 Dg1 Dh1 132.2(11) -108_644 105_544 n
Dg2 Dg1 Dh1 40.2(6) -108_644 -108_644 n
Dg2 Dg1 Dh1 131.9(6) -108_644 308_433 n
Oh Dg1 Oh 156.0(11) 1_555 105_544 n
Oh Dg1 Oh 102.5(10) 1_555 -108_665 n
Oh Dg1 Oh 97.3(11) 1_555 308_454 n
Oh Dg1 Dh1 23.2(10) 1_555 1_555 n
Oh Dg1 Dh1 158.0(14) 1_555 105_544 n
Oh Dg1 Dh1 103.9(11) 1_555 -108_644 n
Oh Dg1 Dh1 99.8(11) 1_555 308_433 n
Oh Dg1 Oh 99.0(10) 105_544 -108_665 n
Oh Dg1 Oh 82.0(8) 105_544 308_454 n
Oh Dg1 Dh1 140.6(17) 105_544 1_555 n
Oh Dg1 Dh1 21.17(23) 105_544 105_544 n
Oh Dg1 Dh1 97.1(11) 105_544 -108_644 n
Oh Dg1 Dh1 85.0(9) 105_544 308_433 n
Oh Dg1 Oh 117.1(6) -108_665 308_454 n
Oh Dg1 Dh1 120.1(15) -108_644 1_555 n
Oh Dg1 Dh1 96.8(10) -108_644 105_544 n
Oh Dg1 Dh1 3.2(8) -108_644 -108_644 n
Oh Dg1 Dh1 103.9(6) -108_644 308_433 n
Oh Dg1 Dh1 75.8(14) 308_433 1_555 n
Oh Dg1 Dh1 64.1(9) 308_433 105_544 n
Oh Dg1 Dh1 119.5(9) 308_433 -108_644 n
Oh Dg1 Dh1 13.27(13) 308_433 308_433 n
Dh1 Dg1 Dh1 135.0(18) 1_555 105_544 n
Dh1 Dg1 Dh1 122.1(19) 1_555 -108_644 n
Dh1 Dg1 Dh1 80.8(16) 1_555 308_433 n
Dh1 Dg1 Dh1 96.0(14) 105_544 -108_644 n
Dh1 Dg1 Dh1 64.9(11) 105_544 308_433 n
Dh1 Dg1 Dh1 106.4(9) -108_644 308_433 n
O1 Dg2 O2 30.2(5) -3_555 105_544 n
O1 Dg2 O2 28.2(5) -3_555 -304_444 n
O1 Dg2 O3 48.9(4) -3_555 2_555 n
O1 Dg2 O3 33.5(4) -3_555 -1_555 n
O1 Dg2 O4 64.2(5) -3_555 -111_444 n
O1 Dg2 O4 70.3(6) -3_555 312_334 n
O1 Dg2 SJ 116.9(13) -3_555 1_555 n
O1 Dg2 Og 170.9(16) -3_555 1_555 n
O1 Dg2 Og 128.3(9) -3_555 105_544 n
O1 Dg2 Og 126.1(10) -3_555 -108_656 n
O1 Dg2 Dg1 150.8(17) -3_555 1_555 n
O1 Dg2 Dg1 137.7(8) -3_555 105_544 n
O1 Dg2 Dg1 140.4(12) -3_555 -108_665 n
O1 Dg2 Dg2 116.4(9) -3_555 105_544 n
O1 Dg2 Dg2 116.0(11) -3_555 -108_666 n
O1 Dg2 Oh 124.1(10) -3_555 1_555 n
O1 Dg2 Oh 98.8(9) -3_555 105_544 n
O1 Dg2 Dh1 142.5(13) -3_555 1_555 n
O1 Dg2 Dh1 116.7(9) -3_555 105_544 n
O1 Dg2 Dh2 104.2(9) -3_555 1_555 n
O1 Dg2 Dh2 86.3(9) -3_555 105_544 n
O1 Dg2 OII* 104.1(8) -3_555 -105_444 n
O1 Dg2 DII*1 113.1(11) -3_555 -105_443 n
O1 Dg2 DII*1 83.6(10) -3_555 -208_443 n
O2 Dg2 O2 57.12(20) 105_544 -304_444 n
O2 Dg2 O3 58.72(23) 105_544 2_555 n
O2 Dg2 O3 38.78(15) 105_544 -1_555 n
O2 Dg2 O4 43.07(24) 105_544 -111_444 n
O2 Dg2 O4 95.7(4) 105_544 312_334 n
O2 Dg2 SJ 144.2(10) 105_544 1_555 n
O2 Dg2 Og 140.7(13) 105_544 1_555 n
O2 Dg2 Og 108.6(6) 105_544 105_544 n
O2 Dg2 Og 155.9(6) 105_544 -108_656 n
O2 Dg2 Dg1 170.3(13) 105_544 1_555 n
O2 Dg2 Dg1 116.2(5) 105_544 105_544 n
O2 Dg2 Dg1 170.6(7) 105_544 -108_665 n
O2 Dg2 Dg2 93.4(6) 105_544 105_544 n
O2 Dg2 Dg2 145.9(6) 105_544 -108_666 n
O2 Dg2 Oh 132.0(8) 105_544 1_555 n
O2 Dg2 Oh 96.1(7) 105_544 105_544 n
O2 Dg2 Dh1 139.9(15) 105_544 1_555 n
O2 Dg2 Dh1 107.6(7) 105_544 105_544 n
O2 Dg2 Dh2 121.6(9) 105_544 1_555 n
O2 Dg2 Dh2 76.6(7) 105_544 105_544 n
O2 Dg2 OII* 103.0(5) 105_544 -105_444 n
O2 Dg2 DII*1 115.0(6) 105_544 -105_443 n
O2 Dg2 DII*1 88.3(10) 105_544 -208_443 n
O2 Dg2 O3 40.47(17) -304_444 2_555 n
O2 Dg2 O3 54.39(18) -304_444 -1_555 n
O2 Dg2 O4 91.53(33) -304_444 -111_444 n
O2 Dg2 O4 42.83(21) -304_444 312_334 n
O2 Dg2 SJ 88.7(10) -304_556 1_555 n
O2 Dg2 Og 160.2(9) -304_556 1_555 n
O2 Dg2 Og 148.9(6) -304_556 105_544 n
O2 Dg2 Og 100.8(6) -304_556 -108_656 n
O2 Dg2 Dg1 126.9(14) -304_565 1_555 n
O2 Dg2 Dg1 157.7(7) -304_565 105_544 n
O2 Dg2 Dg1 113.9(7) -304_565 -108_665 n
O2 Dg2 Dg2 142.2(6) -304_566 105_544 n
O2 Dg2 Dg2 88.8(6) -304_566 -108_666 n
O2 Dg2 Oh 101.2(7) -304_565 1_555 n
O2 Dg2 Oh 110.0(7) -304_565 105_544 n
O2 Dg2 Dh1 121.4(10) -304_544 1_555 n
O2 Dg2 Dh1 129.3(8) -304_544 105_544 n
O2 Dg2 Dh2 78.9(7) -304_544 1_555 n
O2 Dg2 Dh2 105.7(9) -304_544 105_544 n
O2 Dg2 OII* 91.2(6) -304_444 -105_444 n
O2 Dg2 DII*1 96.0(11) -304_443 -105_443 n
O2 Dg2 DII*1 91.6(7) -304_443 -208_443 n
O3 Dg2 O3 82.37(25) 2_555 -1_555 n
O3 Dg2 O4 101.6(4) 2_555 -111_444 n
O3 Dg2 O4 45.85(24) 2_555 312_334 n
O3 Dg2 SJ 88.9(9) 2_555 1_555 n
O3 Dg2 Og 132.2(9) 2_555 1_555 n
O3 Dg2 Og 159.9(8) 2_555 105_544 n
O3 Dg2 Og 112.2(6) 2_555 -108_656 n
O3 Dg2 Dg1 130.6(13) 2_555 1_555 n
O3 Dg2 Dg1 158.8(8) 2_555 105_544 n
O3 Dg2 Dg1 117.1(6) 2_555 -108_665 n
O3 Dg2 Dg2 144.8(8) 2_555 105_544 n
O3 Dg2 Dg2 96.9(6) 2_555 -108_666 n
O3 Dg2 Oh 77.2(6) 2_555 1_555 n
O3 Dg2 Oh 147.5(8) 2_555 105_544 n
O3 Dg2 Dh1 93.8(11) 2_555 1_555 n
O3 Dg2 Dh1 165.3(8) 2_555 105_544 n
O3 Dg2 Dh2 62.9(8) 2_555 1_555 n
O3 Dg2 Dh2 133.6(8) 2_555 105_544 n
O3 Dg2 OII* 55.4(5) 2_555 -105_444 n
O3 Dg2 DII*1 64.2(9) 2_555 -105_443 n
O3 Dg2 DII*1 130.6(8) 2_555 -208_443 n
O3 Dg2 O4 41.49(22) -1_555 -111_444 n
O3 Dg2 O4 95.7(4) -1_555 312_334 n
O3 Dg2 SJ 130.3(12) -1_555 1_555 n
O3 Dg2 Og 143.0(7) -1_555 1_555 n
O3 Dg2 Og 96.5(5) -1_555 105_544 n
O3 Dg2 Og 122.4(7) -1_555 -108_656 n
O3 Dg2 Dg1 134.0(13) -1_555 1_555 n
O3 Dg2 Dg1 106.0(6) -1_555 105_544 n
O3 Dg2 Dg1 135.2(7) -1_555 -108_665 n
O3 Dg2 Dg2 87.8(6) -1_555 105_544 n
O3 Dg2 Dg2 122.0(8) -1_555 -108_666 n
O3 Dg2 Oh 155.6(8) -1_555 1_555 n
O3 Dg2 Oh 65.7(6) -1_555 105_544 n
O3 Dg2 Dh1 175.7(10) -1_555 1_555 n
O3 Dg2 Dh1 83.2(7) -1_555 105_544 n
O3 Dg2 Dh2 132.8(8) -1_555 1_555 n
O3 Dg2 Dh2 53.2(7) -1_555 105_544 n
O3 Dg2 OII* 136.9(6) -1_555 -105_444 n
O3 Dg2 DII*1 146.6(9) -1_555 -105_443 n
O3 Dg2 DII*1 52.5(9) -1_555 -208_443 n
O4 Dg2 O4 134.3(5) -111_444 312_334 n
O4 Dg2 SJ 164.0(12) -111_556 1_555 n
O4 Dg2 Og 108.2(9) -111_556 1_555 n
O4 Dg2 Og 66.4(5) -111_556 105_544 n
O4 Dg2 Og 140.4(7) -111_556 -108_656 n
O4 Dg2 Dg1 127.8(13) -111_565 1_555 n
O4 Dg2 Dg1 74.9(5) -111_565 105_544 n
O4 Dg2 Dg1 140.9(5) -111_565 -108_665 n
O4 Dg2 Dg2 52.5(5) -111_566 105_544 n
O4 Dg2 Dg2 151.7(9) -111_566 -108_666 n
O4 Dg2 Oh 156.9(10) -111_565 1_555 n
O4 Dg2 Oh 58.4(6) -111_565 105_544 n
O4 Dg2 Dh1 141.9(13) -111_544 1_555 n
O4 Dg2 Dh1 65.4(6) -111_544 105_544 n
O4 Dg2 Dh2 164.0(11) -111_544 1_555 n
O4 Dg2 Dh2 36.9(6) -111_544 105_544 n
O4 Dg2 OII* 132.2(6) -111_444 -105_444 n
O4 Dg2 DII*1 142.7(9) -111_443 -105_443 n
O4 Dg2 DII*1 59.5(11) -111_443 -208_443 n
O4 Dg2 SJ 48.5(9) 312_446 1_555 n
O4 Dg2 Og 117.4(8) 312_446 1_555 n
O4 Dg2 Og 153.4(7) 312_446 105_544 n
O4 Dg2 Og 68.0(5) 312_446 -108_656 n
O4 Dg2 Dg1 91.5(13) 312_455 1_555 n
O4 Dg2 Dg1 147.8(5) 312_455 105_544 n
O4 Dg2 Dg1 76.9(7) 312_455 -108_665 n
O4 Dg2 Dg2 169.4(8) 312_456 105_544 n
O4 Dg2 Dg2 53.0(5) 312_456 -108_666 n
O4 Dg2 Oh 60.4(7) 312_455 1_555 n
O4 Dg2 Oh 128.4(9) 312_455 105_544 n
O4 Dg2 Dh1 80.2(10) 312_434 1_555 n
O4 Dg2 Dh1 138.8(10) 312_434 105_544 n
O4 Dg2 Dh2 37.2(6) 312_434 1_555 n
O4 Dg2 Dh2 138.7(11) 312_434 105_544 n
O4 Dg2 OII* 62.6(5) 312_334 -105_444 n
O4 Dg2 DII*1 61.2(11) 312_333 -105_443 n
O4 Dg2 DII*1 112.8(9) 312_333 -208_443 n
SJ Dg2 Og 71.8(10) 1_555 1_555 n
SJ Dg2 Og 106.6(8) 1_555 105_544 n
SJ Dg2 Og 24.9(8) 1_555 -108_656 n
SJ Dg2 Dg1 43.4(11) 1_555 1_555 n
SJ Dg2 Dg1 99.5(8) 1_555 105_544 n
SJ Dg2 Dg1 28.9(9) 1_555 -108_665 n
SJ Dg2 Dg2 122.3(8) 1_555 105_544 n
SJ Dg2 Dg2 12.3(7) 1_555 -108_666 n
SJ Dg2 Oh 37.3(9) 1_555 1_555 n
SJ Dg2 Oh 106.7(12) 1_555 105_544 n
SJ Dg2 Dh1 47.4(13) 1_555 1_555 n
SJ Dg2 Dh1 102.4(11) 1_555 105_544 n
SJ Dg2 Dh2 30.3(10) 1_555 1_555 n
SJ Dg2 Dh2 128.1(13) 1_555 105_544 n
SJ Dg2 OII* 63.8(9) 1_555 -105_444 n
SJ Dg2 DII*1 53.0(10) 1_555 -105_443 n
SJ Dg2 DII*1 104.5(14) 1_555 -208_443 n
Og Dg2 Og 46.6(5) 1_555 105_544 n
Og Dg2 Og 62.9(11) 1_555 -108_656 n
Og Dg2 Dg1 37.73460(10) 1_555 1_555 n
Og Dg2 Dg1 37.0(7) 1_555 105_544 n
Og Dg2 Dg1 48.7(8) 1_555 -108_665 n
Og Dg2 Dg2 56.7(5) 1_555 105_544 n
Og Dg2 Dg2 73.1(7) 1_555 -108_666 n
Og Dg2 Oh 60.8(7) 1_555 1_555 n
Og Dg2 Oh 80.2(9) 1_555 105_544 n
Og Dg2 Dh1 41.2(9) 1_555 1_555 n
Og Dg2 Dh1 61.4(9) 1_555 105_544 n
Og Dg2 Dh2 82.2(8) 1_555 1_555 n
Og Dg2 Dh2 89.9(10) 1_555 105_544 n
Og Dg2 OII* 76.9(9) 1_555 -105_444 n
Og Dg2 DII*1 69.4(11) 1_555 -105_443 n
Og Dg2 DII*1 96.9(12) 1_555 -208_443 n
Og Dg2 Og 85.5(4) 105_544 -108_656 n
Og Dg2 Dg1 63.3(9) 105_544 1_555 n
Og Dg2 Dg1 9.5(4) 105_544 105_544 n
Og Dg2 Dg1 77.75(20) 105_544 -108_665 n
Og Dg2 Dg2 16.15(7) 105_544 105_544 n
Og Dg2 Dg2 100.69(33) 105_544 -108_666 n
Og Dg2 Oh 107.3(6) 105_544 1_555 n
Og Dg2 Oh 40.2(6) 105_544 105_544 n
Og Dg2 Dh1 87.8(8) 105_544 1_555 n
Og Dg2 Dh1 22.1(6) 105_544 105_544 n
Og Dg2 Dh2 127.1(7) 105_544 1_555 n
Og Dg2 Dh2 43.7(9) 105_544 105_544 n
Og Dg2 OII* 119.8(6) 105_544 -105_444 n
Og Dg2 DII*1 114.9(11) 105_544 -105_443 n
Og Dg2 DII*1 58.8(8) 105_544 -208_443 n
Og Dg2 Dg1 26.1(11) -108_665 1_555 n
Og Dg2 Dg1 80.22(26) -108_665 105_544 n
Og Dg2 Dg1 14.84(25) -108_665 -108_665 n
Og Dg2 Dg2 101.7(4) -108_666 105_544 n
Og Dg2 Dg2 15.35(8) -108_666 -108_666 n
Og Dg2 Oh 56.1(6) -108_665 1_555 n
Og Dg2 Oh 82.1(7) -108_665 105_544 n
Og Dg2 Dh1 57.3(13) -108_644 1_555 n
Og Dg2 Dh1 78.0(7) -108_644 105_544 n
Og Dg2 Dh2 55.0(9) -108_644 1_555 n
Og Dg2 Dh2 103.5(8) -108_644 105_544 n
Og Dg2 OII* 85.5(5) -108_544 -105_444 n
Og Dg2 DII*1 73.7(5) -108_543 -105_443 n
Og Dg2 DII*1 82.4(11) -108_543 -208_443 n
Dg1 Dg2 Dg1 56.3(12) 1_555 105_544 n
Dg1 Dg2 Dg1 14.5(9) 1_555 -108_665 n
Dg1 Dg2 Dg2 79.0(9) 1_555 105_544 n
Dg1 Dg2 Dg2 39.2(9) 1_555 -108_666 n
Dg1 Dg2 Oh 57.5(12) 1_555 1_555 n
Dg1 Dg2 Oh 74.3(12) 1_555 105_544 n
Dg1 Dg2 Dh1 47.9(15) 1_555 1_555 n
Dg1 Dg2 Dh1 62.8(11) 1_555 105_544 n
Dg1 Dg2 Dh2 67.8(13) 1_555 1_555 n
Dg1 Dg2 Dh2 93.7(13) 1_555 105_544 n
Dg1 Dg2 OII* 86.1(11) 1_555 -105_444 n
Dg1 Dg2 DII*1 74.3(12) 1_555 -105_443 n
Dg1 Dg2 DII*1 82.9(15) 1_555 -208_443 n
Dg1 Dg2 Dg1 70.9(5) 105_544 -108_665 n
Dg1 Dg2 Dg2 22.86(32) 105_544 105_544 n
Dg1 Dg2 Dg2 94.96(27) 105_544 -108_666 n
Dg1 Dg2 Oh 97.8(8) 105_544 1_555 n
Dg1 Dg2 Oh 47.7(7) 105_544 105_544 n
Dg1 Dg2 Dh1 78.2(10) 105_544 1_555 n
Dg1 Dg2 Dh1 28.6(7) 105_544 105_544 n
Dg1 Dg2 Dh2 118.0(7) 105_544 1_555 n
Dg1 Dg2 Dh2 53.1(9) 105_544 105_544 n
Dg1 Dg2 OII* 111.1(8) 105_544 -105_444 n
Dg1 Dg2 DII*1 105.6(12) 105_544 -105_443 n
Dg1 Dg2 DII*1 66.2(9) 105_544 -208_443 n
Dg1 Dg2 Dg2 93.50(17) -108_666 105_544 n
Dg1 Dg2 Dg2 25.23(14) -108_666 -108_666 n
Dg1 Dg2 Oh 49.0(7) -108_665 1_555 n
Dg1 Dg2 Oh 84.4(6) -108_665 105_544 n
Dg1 Dg2 Dh1 45.3(13) -108_644 1_555 n
Dg1 Dg2 Dh1 75.5(6) -108_644 105_544 n
Dg1 Dg2 Dh2 55.0(9) -108_644 1_555 n
Dg1 Dg2 Dh2 105.1(7) -108_644 105_544 n
Dg1 Dg2 OII* 78.9(4) -108_544 -105_444 n
Dg1 Dg2 DII*1 66.7(5) -108_543 -105_443 n
Dg1 Dg2 DII*1 89.3(11) -108_543 -208_443 n
Dg2 Dg2 Dg2 116.82(35) 105_544 -108_666 n
Dg2 Dg2 Oh 116.6(7) 105_544 1_555 n
Dg2 Dg2 Oh 44.6(7) 105_544 105_544 n
Dg2 Dg2 Dh1 96.4(9) 105_544 1_555 n
Dg2 Dg2 Dh1 31.6(6) 105_544 105_544 n
Dg2 Dg2 Dh2 138.8(7) 105_544 1_555 n
Dg2 Dg2 Dh2 39.1(10) 105_544 105_544 n
Dg2 Dg2 OII* 120.6(8) 105_544 -105_444 n
Dg2 Dg2 DII*1 119.5(12) 105_544 -105_443 n
Dg2 Dg2 DII*1 61.8(9) 105_544 -208_443 n
Dg2 Dg2 Oh 49.0(6) -108_665 1_555 n
Dg2 Dg2 Oh 95.1(8) -108_665 105_544 n
Dg2 Dg2 Dh1 56.4(12) -108_644 1_555 n
Dg2 Dg2 Dh1 92.9(8) -108_644 105_544 n
Dg2 Dg2 Dh2 42.1(9) -108_644 1_555 n
Dg2 Dg2 Dh2 116.4(10) -108_644 105_544 n
Dg2 Dg2 OII* 76.1(5) -108_544 -105_444 n
Dg2 Dg2 DII*1 65.2(7) -108_543 -105_443 n
Dg2 Dg2 DII*1 92.2(12) -108_543 -208_443 n
Oh Dg2 Oh 131.7(11) 1_555 105_544 n
Oh Dg2 Dh1 20.1(5) 1_555 1_555 n
Oh Dg2 Dh1 117.5(11) 1_555 105_544 n
Oh Dg2 Dh2 23.27(28) 1_555 1_555 n
Oh Dg2 Dh2 149.1(11) 1_555 105_544 n
Oh Dg2 OII* 29.9(6) 1_555 -105_444 n
Oh Dg2 DII*1 17.8(6) 1_555 -105_443 n
Oh Dg2 DII*1 138.1(12) 1_555 -208_443 n
Oh Dg2 Dh1 117.8(15) 105_544 1_555 n
Oh Dg2 Dh1 19.37(33) 105_544 105_544 n
Oh Dg2 Dh2 137.0(13) 105_544 1_555 n
Oh Dg2 Dh2 21.48(25) 105_544 105_544 n
Oh Dg2 OII* 157.0(8) 105_544 -105_444 n
Oh Dg2 DII*1 147.3(9) 105_544 -105_443 n
Oh Dg2 DII*1 18.6(9) 105_544 -208_443 n
Dh1 Dg2 Dh1 100.7(15) 1_555 105_544 n
Dh1 Dg2 Dh2 43.1(7) 1_555 1_555 n
Dh1 Dg2 Dh2 130.9(15) 1_555 105_544 n
Dh1 Dg2 OII* 39.9(11) 1_555 -105_444 n
Dh1 Dg2 DII*1 29.7(13) 1_555 -105_443 n
Dh1 Dg2 DII*1 130.2(15) 1_555 -208_443 n
Dh1 Dg2 Dh2 130.5(11) 105_544 1_555 n
Dh1 Dg2 Dh2 31.8(5) 105_544 105_544 n
Dh1 Dg2 OII* 138.2(9) 105_544 -105_444 n
Dh1 Dg2 DII*1 130.2(10) 105_544 -105_443 n
Dh1 Dg2 DII*1 37.7(9) 105_544 -208_443 n
Dh2 Dg2 Dh2 158.4(13) 1_555 105_544 n
Dh2 Dg2 OII* 36.8(10) 1_555 -105_444 n
Dh2 Dg2 DII*1 29.1(13) 1_555 -105_443 n
Dh2 Dg2 DII*1 132.8(15) 1_555 -208_443 n
Dh2 Dg2 OII* 158.7(12) 105_544 -105_444 n
Dh2 Dg2 DII*1 158.2(15) 105_544 -105_443 n
Dh2 Dg2 DII*1 28.3(12) 105_544 -208_443 n
OII* Dg2 DII*1 12.1(4) -105_443 -105_443 n
OII* Dg2 DII*1 167.9(11) -105_443 -208_443 n
DII*1 Dg2 DII*1 155.9(12) -105_443 -208_443 n
O1 Oh O1 92.4(5) -3_555 111_433 n
O1 Oh O2 70.4(4) -3_555 1_555 n
O1 Oh O3 43.38(26) -3_555 2_555 n
O1 Oh O3 90.2(5) -3_555 208_343 n
O1 Oh O4 48.6(4) -3_555 312_334 n
O1 Oh O4 115.5(5) -3_555 -303_444 n
O1 Oh SJ 42.0(10) -3_555 1_555 n
O1 Oh Og 46.1(5) -3_555 1_555 n
O1 Oh Og 65.8(4) -3_555 105_544 n
O1 Oh Og 83.8(6) -3_555 -108_656 n
O1 Oh Og 126.7(6) -3_555 -305_556 n
O1 Oh Dg1 58.6(7) -3_555 1_555 n
O1 Oh Dg1 64.6(5) -3_555 105_544 n
O1 Oh Dg1 101.8(7) -3_555 -108_665 n
O1 Oh Dg1 117.3(6) -3_555 -305_565 n
O1 Oh Dg2 23.1(4) -3_555 1_555 n
O1 Oh Dg2 89.2(7) -3_555 -108_666 n
O1 Oh Oh 46.2(5) -3_555 105_544 n
O1 Oh Oh 129.0(5) -3_555 111_554 n
O1 Oh Oh 97.0(6) -3_555 -108_665 n
O1 Oh Oh 82.1(7) -3_555 -206_565 n
O1 Oh Oh 87.1(7) -3_555 308_454 n
O1 Oh Oh 136.0(5) -3_555 -305_565 n
O1 Oh Dh1 62.6(15) -3_555 1_555 n
O1 Oh O2 29.02(25) 111_433 1_555 n
O1 Oh O3 89.0(5) 111_433 2_555 n
O1 Oh O3 44.25(34) 111_433 208_343 n
O1 Oh O4 49.9(5) 111_433 312_334 n
O1 Oh O4 33.29(25) 111_433 -303_444 n
O1 Oh SJ 68.1(12) 111_545 1_555 n
O1 Oh Og 111.9(8) 111_545 1_555 n
O1 Oh Og 116.3(5) 111_545 105_544 n
O1 Oh Og 52.1(5) 111_545 -108_656 n
O1 Oh Og 74.8(5) 111_545 -305_556 n
O1 Oh Dg1 90.3(9) 111_554 1_555 n
O1 Oh Dg1 116.5(7) 111_554 105_544 n
O1 Oh Dg1 62.4(6) 111_554 -108_665 n
O1 Oh Dg1 82.3(5) 111_554 -305_565 n
O1 Oh Dg2 101.3(8) 111_555 1_555 n
O1 Oh Dg2 31.2(4) 111_555 -108_666 n
O1 Oh Oh 95.8(7) 111_554 105_544 n
O1 Oh Oh 89.3(8) 111_554 111_554 n
O1 Oh Oh 52.9(5) 111_554 -108_665 n
O1 Oh Oh 131.4(5) 111_554 -206_565 n
O1 Oh Oh 142.6(4) 111_554 308_454 n
O1 Oh Oh 97.3(7) 111_554 -305_565 n
O1 Oh Dh1 124.7(23) 111_533 1_555 n
O2 Oh O3 60.02(31) 1_555 2_555 n
O2 Oh O3 31.52(21) 1_555 208_343 n
O2 Oh O4 22.62(34) 1_555 312_334 n
O2 Oh O4 62.27(30) 1_555 -303_444 n
O2 Oh SJ 63.6(12) 1_555 1_555 n
O2 Oh Og 105.7(7) 1_555 1_555 n
O2 Oh Og 119.5(4) 1_555 105_544 n
O2 Oh Og 69.8(6) 1_555 -108_656 n
O2 Oh Og 103.1(6) 1_555 -305_556 n
O2 Oh Dg1 94.3(9) 1_555 1_555 n
O2 Oh Dg1 118.9(6) 1_555 105_544 n
O2 Oh Dg1 86.2(7) 1_555 -108_665 n
O2 Oh Dg1 109.0(5) 1_555 -305_565 n
O2 Oh Dg2 86.7(7) 1_555 1_555 n
O2 Oh Dg2 52.6(6) 1_555 -108_666 n
O2 Oh Oh 93.1(5) 1_555 105_544 n
O2 Oh Oh 89.1(4) 1_555 111_554 n
O2 Oh Oh 75.8(5) 1_555 -108_665 n
O2 Oh Oh 107.91(21) 1_555 -206_565 n
O2 Oh Oh 151.2(4) 1_555 308_454 n
O2 Oh Oh 126.3(7) 1_555 -305_565 n
O2 Oh Dh1 123.4(19) 1_555 1_555 n
O3 Oh O3 59.36(33) 2_555 208_343 n
O3 Oh O4 42.21(33) 2_555 312_334 n
O3 Oh O4 122.3(6) 2_555 -303_444 n
O3 Oh SJ 78.8(10) 2_555 1_555 n
O3 Oh Og 86.9(8) 2_555 1_555 n
O3 Oh Og 106.0(5) 2_555 105_544 n
O3 Oh Og 115.1(7) 2_555 -108_656 n
O3 Oh Og 161.4(7) 2_555 -305_556 n
O3 Oh Dg1 101.8(9) 2_555 1_555 n
O3 Oh Dg1 104.7(7) 2_555 105_544 n
O3 Oh Dg1 136.1(8) 2_555 -108_665 n
O3 Oh Dg1 158.6(6) 2_555 -305_565 n
O3 Oh Dg2 65.5(6) 2_555 1_555 n
O3 Oh Dg2 107.5(8) 2_555 -108_666 n
O3 Oh Oh 89.6(6) 2_555 105_544 n
O3 Oh Oh 85.70(29) 2_555 111_554 n
O3 Oh Oh 127.0(7) 2_555 -108_665 n
O3 Oh Oh 54.8(4) 2_555 -206_565 n
O3 Oh Oh 114.7(9) 2_555 308_454 n
O3 Oh Oh 173.7(7) 2_555 -305_565 n
O3 Oh Dh1 99.8(17) 2_555 1_555 n
O3 Oh O4 44.7(4) 208_343 312_334 n
O3 Oh O4 71.1(4) 208_343 -303_444 n
O3 Oh SJ 94.8(13) 208_455 1_555 n
O3 Oh Og 133.7(9) 208_455 1_555 n
O3 Oh Og 150.4(6) 208_455 105_544 n
O3 Oh Og 95.7(8) 208_455 -108_656 n
O3 Oh Og 111.2(7) 208_455 -305_556 n
O3 Oh Dg1 125.8(10) 208_464 1_555 n
O3 Oh Dg1 149.6(7) 208_464 105_544 n
O3 Oh Dg1 106.1(9) 208_464 -108_665 n
O3 Oh Dg1 122.0(7) 208_464 -305_565 n
O3 Oh Dg2 111.5(8) 208_465 1_555 n
O3 Oh Dg2 75.2(7) 208_465 -108_666 n
O3 Oh Oh 123.7(6) 208_464 105_544 n
O3 Oh Oh 57.7(4) 208_464 111_554 n
O3 Oh Oh 97.0(6) 208_464 -108_665 n
O3 Oh Oh 87.36(30) 208_464 -206_565 n
O3 Oh Oh 172.7(7) 208_464 308_454 n
O3 Oh Oh 125.6(8) 208_464 -305_565 n
O3 Oh Dh1 151.9(17) 208_443 1_555 n
O4 Oh O4 82.0(6) 312_334 -303_444 n
O4 Oh SJ 54.0(10) 312_446 1_555 n
O4 Oh Og 89.0(8) 312_446 1_555 n
O4 Oh Og 106.4(6) 312_446 105_544 n
O4 Oh Og 76.7(7) 312_446 -108_656 n
O4 Oh Og 119.3(7) 312_446 -305_556 n
O4 Oh Dg1 85.8(9) 312_455 1_555 n
O4 Oh Dg1 105.5(8) 312_455 105_544 n
O4 Oh Dg1 96.7(8) 312_455 -108_665 n
O4 Oh Dg1 121.2(7) 312_455 -305_565 n
O4 Oh Dg2 67.5(7) 312_456 1_555 n
O4 Oh Dg2 65.5(7) 312_456 -108_666 n
O4 Oh Oh 80.1(7) 312_455 105_544 n
O4 Oh Oh 99.7(5) 312_455 111_554 n
O4 Oh Oh 86.6(7) 312_455 -108_665 n
O4 Oh Oh 96.0(5) 312_455 -206_565 n
O4 Oh Oh 134.5(9) 312_455 308_454 n
O4 Oh Oh 143.8(7) 312_455 -305_565 n
O4 Oh Dh1 107.3(17) 312_434 1_555 n
O4 Oh SJ 77.7(12) -303_556 1_555 n
O4 Oh Og 109.9(8) -303_556 1_555 n
O4 Oh Og 102.7(4) -303_556 105_544 n
O4 Oh Og 40.9(5) -303_556 -108_656 n
O4 Oh Og 42.05(33) -303_556 -305_556 n
O4 Oh Dg1 83.5(8) -303_565 1_555 n
O4 Oh Dg1 103.5(5) -303_565 105_544 n
O4 Oh Dg1 37.8(6) -303_565 -108_665 n
O4 Oh Dg1 51.20(35) -303_565 -305_565 n
O4 Oh Dg2 112.9(8) -303_566 1_555 n
O4 Oh Dg2 27.0(5) -303_566 -108_666 n
O4 Oh Oh 94.8(5) -303_565 105_544 n
O4 Oh Oh 92.1(8) -303_565 111_554 n
O4 Oh Oh 32.48(29) -303_565 -108_665 n
O4 Oh Oh 151.5(8) -303_565 -206_565 n
O4 Oh Oh 116.1(4) -303_565 308_454 n
O4 Oh Oh 64.1(5) -303_565 -305_565 n
O4 Oh Dh1 112.6(23) -303_544 1_555 n
SJ Oh Og 44.5(11) 1_555 1_555 n
SJ Oh Og 55.8(12) 1_555 105_544 n
SJ Oh Og 41.8(9) 1_555 -108_656 n
SJ Oh Og 86.5(10) 1_555 -305_556 n
SJ Oh Dg1 32.0(10) 1_555 1_555 n
SJ Oh Dg1 55.3(12) 1_555 105_544 n
SJ Oh Dg1 60.4(10) 1_555 -108_665 n
SJ Oh Dg1 79.9(10) 1_555 -305_565 n
SJ Oh Dg2 35.8(11) 1_555 1_555 n
SJ Oh Dg2 50.8(11) 1_555 -108_666 n
SJ Oh Oh 29.8(13) 1_555 105_544 n
SJ Oh Oh 152.6(13) 1_555 111_554 n
SJ Oh Oh 55.0(11) 1_555 -108_665 n
SJ Oh Oh 124.0(15) 1_555 -206_565 n
SJ Oh Oh 87.7(14) 1_555 308_454 n
SJ Oh Oh 103.8(10) 1_555 -305_565 n
SJ Oh Dh1 60.6(21) 1_555 1_555 n
Og Oh Og 19.7(5) 1_555 105_544 n
Og Oh Og 69.3(7) 1_555 -108_656 n
Og Oh Og 90.6(9) 1_555 -305_556 n
Og Oh Dg1 26.38(30) 1_555 1_555 n
Og Oh Dg1 18.4(6) 1_555 105_544 n
Og Oh Dg1 75.5(8) 1_555 -108_665 n
Og Oh Dg1 78.4(8) 1_555 -305_565 n
Og Oh Dg2 23.15(29) 1_555 1_555 n
Og Oh Dg2 87.7(8) 1_555 -108_666 n
Og Oh Oh 16.4(5) 1_555 105_544 n
Og Oh Oh 157.4(11) 1_555 111_554 n
Og Oh Oh 77.9(7) 1_555 -108_665 n
Og Oh Oh 98.5(12) 1_555 -206_565 n
Og Oh Oh 46.2(8) 1_555 308_454 n
Og Oh Oh 90.9(7) 1_555 -305_565 n
Og Oh Dh1 18.3(16) 1_555 1_555 n
Og Oh Og 66.0(6) 105_544 -108_656 n
Og Oh Og 74.2(5) 105_544 -305_556 n
Og Oh Dg1 26.5(8) 105_544 1_555 n
Og Oh Dg1 1.29(35) 105_544 105_544 n
Og Oh Dg1 65.1(7) 105_544 -108_665 n
Og Oh Dg1 61.7(4) 105_544 -305_565 n
Og Oh Dg2 42.8(5) 105_544 1_555 n
Og Oh Dg2 86.8(7) 105_544 -108_666 n
Og Oh Oh 26.67(23) 105_544 105_544 n
Og Oh Oh 151.4(4) 105_544 111_554 n
Og Oh Oh 70.57(34) 105_544 -108_665 n
Og Oh Oh 105.2(8) 105_544 -206_565 n
Og Oh Oh 31.94(33) 105_544 308_454 n
Og Oh Oh 71.46(35) 105_544 -305_565 n
Og Oh Dh1 9.9(22) 105_544 1_555 n
Og Oh Og 47.3(5) -108_656 -305_556 n
Og Oh Dg1 43.1(6) -108_665 1_555 n
Og Oh Dg1 66.4(7) -108_665 105_544 n
Og Oh Dg1 20.99(19) -108_665 -108_665 n
Og Oh Dg1 45.0(6) -108_665 -305_565 n
Og Oh Dg2 73.7(7) -108_666 1_555 n
Og Oh Dg2 21.14(19) -108_666 -108_666 n
Og Oh Oh 53.9(6) -108_665 105_544 n
Og Oh Oh 133.0(12) -108_665 111_554 n
Og Oh Oh 13.3(6) -108_665 -108_665 n
Og Oh Oh 165.6(11) -108_665 -206_565 n
Og Oh Oh 90.7(5) -108_665 308_454 n
Og Oh Oh 69.5(6) -108_665 -305_565 n
Og Oh Dh1 75.5(23) -108_644 1_555 n
Og Oh Dg1 69.7(8) -305_565 1_555 n
Og Oh Dg1 75.4(6) -305_565 105_544 n
Og Oh Dg1 26.6(5) -305_565 -108_665 n
Og Oh Dg1 12.51(18) -305_565 -305_565 n
Og Oh Dg2 108.1(9) -305_566 1_555 n
Og Oh Dg2 53.9(5) -305_566 -108_666 n
Og Oh Oh 83.1(4) -305_565 105_544 n
Og Oh Oh 102.9(8) -305_565 111_554 n
Og Oh Oh 34.77(22) -305_565 -108_665 n
Og Oh Oh 143.7(4) -305_565 -206_565 n
Og Oh Oh 75.7(4) -305_565 308_454 n
Og Oh Oh 24.4(4) -305_565 -305_565 n
Og Oh Dh1 82.6(20) -305_544 1_555 n
Dg1 Oh Dg1 26.4(9) 1_555 105_544 n
Dg1 Oh Dg1 50.2(7) 1_555 -108_665 n
Dg1 Oh Dg1 59.0(8) 1_555 -305_565 n
Dg1 Oh Dg2 38.4(4) 1_555 1_555 n
Dg1 Oh Dg2 62.6(8) 1_555 -108_666 n
Dg1 Oh Oh 13.5(6) 1_555 105_544 n
Dg1 Oh Oh 172.4(10) 1_555 111_554 n
Dg1 Oh Oh 51.6(7) 1_555 -108_665 n
Dg1 Oh Oh 124.9(13) 1_555 -206_565 n
Dg1 Oh Oh 57.9(9) 1_555 308_454 n
Dg1 Oh Oh 78.5(7) 1_555 -305_565 n
Dg1 Oh Dh1 34.4(22) 1_555 1_555 n
Dg1 Oh Dg1 66.0(9) 105_544 -108_665 n
Dg1 Oh Dg1 62.9(6) 105_544 -305_565 n
Dg1 Oh Dg2 41.5(6) 105_544 1_555 n
Dg1 Oh Dg2 87.2(8) 105_544 -108_666 n
Dg1 Oh Oh 25.9(4) 105_544 105_544 n
Dg1 Oh Oh 151.9(6) 105_544 111_554 n
Dg1 Oh Oh 71.3(5) 105_544 -108_665 n
Dg1 Oh Oh 104.5(9) 105_544 -206_565 n
Dg1 Oh Oh 32.5(5) 105_544 308_454 n
Dg1 Oh Oh 72.7(5) 105_544 -305_565 n
Dg1 Oh Dh1 9.2(23) 105_544 1_555 n
Dg1 Oh Dg1 24.5(6) -108_665 -305_565 n
Dg1 Oh Dg2 87.0(10) -108_666 1_555 n
Dg1 Oh Dg2 33.59(30) -108_666 -108_666 n
Dg1 Oh Oh 63.3(7) -108_665 105_544 n
Dg1 Oh Oh 123.5(12) -108_665 111_554 n
Dg1 Oh Oh 10.5(5) -108_665 -108_665 n
Dg1 Oh Oh 165.8(8) -108_665 -206_565 n
Dg1 Oh Oh 81.0(6) -108_665 308_454 n
Dg1 Oh Oh 48.6(6) -108_665 -305_565 n
Dg1 Oh Dh1 75.0(22) -108_644 1_555 n
Dg1 Oh Dg2 97.0(8) -305_566 1_555 n
Dg1 Oh Dg2 56.9(6) -305_566 -108_666 n
Dg1 Oh Oh 72.0(4) -305_565 105_544 n
Dg1 Oh Oh 113.5(8) -305_565 111_554 n
Dg1 Oh Oh 34.66(30) -305_565 -108_665 n
Dg1 Oh Oh 142.4(4) -305_565 -206_565 n
Dg1 Oh Oh 65.10(32) -305_565 308_454 n
Dg1 Oh Oh 24.8(4) -305_565 -305_565 n
Dg1 Oh Dh1 70.1(19) -305_544 1_555 n
Dg2 Oh Dg2 86.4(7) 1_555 -108_666 n
Dg2 Oh Oh 25.1(6) 1_555 105_544 n
Dg2 Oh Oh 148.8(9) 1_555 111_554 n
Dg2 Oh Oh 85.5(8) 1_555 -108_665 n
Dg2 Oh Oh 92.1(11) 1_555 -206_565 n
Dg2 Oh Oh 67.1(9) 1_555 308_454 n
Dg2 Oh Oh 113.2(7) 1_555 -305_565 n
Dg2 Oh Dh1 40.5(15) 1_555 1_555 n
Dg2 Oh Oh 71.5(7) -108_665 105_544 n
Dg2 Oh Oh 115.0(11) -108_665 111_554 n
Dg2 Oh Oh 23.2(6) -108_665 -108_665 n
Dg2 Oh Oh 160.5(6) -108_665 -206_565 n
Dg2 Oh Oh 111.5(6) -108_665 308_454 n
Dg2 Oh Oh 78.3(7) -108_665 -305_565 n
Dg2 Oh Dh1 96.1(23) -108_644 1_555 n
Oh Oh Oh 173.0(9) 105_544 111_554 n
Oh Oh Oh 63.8(6) 105_544 -108_665 n
Oh Oh Oh 113.0(9) 105_544 -206_565 n
Oh Oh Oh 58.09(31) 105_544 308_454 n
Oh Oh Oh 90.0000(5) 105_544 -305_565 n
Oh Oh Dh1 30.9(20) 105_544 1_555 n
Oh Oh Oh 123.2(8) 111_554 -108_665 n
Oh Oh Oh 60.00000(30) 111_554 -206_565 n
Oh Oh Oh 119.48(14) 111_554 308_454 n
Oh Oh Oh 94.1(6) 111_554 -305_565 n
Oh Oh Dh1 145.3(23) 111_533 1_555 n
Oh Oh Oh 175.5(7) -108_665 -206_565 n
Oh Oh Oh 90.0000(5) -108_665 308_454 n
Oh Oh Oh 58.09(31) -108_665 -305_565 n
Oh Oh Dh1 80.5(23) -108_644 1_555 n
Oh Oh Oh 85.6(7) -206_565 308_454 n
Oh Oh Oh 119.80(8) -206_565 -305_565 n
Oh Oh Dh1 95.3(25) -206_544 1_555 n
Oh Oh Oh 60.00000(30) 308_454 -305_565 n
Oh Oh Dh1 28.0(19) 308_433 1_555 n
Oh Oh Dh1 76.9(16) -305_544 1_555 n
O1 Dh1 O1 87.5(6) -3_555 111_433 n
O1 Dh1 O3 42.22(32) -3_555 2_555 n
O1 Dh1 O4 36.25(31) -3_555 -111_444 n
O1 Dh1 O4 50.8(5) -3_555 312_334 n
O1 Dh1 SJ 52.3(14) -3_555 1_555 n
O1 Dh1 Og 48.3(11) -3_555 1_555 n
O1 Dh1 Og 81.0(7) -3_555 105_544 n
O1 Dh1 Og 92.0(10) -3_555 -108_656 n
O1 Dh1 Og 138.6(11) -3_555 -305_556 n
O1 Dh1 Dg1 69.5(13) -3_555 1_555 n
O1 Dh1 Dg1 79.6(9) -3_555 105_544 n
O1 Dh1 Dg1 113.0(12) -3_555 -108_665 n
O1 Dh1 Dg1 133.4(11) -3_555 -305_565 n
O1 Dh1 Dg2 18.5(6) -3_555 1_555 n
O1 Dh1 Dg2 91.9(9) -3_555 -108_666 n
O1 Dh1 Oh 102.8(16) -3_555 1_555 n
O1 Dh1 Oh 55.4(7) -3_555 105_544 n
O1 Dh1 Oh 83.0(7) -3_555 -206_565 n
O1 Dh1 Oh 106.7(10) -3_555 308_454 n
O1 Dh1 Dh1 68.7(8) -3_555 105_544 n
O1 Dh1 Dh1 98.1(13) -3_555 -108_644 n
O1 Dh1 Dh1 115.4(10) -3_555 308_433 n
O1 Dh1 Dh1 153.6(6) -3_555 -305_544 n
O1 Dh1 Dh2 67.8(15) -3_555 1_555 n
O1 Dh1 O3 77.4(4) 111_433 2_555 n
O1 Dh1 O4 118.2(8) 111_433 -111_444 n
O1 Dh1 O4 41.1(4) 111_433 312_334 n
O1 Dh1 SJ 42.9(14) 111_545 1_555 n
O1 Dh1 Og 111.8(19) 111_545 1_555 n
O1 Dh1 Og 125.4(10) 111_545 105_544 n
O1 Dh1 Og 42.3(5) 111_545 -108_656 n
O1 Dh1 Og 67.9(6) 111_545 -305_556 n
O1 Dh1 Dg1 78.6(15) 111_554 1_555 n
O1 Dh1 Dg1 124.9(13) 111_554 105_544 n
O1 Dh1 Dg1 52.6(6) 111_554 -108_665 n
O1 Dh1 Dg1 77.9(6) 111_554 -305_565 n
O1 Dh1 Dg2 94.9(13) 111_555 1_555 n
O1 Dh1 Dg2 23.24(34) 111_555 -108_666 n
O1 Dh1 Oh 43.9(20) 111_554 1_555 n
O1 Dh1 Oh 99.8(9) 111_554 105_544 n
O1 Dh1 Oh 111.0(6) 111_554 -206_565 n
O1 Dh1 Oh 152.9(9) 111_554 308_454 n
O1 Dh1 Dh1 108.1(12) 111_533 105_544 n
O1 Dh1 Dh1 52.2(7) 111_533 -108_644 n
O1 Dh1 Dh1 139.4(9) 111_533 308_433 n
O1 Dh1 Dh1 84.3(10) 111_533 -305_544 n
O1 Dh1 Dh2 32.8(16) 111_533 1_555 n
O3 Dh1 O4 72.1(5) 2_555 -111_444 n
O3 Dh1 O4 39.01(32) 2_555 312_334 n
O3 Dh1 SJ 69.3(13) 2_555 1_555 n
O3 Dh1 Og 89.4(14) 2_555 1_555 n
O3 Dh1 Og 120.4(8) 2_555 105_544 n
O3 Dh1 Og 108.7(8) 2_555 -108_656 n
O3 Dh1 Og 144.6(8) 2_555 -305_556 n
O3 Dh1 Dg1 107.4(15) 2_555 1_555 n
O3 Dh1 Dg1 119.2(10) 2_555 105_544 n
O3 Dh1 Dg1 127.6(9) 2_555 -108_665 n
O3 Dh1 Dg1 155.2(9) 2_555 -305_565 n
O3 Dh1 Dg2 60.6(9) 2_555 1_555 n
O3 Dh1 Dg2 96.0(7) 2_555 -108_666 n
O3 Dh1 Oh 67.2(16) 2_555 1_555 n
O3 Dh1 Oh 97.6(8) 2_555 105_544 n
O3 Dh1 Oh 51.7(4) 2_555 -206_565 n
O3 Dh1 Oh 128.5(10) 2_555 308_454 n
O3 Dh1 Dh1 110.9(8) 2_555 105_544 n
O3 Dh1 Dh1 119.2(10) 2_555 -108_644 n
O3 Dh1 Dh1 142.0(11) 2_555 308_433 n
O3 Dh1 Dh1 155.6(10) 2_555 -305_544 n
O3 Dh1 Dh2 45.2(15) 2_555 1_555 n
O4 Dh1 O4 86.7(6) -111_444 312_334 n
O4 Dh1 SJ 76.0(16) -111_556 1_555 n
O4 Dh1 Og 21.5(13) -111_556 1_555 n
O4 Dh1 Og 48.3(4) -111_556 105_544 n
O4 Dh1 Og 101.7(10) -111_556 -108_656 n
O4 Dh1 Og 130.9(8) -111_556 -305_556 n
O4 Dh1 Dg1 62.1(12) -111_565 1_555 n
O4 Dh1 Dg1 47.1(6) -111_565 105_544 n
O4 Dh1 Dg1 115.3(11) -111_565 -108_665 n
O4 Dh1 Dg1 117.9(8) -111_565 -305_565 n
O4 Dh1 Dg2 23.5(8) -111_566 1_555 n
O4 Dh1 Dg2 112.2(10) -111_566 -108_666 n
O4 Dh1 Oh 138.2(18) -111_565 1_555 n
O4 Dh1 Oh 37.0(4) -111_565 105_544 n
O4 Dh1 Oh 89.8(7) -111_565 -206_565 n
O4 Dh1 Oh 70.7(7) -111_565 308_454 n
O4 Dh1 Dh1 43.8(4) -111_544 105_544 n
O4 Dh1 Dh1 101.2(11) -111_544 -108_644 n
O4 Dh1 Dh1 79.2(8) -111_544 308_433 n
O4 Dh1 Dh1 131.6(6) -111_544 -305_544 n
O4 Dh1 Dh2 104.0(17) -111_544 1_555 n
O4 Dh1 SJ 36.6(10) 312_446 1_555 n
O4 Dh1 Og 92.4(15) 312_446 1_555 n
O4 Dh1 Og 122.8(10) 312_446 105_544 n
O4 Dh1 Og 70.4(8) 312_446 -108_656 n
O4 Dh1 Og 108.5(9) 312_446 -305_556 n
O4 Dh1 Dg1 83.9(15) 312_455 1_555 n
O4 Dh1 Dg1 121.5(12) 312_455 105_544 n
O4 Dh1 Dg1 88.6(9) 312_455 -108_665 n
O4 Dh1 Dg1 116.5(10) 312_455 -305_565 n
O4 Dh1 Dg2 64.6(9) 312_456 1_555 n
O4 Dh1 Dg2 57.0(6) 312_456 -108_666 n
O4 Dh1 Oh 55.6(14) 312_455 1_555 n
O4 Dh1 Oh 90.0(10) 312_455 105_544 n
O4 Dh1 Oh 86.4(6) 312_455 -206_565 n
O4 Dh1 Oh 157.4(11) 312_455 308_454 n
O4 Dh1 Dh1 104.1(12) 312_434 105_544 n
O4 Dh1 Dh1 81.2(11) 312_434 -108_644 n
O4 Dh1 Dh1 161.6(7) 312_434 308_433 n
O4 Dh1 Dh1 125.4(12) 312_434 -305_544 n
O4 Dh1 Dh2 17.9(14) 312_434 1_555 n
SJ Dh1 Og 69.6(20) 1_555 1_555 n
SJ Dh1 Og 92.0(17) 1_555 105_544 n
SJ Dh1 Og 42.1(13) 1_555 -108_656 n
SJ Dh1 Og 89.0(18) 1_555 -305_556 n
SJ Dh1 Dg1 47.8(16) 1_555 1_555 n
SJ Dh1 Dg1 90.9(18) 1_555 105_544 n
SJ Dh1 Dg1 63.6(16) 1_555 -108_665 n
SJ Dh1 Dg1 90.4(18) 1_555 -305_565 n
SJ Dh1 Dg2 53.6(15) 1_555 1_555 n
SJ Dh1 Dg2 39.7(14) 1_555 -108_666 n
SJ Dh1 Oh 81.3(20) 1_555 1_555 n
SJ Dh1 Oh 60.4(17) 1_555 105_544 n
SJ Dh1 Oh 120.8(14) 1_555 -206_565 n
SJ Dh1 Oh 131.3(18) 1_555 308_454 n
SJ Dh1 Dh1 72.4(19) 1_555 105_544 n
SJ Dh1 Dh1 51.1(19) 1_555 -108_644 n
SJ Dh1 Dh1 126.9(14) 1_555 308_433 n
SJ Dh1 Dh1 107.4(19) 1_555 -305_544 n
SJ Dh1 Dh2 48.4(18) 1_555 1_555 n
Og Dh1 Og 32.8(9) 1_555 105_544 n
Og Dh1 Og 84.2(19) 1_555 -108_656 n
Og Dh1 Og 109.5(20) 1_555 -305_556 n
Og Dh1 Dg1 42.4(11) 1_555 1_555 n
Og Dh1 Dg1 31.5(10) 1_555 105_544 n
Og Dh1 Dg1 94.8(21) 1_555 -108_665 n
Og Dh1 Dg1 96.9(18) 1_555 -305_565 n
Og Dh1 Dg2 30.2(8) 1_555 1_555 n
Og Dh1 Dg2 98.4(20) 1_555 -108_666 n
Og Dh1 Oh 147.9(26) 1_555 1_555 n
Og Dh1 Oh 16.3(14) 1_555 105_544 n
Og Dh1 Oh 110.8(20) 1_555 -206_565 n
Og Dh1 Oh 66.3(14) 1_555 308_454 n
Og Dh1 Dh1 22.8(14) 1_555 105_544 n
Og Dh1 Dh1 81.6(22) 1_555 -108_644 n
Og Dh1 Dh1 70.2(14) 1_555 308_433 n
Og Dh1 Dh1 112.6(13) 1_555 -305_544 n
Og Dh1 Dh2 110.1(26) 1_555 1_555 n
Og Dh1 Og 84.8(10) 105_544 -108_656 n
Og Dh1 Og 86.8(7) 105_544 -305_556 n
Og Dh1 Dg1 47.4(12) 105_544 1_555 n
Og Dh1 Dg1 1.4(5) 105_544 105_544 n
Og Dh1 Dg1 83.7(10) 105_544 -108_665 n
Og Dh1 Dg1 72.8(6) 105_544 -305_565 n
Og Dh1 Dg2 63.0(8) 105_544 1_555 n
Og Dh1 Dg2 103.8(11) 105_544 -108_666 n
Og Dh1 Oh 167.5(28) 105_544 1_555 n
Og Dh1 Oh 32.95(29) 105_544 105_544 n
Og Dh1 Oh 120.1(9) 105_544 -206_565 n
Og Dh1 Oh 39.3(4) 105_544 308_454 n
Og Dh1 Dh1 19.64(35) 105_544 105_544 n
Og Dh1 Dh1 76.8(8) 105_544 -108_644 n
Og Dh1 Dh1 38.9(6) 105_544 308_433 n
Og Dh1 Dh1 83.4(5) 105_544 -305_544 n
Og Dh1 Dh2 139.4(24) 105_544 1_555 n
Og Dh1 Og 47.3(6) -108_656 -305_556 n
Og Dh1 Dg1 42.4(12) -108_665 1_555 n
Og Dh1 Dg1 84.5(12) -108_665 105_544 n
Og Dh1 Dg1 21.58(32) -108_665 -108_665 n
Og Dh1 Dg1 48.6(7) -108_665 -305_565 n
Og Dh1 Dg2 86.2(15) -108_666 1_555 n
Og Dh1 Dg2 19.23(28) -108_666 -108_666 n
Og Dh1 Oh 83.2(22) -108_665 1_555 n
Og Dh1 Oh 68.2(9) -108_665 105_544 n
Og Dh1 Oh 153.2(8) -108_665 -206_565 n
Og Dh1 Oh 112.7(9) -108_665 308_454 n
Og Dh1 Dh1 70.7(11) -108_644 105_544 n
Og Dh1 Dh1 11.0(7) -108_644 -108_644 n
Og Dh1 Dh1 100.9(7) -108_644 308_433 n
Og Dh1 Dh1 65.4(9) -108_644 -305_544 n
Og Dh1 Dh2 71.5(20) -108_644 1_555 n
Og Dh1 Dg1 73.1(15) -305_565 1_555 n
Og Dh1 Dg1 87.6(9) -305_565 105_544 n
Og Dh1 Dg1 25.8(5) -305_565 -108_665 n
Og Dh1 Dg1 14.06(15) -305_565 -305_565 n
Og Dh1 Dg2 127.7(17) -305_566 1_555 n
Og Dh1 Dg2 52.9(7) -305_566 -108_666 n
Og Dh1 Oh 82.6(19) -305_565 1_555 n
Og Dh1 Oh 95.1(8) -305_565 105_544 n
Og Dh1 Oh 136.1(9) -305_565 -206_565 n
Og Dh1 Oh 86.9(6) -305_565 308_454 n
Og Dh1 Dh1 87.2(7) -305_544 105_544 n
Og Dh1 Dh1 40.50(29) -305_544 -108_644 n
Og Dh1 Dh1 73.3(6) -305_544 308_433 n
Og Dh1 Dh1 18.6(5) -305_544 -305_544 n
Og Dh1 Dh2 99.5(17) -305_544 1_555 n
Dg1 Dh1 Dg1 46.6(13) 1_555 105_544 n
Dg1 Dh1 Dg1 53.2(14) 1_555 -108_665 n
Dg1 Dh1 Dg1 64.4(14) 1_555 -305_565 n
Dg1 Dh1 Dg2 54.8(11) 1_555 1_555 n
Dg1 Dh1 Dg2 59.1(15) 1_555 -108_666 n
Dg1 Dh1 Oh 122.5(31) 1_555 1_555 n
Dg1 Dh1 Oh 26.1(11) 1_555 105_544 n
Dg1 Dh1 Oh 150.7(18) 1_555 -206_565 n
Dg1 Dh1 Oh 84.9(14) 1_555 308_454 n
Dg1 Dh1 Dh1 29.6(13) 1_555 105_544 n
Dg1 Dh1 Dh1 39.3(15) 1_555 -108_644 n
Dg1 Dh1 Dh1 79.1(14) 1_555 308_433 n
Dg1 Dh1 Dh1 84.2(13) 1_555 -305_544 n
Dg1 Dh1 Dh2 95.9(28) 1_555 1_555 n
Dg1 Dh1 Dg1 84.0(14) 105_544 -108_665 n
Dg1 Dh1 Dg1 73.6(9) 105_544 -305_565 n
Dg1 Dh1 Dg2 61.6(11) 105_544 1_555 n
Dg1 Dh1 Dg2 103.4(13) 105_544 -108_666 n
Dg1 Dh1 Oh 167.6(30) 105_544 1_555 n
Dg1 Dh1 Oh 31.7(5) 105_544 105_544 n
Dg1 Dh1 Oh 120.1(11) 105_544 -206_565 n
Dg1 Dh1 Oh 40.4(7) 105_544 308_454 n
Dg1 Dh1 Dh1 18.5(5) 105_544 105_544 n
Dg1 Dh1 Dh1 76.8(11) 105_544 -108_644 n
Dg1 Dh1 Dh1 40.2(8) 105_544 308_433 n
Dg1 Dh1 Dh1 84.6(6) 105_544 -305_544 n
Dg1 Dh1 Dh2 138.1(25) 105_544 1_555 n
Dg1 Dh1 Dg1 28.2(5) -108_665 -305_565 n
Dg1 Dh1 Dg2 104.7(18) -108_666 1_555 n
Dg1 Dh1 Dg2 31.7(4) -108_666 -108_666 n
Dg1 Dh1 Oh 83.9(22) -108_665 1_555 n
Dg1 Dh1 Oh 78.6(10) -108_665 105_544 n
Dg1 Dh1 Oh 154.1(13) -108_665 -206_565 n
Dg1 Dh1 Oh 100.3(8) -108_665 308_454 n
Dg1 Dh1 Dh1 75.8(11) -108_644 105_544 n
Dg1 Dh1 Dh1 15.4(6) -108_644 -108_644 n
Dg1 Dh1 Dh1 86.9(7) -108_644 308_433 n
Dg1 Dh1 Dh1 43.8(8) -108_644 -305_544 n
Dg1 Dh1 Dh2 85.3(19) -108_644 1_555 n
Dg1 Dh1 Dg2 118.9(16) -305_566 1_555 n
Dg1 Dh1 Dg2 59.4(7) -305_566 -108_666 n
Dg1 Dh1 Oh 96.6(20) -305_565 1_555 n
Dg1 Dh1 Oh 83.6(7) -305_565 105_544 n
Dg1 Dh1 Oh 143.5(9) -305_565 -206_565 n
Dg1 Dh1 Oh 75.6(5) -305_565 308_454 n
Dg1 Dh1 Dh1 74.3(6) -305_544 105_544 n
Dg1 Dh1 Dh1 39.3(4) -305_544 -108_644 n
Dg1 Dh1 Dh1 61.9(5) -305_544 308_433 n
Dg1 Dh1 Dh1 20.1(6) -305_544 -305_544 n
Dg1 Dh1 Dh2 110.6(19) -305_544 1_555 n
Dg2 Dh1 Dg2 92.0(14) 1_555 -108_666 n
Dg2 Dh1 Oh 119.4(20) 1_555 1_555 n
Dg2 Dh1 Oh 37.3(11) 1_555 105_544 n
Dg2 Dh1 Oh 96.1(14) 1_555 -206_565 n
Dg2 Dh1 Oh 92.9(13) 1_555 308_454 n
Dg2 Dh1 Dh1 50.3(11) 1_555 105_544 n
Dg2 Dh1 Dh1 89.3(19) 1_555 -108_644 n
Dg2 Dh1 Dh1 99.3(12) 1_555 308_433 n
Dg2 Dh1 Dh1 138.1(11) 1_555 -305_544 n
Dg2 Dh1 Dh2 82.4(20) 1_555 1_555 n
Dg2 Dh1 Oh 64.5(20) -108_665 1_555 n
Dg2 Dh1 Oh 83.6(10) -108_665 105_544 n
Dg2 Dh1 Oh 134.2(8) -108_665 -206_565 n
Dg2 Dh1 Oh 130.7(10) -108_665 308_454 n
Dg2 Dh1 Dh1 88.5(13) -108_644 105_544 n
Dg2 Dh1 Dh1 29.0(7) -108_644 -108_644 n
Dg2 Dh1 Dh1 117.9(8) -108_644 308_433 n
Dg2 Dh1 Dh1 71.3(10) -108_644 -305_544 n
Dg2 Dh1 Dh2 54.3(17) -108_644 1_555 n
Oh Dh1 Oh 141.7(24) 1_555 105_544 n
Oh Dh1 Oh 72.4(24) 1_555 -206_565 n
Oh Dh1 Oh 145.6(23) 1_555 308_454 n
Oh Dh1 Dh1 151.9(29) 1_555 105_544 n
Oh Dh1 Dh1 90.8(23) 1_555 -108_644 n
Oh Dh1 Dh1 141.3(18) 1_555 308_433 n
Oh Dh1 Dh1 88.5(21) 1_555 -305_544 n
Oh Dh1 Dh2 37.77100(20) 1_555 1_555 n
Oh Dh1 Oh 126.7(10) 105_544 -206_565 n
Oh Dh1 Oh 71.7(4) 105_544 308_454 n
Oh Dh1 Dh1 14.59(16) 105_544 105_544 n
Oh Dh1 Dh1 65.4(11) 105_544 -108_644 n
Oh Dh1 Dh1 71.6(4) 105_544 308_433 n
Oh Dh1 Dh1 101.34(24) 105_544 -305_544 n
Oh Dh1 Dh2 106.5(23) 105_544 1_555 n
Oh Dh1 Oh 93.9(8) -206_565 308_454 n
Oh Dh1 Dh1 130.0(9) -206_544 105_544 n
Oh Dh1 Dh1 162.9(8) -206_544 -108_644 n
Oh Dh1 Dh1 105.1(6) -206_544 308_433 n
Oh Dh1 Dh1 123.4(5) -206_544 -305_544 n
Oh Dh1 Dh2 82.2(20) -206_544 1_555 n
Oh Dh1 Dh1 58.9(5) 308_433 105_544 n
Oh Dh1 Dh1 102.09(32) 308_433 -108_644 n
Oh Dh1 Dh1 13.73(12) 308_433 308_433 n
Oh Dh1 Dh1 72.71(23) 308_433 -305_544 n
Oh Dh1 Dh2 173.5(19) 308_433 1_555 n
Dh1 Dh1 Dh1 65.1(12) 105_544 -108_644 n
Dh1 Dh1 Dh1 57.5(6) 105_544 308_433 n
Dh1 Dh1 Dh1 90.0000(5) 105_544 -305_544 n
Dh1 Dh1 Dh2 120.0(26) 105_544 1_555 n
Dh1 Dh1 Dh1 90.0000(5) -108_644 308_433 n
Dh1 Dh1 Dh1 57.5(6) -108_644 -305_544 n
Dh1 Dh1 Dh2 82.4(23) -108_644 1_555 n
Dh1 Dh1 Dh1 60.00000(20) 308_433 -305_544 n
Dh1 Dh1 Dh2 172.2(22) 308_433 1_555 n
Dh1 Dh1 Dh2 113.8(19) -305_544 1_555 n
O1 Dh2 O1 117.7(9) -3_555 111_433 n
O1 Dh2 O2 88.6(5) -3_555 1_555 n
O1 Dh2 O2 39.53(30) -3_555 -304_444 n
O1 Dh2 O3 52.0(5) -3_555 2_555 n
O1 Dh2 O3 113.5(7) -3_555 208_343 n
O1 Dh2 O4 62.4(10) -3_555 312_334 n
O1 Dh2 SJ 61.2(16) -3_555 1_555 n
O1 Dh2 Og 57.5(8) -3_555 1_555 n
O1 Dh2 Og 98.5(11) -3_555 -108_656 n
O1 Dh2 Og 127.6(9) -3_555 -305_556 n
O1 Dh2 Dg1 70.9(10) -3_555 1_555 n
O1 Dh2 Dg1 111.8(12) -3_555 -108_665 n
O1 Dh2 Dg2 32.9(5) -3_555 1_555 n
O1 Dh2 Dg2 109.9(13) -3_555 -108_666 n
O1 Dh2 Oh 120.0(16) -3_555 1_555 n
O1 Dh2 Oh 48.6(6) -3_555 105_544 n
O1 Dh2 Dh1 85.6(16) -3_555 1_555 n
O1 Dh2 Dh1 100.3(8) -3_555 -108_644 n
O1 Dh2 OII* 113.5(11) -3_555 -105_444 n
O1 Dh2 DII*1 127.6(17) -3_555 -105_443 n
O1 Dh2 DII*1 120.8(12) -3_555 209_342 n
O1 Dh2 DII*1 97.2(12) -3_555 312_333 n
O1 Dh2 DII*2 101.4(14) -3_555 -105_444 n
O1 Dh2 DII*2 127.1(14) -3_555 209_343 n
O1 Dh2 O2 38.91(34) 111_433 1_555 n
O1 Dh2 O2 87.7(6) 111_433 -304_444 n
O1 Dh2 O3 112.9(7) 111_433 2_555 n
O1 Dh2 O3 53.0(5) 111_433 208_343 n
O1 Dh2 O4 65.1(10) 111_433 312_334 n
O1 Dh2 SJ 93.1(21) 111_545 1_555 n
O1 Dh2 Og 128.1(15) 111_545 1_555 n
O1 Dh2 Og 60.5(8) 111_545 -108_656 n
O1 Dh2 Og 72.0(7) 111_545 -305_556 n
O1 Dh2 Dg1 104.0(13) 111_554 1_555 n
O1 Dh2 Dg1 67.6(9) 111_554 -108_665 n
O1 Dh2 Dg2 127.0(16) 111_555 1_555 n
O1 Dh2 Dg2 38.3(6) 111_555 -108_666 n
O1 Dh2 Oh 115.6(18) 111_554 1_555 n
O1 Dh2 Oh 107.1(11) 111_554 105_544 n
O1 Dh2 Dh1 130.3(22) 111_533 1_555 n
O1 Dh2 Dh1 59.4(7) 111_533 -108_644 n
O1 Dh2 OII* 117.7(12) 111_433 -105_444 n
O1 Dh2 DII*1 109.9(16) 111_432 -105_443 n
O1 Dh2 DII*1 109.8(14) 111_432 209_342 n
O1 Dh2 DII*1 135.5(14) 111_432 312_333 n
O1 Dh2 DII*2 134.9(13) 111_433 -105_444 n
O1 Dh2 DII*2 112.5(15) 111_433 209_343 n
O2 Dh2 O2 51.39(26) 1_555 -304_444 n
O2 Dh2 O3 74.7(4) 1_555 2_555 n
O2 Dh2 O3 39.98(30) 1_555 208_343 n
O2 Dh2 O4 27.6(7) 1_555 312_334 n
O2 Dh2 SJ 101.8(18) 1_555 1_555 n
O2 Dh2 Og 133.5(12) 1_555 1_555 n
O2 Dh2 Og 88.1(9) 1_555 -108_656 n
O2 Dh2 Og 110.3(8) 1_555 -305_556 n
O2 Dh2 Dg1 120.5(13) 1_555 1_555 n
O2 Dh2 Dg1 101.8(10) 1_555 -108_665 n
O2 Dh2 Dg2 114.4(10) 1_555 1_555 n
O2 Dh2 Dg2 70.0(8) 1_555 -108_666 n
O2 Dh2 Oh 151.2(18) 1_555 1_555 n
O2 Dh2 Oh 108.0(8) 1_555 105_544 n
O2 Dh2 Dh1 159.9(26) 1_555 1_555 n
O2 Dh2 Dh1 87.9(7) 1_555 -108_644 n
O2 Dh2 OII* 114.6(10) 1_555 -105_444 n
O2 Dh2 DII*1 118.8(18) 1_555 -105_443 n
O2 Dh2 DII*1 109.8(14) 1_555 209_342 n
O2 Dh2 DII*1 124.4(16) 1_555 312_333 n
O2 Dh2 DII*2 129.3(13) 1_555 -105_444 n
O2 Dh2 DII*2 123.8(14) 1_555 209_343 n
O2 Dh2 O3 39.41(28) -304_444 2_555 n
O2 Dh2 O3 75.0(4) -304_444 208_343 n
O2 Dh2 O4 23.9(8) -304_444 312_334 n
O2 Dh2 SJ 85.7(15) -304_556 1_555 n
O2 Dh2 Og 95.9(10) -304_556 1_555 n
O2 Dh2 Og 106.6(10) -304_556 -108_656 n
O2 Dh2 Og 144.4(9) -304_556 -305_556 n
O2 Dh2 Dg1 102.5(11) -304_565 1_555 n
O2 Dh2 Dg1 125.7(11) -304_565 -108_665 n
O2 Dh2 Dg2 71.3(7) -304_566 1_555 n
O2 Dh2 Dg2 102.8(10) -304_566 -108_666 n
O2 Dh2 Oh 156.7(18) -304_565 1_555 n
O2 Dh2 Oh 79.6(7) -304_565 105_544 n
O2 Dh2 Dh1 125.2(17) -304_544 1_555 n
O2 Dh2 Dh1 107.9(8) -304_544 -108_644 n
O2 Dh2 OII* 113.0(10) -304_444 -105_444 n
O2 Dh2 DII*1 128.9(17) -304_443 -105_443 n
O2 Dh2 DII*1 115.8(12) -304_443 209_342 n
O2 Dh2 DII*1 106.0(16) -304_443 312_333 n
O2 Dh2 DII*2 112.7(16) -304_444 -105_444 n
O2 Dh2 DII*2 132.6(11) -304_444 209_343 n
O3 Dh2 O3 71.7(5) 2_555 208_343 n
O3 Dh2 O4 52.8(8) 2_555 312_334 n
O3 Dh2 SJ 113.1(19) 2_555 1_555 n
O3 Dh2 Og 101.2(11) 2_555 1_555 n
O3 Dh2 Og 145.2(12) 2_555 -108_656 n
O3 Dh2 Og 175.0(9) 2_555 -305_556 n
O3 Dh2 Dg1 121.3(13) 2_555 1_555 n
O3 Dh2 Dg1 162.9(13) 2_555 -108_665 n
O3 Dh2 Dg2 80.6(9) 2_555 1_555 n
O3 Dh2 Dg2 140.8(11) 2_555 -108_666 n
O3 Dh2 Oh 123.9(22) 2_555 1_555 n
O3 Dh2 Oh 100.3(8) 2_555 105_544 n
O3 Dh2 Dh1 115.7(19) 2_555 1_555 n
O3 Dh2 Dh1 146.6(9) 2_555 -108_644 n
O3 Dh2 OII* 74.4(9) 2_555 -105_444 n
O3 Dh2 DII*1 90.8(16) 2_555 -105_443 n
O3 Dh2 DII*1 78.6(11) 2_555 209_342 n
O3 Dh2 DII*1 66.8(15) 2_555 312_333 n
O3 Dh2 DII*2 73.5(16) 2_555 -105_444 n
O3 Dh2 DII*2 93.8(11) 2_555 209_343 n
O3 Dh2 O4 55.9(8) 208_343 312_334 n
O3 Dh2 SJ 140.8(21) 208_455 1_555 n
O3 Dh2 Og 170.8(11) 208_455 1_555 n
O3 Dh2 Og 113.3(12) 208_455 -108_656 n
O3 Dh2 Og 111.5(9) 208_455 -305_556 n
O3 Dh2 Dg1 156.6(15) 208_464 1_555 n
O3 Dh2 Dg1 116.6(12) 208_464 -108_665 n
O3 Dh2 Dg2 146.2(10) 208_465 1_555 n
O3 Dh2 Dg2 91.0(10) 208_465 -108_666 n
O3 Dh2 Oh 119.6(21) 208_464 1_555 n
O3 Dh2 Oh 147.8(9) 208_464 105_544 n
O3 Dh2 Dh1 157.2(22) 208_443 1_555 n
O3 Dh2 Dh1 112.2(8) 208_443 -108_644 n
O3 Dh2 OII* 75.8(10) 208_343 -105_444 n
O3 Dh2 DII*1 78.9(17) 208_342 -105_443 n
O3 Dh2 DII*1 70.2(14) 208_342 209_342 n
O3 Dh2 DII*1 89.2(13) 208_342 312_333 n
O3 Dh2 DII*2 92.4(11) 208_343 -105_444 n
O3 Dh2 DII*2 83.9(14) 208_343 209_343 n
O4 Dh2 SJ 94.6(20) 312_446 1_555 n
O4 Dh2 Og 115.4(17) 312_446 1_555 n
O4 Dh2 Og 99.8(15) 312_446 -108_656 n
O4 Dh2 Og 132.1(15) 312_446 -305_556 n
O4 Dh2 Dg1 114.0(18) 312_455 1_555 n
O4 Dh2 Dg1 117.8(17) 312_455 -108_665 n
O4 Dh2 Dg2 92.0(14) 312_456 1_555 n
O4 Dh2 Dg2 88.2(14) 312_456 -108_666 n
O4 Dh2 Oh 174.5(31) 312_455 1_555 n
O4 Dh2 Oh 94.0(14) 312_455 105_544 n
O4 Dh2 Dh1 146.4(26) 312_434 1_555 n
O4 Dh2 Dh1 100.4(13) 312_434 -108_644 n
O4 Dh2 OII* 115.4(16) 312_334 -105_444 n
O4 Dh2 DII*1 127.3(22) 312_333 -105_443 n
O4 Dh2 DII*1 114.6(17) 312_333 209_342 n
O4 Dh2 DII*1 116.1(20) 312_333 312_333 n
O4 Dh2 DII*2 122.7(20) 312_334 -105_444 n
O4 Dh2 DII*2 132.4(18) 312_334 209_343 n
SJ Dh2 Og 36.2(14) 1_555 1_555 n
SJ Dh2 Og 40.5(15) 1_555 -108_656 n
SJ Dh2 Og 67.2(15) 1_555 -305_556 n
SJ Dh2 Dg1 19.7(12) 1_555 1_555 n
SJ Dh2 Dg1 50.7(15) 1_555 -108_665 n
SJ Dh2 Dg2 39.1(15) 1_555 1_555 n
SJ Dh2 Dg2 60.0(17) 1_555 -108_666 n
SJ Dh2 Oh 90.9(21) 1_555 1_555 n
SJ Dh2 Oh 15.7(16) 1_555 105_544 n
SJ Dh2 Dh1 58.7(22) 1_555 1_555 n
SJ Dh2 Dh1 42.3(17) 1_555 -108_644 n
SJ Dh2 OII* 143.4(21) 1_555 -105_444 n
SJ Dh2 DII*1 137.5(24) 1_555 -105_443 n
SJ Dh2 DII*1 148.4(22) 1_555 209_342 n
SJ Dh2 DII*1 129.3(23) 1_555 312_333 n
SJ Dh2 DII*2 126.7(21) 1_555 -105_444 n
SJ Dh2 DII*2 132.2(19) 1_555 209_343 n
Og Dh2 Og 69.1(10) 1_555 -108_656 n
Og Dh2 Og 76.1(8) 1_555 -305_556 n
Og Dh2 Dg1 24.8(4) 1_555 1_555 n
Og Dh2 Dg1 68.8(9) 1_555 -108_665 n
Og Dh2 Dg2 24.7(4) 1_555 1_555 n
Og Dh2 Dg2 91.3(12) 1_555 -108_666 n
Og Dh2 Oh 68.9(14) 1_555 1_555 n
Og Dh2 Oh 25.8(6) 1_555 105_544 n
Og Dh2 Dh1 31.2(14) 1_555 1_555 n
Og Dh2 Dh1 70.4(8) 1_555 -108_644 n
Og Dh2 OII* 108.3(13) 1_555 -105_444 n
Og Dh2 DII*1 107.4(19) 1_555 -105_443 n
Og Dh2 DII*1 114.7(16) 1_555 209_342 n
Og Dh2 DII*1 93.2(14) 1_555 312_333 n
Og Dh2 DII*2 90.9(11) 1_555 -105_444 n
Og Dh2 DII*2 102.6(14) 1_555 209_343 n
Og Dh2 Og 37.9(6) -108_656 -305_556 n
Og Dh2 Dg1 44.3(8) -108_665 1_555 n
Og Dh2 Dg1 19.14(29) -108_665 -108_665 n
Og Dh2 Dg2 79.4(12) -108_666 1_555 n
Og Dh2 Dg2 22.32(31) -108_666 -108_666 n
Og Dh2 Oh 85.0(19) -108_665 1_555 n
Og Dh2 Oh 56.1(8) -108_665 105_544 n
Og Dh2 Dh1 73.7(20) -108_644 1_555 n
Og Dh2 Dh1 1.8(7) -108_644 -108_644 n
Og Dh2 OII* 140.3(12) -108_544 -105_444 n
Og Dh2 DII*1 124.0(17) -108_543 -105_443 n
Og Dh2 DII*1 136.2(14) -108_543 209_342 n
Og Dh2 DII*1 144.1(18) -108_543 312_333 n
Og Dh2 DII*2 137.5(15) -108_544 -105_444 n
Og Dh2 DII*2 120.7(10) -108_544 209_343 n
Og Dh2 Dg1 57.3(8) -305_565 1_555 n
Og Dh2 Dg1 19.2(6) -305_565 -108_665 n
Og Dh2 Dg2 97.6(9) -305_566 1_555 n
Og Dh2 Dg2 44.0(6) -305_566 -108_666 n
Og Dh2 Oh 51.3(16) -305_565 1_555 n
Og Dh2 Oh 79.0(6) -305_565 105_544 n
Og Dh2 Dh1 59.8(15) -305_544 1_555 n
Og Dh2 Dh1 36.6(7) -305_544 -108_644 n
Og Dh2 OII* 102.3(9) -305_444 -105_444 n
Og Dh2 DII*1 86.1(14) -305_443 -105_443 n
Og Dh2 DII*1 98.7(11) -305_443 209_342 n
Og Dh2 DII*1 108.9(16) -305_443 312_333 n
Og Dh2 DII*2 102.2(14) -305_444 -105_444 n
Og Dh2 DII*2 82.8(7) -305_444 209_343 n
Dg1 Dh2 Dg1 45.7(8) 1_555 -108_665 n
Dg1 Dh2 Dg2 40.8(6) 1_555 1_555 n
Dg1 Dh2 Dg2 66.5(10) 1_555 -108_666 n
Dg1 Dh2 Oh 71.4(17) 1_555 1_555 n
Dg1 Dh2 Oh 23.2(8) 1_555 105_544 n
Dg1 Dh2 Dh1 39.6(18) 1_555 1_555 n
Dg1 Dh2 Dh1 45.6(8) 1_555 -108_644 n
Dg1 Dh2 OII* 124.9(13) 1_555 -105_444 n
Dg1 Dh2 DII*1 117.7(20) 1_555 -105_443 n
Dg1 Dh2 DII*1 128.9(17) 1_555 209_342 n
Dg1 Dh2 DII*1 113.5(17) 1_555 312_333 n
Dg1 Dh2 DII*2 109.6(13) 1_555 -105_444 n
Dg1 Dh2 DII*2 112.5(13) 1_555 209_343 n
Dg1 Dh2 Dg2 86.0(12) -108_666 1_555 n
Dg1 Dh2 Dg2 31.8(5) -108_666 -108_666 n
Dg1 Dh2 Oh 66.6(17) -108_665 1_555 n
Dg1 Dh2 Oh 64.5(8) -108_665 105_544 n
Dg1 Dh2 Dh1 62.9(18) -108_644 1_555 n
Dg1 Dh2 Dh1 18.1(8) -108_644 -108_644 n
Dg1 Dh2 OII* 121.3(11) -108_544 -105_444 n
Dg1 Dh2 DII*1 105.2(16) -108_543 -105_443 n
Dg1 Dh2 DII*1 117.9(14) -108_543 209_342 n
Dg1 Dh2 DII*1 125.8(18) -108_543 312_333 n
Dg1 Dh2 DII*2 119.1(15) -108_544 -105_444 n
Dg1 Dh2 DII*2 101.7(9) -108_544 209_343 n
Dg2 Dh2 Dg2 98.8(14) 1_555 -108_666 n
Dg2 Dh2 Oh 91.7(15) 1_555 1_555 n
Dg2 Dh2 Oh 23.4(7) 1_555 105_544 n
Dg2 Dh2 Dh1 54.5(15) 1_555 1_555 n
Dg2 Dh2 Dh1 81.1(10) 1_555 -108_644 n
Dg2 Dh2 OII* 115.3(14) 1_555 -105_444 n
Dg2 Dh2 DII*1 121.2(20) 1_555 -105_443 n
Dg2 Dh2 DII*1 123.2(16) 1_555 209_342 n
Dg2 Dh2 DII*1 97.4(13) 1_555 312_333 n
Dg2 Dh2 DII*2 97.9(13) 1_555 -105_444 n
Dg2 Dh2 DII*2 117.5(16) 1_555 209_343 n
Dg2 Dh2 Oh 95.3(19) -108_665 1_555 n
Dg2 Dh2 Oh 75.6(10) -108_665 105_544 n
Dg2 Dh2 Dh1 94.0(21) -108_644 1_555 n
Dg2 Dh2 Dh1 21.2(7) -108_644 -108_644 n
Dg2 Dh2 OII* 136.4(14) -108_544 -105_444 n
Dg2 Dh2 DII*1 120.9(17) -108_543 -105_443 n
Dg2 Dh2 DII*1 129.3(15) -108_543 209_342 n
Dg2 Dh2 DII*1 150.1(18) -108_543 312_333 n
Dg2 Dh2 DII*2 144.0(17) -108_544 -105_444 n
Dg2 Dh2 DII*2 119.7(13) -108_544 209_343 n
Oh Dh2 Oh 91.0(19) 1_555 105_544 n
Oh Dh2 Dh1 37.73570(30) 1_555 1_555 n
Oh Dh2 Dh1 84.3(21) 1_555 -108_644 n
Oh Dh2 OII* 59.2(21) 1_555 -105_444 n
Oh Dh2 DII*1 47.2(25) 1_555 -105_443 n
Oh Dh2 DII*1 59.9(24) 1_555 209_342 n
Oh Dh2 DII*1 59.3(25) 1_555 312_333 n
Oh Dh2 DII*2 52.5(21) 1_555 -105_444 n
Oh Dh2 DII*2 42.1(18) 1_555 209_343 n
Oh Dh2 Dh1 54.6(19) 105_544 1_555 n
Oh Dh2 Dh1 57.8(6) 105_544 -108_644 n
Oh Dh2 OII* 133.4(10) 105_544 -105_444 n
Oh Dh2 DII*1 133.1(17) 105_544 -105_443 n
Oh Dh2 DII*1 140.3(14) 105_544 209_342 n
Oh Dh2 DII*1 116.9(10) 105_544 312_333 n
Oh Dh2 DII*2 115.7(8) 105_544 -105_444 n
Oh Dh2 DII*2 128.2(12) 105_544 209_343 n
Dh1 Dh2 Dh1 74.2(23) 1_555 -108_644 n
Dh1 Dh2 OII* 85.4(22) 1_555 -105_444 n
Dh1 Dh2 DII*1 79.5(26) 1_555 -105_443 n
Dh1 Dh2 DII*1 89.6(25) 1_555 209_342 n
Dh1 Dh2 DII*1 75.5(25) 1_555 312_333 n
Dh1 Dh2 DII*2 70.8(21) 1_555 -105_444 n
Dh1 Dh2 DII*2 74.3(19) 1_555 209_343 n
Dh1 Dh2 OII* 138.9(11) -108_544 -105_444 n
Dh1 Dh2 DII*1 122.6(16) -108_543 -105_443 n
Dh1 Dh2 DII*1 134.7(12) -108_543 209_342 n
Dh1 Dh2 DII*1 143.5(17) -108_543 312_333 n
Dh1 Dh2 DII*2 136.8(16) -108_544 -105_444 n
Dh1 Dh2 DII*2 119.4(11) -108_544 209_343 n
OII* Dh2 DII*1 16.5(13) -105_443 -105_443 n
OII* Dh2 DII*1 8.1(9) -105_443 209_342 n
OII* Dh2 DII*1 18.1(5) -105_443 312_333 n
OII* Dh2 DII*2 17.8(4) -105_444 -105_444 n
OII* Dh2 DII*2 19.6(6) -105_444 209_343 n
DII*1 Dh2 DII*1 13.3(6) -105_443 209_342 n
DII*1 Dh2 DII*1 30.5(13) -105_443 312_333 n
DII*1 Dh2 DII*2 26.5(11) -105_444 -105_444 n
DII*1 Dh2 DII*2 5.2(21) -105_444 209_343 n
DII*1 Dh2 DII*1 26.2(8) 209_342 312_333 n
DII*1 Dh2 DII*2 25.3(10) 209_343 -105_444 n
DII*1 Dh2 DII*2 18.0(16) 209_343 209_343 n
DII*1 Dh2 DII*2 6.8(26) 312_334 -105_444 n
DII*1 Dh2 DII*2 30.7(12) 312_334 209_343 n
DII*2 Dh2 DII*2 25.8(15) -105_444 209_343 n
O2 OII' O2 97.78(26) 1_555 2_555 n
O2 OII' O2 97.78(26) 1_555 3_555 n
O2 OII' O2 49.00(12) 1_555 107_433 n
O2 OII' O2 92.69(18) 1_555 111_433 n
O2 OII' O2 96.24(17) 1_555 208_343 n
O2 OII' O2 48.87(11) 1_555 209_343 n
O2 OII' O2 146.27(30) 1_555 310_334 n
O2 OII' O2 145.49(27) 1_555 312_334 n
O2 OII' O3 122.0(4) 1_555 107_433 n
O2 OII' O3 32.58(10) 1_555 111_433 n
O2 OII' O3 132.39(18) 1_555 -105_444 n
O2 OII' O3 31.29(11) 1_555 208_343 n
O2 OII' O3 122.2(4) 1_555 209_343 n
O2 OII' O3 129.76(16) 1_555 -206_444 n
O2 OII' O3 73.82(17) 1_555 310_334 n
O2 OII' O3 75.48(17) 1_555 312_334 n
O2 OII' O3 75.90(8) 1_555 -304_444 n
O2 OII' O4 166.3(4) 1_555 1_555 n
O2 OII' O4 90.27(9) 1_555 2_555 n
O2 OII' O4 92.03(10) 1_555 3_555 n
O2 OII' OII' 49.80(15) 1_555 107_533 n
O2 OII' OII' 95.72(20) 1_555 111_533 n
O2 OII' OII' 48.56(16) 1_555 -105_544 n
O2 OII' DII'1 92.0(29) 1_555 1_555 n
O2 OII' O2 97.78(26) 2_555 3_555 n
O2 OII' O2 145.49(27) 2_555 107_433 n
O2 OII' O2 146.27(30) 2_555 111_433 n
O2 OII' O2 49.00(12) 2_555 208_343 n
O2 OII' O2 92.69(18) 2_555 209_343 n
O2 OII' O2 48.87(11) 2_555 310_334 n
O2 OII' O2 96.24(17) 2_555 312_334 n
O2 OII' O3 75.48(17) 2_555 107_433 n
O2 OII' O3 73.82(17) 2_555 111_433 n
O2 OII' O3 75.90(8) 2_555 -105_444 n
O2 OII' O3 122.0(4) 2_555 208_343 n
O2 OII' O3 32.58(10) 2_555 209_343 n
O2 OII' O3 132.39(18) 2_555 -206_444 n
O2 OII' O3 122.2(4) 2_555 310_334 n
O2 OII' O3 31.29(11) 2_555 312_334 n
O2 OII' O3 129.75(16) 2_555 -304_444 n
O2 OII' O4 92.03(10) 2_555 1_555 n
O2 OII' O4 166.3(4) 2_555 2_555 n
O2 OII' O4 90.27(9) 2_555 3_555 n
O2 OII' OII' 48.56(16) 2_555 107_533 n
O2 OII' OII' 49.80(15) 2_555 111_533 n
O2 OII' OII' 95.72(20) 2_555 -105_544 n
O2 OII' DII'1 130.4(25) 2_555 1_555 n
O2 OII' O2 96.24(17) 3_555 107_433 n
O2 OII' O2 48.87(11) 3_555 111_433 n
O2 OII' O2 145.49(27) 3_555 208_343 n
O2 OII' O2 146.27(30) 3_555 209_343 n
O2 OII' O2 92.69(18) 3_555 310_334 n
O2 OII' O2 49.00(12) 3_555 312_334 n
O2 OII' O3 31.29(11) 3_555 107_433 n
O2 OII' O3 122.2(4) 3_555 111_433 n
O2 OII' O3 129.75(16) 3_555 -105_444 n
O2 OII' O3 75.48(17) 3_555 208_343 n
O2 OII' O3 73.82(17) 3_555 209_343 n
O2 OII' O3 75.90(8) 3_555 -206_444 n
O2 OII' O3 32.58(10) 3_555 310_334 n
O2 OII' O3 122.0(4) 3_555 312_334 n
O2 OII' O3 132.39(18) 3_555 -304_444 n
O2 OII' O4 90.27(9) 3_555 1_555 n
O2 OII' O4 92.03(10) 3_555 2_555 n
O2 OII' O4 166.3(4) 3_555 3_555 n
O2 OII' OII' 95.72(20) 3_555 107_533 n
O2 OII' OII' 48.56(16) 3_555 111_533 n
O2 OII' OII' 49.80(15) 3_555 -105_544 n
O2 OII' DII'1 32.6(23) 3_555 1_555 n
O2 OII' O2 58.44(12) 107_433 111_433 n
O2 OII' O2 116.59(18) 107_433 208_343 n
O2 OII' O2 59.76(12) 107_433 209_343 n
O2 OII' O2 160.6(6) 107_433 310_334 n
O2 OII' O2 116.59(18) 107_433 312_334 n
O2 OII' O3 126.58(14) 107_433 107_433 n
O2 OII' O3 72.00(10) 107_433 111_433 n
O2 OII' O3 117.2(5) 107_433 -105_444 n
O2 OII' O3 34.07(13) 107_433 208_343 n
O2 OII' O3 166.5(5) 107_433 209_343 n
O2 OII' O3 81.67(27) 107_433 -206_444 n
O2 OII' O3 63.89(12) 107_433 310_334 n
O2 OII' O3 116.78(12) 107_433 312_334 n
O2 OII' O3 44.13(14) 107_433 -304_444 n
O2 OII' O4 119.3(4) 107_433 1_555 n
O2 OII' O4 41.27(14) 107_433 2_555 n
O2 OII' O4 83.01(25) 107_433 3_555 n
O2 OII' OII' 98.77(24) 107_533 107_533 n
O2 OII' OII' 130.09(28) 107_533 111_533 n
O2 OII' OII' 70.22(29) 107_533 -105_544 n
O2 OII' DII'1 68.8(28) 107_433 1_555 n
O2 OII' O2 160.6(6) 111_433 208_343 n
O2 OII' O2 117.81(15) 111_433 209_343 n
O2 OII' O2 117.81(15) 111_433 310_334 n
O2 OII' O2 59.76(12) 111_433 312_334 n
O2 OII' O3 71.79(10) 111_433 107_433 n
O2 OII' O3 124.65(16) 111_433 111_433 n
O2 OII' O3 118.8(5) 111_433 -105_444 n
O2 OII' O3 61.49(12) 111_433 208_343 n
O2 OII' O3 117.07(14) 111_433 209_343 n
O2 OII' O3 45.58(14) 111_433 -206_444 n
O2 OII' O3 32.31(13) 111_433 310_334 n
O2 OII' O3 164.6(5) 111_433 312_334 n
O2 OII' O3 83.89(27) 111_433 -304_444 n
O2 OII' O4 84.26(25) 111_433 1_555 n
O2 OII' O4 43.29(14) 111_433 2_555 n
O2 OII' O4 121.4(4) 111_433 3_555 n
O2 OII' OII' 127.79(29) 111_533 107_533 n
O2 OII' OII' 97.40(25) 111_533 111_533 n
O2 OII' OII' 67.92(30) 111_533 -105_544 n
O2 OII' DII'1 16.6(21) 111_433 1_555 n
O2 OII' O2 58.44(12) 208_343 209_343 n
O2 OII' O2 59.76(12) 208_343 310_334 n
O2 OII' O2 116.59(18) 208_343 312_334 n
O2 OII' O3 116.78(12) 208_343 107_433 n
O2 OII' O3 63.89(12) 208_343 111_433 n
O2 OII' O3 44.13(14) 208_343 -105_444 n
O2 OII' O3 126.58(14) 208_343 208_343 n
O2 OII' O3 72.00(10) 208_343 209_343 n
O2 OII' O3 117.2(5) 208_343 -206_444 n
O2 OII' O3 166.5(5) 208_343 310_334 n
O2 OII' O3 34.07(13) 208_343 312_334 n
O2 OII' O3 81.67(27) 208_343 -304_444 n
O2 OII' O4 83.01(25) 208_343 1_555 n
O2 OII' O4 119.3(4) 208_343 2_555 n
O2 OII' O4 41.27(14) 208_343 3_555 n
O2 OII' OII' 70.22(29) 208_443 107_533 n
O2 OII' OII' 98.77(24) 208_443 111_533 n
O2 OII' OII' 130.09(28) 208_443 -105_544 n
O2 OII' DII'1 171.7(29) 208_343 1_555 n
O2 OII' O2 117.81(15) 209_343 310_334 n
O2 OII' O2 160.6(6) 209_343 312_334 n
O2 OII' O3 164.6(5) 209_343 107_433 n
O2 OII' O3 32.31(13) 209_343 111_433 n
O2 OII' O3 83.89(27) 209_343 -105_444 n
O2 OII' O3 71.79(10) 209_343 208_343 n
O2 OII' O3 124.65(16) 209_343 209_343 n
O2 OII' O3 118.8(5) 209_343 -206_444 n
O2 OII' O3 117.07(14) 209_343 310_334 n
O2 OII' O3 61.49(12) 209_343 312_334 n
O2 OII' O3 45.58(14) 209_343 -304_444 n
O2 OII' O4 121.4(4) 209_343 1_555 n
O2 OII' O4 84.26(25) 209_343 2_555 n
O2 OII' O4 43.29(14) 209_343 3_555 n
O2 OII' OII' 67.92(30) 209_443 107_533 n
O2 OII' OII' 127.79(29) 209_443 111_533 n
O2 OII' OII' 97.40(25) 209_443 -105_544 n
O2 OII' DII'1 128.0(29) 209_343 1_555 n
O2 OII' O2 58.44(12) 310_334 312_334 n
O2 OII' O3 61.49(12) 310_334 107_433 n
O2 OII' O3 117.07(14) 310_334 111_433 n
O2 OII' O3 45.58(14) 310_334 -105_444 n
O2 OII' O3 164.6(5) 310_334 208_343 n
O2 OII' O3 32.31(13) 310_334 209_343 n
O2 OII' O3 83.89(27) 310_334 -206_444 n
O2 OII' O3 124.65(16) 310_334 310_334 n
O2 OII' O3 71.79(10) 310_334 312_334 n
O2 OII' O3 118.8(5) 310_334 -304_444 n
O2 OII' O4 43.29(14) 310_334 1_555 n
O2 OII' O4 121.4(4) 310_334 2_555 n
O2 OII' O4 84.26(25) 310_334 3_555 n
O2 OII' OII' 97.40(25) 310_434 107_533 n
O2 OII' OII' 67.92(30) 310_434 111_533 n
O2 OII' OII' 127.79(29) 310_434 -105_544 n
O2 OII' DII'1 113.0(29) 310_334 1_555 n
O2 OII' O3 34.07(13) 312_334 107_433 n
O2 OII' O3 166.5(5) 312_334 111_433 n
O2 OII' O3 81.67(27) 312_334 -105_444 n
O2 OII' O3 116.78(12) 312_334 208_343 n
O2 OII' O3 63.89(12) 312_334 209_343 n
O2 OII' O3 44.13(14) 312_334 -206_444 n
O2 OII' O3 72.00(10) 312_334 310_334 n
O2 OII' O3 126.58(14) 312_334 312_334 n
O2 OII' O3 117.2(5) 312_334 -304_444 n
O2 OII' O4 41.27(14) 312_334 1_555 n
O2 OII' O4 83.01(25) 312_334 2_555 n
O2 OII' O4 119.3(4) 312_334 3_555 n
O2 OII' OII' 130.09(28) 312_434 107_533 n
O2 OII' OII' 70.22(29) 312_434 111_533 n
O2 OII' OII' 98.77(24) 312_434 -105_544 n
O2 OII' DII'1 55.5(29) 312_334 1_555 n
O3 OII' O3 132.6(4) 107_433 111_433 n
O3 OII' O3 102.33(18) 107_433 -105_444 n
O3 OII' O3 105.84(24) 107_433 208_343 n
O3 OII' O3 45.60(9) 107_433 209_343 n
O3 OII' O3 76.57(7) 107_433 -206_444 n
O3 OII' O3 63.77(12) 107_433 310_334 n
O3 OII' O3 105.84(24) 107_433 312_334 n
O3 OII' O3 149.66(34) 107_433 -304_444 n
O3 OII' O4 69.70(9) 107_433 1_555 n
O3 OII' O4 109.53(12) 107_433 2_555 n
O3 OII' O4 144.19(25) 107_433 3_555 n
O3 OII' OII' 96.69(20) 107_533 107_533 n
O3 OII' OII' 36.79(20) 107_533 111_533 n
O3 OII' OII' 74.42(18) 107_533 -105_544 n
O3 OII' DII'1 58.5(27) 107_433 1_555 n
O3 OII' O3 104.11(18) 111_433 -105_444 n
O3 OII' O3 63.77(12) 111_433 208_343 n
O3 OII' O3 105.20(24) 111_433 209_343 n
O3 OII' O3 149.02(33) 111_433 -206_444 n
O3 OII' O3 105.20(24) 111_433 310_334 n
O3 OII' O3 45.60(9) 111_433 312_334 n
O3 OII' O3 76.30(7) 111_433 -304_444 n
O3 OII' O4 145.59(25) 111_433 1_555 n
O3 OII' O4 108.83(12) 111_433 2_555 n
O3 OII' O4 70.69(9) 111_433 3_555 n
O3 OII' OII' 36.44(19) 111_533 107_533 n
O3 OII' OII' 96.29(20) 111_533 111_533 n
O3 OII' OII' 73.72(18) 111_533 -105_544 n
O3 OII' DII'1 124.4(28) 111_433 1_555 n
O3 OII' O3 149.66(34) -105_444 208_343 n
O3 OII' O3 76.30(7) -105_444 209_343 n
O3 OII' O3 73.4(4) -105_444 -206_444 n
O3 OII' O3 149.02(33) -105_444 310_334 n
O3 OII' O3 76.57(7) -105_444 312_334 n
O3 OII' O3 73.4(4) -105_444 -304_444 n
O3 OII' O4 41.50(21) -105_444 1_555 n
O3 OII' O4 90.5(5) -105_444 2_555 n
O3 OII' O4 41.90(21) -105_444 3_555 n
O3 OII' OII' 113.35(22) -105_544 107_533 n
O3 OII' OII' 112.74(22) -105_544 111_533 n
O3 OII' OII' 171.59(25) -105_544 -105_544 n
O3 OII' DII'1 128.3(26) -105_444 1_555 n
O3 OII' O3 132.6(4) 208_343 209_343 n
O3 OII' O3 102.33(18) 208_343 -206_444 n
O3 OII' O3 45.60(9) 208_343 310_334 n
O3 OII' O3 105.84(24) 208_343 312_334 n
O3 OII' O3 76.57(7) 208_343 -304_444 n
O3 OII' O4 144.19(25) 208_343 1_555 n
O3 OII' O4 69.70(9) 208_343 2_555 n
O3 OII' O4 109.53(12) 208_343 3_555 n
O3 OII' OII' 74.42(18) 208_443 107_533 n
O3 OII' OII' 96.69(20) 208_443 111_533 n
O3 OII' OII' 36.79(20) 208_443 -105_544 n
O3 OII' DII'1 61.5(29) 208_343 1_555 n
O3 OII' O3 104.11(18) 209_343 -206_444 n
O3 OII' O3 105.20(24) 209_343 310_334 n
O3 OII' O3 63.77(12) 209_343 312_334 n
O3 OII' O3 149.02(33) 209_343 -304_444 n
O3 OII' O4 70.69(9) 209_343 1_555 n
O3 OII' O4 145.59(25) 209_343 2_555 n
O3 OII' O4 108.83(12) 209_343 3_555 n
O3 OII' OII' 73.72(18) 209_443 107_533 n
O3 OII' OII' 36.44(19) 209_443 111_533 n
O3 OII' OII' 96.29(20) 209_443 -105_544 n
O3 OII' DII'1 104.0(27) 209_343 1_555 n
O3 OII' O3 76.30(7) -206_444 310_334 n
O3 OII' O3 149.66(34) -206_444 312_334 n
O3 OII' O3 73.4(4) -206_444 -304_444 n
O3 OII' O4 41.90(21) -206_444 1_555 n
O3 OII' O4 41.50(21) -206_444 2_555 n
O3 OII' O4 90.5(5) -206_444 3_555 n
O3 OII' OII' 171.59(25) -206_544 107_533 n
O3 OII' OII' 113.35(22) -206_544 111_533 n
O3 OII' OII' 112.74(22) -206_544 -105_544 n
O3 OII' DII'1 56.1(23) -206_444 1_555 n
O3 OII' O3 132.6(4) 310_334 312_334 n
O3 OII' O3 104.11(18) 310_334 -304_444 n
O3 OII' O4 108.83(12) 310_334 1_555 n
O3 OII' O4 70.69(9) 310_334 2_555 n
O3 OII' O4 145.59(25) 310_334 3_555 n
O3 OII' OII' 96.29(20) 310_434 107_533 n
O3 OII' OII' 73.72(18) 310_434 111_533 n
O3 OII' OII' 36.44(19) 310_434 -105_544 n
O3 OII' DII'1 20.7(25) 310_334 1_555 n
O3 OII' O3 102.33(18) 312_334 -304_444 n
O3 OII' O4 109.53(12) 312_334 1_555 n
O3 OII' O4 144.19(25) 312_334 2_555 n
O3 OII' O4 69.70(9) 312_334 3_555 n
O3 OII' OII' 36.79(20) 312_434 107_533 n
O3 OII' OII' 74.42(18) 312_434 111_533 n
O3 OII' OII' 96.69(20) 312_434 -105_544 n
O3 OII' DII'1 150.9(23) 312_334 1_555 n
O3 OII' O4 90.5(5) -304_444 1_555 n
O3 OII' O4 41.90(21) -304_444 2_555 n
O3 OII' O4 41.50(21) -304_444 3_555 n
O3 OII' OII' 112.74(22) -304_544 107_533 n
O3 OII' OII' 171.59(25) -304_544 111_533 n
O3 OII' OII' 113.35(22) -304_544 -105_544 n
O3 OII' DII'1 99.8(24) -304_444 1_555 n
O4 OII' O4 78.35(33) 1_555 2_555 n
O4 OII' O4 78.35(33) 1_555 3_555 n
O4 OII' OII' 140.57(15) 1_555 107_533 n
O4 OII' OII' 97.90(21) 1_555 111_533 n
O4 OII' OII' 139.98(15) 1_555 -105_544 n
O4 OII' DII'1 88.8(27) 1_555 1_555 n
O4 OII' O4 78.35(33) 2_555 3_555 n
O4 OII' OII' 139.98(15) 2_555 107_533 n
O4 OII' OII' 140.57(15) 2_555 111_533 n
O4 OII' OII' 97.90(21) 2_555 -105_544 n
O4 OII' DII'1 59.8(22) 2_555 1_555 n
O4 OII' OII' 97.90(21) 3_555 107_533 n
O4 OII' OII' 139.98(15) 3_555 111_533 n
O4 OII' OII' 140.57(15) 3_555 -105_544 n
O4 OII' DII'1 138.0(23) 3_555 1_555 n
OII' OII' OII' 60.00000(10) 107_533 111_533 n
OII' OII' OII' 60.00000(30) 107_533 -105_544 n
OII' OII' DII'1 116.1(24) 107_433 1_555 n
OII' OII' OII' 60.00000(10) 111_533 -105_544 n
OII' OII' DII'1 81.0(23) 111_433 1_555 n
OII' OII' DII'1 56.9(25) -105_444 1_555 n
O2 DII'1 O2 115.9(7) 3_555 107_433 n
O2 DII'1 O2 61.33(31) 3_555 111_433 n
O2 DII'1 O2 152.3(10) 3_555 209_343 n
O2 DII'1 O2 98.2(9) 3_555 310_334 n
O2 DII'1 O2 59.2(5) 3_555 312_334 n
O2 DII'1 O3 35.54(31) 3_555 107_433 n
O2 DII'1 O3 134.4(13) 3_555 -105_444 n
O2 DII'1 O3 94.7(7) 3_555 -206_444 n
O2 DII'1 O3 39.39(18) 3_555 310_334 n
O2 DII'1 O3 155.3(7) 3_555 -304_444 n
O2 DII'1 O4 101.1(10) 3_555 1_555 n
O2 DII'1 O4 112.39(24) 3_555 2_555 n
O2 DII'1 O4 75.39(25) 3_555 -105_444 n
O2 DII'1 OII' 140.2(28) 3_555 1_555 n
O2 DII'1 OII' 104.0(8) 3_555 107_533 n
O2 DII'1 OII' 61.8(6) 3_555 111_533 n
O2 DII'1 OII' 64.8(5) 3_555 -105_544 n
O2 DII'1 DII'1 145.9(4) 3_555 2_555 n
O2 DII'1 DII'1 113.9(28) 3_555 3_555 n
O2 DII'1 DII'1 114.5(7) 3_555 107_433 n
O2 DII'1 DII'1 55.4(12) 3_555 111_433 n
O2 DII'1 DII'1 40.5(4) 3_555 -105_444 n
O2 DII'1 DII'1 51.7(10) 3_555 208_343 n
O2 DII'1 DII'1 70.5(10) 3_555 209_343 n
O2 DII'1 O2 69.4(8) 107_433 111_433 n
O2 DII'1 O2 54.7(6) 107_433 209_343 n
O2 DII'1 O2 145.7(6) 107_433 310_334 n
O2 DII'1 O2 138.7(7) 107_433 312_334 n
O2 DII'1 O3 151.2(4) 107_433 107_433 n
O2 DII'1 O3 106.9(7) 107_433 -105_444 n
O2 DII'1 O3 92.1(9) 107_433 -206_444 n
O2 DII'1 O3 76.5(7) 107_433 310_334 n
O2 DII'1 O3 44.6(5) 107_433 -304_444 n
O2 DII'1 O4 122.8(8) 107_433 1_555 n
O2 DII'1 O4 45.2(5) 107_433 2_555 n
O2 DII'1 O4 41.0(4) 107_433 -105_444 n
O2 DII'1 OII' 96.5(29) 107_533 1_555 n
O2 DII'1 OII' 93.9(11) 107_533 107_533 n
O2 DII'1 OII' 139.8(15) 107_533 111_533 n
O2 DII'1 OII' 78.5(13) 107_533 -105_544 n
O2 DII'1 DII'1 68.8(30) 107_433 2_555 n
O2 DII'1 DII'1 127.0(29) 107_433 3_555 n
O2 DII'1 DII'1 100.3(5) 107_433 107_433 n
O2 DII'1 DII'1 125.0(12) 107_433 111_433 n
O2 DII'1 DII'1 95.3(23) 107_433 -105_444 n
O2 DII'1 DII'1 153.8(22) 107_433 208_343 n
O2 DII'1 DII'1 85.0(7) 107_433 209_343 n
O2 DII'1 O2 123.2(13) 111_433 209_343 n
O2 DII'1 O2 129.7(13) 111_433 310_334 n
O2 DII'1 O2 74.5(7) 111_433 312_334 n
O2 DII'1 O3 86.5(7) 111_433 107_433 n
O2 DII'1 O3 125.8(11) 111_433 -105_444 n
O2 DII'1 O3 58.4(5) 111_433 -206_444 n
O2 DII'1 O3 41.02(28) 111_433 310_334 n
O2 DII'1 O3 94.4(9) 111_433 -304_444 n
O2 DII'1 O4 95.6(9) 111_433 1_555 n
O2 DII'1 O4 51.3(5) 111_433 2_555 n
O2 DII'1 O4 37.8(5) 111_433 -105_444 n
O2 DII'1 OII' 158.0(28) 111_533 1_555 n
O2 DII'1 OII' 145.5(14) 111_533 107_533 n
O2 DII'1 OII' 123.2(8) 111_533 111_533 n
O2 DII'1 OII' 91.2(9) 111_533 -105_544 n
O2 DII'1 DII'1 138(4) 111_433 2_555 n
O2 DII'1 DII'1 156.2(33) 111_433 3_555 n
O2 DII'1 DII'1 162.3(15) 111_433 107_433 n
O2 DII'1 DII'1 114.2(11) 111_433 111_433 n
O2 DII'1 DII'1 80.5(14) 111_433 -105_444 n
O2 DII'1 DII'1 111.1(5) 111_433 208_343 n
O2 DII'1 DII'1 103.8(14) 111_433 209_343 n
O2 DII'1 O2 96.50(14) 209_343 310_334 n
O2 DII'1 O2 146.8(8) 209_343 312_334 n
O2 DII'1 O3 149.8(6) 209_343 107_433 n
O2 DII'1 O3 68.30(27) 209_343 -105_444 n
O2 DII'1 O3 110.8(8) 209_343 -206_444 n
O2 DII'1 O3 122.8(11) 209_343 310_334 n
O2 DII'1 O3 38.34(34) 209_343 -304_444 n
O2 DII'1 O4 105.3(4) 209_343 1_555 n
O2 DII'1 O4 80.0(7) 209_343 2_555 n
O2 DII'1 O4 93.8(9) 209_343 -105_444 n
O2 DII'1 OII' 42.2(24) 209_443 1_555 n
O2 DII'1 OII' 55.5(5) 209_443 107_533 n
O2 DII'1 OII' 106.9(6) 209_443 111_533 n
O2 DII'1 OII' 87.6(11) 209_443 -105_544 n
O2 DII'1 DII'1 15.2(21) 209_343 2_555 n
O2 DII'1 DII'1 72.7(24) 209_343 3_555 n
O2 DII'1 DII'1 51.7(4) 209_343 107_433 n
O2 DII'1 DII'1 105.9(12) 209_343 111_433 n
O2 DII'1 DII'1 111.9(13) 209_343 -105_444 n
O2 DII'1 DII'1 123.2(6) 209_343 208_343 n
O2 DII'1 DII'1 82.29(18) 209_343 209_343 n
O2 DII'1 O2 56.5(7) 310_334 312_334 n
O2 DII'1 O3 62.6(6) 310_334 107_433 n
O2 DII'1 O3 39.4(4) 310_334 -105_444 n
O2 DII'1 O3 80.6(10) 310_334 -206_444 n
O2 DII'1 O3 137.5(10) 310_334 310_334 n
O2 DII'1 O3 101.6(5) 310_334 -304_444 n
O2 DII'1 O4 40.2(4) 310_334 1_555 n
O2 DII'1 O4 119.1(9) 310_334 2_555 n
O2 DII'1 O4 167.5(9) 310_334 -105_444 n
O2 DII'1 OII' 55.1(25) 310_434 1_555 n
O2 DII'1 OII' 81.0(5) 310_434 107_533 n
O2 DII'1 OII' 60.0(7) 310_434 111_533 n
O2 DII'1 OII' 122.8(11) 310_434 -105_544 n
O2 DII'1 DII'1 85.6(25) 310_334 2_555 n
O2 DII'1 DII'1 27.0(24) 310_334 3_555 n
O2 DII'1 DII'1 66.77(8) 310_334 107_433 n
O2 DII'1 DII'1 77.1(6) 310_334 111_433 n
O2 DII'1 DII'1 114.4(21) 310_334 -105_444 n
O2 DII'1 DII'1 55.0(21) 310_334 208_343 n
O2 DII'1 DII'1 111.63(31) 310_334 209_343 n
O2 DII'1 O3 38.0(4) 312_334 107_433 n
O2 DII'1 O3 78.6(9) 312_334 -105_444 n
O2 DII'1 O3 51.0(7) 312_334 -206_444 n
O2 DII'1 O3 89.3(4) 312_334 310_334 n
O2 DII'1 O3 121.8(10) 312_334 -304_444 n
O2 DII'1 O4 41.9(5) 312_334 1_555 n
O2 DII'1 O4 95.9(8) 312_334 2_555 n
O2 DII'1 O4 111.24(25) 312_334 -105_444 n
O2 DII'1 OII' 110.7(32) 312_434 1_555 n
O2 DII'1 OII' 127.4(12) 312_434 107_533 n
O2 DII'1 OII' 77.8(11) 312_434 111_533 n
O2 DII'1 OII' 122.2(11) 312_434 -105_544 n
O2 DII'1 DII'1 140.9(30) 312_334 2_555 n
O2 DII'1 DII'1 83.4(31) 312_334 3_555 n
O2 DII'1 DII'1 119.4(6) 312_334 107_433 n
O2 DII'1 DII'1 87.8(15) 312_334 111_433 n
O2 DII'1 DII'1 98.0(13) 312_334 -105_444 n
O2 DII'1 DII'1 60.0(13) 312_334 208_343 n
O2 DII'1 DII'1 123.4(6) 312_334 209_343 n
O3 DII'1 O3 99.9(10) 107_433 -105_444 n
O3 DII'1 O3 88.2(10) 107_433 -206_444 n
O3 DII'1 O3 74.9(4) 107_433 310_334 n
O3 DII'1 O3 158.5(12) 107_433 -304_444 n
O3 DII'1 O4 73.6(8) 107_433 1_555 n
O3 DII'1 O4 128.3(8) 107_433 2_555 n
O3 DII'1 O4 110.20(26) 107_433 -105_444 n
O3 DII'1 OII' 110.9(29) 107_533 1_555 n
O3 DII'1 OII' 97.7(8) 107_533 107_533 n
O3 DII'1 OII' 44.7(7) 107_533 111_533 n
O3 DII'1 OII' 86.7(9) 107_533 -105_544 n
O3 DII'1 DII'1 134.7(25) 107_433 2_555 n
O3 DII'1 DII'1 81.0(29) 107_433 3_555 n
O3 DII'1 DII'1 98.47(32) 107_433 107_433 n
O3 DII'1 DII'1 50.7(12) 107_433 111_433 n
O3 DII'1 DII'1 64.3(13) 107_433 -105_444 n
O3 DII'1 DII'1 27.21(26) 107_433 208_343 n
O3 DII'1 DII'1 85.7(6) 107_433 209_343 n
O3 DII'1 O3 67.9(7) -105_444 -206_444 n
O3 DII'1 O3 165.1(10) -105_444 310_334 n
O3 DII'1 O3 62.3(4) -105_444 -304_444 n
O3 DII'1 O4 38.8(4) -105_444 1_555 n
O3 DII'1 O4 86.7(6) -105_444 2_555 n
O3 DII'1 O4 141.5(9) -105_444 -105_444 n
O3 DII'1 OII' 40.4(22) -105_544 1_555 n
O3 DII'1 OII' 87.46(18) -105_544 107_533 n
O3 DII'1 OII' 95.0(8) -105_544 111_533 n
O3 DII'1 OII' 142.6(7) -105_544 -105_544 n
O3 DII'1 DII'1 64.5(16) -105_444 2_555 n
O3 DII'1 DII'1 38.8(4) -105_444 3_555 n
O3 DII'1 DII'1 70.31(34) -105_444 107_433 n
O3 DII'1 DII'1 110.7(4) -105_444 111_433 n
O3 DII'1 DII'1 150.0(19) -105_444 -105_444 n
O3 DII'1 DII'1 93.9(24) -105_444 208_343 n
O3 DII'1 DII'1 130.3(4) -105_444 209_343 n
O3 DII'1 O3 97.66(23) -206_444 310_334 n
O3 DII'1 O3 74.2(7) -206_444 -304_444 n
O3 DII'1 O4 40.5(6) -206_444 1_555 n
O3 DII'1 O4 46.9(5) -206_444 2_555 n
O3 DII'1 O4 89.1(6) -206_444 -105_444 n
O3 DII'1 OII' 107.2(26) -206_544 1_555 n
O3 DII'1 OII' 155.4(7) -206_544 107_533 n
O3 DII'1 OII' 127.7(18) -206_544 111_533 n
O3 DII'1 OII' 149.4(6) -206_544 -105_544 n
O3 DII'1 DII'1 119.26(30) -206_444 2_555 n
O3 DII'1 DII'1 100.8(19) -206_444 3_555 n
O3 DII'1 DII'1 138.2(10) -206_444 107_433 n
O3 DII'1 DII'1 138.8(21) -206_444 111_433 n
O3 DII'1 DII'1 132.25(27) -206_444 -105_444 n
O3 DII'1 DII'1 110.7(21) -206_444 208_343 n
O3 DII'1 DII'1 161.6(9) -206_444 209_343 n
O3 DII'1 O3 118.9(11) 310_334 -304_444 n
O3 DII'1 O4 127.0(8) 310_334 1_555 n
O3 DII'1 O4 85.9(5) 310_334 2_555 n
O3 DII'1 O4 36.66(27) 310_334 -105_444 n
O3 DII'1 OII' 154.5(30) 310_434 1_555 n
O3 DII'1 OII' 107.0(9) 310_434 107_533 n
O3 DII'1 OII' 91.0(6) 310_434 111_533 n
O3 DII'1 OII' 51.9(5) 310_434 -105_544 n
O3 DII'1 DII'1 129.0(30) 310_334 2_555 n
O3 DII'1 DII'1 149.0(17) 310_334 3_555 n
O3 DII'1 DII'1 123.9(11) 310_334 107_433 n
O3 DII'1 DII'1 77.1(8) 310_334 111_433 n
O3 DII'1 DII'1 39.9(13) 310_334 -105_444 n
O3 DII'1 DII'1 87.5(13) 310_334 208_343 n
O3 DII'1 DII'1 64.0(11) 310_334 209_343 n
O3 DII'1 O4 84.9(6) -304_444 1_555 n
O3 DII'1 O4 44.2(4) -304_444 2_555 n
O3 DII'1 O4 82.3(8) -304_444 -105_444 n
O3 DII'1 OII' 64.4(22) -304_544 1_555 n
O3 DII'1 OII' 93.8(8) -304_544 107_533 n
O3 DII'1 OII' 142.1(4) -304_544 111_533 n
O3 DII'1 OII' 114.8(17) -304_544 -105_544 n
O3 DII'1 DII'1 51.4(16) -304_444 2_555 n
O3 DII'1 DII'1 90.1(17) -304_444 3_555 n
O3 DII'1 DII'1 87.19(23) -304_444 107_433 n
O3 DII'1 DII'1 144.2(15) -304_444 111_433 n
O3 DII'1 DII'1 137.1(25) -304_444 -105_444 n
O3 DII'1 DII'1 152.8(18) -304_444 208_343 n
O3 DII'1 DII'1 114.8(5) -304_444 209_343 n
O4 DII'1 O4 81.7(7) 1_555 2_555 n
O4 DII'1 O4 129.6(6) 1_555 -105_444 n
O4 DII'1 OII' 77.5(26) 1_555 1_555 n
O4 DII'1 OII' 118.5(7) 1_555 107_533 n
O4 DII'1 OII' 95.4(12) 1_555 111_533 n
O4 DII'1 OII' 158.7(16) 1_555 -105_544 n
O4 DII'1 DII'1 103.3(18) 1_555 2_555 n
O4 DII'1 DII'1 61.5(19) 1_555 3_555 n
O4 DII'1 DII'1 102.1(6) 1_555 107_433 n
O4 DII'1 DII'1 111.7(12) 1_555 111_433 n
O4 DII'1 DII'1 137.8(21) 1_555 -105_444 n
O4 DII'1 DII'1 83.4(22) 1_555 208_343 n
O4 DII'1 DII'1 150.7(6) 1_555 209_343 n
O4 DII'1 O4 56.0(5) 2_555 -105_444 n
O4 DII'1 OII' 106.8(24) 2_555 1_555 n
O4 DII'1 OII' 133.9(13) 2_555 107_533 n
O4 DII'1 OII' 173.0(12) 2_555 111_533 n
O4 DII'1 OII' 117.9(15) 2_555 -105_544 n
O4 DII'1 DII'1 94.5(22) 2_555 2_555 n
O4 DII'1 DII'1 124.8(6) 2_555 3_555 n
O4 DII'1 DII'1 131.14(26) 2_555 107_433 n
O4 DII'1 DII'1 162.6(4) 2_555 111_433 n
O4 DII'1 DII'1 123.2(21) 2_555 -105_444 n
O4 DII'1 DII'1 155.2(11) 2_555 208_343 n
O4 DII'1 DII'1 127.6(10) 2_555 209_343 n
O4 DII'1 OII' 136.0(33) -105_544 1_555 n
O4 DII'1 OII' 110.8(12) -105_544 107_533 n
O4 DII'1 OII' 123.3(9) -105_544 111_533 n
O4 DII'1 OII' 64.7(9) -105_544 -105_544 n
O4 DII'1 DII'1 105.8(34) -105_444 2_555 n
O4 DII'1 DII'1 165.4(33) -105_444 3_555 n
O4 DII'1 DII'1 125.6(10) -105_444 107_433 n
O4 DII'1 DII'1 106.8(4) -105_444 111_433 n
O4 DII'1 DII'1 67.7(19) -105_444 -105_444 n
O4 DII'1 DII'1 123.7(17) -105_444 208_343 n
O4 DII'1 DII'1 76.8(10) -105_444 209_343 n
OII' DII'1 OII' 48.4(20) 1_555 107_533 n
OII' DII'1 OII' 78.6(23) 1_555 111_533 n
OII' DII'1 OII' 102.8(28) 1_555 -105_544 n
OII' DII'1 DII'1 30.6(4) 1_555 2_555 n
OII' DII'1 DII'1 30.6(4) 1_555 3_555 n
OII' DII'1 DII'1 32.3(19) 1_555 107_433 n
OII' DII'1 DII'1 87.6(19) 1_555 111_433 n
OII' DII'1 DII'1 118.6(21) 1_555 -105_444 n
OII' DII'1 DII'1 89.1(34) 1_555 208_343 n
OII' DII'1 DII'1 91.2(19) 1_555 209_343 n
OII' DII'1 OII' 53.0(6) 107_533 111_533 n
OII' DII'1 OII' 55.2(8) 107_533 -105_544 n
OII' DII'1 DII'1 42.9(6) 107_433 2_555 n
OII' DII'1 DII'1 57.0(12) 107_433 3_555 n
OII' DII'1 DII'1 17.25(15) 107_433 107_433 n
OII' DII'1 DII'1 50.5(7) 107_433 111_433 n
OII' DII'1 DII'1 70.9(5) 107_433 -105_444 n
OII' DII'1 DII'1 70.9(5) 107_433 208_343 n
OII' DII'1 DII'1 43.00(25) 107_433 209_343 n
OII' DII'1 OII' 64.2(9) 111_533 -105_544 n
OII' DII'1 DII'1 92.3(14) 111_433 2_555 n
OII' DII'1 DII'1 58.1(15) 111_433 3_555 n
OII' DII'1 DII'1 55.6(7) 111_433 107_433 n
OII' DII'1 DII'1 17.1(6) 111_433 111_433 n
OII' DII'1 DII'1 55.6(13) 111_433 -105_444 n
OII' DII'1 DII'1 18.06(34) 111_433 208_343 n
OII' DII'1 DII'1 55.6(7) 111_433 209_343 n
OII' DII'1 DII'1 84.6(18) -105_444 2_555 n
OII' DII'1 DII'1 108.1(7) -105_444 3_555 n
OII' DII'1 DII'1 72.3(8) -105_444 107_433 n
OII' DII'1 DII'1 47.5(5) -105_444 111_433 n
OII' DII'1 DII'1 24.5(4) -105_444 -105_444 n
OII' DII'1 DII'1 75.3(10) -105_444 208_343 n
OII' DII'1 DII'1 12.8(8) -105_444 209_343 n
DII'1 DII'1 DII'1 60.0000(4) 2_555 3_555 n
DII'1 DII'1 DII'1 36.8(22) 2_555 107_433 n
DII'1 DII'1 DII'1 93.18(23) 2_555 111_433 n
DII'1 DII'1 DII'1 107.3(11) 2_555 -105_444 n
DII'1 DII'1 DII'1 108.2(25) 2_555 208_343 n
DII'1 DII'1 DII'1 76.6(5) 2_555 209_343 n
DII'1 DII'1 DII'1 41.1(18) 3_555 107_433 n
DII'1 DII'1 DII'1 72.5(5) 3_555 111_433 n
DII'1 DII'1 DII'1 111.4(20) 3_555 -105_444 n
DII'1 DII'1 DII'1 63(4) 3_555 208_343 n
DII'1 DII'1 DII'1 95.4(6) 3_555 209_343 n
DII'1 DII'1 DII'1 59.0(13) 107_433 111_433 n
DII'1 DII'1 DII'1 86.37(33) 107_433 -105_444 n
DII'1 DII'1 DII'1 71.52(12) 107_433 208_343 n
DII'1 DII'1 DII'1 60.00000(10) 107_433 209_343 n
DII'1 DII'1 DII'1 39.4(18) 111_433 -105_444 n
DII'1 DII'1 DII'1 29.4(7) 111_433 208_343 n
DII'1 DII'1 DII'1 40.0(8) 111_433 209_343 n
DII'1 DII'1 DII'1 60.0 -105_444 208_343 n
DII'1 DII'1 DII'1 30.8(9) -105_444 209_343 n
DII'1 DII'1 DII'1 69.3(16) 208_343 209_343 n
O2 DII'2 O2 155.8(12) 2_555 107_433 n
O2 DII'2 O2 153.4(12) 2_555 111_433 n
O2 DII'2 O2 56.13(29) 2_555 208_343 n
O2 DII'2 O2 102.1(8) 2_555 209_343 n
O2 DII'2 O2 55.42(35) 2_555 310_334 n
O2 DII'2 O2 102.5(9) 2_555 312_334 n
O2 DII'2 O3 81.3(4) 2_555 -105_444 n
O2 DII'2 O3 37.17(26) 2_555 209_343 n
O2 DII'2 O3 128.8(8) 2_555 -206_444 n
O2 DII'2 O3 36.21(19) 2_555 312_334 n
O2 DII'2 O3 129.3(8) 2_555 -304_444 n
O2 DII'2 O4 93.6(5) 2_555 3_555 n
O2 DII'2 OII' 132.5(17) 2_555 1_555 n
O2 DII'2 OII' 62.0(5) 2_555 107_533 n
O2 DII'2 OII' 63.8(5) 2_555 111_533 n
O2 DII'2 OII' 124.02(28) 2_555 -105_544 n
O2 DII'2 DII'1 150.4(30) 2_555 1_555 n
O2 DII'2 DII'1 125.4(28) 2_555 2_555 n
O2 DII'2 DII'1 78.7(16) 2_555 3_555 n
O2 DII'2 DII'1 44.5(20) 2_555 107_433 n
O2 DII'2 DII'1 73.8(12) 2_555 111_433 n
O2 DII'2 DII'1 122.2(14) 2_555 -105_444 n
O2 DII'2 DII'1 83.5(10) 2_555 208_343 n
O2 DII'2 DII'1 104.3(5) 2_555 209_343 n
O2 DII'2 O2 50.63(21) 107_433 111_433 n
O2 DII'2 O2 106.6(9) 107_433 208_343 n
O2 DII'2 O2 54.4(5) 107_433 209_343 n
O2 DII'2 O2 134.74(23) 107_433 310_334 n
O2 DII'2 O2 99.27(34) 107_433 312_334 n
O2 DII'2 O3 96.2(5) 107_433 -105_444 n
O2 DII'2 O3 165.8(9) 107_433 209_343 n
O2 DII'2 O3 66.55(21) 107_433 -206_444 n
O2 DII'2 O3 119.6(11) 107_433 312_334 n
O2 DII'2 O3 37.58(29) 107_433 -304_444 n
O2 DII'2 O4 71.8(5) 107_433 3_555 n
O2 DII'2 OII' 52.6(19) 107_533 1_555 n
O2 DII'2 OII' 100.4(15) 107_533 107_533 n
O2 DII'2 OII' 136.1(10) 107_533 111_533 n
O2 DII'2 OII' 62.9(6) 107_533 -105_544 n
O2 DII'2 DII'1 51.5(24) 107_433 1_555 n
O2 DII'2 DII'1 34.4(22) 107_433 2_555 n
O2 DII'2 DII'1 108.7(16) 107_433 3_555 n
O2 DII'2 DII'1 111.9(29) 107_433 107_433 n
O2 DII'2 DII'1 120.2(13) 107_433 111_433 n
O2 DII'2 DII'1 73.9(10) 107_433 -105_444 n
O2 DII'2 DII'1 120.3(15) 107_433 208_343 n
O2 DII'2 DII'1 77.0(11) 107_433 209_343 n
O2 DII'2 O2 134.84(29) 111_433 208_343 n
O2 DII'2 O2 103.0(6) 111_433 209_343 n
O2 DII'2 O2 105.5(8) 111_433 310_334 n
O2 DII'2 O2 52.6(4) 111_433 312_334 n
O2 DII'2 O3 96.43(30) 111_433 -105_444 n
O2 DII'2 O3 116.3(10) 111_433 209_343 n
O2 DII'2 O3 38.19(21) 111_433 -206_444 n
O2 DII'2 O3 169.7(11) 111_433 312_334 n
O2 DII'2 O3 68.59(22) 111_433 -304_444 n
O2 DII'2 O4 100.20(25) 111_433 3_555 n
O2 DII'2 OII' 49.0(15) 111_533 1_555 n
O2 DII'2 OII' 136.5(11) 111_533 107_533 n
O2 DII'2 OII' 94.4(11) 111_533 111_533 n
O2 DII'2 OII' 59.1(5) 111_533 -105_544 n
O2 DII'2 DII'1 12.0(15) 111_433 1_555 n
O2 DII'2 DII'1 77.4(20) 111_433 2_555 n
O2 DII'2 DII'1 88.2(19) 111_433 3_555 n
O2 DII'2 DII'1 161.6(27) 111_433 107_433 n
O2 DII'2 DII'1 91.2(14) 111_433 111_433 n
O2 DII'2 DII'1 48.4(11) 111_433 -105_444 n
O2 DII'2 DII'1 71.0(12) 111_433 208_343 n
O2 DII'2 DII'1 80.4(4) 111_433 209_343 n
O2 DII'2 O2 57.5(6) 208_343 209_343 n
O2 DII'2 O2 60.2(4) 208_343 310_334 n
O2 DII'2 O2 109.4(6) 208_343 312_334 n
O2 DII'2 O3 42.15(29) 208_343 -105_444 n
O2 DII'2 O3 78.8(5) 208_343 209_343 n
O2 DII'2 O3 99.9(4) 208_343 -206_444 n
O2 DII'2 O3 39.58(31) 208_343 312_334 n
O2 DII'2 O3 73.1(6) 208_343 -304_444 n
O2 DII'2 O4 37.53(32) 208_343 3_555 n
O2 DII'2 OII' 85.9(17) 208_443 1_555 n
O2 DII'2 OII' 79.0(10) 208_443 107_533 n
O2 DII'2 OII' 117.3(9) 208_443 111_533 n
O2 DII'2 OII' 153.8(17) 208_443 -105_544 n
O2 DII'2 DII'1 123.3(17) 208_343 1_555 n
O2 DII'2 DII'1 72.1(27) 208_343 2_555 n
O2 DII'2 DII'1 60.4(30) 208_343 3_555 n
O2 DII'2 DII'1 48.7(9) 208_343 107_433 n
O2 DII'2 DII'1 129.9(13) 208_343 111_433 n
O2 DII'2 DII'1 176.2(14) 208_343 -105_444 n
O2 DII'2 DII'1 124.8(15) 208_343 208_343 n
O2 DII'2 DII'1 138.1(14) 208_343 209_343 n
O2 DII'2 O2 114.1(7) 209_343 310_334 n
O2 DII'2 O2 134.56(25) 209_343 312_334 n
O2 DII'2 O3 75.6(6) 209_343 -105_444 n
O2 DII'2 O3 135.1(7) 209_343 209_343 n
O2 DII'2 O3 97.8(5) 209_343 -206_444 n
O2 DII'2 O3 66.8(6) 209_343 312_334 n
O2 DII'2 O3 41.0(4) 209_343 -304_444 n
O2 DII'2 O4 39.25(35) 209_343 3_555 n
O2 DII'2 OII' 74.0(26) 209_443 1_555 n
O2 DII'2 OII' 69.8(13) 209_443 107_533 n
O2 DII'2 OII' 158.2(10) 209_443 111_533 n
O2 DII'2 OII' 100.6(13) 209_443 -105_544 n
O2 DII'2 DII'1 99.3(26) 209_343 1_555 n
O2 DII'2 DII'1 26.9(19) 209_343 2_555 n
O2 DII'2 DII'1 100.2(35) 209_343 3_555 n
O2 DII'2 DII'1 62.4(25) 209_343 107_433 n
O2 DII'2 DII'1 142.8(10) 209_343 111_433 n
O2 DII'2 DII'1 121.2(13) 209_343 -105_444 n
O2 DII'2 DII'1 173.5(7) 209_343 208_343 n
O2 DII'2 DII'1 98.9(18) 209_343 209_343 n
O2 DII'2 O2 55.3(6) 310_334 312_334 n
O2 DII'2 O3 43.24(31) 310_334 -105_444 n
O2 DII'2 O3 36.66(35) 310_334 209_343 n
O2 DII'2 O3 73.4(5) 310_334 -206_444 n
O2 DII'2 O3 79.2(4) 310_334 312_334 n
O2 DII'2 O3 102.0(4) 310_334 -304_444 n
O2 DII'2 O4 77.6(4) 310_334 3_555 n
O2 DII'2 OII' 82.4(20) 310_434 1_555 n
O2 DII'2 OII' 116.8(8) 310_434 107_533 n
O2 DII'2 OII' 72.9(11) 310_434 111_533 n
O2 DII'2 OII' 144.8(18) 310_434 -105_544 n
O2 DII'2 DII'1 97.0(24) 310_334 1_555 n
O2 DII'2 DII'1 113.7(20) 310_334 2_555 n
O2 DII'2 DII'1 26.1(17) 310_334 3_555 n
O2 DII'2 DII'1 91.3(15) 310_334 107_433 n
O2 DII'2 DII'1 94.3(11) 310_334 111_433 n
O2 DII'2 DII'1 122.3(18) 310_334 -105_444 n
O2 DII'2 DII'1 66.3(14) 310_334 208_343 n
O2 DII'2 DII'1 143.6(19) 310_334 209_343 n
O2 DII'2 O3 71.1(5) 312_334 -105_444 n
O2 DII'2 O3 66.6(7) 312_334 209_343 n
O2 DII'2 O3 37.99(31) 312_334 -206_444 n
O2 DII'2 O3 134.0(8) 312_334 312_334 n
O2 DII'2 O3 94.62(27) 312_334 -304_444 n
O2 DII'2 O4 101.64(32) 312_334 3_555 n
O2 DII'2 OII' 61.2(25) 312_434 1_555 n
O2 DII'2 OII' 155.3(15) 312_434 107_533 n
O2 DII'2 OII' 66.9(12) 312_434 111_533 n
O2 DII'2 OII' 96.3(12) 312_434 -105_544 n
O2 DII'2 DII'1 48.1(25) 312_334 1_555 n
O2 DII'2 DII'1 110.5(12) 312_334 2_555 n
O2 DII'2 DII'1 49.2(32) 312_334 3_555 n
O2 DII'2 DII'1 145.6(22) 312_334 107_433 n
O2 DII'2 DII'1 81.1(11) 312_334 111_433 n
O2 DII'2 DII'1 74.1(13) 312_334 -105_444 n
O2 DII'2 DII'1 39.8(7) 312_334 208_343 n
O2 DII'2 DII'1 111.1(15) 312_334 209_343 n
O3 DII'2 O3 78.9(6) -105_444 209_343 n
O3 DII'2 O3 58.81(23) -105_444 -206_444 n
O3 DII'2 O3 80.6(5) -105_444 312_334 n
O3 DII'2 O3 59.74(31) -105_444 -304_444 n
O3 DII'2 O4 36.48(30) -105_444 3_555 n
O3 DII'2 OII' 51.5(12) -105_544 1_555 n
O3 DII'2 OII' 121.2(12) -105_544 107_533 n
O3 DII'2 OII' 115.8(14) -105_544 111_533 n
O3 DII'2 OII' 154.2(4) -105_544 -105_544 n
O3 DII'2 DII'1 84.5(15) -105_444 1_555 n
O3 DII'2 DII'1 70.4(19) -105_444 2_555 n
O3 DII'2 DII'1 24.7(31) -105_444 3_555 n
O3 DII'2 DII'1 90.7(10) -105_444 107_433 n
O3 DII'2 DII'1 137.4(13) -105_444 111_433 n
O3 DII'2 DII'1 141.6(14) -105_444 -105_444 n
O3 DII'2 DII'1 102.2(14) -105_444 208_343 n
O3 DII'2 DII'1 173.0(18) -105_444 209_343 n
O3 DII'2 O3 99.8(9) 209_343 -206_444 n
O3 DII'2 O3 72.99(31) 209_343 312_334 n
O3 DII'2 O3 138.5(5) 209_343 -304_444 n
O3 DII'2 O4 109.2(5) 209_343 3_555 n
O3 DII'2 OII' 116.0(26) 209_443 1_555 n
O3 DII'2 OII' 93.5(8) 209_443 107_533 n
O3 DII'2 OII' 40.6(7) 209_443 111_533 n
O3 DII'2 OII' 117.5(12) 209_443 -105_544 n
O3 DII'2 DII'1 114.4(30) 209_343 1_555 n
O3 DII'2 DII'1 147.9(24) 209_343 2_555 n
O3 DII'2 DII'1 62.1(23) 209_343 3_555 n
O3 DII'2 DII'1 81.6(21) 209_343 107_433 n
O3 DII'2 DII'1 60.3(9) 209_343 111_433 n
O3 DII'2 DII'1 101.6(16) 209_343 -105_444 n
O3 DII'2 DII'1 49.2(11) 209_343 208_343 n
O3 DII'2 DII'1 108.0(14) 209_343 209_343 n
O3 DII'2 O3 139.3(6) -206_444 312_334 n
O3 DII'2 O3 56.98(12) -206_444 -304_444 n
O3 DII'2 O4 73.59(23) -206_444 3_555 n
O3 DII'2 OII' 23.8(21) -206_544 1_555 n
O3 DII'2 OII' 166.2(18) -206_544 107_533 n
O3 DII'2 OII' 104.0(15) -206_544 111_533 n
O3 DII'2 OII' 97.3(7) -206_544 -105_544 n
O3 DII'2 DII'1 26.6(16) -206_444 1_555 n
O3 DII'2 DII'1 72.6(11) -206_444 2_555 n
O3 DII'2 DII'1 51.4(14) -206_444 3_555 n
O3 DII'2 DII'1 148.0(15) -206_444 107_433 n
O3 DII'2 DII'1 113.7(14) -206_444 111_433 n
O3 DII'2 DII'1 83.8(12) -206_444 -105_444 n
O3 DII'2 DII'1 76.0(9) -206_444 208_343 n
O3 DII'2 DII'1 118.5(5) -206_444 209_343 n
O3 DII'2 O3 101.6(9) 312_334 -304_444 n
O3 DII'2 O4 71.5(6) 312_334 3_555 n
O3 DII'2 OII' 124.1(22) 312_434 1_555 n
O3 DII'2 OII' 42.4(6) 312_434 107_533 n
O3 DII'2 OII' 95.8(5) 312_434 111_533 n
O3 DII'2 OII' 121.9(9) 312_434 -105_544 n
O3 DII'2 DII'1 161.7(24) 312_334 1_555 n
O3 DII'2 DII'1 92.3(26) 312_334 2_555 n
O3 DII'2 DII'1 92.8(24) 312_334 3_555 n
O3 DII'2 DII'1 12.3(11) 312_334 107_433 n
O3 DII'2 DII'1 97.6(12) 312_334 111_433 n
O3 DII'2 DII'1 136.8(11) 312_334 -105_444 n
O3 DII'2 DII'1 119.2(9) 312_334 208_343 n
O3 DII'2 DII'1 101.4(7) 312_334 209_343 n
O3 DII'2 O4 35.85(29) -304_444 3_555 n
O3 DII'2 OII' 33.4(23) -304_544 1_555 n
O3 DII'2 OII' 110.1(17) -304_544 107_533 n
O3 DII'2 OII' 160.7(13) -304_544 111_533 n
O3 DII'2 OII' 100.5(9) -304_544 -105_544 n
O3 DII'2 DII'1 61.3(20) -304_444 1_555 n
O3 DII'2 DII'1 16.3(9) -304_444 2_555 n
O3 DII'2 DII'1 77.5(24) -304_444 3_555 n
O3 DII'2 DII'1 101.1(26) -304_444 107_433 n
O3 DII'2 DII'1 156.7(15) -304_444 111_433 n
O3 DII'2 DII'1 108.4(11) -304_444 -105_444 n
O3 DII'2 DII'1 132.6(9) -304_444 208_343 n
O3 DII'2 DII'1 113.3(15) -304_444 209_343 n
O4 DII'2 OII' 53.1(19) 3_555 1_555 n
O4 DII'2 OII' 98.7(14) 3_555 107_533 n
O4 DII'2 OII' 149.7(11) 3_555 111_533 n
O4 DII'2 OII' 133.3(13) 3_555 -105_544 n
O4 DII'2 DII'1 90.2(18) 3_555 1_555 n
O4 DII'2 DII'1 38.7(23) 3_555 2_555 n
O4 DII'2 DII'1 61.0(33) 3_555 3_555 n
O4 DII'2 DII'1 75.8(18) 3_555 107_433 n
O4 DII'2 DII'1 167.4(14) 3_555 111_433 n
O4 DII'2 DII'1 144.2(12) 3_555 -105_444 n
O4 DII'2 DII'1 138.0(12) 3_555 208_343 n
O4 DII'2 DII'1 137.7(20) 3_555 209_343 n
OII' DII'2 OII' 144(4) 1_555 107_533 n
OII' DII'2 OII' 128(4) 1_555 111_533 n
OII' DII'2 OII' 102.8(15) 1_555 -105_544 n
OII' DII'2 DII'1 37.73(27) 1_555 1_555 n
OII' DII'2 DII'1 49.5(22) 1_555 2_555 n
OII' DII'2 DII'1 56.5(11) 1_555 3_555 n
OII' DII'2 DII'1 129(4) 1_555 107_433 n
OII' DII'2 DII'1 136.2(31) 1_555 111_433 n
OII' DII'2 DII'1 97.2(19) 1_555 -105_444 n
OII' DII'2 DII'1 99.8(31) 1_555 208_343 n
OII' DII'2 DII'1 123.1(17) 1_555 209_343 n
OII' DII'2 OII' 88.49(33) 107_533 111_533 n
OII' DII'2 OII' 79.6(9) 107_533 -105_544 n
OII' DII'2 DII'1 146.1(29) 107_433 1_555 n
OII' DII'2 DII'1 94.2(23) 107_433 2_555 n
OII' DII'2 DII'1 135.0(26) 107_433 3_555 n
OII' DII'2 DII'1 31.0(5) 107_433 107_433 n
OII' DII'2 DII'1 76.1(11) 107_433 111_433 n
OII' DII'2 DII'1 97.2(12) 107_433 -105_444 n
OII' DII'2 DII'1 116.1(10) 107_433 208_343 n
OII' DII'2 DII'1 59.6(9) 107_433 209_343 n
OII' DII'2 OII' 77.0(9) 111_533 -105_544 n
OII' DII'2 DII'1 100.2(32) 111_433 1_555 n
OII' DII'2 DII'1 170.5(28) 111_433 2_555 n
OII' DII'2 DII'1 93(4) 111_433 3_555 n
OII' DII'2 DII'1 97.7(19) 111_433 107_433 n
OII' DII'2 DII'1 21.62(27) 111_433 111_433 n
OII' DII'2 DII'1 62.3(14) 111_433 -105_444 n
OII' DII'2 DII'1 28.1(6) 111_433 208_343 n
OII' DII'2 DII'1 70.8(12) 111_433 209_343 n
OII' DII'2 DII'1 70.9(20) -105_444 1_555 n
OII' DII'2 DII'1 94.6(21) -105_444 2_555 n
OII' DII'2 DII'1 144.4(33) -105_444 3_555 n
OII' DII'2 DII'1 110.4(13) -105_444 107_433 n
OII' DII'2 DII'1 57.7(11) -105_444 111_433 n
OII' DII'2 DII'1 23.22(13) -105_444 -105_444 n
OII' DII'2 DII'1 78.6(20) -105_444 208_343 n
OII' DII'2 DII'1 21.42(33) -105_444 209_343 n
DII'1 DII'2 DII'1 72.6(11) 1_555 2_555 n
DII'1 DII'2 DII'1 77.5(7) 1_555 3_555 n
DII'1 DII'2 DII'1 162(5) 1_555 107_433 n
DII'1 DII'2 DII'1 100.5(27) 1_555 111_433 n
DII'1 DII'2 DII'1 60.1(19) 1_555 -105_444 n
DII'1 DII'2 DII'1 74.3(32) 1_555 208_343 n
DII'1 DII'2 DII'1 92.2(17) 1_555 209_343 n
DII'1 DII'2 DII'1 91.2(33) 2_555 3_555 n
DII'1 DII'2 DII'1 89(4) 2_555 107_433 n
DII'1 DII'2 DII'1 151.6(23) 2_555 111_433 n
DII'1 DII'2 DII'1 108.3(30) 2_555 -105_444 n
DII'1 DII'2 DII'1 146.7(23) 2_555 208_343 n
DII'1 DII'2 DII'1 102.7(17) 2_555 209_343 n
DII'1 DII'2 DII'1 104.7(30) 3_555 107_433 n
DII'1 DII'2 DII'1 115(4) 3_555 111_433 n
DII'1 DII'2 DII'1 123(4) 3_555 -105_444 n
DII'1 DII'2 DII'1 77(4) 3_555 208_343 n
DII'1 DII'2 DII'1 160(4) 3_555 209_343 n
DII'1 DII'2 DII'1 94.9(26) 107_433 111_433 n
DII'1 DII'2 DII'1 127.6(11) 107_433 -105_444 n
DII'1 DII'2 DII'1 123.9(21) 107_433 208_343 n
DII'1 DII'2 DII'1 90.6(10) 107_433 209_343 n
DII'1 DII'2 DII'1 48.4(23) 111_433 -105_444 n
DII'1 DII'2 DII'1 41.8(4) 111_433 208_343 n
DII'1 DII'2 DII'1 49.3(13) 111_433 209_343 n
DII'1 DII'2 DII'1 56.8(18) -105_444 208_343 n
DII'1 DII'2 DII'1 38.11(25) -105_444 209_343 n
DII'1 DII'2 DII'1 82.7(26) 208_343 209_343 n
O1 OII* O1 44.72(16) 107_433 -110_544 n
O1 OII* O1 102.7(5) 107_433 208_343 n
O1 OII* O1 128.7(8) 107_433 -211_454 n
O1 OII* O1 102.7(5) 107_433 312_334 n
O1 OII* O1 62.80(22) 107_433 -309_445 n
O1 OII* O3 72.1(4) 107_433 -105_444 n
O1 OII* O3 33.93(14) 107_433 -206_444 n
O1 OII* O3 95.3(7) 107_433 -304_444 n
O1 OII* O4 32.77(18) 107_433 1_555 n
O1 OII* O4 69.9(4) 107_433 2_555 n
O1 OII* O4 108.7(7) 107_433 3_555 n
O1 OII* SII 64.4(4) 107_555 1_555 n
O1 OII* Og 69.92(27) 107_545 107_545 n
O1 OII* Og 158.5(9) 107_545 208_455 n
O1 OII* Og 61.18(24) 107_545 312_446 n
O1 OII* Dg1 80.14(27) 107_554 107_554 n
O1 OII* Dg1 152.1(7) 107_554 208_464 n
O1 OII* Dg1 50.36(27) 107_554 312_455 n
O1 OII* Dg2 60.22(30) 107_555 107_555 n
O1 OII* Dg2 146.8(9) 107_555 208_465 n
O1 OII* Dg2 59.24(32) 107_555 312_456 n
O1 OII* Oh 89.4(7) 107_554 107_554 n
O1 OII* Oh 143.1(10) 107_554 208_464 n
O1 OII* Oh 40.4(7) 107_554 312_455 n
O1 OII* O1 62.80(22) -110_544 208_343 n
O1 OII* O1 103.7(5) -110_544 -211_454 n
O1 OII* O1 128.7(8) -110_544 312_334 n
O1 OII* O1 103.7(5) -110_544 -309_445 n
O1 OII* O3 95.6(6) -110_544 -105_444 n
O1 OII* O3 34.07(13) -110_544 -206_444 n
O1 OII* O3 73.6(4) -110_544 -304_444 n
O1 OII* O4 69.8(4) -110_544 1_555 n
O1 OII* O4 33.94(17) -110_544 2_555 n
O1 OII* O4 109.7(7) -110_544 3_555 n
O1 OII* SII 65.2(4) -110_666 1_555 n
O1 OII* Og 32.99(21) -110_656 107_545 n
O1 OII* Og 132.7(4) -110_656 208_455 n
O1 OII* Og 105.18(30) -110_656 312_446 n
O1 OII* Dg1 38.88(24) -110_665 107_554 n
O1 OII* Dg1 142.2(5) -110_665 208_464 n
O1 OII* Dg1 93.46(29) -110_665 312_455 n
O1 OII* Dg2 20.05(20) -110_666 107_555 n
O1 OII* Dg2 122.2(5) -110_666 208_465 n
O1 OII* Dg2 103.9(4) -110_666 312_456 n
O1 OII* Oh 45.9(6) -110_665 107_554 n
O1 OII* Oh 148.9(11) -110_665 208_464 n
O1 OII* Oh 82.4(7) -110_665 312_455 n
O1 OII* O1 44.72(16) 208_343 -211_454 n
O1 OII* O1 102.7(5) 208_343 312_334 n
O1 OII* O1 128.7(8) 208_343 -309_445 n
O1 OII* O3 95.3(7) 208_343 -105_444 n
O1 OII* O3 72.1(4) 208_343 -206_444 n
O1 OII* O3 33.93(14) 208_343 -304_444 n
O1 OII* O4 108.7(7) 208_343 1_555 n
O1 OII* O4 32.77(18) 208_343 2_555 n
O1 OII* O4 69.9(4) 208_343 3_555 n
O1 OII* SII 64.4(4) 208_465 1_555 n
O1 OII* Og 61.18(24) 208_455 107_545 n
O1 OII* Og 69.92(27) 208_455 208_455 n
O1 OII* Og 158.5(9) 208_455 312_446 n
O1 OII* Dg1 50.36(27) 208_464 107_554 n
O1 OII* Dg1 80.14(27) 208_464 208_464 n
O1 OII* Dg1 152.1(7) 208_464 312_455 n
O1 OII* Dg2 59.24(32) 208_465 107_555 n
O1 OII* Dg2 60.22(30) 208_465 208_465 n
O1 OII* Dg2 146.8(9) 208_465 312_456 n
O1 OII* Oh 40.4(7) 208_464 107_554 n
O1 OII* Oh 89.4(7) 208_464 208_464 n
O1 OII* Oh 143.1(10) 208_464 312_455 n
O1 OII* O1 62.80(22) -211_454 312_334 n
O1 OII* O1 103.7(5) -211_454 -309_445 n
O1 OII* O3 73.6(4) -211_454 -105_444 n
O1 OII* O3 95.6(6) -211_454 -206_444 n
O1 OII* O3 34.07(13) -211_454 -304_444 n
O1 OII* O4 109.7(7) -211_454 1_555 n
O1 OII* O4 69.8(4) -211_454 2_555 n
O1 OII* O4 33.94(17) -211_454 3_555 n
O1 OII* SII 65.2(4) -211_576 1_555 n
O1 OII* Og 105.18(30) -211_566 107_545 n
O1 OII* Og 32.99(21) -211_566 208_455 n
O1 OII* Og 132.7(4) -211_566 312_446 n
O1 OII* Dg1 93.46(29) -211_575 107_554 n
O1 OII* Dg1 38.88(24) -211_575 208_464 n
O1 OII* Dg1 142.2(5) -211_575 312_455 n
O1 OII* Dg2 103.9(4) -211_576 107_555 n
O1 OII* Dg2 20.05(20) -211_576 208_465 n
O1 OII* Dg2 122.2(5) -211_576 312_456 n
O1 OII* Oh 82.4(7) -211_575 107_554 n
O1 OII* Oh 45.9(6) -211_575 208_464 n
O1 OII* Oh 148.9(11) -211_575 312_455 n
O1 OII* O1 44.72(16) 312_334 -309_445 n
O1 OII* O3 33.93(14) 312_334 -105_444 n
O1 OII* O3 95.3(7) 312_334 -206_444 n
O1 OII* O3 72.1(4) 312_334 -304_444 n
O1 OII* O4 69.9(4) 312_334 1_555 n
O1 OII* O4 108.7(7) 312_334 2_555 n
O1 OII* O4 32.77(18) 312_334 3_555 n
O1 OII* SII 64.4(4) 312_456 1_555 n
O1 OII* Og 158.5(9) 312_446 107_545 n
O1 OII* Og 61.18(24) 312_446 208_455 n
O1 OII* Og 69.92(27) 312_446 312_446 n
O1 OII* Dg1 152.1(7) 312_455 107_554 n
O1 OII* Dg1 50.36(27) 312_455 208_464 n
O1 OII* Dg1 80.14(27) 312_455 312_455 n
O1 OII* Dg2 146.8(9) 312_456 107_555 n
O1 OII* Dg2 59.24(32) 312_456 208_465 n
O1 OII* Dg2 60.22(30) 312_456 312_456 n
O1 OII* Oh 143.1(10) 312_455 107_554 n
O1 OII* Oh 40.4(7) 312_455 208_464 n
O1 OII* Oh 89.4(7) 312_455 312_455 n
O1 OII* O3 34.07(13) -309_445 -105_444 n
O1 OII* O3 73.6(4) -309_445 -206_444 n
O1 OII* O3 95.6(6) -309_445 -304_444 n
O1 OII* O4 33.94(17) -309_445 1_555 n
O1 OII* O4 109.7(7) -309_445 2_555 n
O1 OII* O4 69.8(4) -309_445 3_555 n
O1 OII* SII 65.2(4) -309_567 1_555 n
O1 OII* Og 132.7(4) -309_557 107_545 n
O1 OII* Og 105.18(30) -309_557 208_455 n
O1 OII* Og 32.99(21) -309_557 312_446 n
O1 OII* Dg1 142.2(5) -309_566 107_554 n
O1 OII* Dg1 93.46(29) -309_566 208_464 n
O1 OII* Dg1 38.88(24) -309_566 312_455 n
O1 OII* Dg2 122.2(5) -309_567 107_555 n
O1 OII* Dg2 103.9(4) -309_567 208_465 n
O1 OII* Dg2 20.05(20) -309_567 312_456 n
O1 OII* Oh 148.9(11) -309_566 107_554 n
O1 OII* Oh 82.4(7) -309_566 208_464 n
O1 OII* Oh 45.9(6) -309_566 312_455 n
O3 OII* O3 61.7(5) -105_444 -206_444 n
O3 OII* O3 61.7(5) -105_444 -304_444 n
O3 OII* O4 40.55(31) -105_444 1_555 n
O3 OII* O4 84.5(7) -105_444 2_555 n
O3 OII* O4 40.91(32) -105_444 3_555 n
O3 OII* SII 36.30(33) -105_566 1_555 n
O3 OII* Og 128.2(8) -105_556 107_545 n
O3 OII* Og 88.1(4) -105_556 208_455 n
O3 OII* Og 67.03(29) -105_556 312_446 n
O3 OII* Dg1 129.2(8) -105_565 107_554 n
O3 OII* Dg1 80.0(4) -105_565 208_464 n
O3 OII* Dg1 71.40(34) -105_565 312_455 n
O3 OII* Dg2 115.2(8) -105_566 107_555 n
O3 OII* Dg2 81.0(5) -105_566 208_465 n
O3 OII* Dg2 54.01(28) -105_566 312_456 n
O3 OII* Oh 127.5(13) -105_565 107_554 n
O3 OII* Oh 72.2(8) -105_565 208_464 n
O3 OII* Oh 75.5(8) -105_565 312_455 n
O3 OII* O3 61.7(5) -206_444 -304_444 n
O3 OII* O4 40.91(32) -206_444 1_555 n
O3 OII* O4 40.55(31) -206_444 2_555 n
O3 OII* O4 84.5(7) -206_444 3_555 n
O3 OII* SII 36.30(33) -206_566 1_555 n
O3 OII* Og 67.03(29) -206_556 107_545 n
O3 OII* Og 128.2(8) -206_556 208_455 n
O3 OII* Og 88.1(4) -206_556 312_446 n
O3 OII* Dg1 71.40(34) -206_565 107_554 n
O3 OII* Dg1 129.2(8) -206_565 208_464 n
O3 OII* Dg1 80.0(4) -206_565 312_455 n
O3 OII* Dg2 54.01(28) -206_566 107_555 n
O3 OII* Dg2 115.2(8) -206_566 208_465 n
O3 OII* Dg2 81.0(5) -206_566 312_456 n
O3 OII* Oh 75.5(8) -206_565 107_554 n
O3 OII* Oh 127.5(13) -206_565 208_464 n
O3 OII* Oh 72.2(8) -206_565 312_455 n
O3 OII* O4 84.5(7) -304_444 1_555 n
O3 OII* O4 40.91(32) -304_444 2_555 n
O3 OII* O4 40.55(31) -304_444 3_555 n
O3 OII* SII 36.30(33) -304_566 1_555 n
O3 OII* Og 88.1(4) -304_556 107_545 n
O3 OII* Og 67.03(29) -304_556 208_455 n
O3 OII* Og 128.2(8) -304_556 312_446 n
O3 OII* Dg1 80.0(4) -304_565 107_554 n
O3 OII* Dg1 71.40(34) -304_565 208_464 n
O3 OII* Dg1 129.2(8) -304_565 312_455 n
O3 OII* Dg2 81.0(5) -304_566 107_555 n
O3 OII* Dg2 54.01(28) -304_566 208_465 n
O3 OII* Dg2 115.2(8) -304_566 312_456 n
O3 OII* Oh 72.2(8) -304_565 107_554 n
O3 OII* Oh 75.5(8) -304_565 208_464 n
O3 OII* Oh 127.5(13) -304_565 312_455 n
O4 OII* O4 80.4(6) 1_555 2_555 n
O4 OII* O4 80.4(6) 1_555 3_555 n
O4 OII* SII 48.2(4) 1_555 1_555 n
O4 OII* Og 100.4(4) 1_555 107_545 n
O4 OII* Og 128.7(6) 1_555 208_455 n
O4 OII* Og 49.93(21) 1_555 312_446 n
O4 OII* Dg1 108.6(5) 1_555 107_554 n
O4 OII* Dg1 119.7(6) 1_555 208_464 n
O4 OII* Dg1 45.66(29) 1_555 312_455 n
O4 OII* Dg2 88.8(4) 1_555 107_555 n
O4 OII* Dg2 121.0(8) 1_555 208_465 n
O4 OII* Dg2 40.60(28) 1_555 312_456 n
O4 OII* Oh 115.1(9) 1_555 107_554 n
O4 OII* Oh 110.4(9) 1_555 208_464 n
O4 OII* Oh 43.1(7) 1_555 312_455 n
O4 OII* O4 80.4(6) 2_555 3_555 n
O4 OII* SII 48.2(4) 2_555 1_555 n
O4 OII* Og 49.93(21) 2_555 107_545 n
O4 OII* Og 100.4(4) 2_555 208_455 n
O4 OII* Og 128.7(6) 2_555 312_446 n
O4 OII* Dg1 45.66(29) 2_555 107_554 n
O4 OII* Dg1 108.6(5) 2_555 208_464 n
O4 OII* Dg1 119.7(6) 2_555 312_455 n
O4 OII* Dg2 40.60(28) 2_555 107_555 n
O4 OII* Dg2 88.8(4) 2_555 208_465 n
O4 OII* Dg2 121.0(8) 2_555 312_456 n
O4 OII* Oh 43.1(7) 2_555 107_554 n
O4 OII* Oh 115.1(9) 2_555 208_464 n
O4 OII* Oh 110.4(9) 2_555 312_455 n
O4 OII* SII 48.2(4) 3_555 1_555 n
O4 OII* Og 128.7(6) 3_555 107_545 n
O4 OII* Og 49.93(21) 3_555 208_455 n
O4 OII* Og 100.4(4) 3_555 312_446 n
O4 OII* Dg1 119.7(6) 3_555 107_554 n
O4 OII* Dg1 45.66(29) 3_555 208_464 n
O4 OII* Dg1 108.6(5) 3_555 312_455 n
O4 OII* Dg2 121.0(8) 3_555 107_555 n
O4 OII* Dg2 40.60(28) 3_555 208_465 n
O4 OII* Dg2 88.8(4) 3_555 312_456 n
O4 OII* Oh 110.4(9) 3_555 107_554 n
O4 OII* Oh 43.1(7) 3_555 208_464 n
O4 OII* Oh 115.1(9) 3_555 312_455 n
SII OII* Og 94.6(5) 1_555 107_545 n
SII OII* Og 94.6(5) 1_555 208_455 n
SII OII* Og 94.6(5) 1_555 312_446 n
SII OII* Dg1 93.3(5) 1_555 107_554 n
SII OII* Dg1 93.3(5) 1_555 208_464 n
SII OII* Dg1 93.3(5) 1_555 312_455 n
SII OII* Dg2 82.4(5) 1_555 107_555 n
SII OII* Dg2 82.4(5) 1_555 208_465 n
SII OII* Dg2 82.4(5) 1_555 312_456 n
SII OII* Oh 91.2(10) 1_555 107_554 n
SII OII* Oh 91.2(10) 1_555 208_464 n
SII OII* Oh 91.2(10) 1_555 312_455 n
Og OII* Og 119.36(14) 107_545 208_455 n
Og OII* Og 119.36(14) 107_545 312_446 n
Og OII* Dg1 12.34(11) 107_554 107_554 n
Og OII* Dg1 131.69(19) 107_554 208_464 n
Og OII* Dg1 107.33(16) 107_554 312_455 n
Og OII* Dg2 13.05(5) 107_555 107_555 n
Og OII* Dg2 115.79(24) 107_555 208_465 n
Og OII* Dg2 124.83(24) 107_555 312_456 n
Og OII* Oh 23.8(6) 107_554 107_554 n
Og OII* Oh 143.2(7) 107_554 208_464 n
Og OII* Oh 96.3(6) 107_554 312_455 n
Og OII* Og 119.36(14) 208_455 312_446 n
Og OII* Dg1 107.33(16) 208_464 107_554 n
Og OII* Dg1 12.34(11) 208_464 208_464 n
Og OII* Dg1 131.69(19) 208_464 312_455 n
Og OII* Dg2 124.83(24) 208_465 107_555 n
Og OII* Dg2 13.05(5) 208_465 208_465 n
Og OII* Dg2 115.79(24) 208_465 312_456 n
Og OII* Oh 96.3(6) 208_464 107_554 n
Og OII* Oh 23.8(6) 208_464 208_464 n
Og OII* Oh 143.2(7) 208_464 312_455 n
Og OII* Dg1 131.69(19) 312_455 107_554 n
Og OII* Dg1 107.33(16) 312_455 208_464 n
Og OII* Dg1 12.34(11) 312_455 312_455 n
Og OII* Dg2 115.79(24) 312_456 107_555 n
Og OII* Dg2 124.83(24) 312_456 208_465 n
Og OII* Dg2 13.05(5) 312_456 312_456 n
Og OII* Oh 143.2(7) 312_455 107_554 n
Og OII* Oh 96.3(6) 312_455 208_464 n
Og OII* Oh 23.8(6) 312_455 312_455 n
Dg1 OII* Dg1 119.67(11) 107_554 208_464 n
Dg1 OII* Dg1 119.67(11) 107_554 312_455 n
Dg1 OII* Dg2 20.05(8) 107_555 107_555 n
Dg1 OII* Dg2 103.44(28) 107_555 208_465 n
Dg1 OII* Dg2 136.87(24) 107_555 312_456 n
Dg1 OII* Oh 11.5(6) 107_554 107_554 n
Dg1 OII* Oh 131.1(6) 107_554 208_464 n
Dg1 OII* Oh 108.6(6) 107_554 312_455 n
Dg1 OII* Dg1 119.67(11) 208_464 312_455 n
Dg1 OII* Dg2 136.87(24) 208_465 107_555 n
Dg1 OII* Dg2 20.05(8) 208_465 208_465 n
Dg1 OII* Dg2 103.44(28) 208_465 312_456 n
Dg1 OII* Oh 108.6(6) 208_464 107_554 n
Dg1 OII* Oh 11.5(6) 208_464 208_464 n
Dg1 OII* Oh 131.1(6) 208_464 312_455 n
Dg1 OII* Dg2 103.44(28) 312_456 107_555 n
Dg1 OII* Dg2 136.87(24) 312_456 208_465 n
Dg1 OII* Dg2 20.05(8) 312_456 312_456 n
Dg1 OII* Oh 131.1(6) 312_455 107_554 n
Dg1 OII* Oh 108.6(6) 312_455 208_464 n
Dg1 OII* Oh 11.5(6) 312_455 312_455 n
Dg2 OII* Dg2 118.28(23) 107_555 208_465 n
Dg2 OII* Dg2 118.28(23) 107_555 312_456 n
Dg2 OII* Oh 29.4(6) 107_554 107_554 n
Dg2 OII* Oh 147.6(7) 107_554 208_464 n
Dg2 OII* Oh 92.0(7) 107_554 312_455 n
Dg2 OII* Dg2 118.28(23) 208_465 312_456 n
Dg2 OII* Oh 92.0(7) 208_464 107_554 n
Dg2 OII* Oh 29.4(6) 208_464 208_464 n
Dg2 OII* Oh 147.6(7) 208_464 312_455 n
Dg2 OII* Oh 147.6(7) 312_455 107_554 n
Dg2 OII* Oh 92.0(7) 312_455 208_464 n
Dg2 OII* Oh 29.4(6) 312_455 312_455 n
Oh OII* Oh 119.95(7) 107_554 208_464 n
Oh OII* Oh 119.95(7) 107_554 312_455 n
Oh OII* Oh 119.95(7) 208_464 312_455 n
O1 DII*1 O3 40.8(7) 312_334 -105_444 n
O1 DII*1 O3 96.5(15) 312_334 -206_444 n
O1 DII*1 O3 78.4(14) 312_334 -304_444 n
O1 DII*1 O4 75.7(11) 312_334 1_555 n
O1 DII*1 O4 39.3(6) 312_334 3_555 n
O1 DII*1 Og 38.3(4) 312_446 5_555 n
O1 DII*1 Og 73.1(10) 312_446 208_455 n
O1 DII*1 Og 80.1(8) 312_446 312_446 n
O1 DII*1 Dg1 60.5(8) 312_455 208_464 n
O1 DII*1 Dg2 25.17(34) 312_456 5_555 n
O1 DII*1 Dg2 69.4(11) 312_456 208_465 n
O1 DII*1 Oh 140.3(23) 312_455 107_554 n
O1 DII*1 Oh 52.3(18) 312_455 208_464 n
O1 DII*1 Oh 102.8(15) 312_455 312_455 n
O1 DII*1 Dh1 149.3(20) 312_434 107_533 n
O1 DII*1 Dh1 69.9(13) 312_434 208_443 n
O1 DII*1 Dh1 94.2(12) 312_434 312_434 n
O1 DII*1 Dh2 126.8(21) 312_434 107_533 n
O1 DII*1 Dh2 40.4(12) 312_434 208_443 n
O1 DII*1 Dh2 90.2(15) 312_434 312_434 n
O1 DII*1 OII* 134(6) 312_334 1_555 n
O1 DII*1 DII*1 131.4(25) 312_333 2_555 n
O1 DII*1 DII*1 140.2(23) 312_333 3_555 n
O1 DII*1 DII*2 151(5) 312_334 1_555 n
O3 DII*1 O3 56.1(8) -105_444 -206_444 n
O3 DII*1 O3 60.9(12) -105_444 -304_444 n
O3 DII*1 O4 39.3(6) -105_444 1_555 n
O3 DII*1 O4 44.6(10) -105_444 3_555 n
O3 DII*1 Og 77.3(11) -105_556 5_555 n
O3 DII*1 Og 100.9(18) -105_556 208_455 n
O3 DII*1 Og 71.4(9) -105_556 312_446 n
O3 DII*1 Dg1 93.6(16) -105_565 208_464 n
O3 DII*1 Dg2 65.0(10) -105_566 5_555 n
O3 DII*1 Dg2 90.2(17) -105_566 208_465 n
O3 DII*1 Oh 110.0(17) -105_565 107_554 n
O3 DII*1 Oh 85.9(29) -105_565 208_464 n
O3 DII*1 Oh 76.7(14) -105_565 312_455 n
O3 DII*1 Dh1 114.3(13) -105_544 107_533 n
O3 DII*1 Dh1 101.8(23) -105_544 208_443 n
O3 DII*1 Dh1 78.6(13) -105_544 312_434 n
O3 DII*1 Dh2 95.5(15) -105_544 107_533 n
O3 DII*1 Dh2 63.8(19) -105_544 208_443 n
O3 DII*1 Dh2 59.6(12) -105_544 312_434 n
O3 DII*1 OII* 95(5) -105_444 1_555 n
O3 DII*1 DII*1 93.9(18) -105_443 2_555 n
O3 DII*1 DII*1 113.21(29) -105_443 3_555 n
O3 DII*1 DII*2 126(5) -105_444 1_555 n
O3 DII*1 O3 53.7(7) -206_444 -304_444 n
O3 DII*1 O4 36.1(4) -206_444 1_555 n
O3 DII*1 O4 79.6(14) -206_444 3_555 n
O3 DII*1 Og 128.4(19) -206_556 5_555 n
O3 DII*1 Og 123.8(18) -206_556 208_455 n
O3 DII*1 Og 81.8(8) -206_556 312_446 n
O3 DII*1 Dg1 129.7(20) -206_565 208_464 n
O3 DII*1 Dg2 118.6(18) -206_566 5_555 n
O3 DII*1 Dg2 109.6(16) -206_566 208_465 n
O3 DII*1 Oh 58.9(7) -206_565 107_554 n
O3 DII*1 Oh 126(4) -206_565 208_464 n
O3 DII*1 Oh 58.4(9) -206_565 312_455 n
O3 DII*1 Dh1 59.6(5) -206_544 107_533 n
O3 DII*1 Dh1 131.4(26) -206_544 208_443 n
O3 DII*1 Dh1 74.4(9) -206_544 312_434 n
O3 DII*1 Dh2 47.0(6) -206_544 107_533 n
O3 DII*1 Dh2 102.1(24) -206_544 208_443 n
O3 DII*1 Dh2 46.6(8) -206_544 312_434 n
O3 DII*1 OII* 39(4) -206_444 1_555 n
O3 DII*1 DII*1 46.9(8) -206_443 2_555 n
O3 DII*1 DII*1 63.6(16) -206_443 3_555 n
O3 DII*1 DII*2 73.7(34) -206_444 1_555 n
O3 DII*1 O4 78.2(12) -304_444 1_555 n
O3 DII*1 O4 40.8(8) -304_444 3_555 n
O3 DII*1 Og 86.4(13) -304_556 5_555 n
O3 DII*1 Og 70.2(12) -304_556 208_455 n
O3 DII*1 Og 127.1(16) -304_556 312_446 n
O3 DII*1 Dg1 77.0(13) -304_565 208_464 n
O3 DII*1 Dg2 84.7(14) -304_566 5_555 n
O3 DII*1 Dg2 55.9(10) -304_566 208_465 n
O3 DII*1 Oh 61.9(10) -304_565 107_554 n
O3 DII*1 Oh 75.8(27) -304_565 208_464 n
O3 DII*1 Oh 111.6(17) -304_565 312_455 n
O3 DII*1 Dh1 71.8(8) -304_544 107_533 n
O3 DII*1 Dh1 77.7(20) -304_544 208_443 n
O3 DII*1 Dh1 125.7(16) -304_544 312_434 n
O3 DII*1 Dh2 49.6(8) -304_544 107_533 n
O3 DII*1 Dh2 56.1(17) -304_544 208_443 n
O3 DII*1 Dh2 97.1(16) -304_544 312_434 n
O3 DII*1 OII* 68(5) -304_444 1_555 n
O3 DII*1 DII*1 94.8(15) -304_443 2_555 n
O3 DII*1 DII*1 61.9(14) -304_443 3_555 n
O3 DII*1 DII*2 74(4) -304_444 1_555 n
O4 DII*1 O4 81.8(14) 1_555 3_555 n
O4 DII*1 Og 114.0(14) 1_555 5_555 n
O4 DII*1 Og 139.0(22) 1_555 208_455 n
O4 DII*1 Og 49.8(6) 1_555 312_446 n
O4 DII*1 Dg1 132.9(20) 1_555 208_464 n
O4 DII*1 Dg2 100.8(14) 1_555 5_555 n
O4 DII*1 Dg2 126.2(21) 1_555 208_465 n
O4 DII*1 Oh 93.0(8) 1_555 107_554 n
O4 DII*1 Oh 125.1(33) 1_555 208_464 n
O4 DII*1 Oh 39.7(10) 1_555 312_455 n
O4 DII*1 Dh1 90.7(6) 1_555 107_533 n
O4 DII*1 Dh1 141.1(28) 1_555 208_443 n
O4 DII*1 Dh1 48.3(8) 1_555 312_434 n
O4 DII*1 Dh2 82.6(9) 1_555 107_533 n
O4 DII*1 Dh2 102.8(24) 1_555 208_443 n
O4 DII*1 Dh2 22.0(7) 1_555 312_434 n
O4 DII*1 OII* 68.3(32) 1_555 1_555 n
O4 DII*1 DII*1 56.0(22) 1_555 2_555 n
O4 DII*1 DII*1 98.1(20) 1_555 3_555 n
O4 DII*1 DII*2 106.1(30) 1_555 1_555 n
O4 DII*1 Og 50.1(6) 3_555 5_555 n
O4 DII*1 Og 57.3(10) 3_555 208_455 n
O4 DII*1 Og 112.3(15) 3_555 312_446 n
O4 DII*1 Dg1 53.8(9) 3_555 208_464 n
O4 DII*1 Dg2 44.9(7) 3_555 5_555 n
O4 DII*1 Dg2 45.6(9) 3_555 208_465 n
O4 DII*1 Oh 102.1(18) 3_555 107_554 n
O4 DII*1 Oh 48.0(23) 3_555 208_464 n
O4 DII*1 Oh 120.9(23) 3_555 312_455 n
O4 DII*1 Dh1 112.4(15) 3_555 107_533 n
O4 DII*1 Dh1 60.1(17) 3_555 208_443 n
O4 DII*1 Dh1 122.5(20) 3_555 312_434 n
O4 DII*1 Dh2 90.3(16) 3_555 107_533 n
O4 DII*1 Dh2 23.1(12) 3_555 208_443 n
O4 DII*1 Dh2 103.4(20) 3_555 312_434 n
O4 DII*1 OII* 107(6) 3_555 1_555 n
O4 DII*1 DII*1 126.5(6) 3_555 2_555 n
O4 DII*1 DII*1 101.2(23) 3_555 3_555 n
O4 DII*1 DII*2 112(5) 3_555 1_555 n
Og DII*1 Og 40.6(5) 5_555 208_455 n
Og DII*1 Og 104.8(6) 5_555 312_446 n
Og DII*1 Dg1 25.7(4) 5_555 208_464 n
Og DII*1 Dg2 13.28(11) 5_555 5_555 n
Og DII*1 Dg2 44.6(6) 5_555 208_465 n
Og DII*1 Oh 133.6(17) 5_555 107_554 n
Og DII*1 Oh 18.8(11) 5_555 208_464 n
Og DII*1 Oh 134.7(13) 5_555 312_455 n
Og DII*1 Dh1 143.2(15) 5_555 107_533 n
Og DII*1 Dh1 34.5(9) 5_555 208_443 n
Og DII*1 Dh1 119.9(10) 5_555 312_434 n
Og DII*1 Dh2 130.0(18) 5_555 107_533 n
Og DII*1 Dh2 30.3(8) 5_555 208_443 n
Og DII*1 Dh2 126.8(16) 5_555 312_434 n
Og DII*1 OII* 153(6) 5_555 1_555 n
Og DII*1 DII*1 169.2(31) 5_555 2_555 n
Og DII*1 DII*1 129(4) 5_555 3_555 n
Og DII*1 DII*2 130.2(30) 5_555 1_555 n
Og DII*1 Og 144.27(32) 208_455 312_446 n
Og DII*1 Dg1 15.03(19) 208_464 208_464 n
Og DII*1 Dg2 52.0(6) 208_465 5_555 n
Og DII*1 Dg2 14.52(26) 208_465 208_465 n
Og DII*1 Oh 94.4(13) 208_464 107_554 n
Og DII*1 Oh 22.1(13) 208_464 208_464 n
Og DII*1 Oh 175.3(12) 208_464 312_455 n
Og DII*1 Dh1 103.0(12) 208_443 107_533 n
Og DII*1 Dh1 8.7(9) 208_443 208_443 n
Og DII*1 Dh1 158.2(9) 208_443 312_434 n
Og DII*1 Dh2 95.4(13) 208_443 107_533 n
Og DII*1 Dh2 37.4(10) 208_443 208_443 n
Og DII*1 Dh2 160.5(27) 208_443 312_434 n
Og DII*1 OII* 119(4) 208_343 1_555 n
Og DII*1 DII*1 149.4(34) 208_342 2_555 n
Og DII*1 DII*1 89.5(34) 208_342 3_555 n
Og DII*1 DII*2 89.7(27) 208_343 1_555 n
Og DII*1 Dg1 129.5(5) 312_455 208_464 n
Og DII*1 Dg2 95.3(8) 312_456 5_555 n
Og DII*1 Dg2 148.2(11) 312_456 208_465 n
Og DII*1 Oh 121.2(11) 312_455 107_554 n
Og DII*1 Oh 123.6(15) 312_455 208_464 n
Og DII*1 Oh 31.2(8) 312_455 312_455 n
Og DII*1 Dh1 112.0(11) 312_434 107_533 n
Og DII*1 Dh1 136.2(11) 312_434 208_443 n
Og DII*1 Dh1 15.2(6) 312_434 312_434 n
Og DII*1 Dh2 119.7(10) 312_434 107_533 n
Og DII*1 Dh2 120.5(17) 312_434 208_443 n
Og DII*1 Dh2 35.5(9) 312_434 312_434 n
Og DII*1 OII* 96.3(32) 312_334 1_555 n
Og DII*1 DII*1 66.0(32) 312_333 2_555 n
Og DII*1 DII*1 125.9(33) 312_333 3_555 n
Og DII*1 DII*2 123.7(32) 312_334 1_555 n
Dg1 DII*1 Dg2 37.7(5) 208_465 5_555 n
Dg1 DII*1 Dg2 23.27(33) 208_465 208_465 n
Dg1 DII*1 Oh 109.3(14) 208_464 107_554 n
Dg1 DII*1 Oh 8.2(14) 208_464 208_464 n
Dg1 DII*1 Oh 160.3(12) 208_464 312_455 n
Dg1 DII*1 Dh1 118.0(13) 208_443 107_533 n
Dg1 DII*1 Dh1 9.4(9) 208_443 208_443 n
Dg1 DII*1 Dh1 144.0(9) 208_443 312_434 n
Dg1 DII*1 Dh2 109.3(15) 208_443 107_533 n
Dg1 DII*1 Dh2 31.0(9) 208_443 208_443 n
Dg1 DII*1 Dh2 150.7(21) 208_443 312_434 n
Dg1 DII*1 OII* 134(4) 208_343 1_555 n
Dg1 DII*1 DII*1 164(4) 208_342 2_555 n
Dg1 DII*1 DII*1 104(4) 208_342 3_555 n
Dg1 DII*1 DII*2 104.6(28) 208_343 1_555 n
Dg2 DII*1 Dg2 53.0(7) 5_555 208_465 n
Dg2 DII*1 Oh 140.4(20) 5_555 107_554 n
Dg2 DII*1 Oh 29.9(13) 5_555 208_464 n
Dg2 DII*1 Oh 123.4(15) 5_555 312_455 n
Dg2 DII*1 Dh1 151.2(18) 5_555 107_533 n
Dg2 DII*1 Dh1 46.9(10) 5_555 208_443 n
Dg2 DII*1 Dh1 110.5(11) 5_555 312_434 n
Dg2 DII*1 Dh2 132.8(21) 5_555 107_533 n
Dg2 DII*1 Dh2 30.8(9) 5_555 208_443 n
Dg2 DII*1 Dh2 113.8(16) 5_555 312_434 n
Dg2 DII*1 OII* 152(6) 5_555 1_555 n
Dg2 DII*1 DII*1 156.1(29) 5_555 2_555 n
Dg2 DII*1 DII*1 137(4) 5_555 3_555 n
Dg2 DII*1 DII*2 140.9(33) 5_555 1_555 n
Dg2 DII*1 Oh 89.0(13) 208_464 107_554 n
Dg2 DII*1 Oh 26.4(15) 208_464 208_464 n
Dg2 DII*1 Oh 165.8(28) 208_464 312_455 n
Dg2 DII*1 Dh1 99.0(11) 208_443 107_533 n
Dg2 DII*1 Dh1 21.8(11) 208_443 208_443 n
Dg2 DII*1 Dh1 163.3(15) 208_443 312_434 n
Dg2 DII*1 Dh2 86.8(13) 208_443 107_533 n
Dg2 DII*1 Dh2 29.6(11) 208_443 208_443 n
Dg2 DII*1 Dh2 148.1(26) 208_443 312_434 n
Dg2 DII*1 OII* 111(4) 208_343 1_555 n
Dg2 DII*1 DII*1 143.1(32) 208_342 2_555 n
Dg2 DII*1 DII*1 84.8(33) 208_342 3_555 n
Dg2 DII*1 DII*2 88.1(29) 208_343 1_555 n
Oh DII*1 Oh 115.0(22) 107_554 208_464 n
Oh DII*1 Oh 90.3(5) 107_554 312_455 n
Oh DII*1 Dh1 11.0(5) 107_533 107_533 n
Oh DII*1 Dh1 102.0(17) 107_533 208_443 n
Oh DII*1 Dh1 106.4(10) 107_533 312_434 n
Oh DII*1 Dh2 14.64(35) 107_533 107_533 n
Oh DII*1 Dh2 110.0(22) 107_533 208_443 n
Oh DII*1 Dh2 92.2(6) 107_533 312_434 n
Oh DII*1 OII* 26.5(21) 107_433 1_555 n
Oh DII*1 DII*1 55.2(23) 107_432 2_555 n
Oh DII*1 DII*1 5.4(23) 107_432 3_555 n
Oh DII*1 DII*2 15.7(35) 107_433 1_555 n
Oh DII*1 Oh 153.3(22) 208_464 312_455 n
Oh DII*1 Dh1 124.3(21) 208_443 107_533 n
Oh DII*1 Dh1 17.6(12) 208_443 208_443 n
Oh DII*1 Dh1 138.7(15) 208_443 312_434 n
Oh DII*1 Dh2 113.1(25) 208_443 107_533 n
Oh DII*1 Dh2 24.9(14) 208_443 208_443 n
Oh DII*1 Dh2 142.5(32) 208_443 312_434 n
Oh DII*1 OII* 138(5) 208_343 1_555 n
Oh DII*1 DII*1 169(4) 208_342 2_555 n
Oh DII*1 DII*1 110(4) 208_342 3_555 n
Oh DII*1 DII*2 112(4) 208_343 1_555 n
Oh DII*1 Dh1 81.7(7) 312_434 107_533 n
Oh DII*1 Dh1 167.3(16) 312_434 208_443 n
Oh DII*1 Dh1 17.8(5) 312_434 312_434 n
Oh DII*1 Dh2 88.9(5) 312_434 107_533 n
Oh DII*1 Dh2 139.7(29) 312_434 208_443 n
Oh DII*1 Dh2 17.7(5) 312_434 312_434 n
Oh DII*1 OII* 65.1(27) 312_334 1_555 n
Oh DII*1 DII*1 35.3(28) 312_333 2_555 n
Oh DII*1 DII*1 95.2(28) 312_333 3_555 n
Oh DII*1 DII*2 95.0(23) 312_334 1_555 n
Dh1 DII*1 Dh1 110.0(14) 107_533 208_443 n
Dh1 DII*1 Dh1 96.9(9) 107_533 312_434 n
Dh1 DII*1 Dh2 22.57(23) 107_533 107_533 n
Dh1 DII*1 Dh2 120.9(21) 107_533 208_443 n
Dh1 DII*1 Dh2 86.1(7) 107_533 312_434 n
Dh1 DII*1 OII* 22.4(29) 107_433 1_555 n
Dh1 DII*1 DII*1 46.4(24) 107_432 2_555 n
Dh1 DII*1 DII*1 14.3(22) 107_432 3_555 n
Dh1 DII*1 DII*2 15.5(23) 107_433 1_555 n
Dh1 DII*1 Dh1 149.6(14) 208_443 312_434 n
Dh1 DII*1 Dh2 103.8(18) 208_443 107_533 n
Dh1 DII*1 Dh2 38.3(8) 208_443 208_443 n
Dh1 DII*1 Dh2 160.0(26) 208_443 312_434 n
Dh1 DII*1 OII* 128(4) 208_343 1_555 n
Dh1 DII*1 DII*1 156(4) 208_342 2_555 n
Dh1 DII*1 DII*1 97(4) 208_342 3_555 n
Dh1 DII*1 DII*2 96.0(31) 208_343 1_555 n
Dh1 DII*1 Dh2 106.4(8) 312_434 107_533 n
Dh1 DII*1 Dh2 134.4(22) 312_434 208_443 n
Dh1 DII*1 Dh2 28.6(5) 312_434 312_434 n
Dh1 DII*1 OII* 82.3(32) 312_334 1_555 n
Dh1 DII*1 DII*1 51.2(30) 312_333 2_555 n
Dh1 DII*1 DII*1 110.9(31) 312_333 3_555 n
Dh1 DII*1 DII*2 108.5(31) 312_334 1_555 n
Dh2 DII*1 Dh2 102.2(22) 107_533 208_443 n
Dh2 DII*1 Dh2 86.5(6) 107_533 312_434 n
Dh2 DII*1 OII* 24.4(29) 107_433 1_555 n
Dh2 DII*1 DII*1 56.3(22) 107_432 2_555 n
Dh2 DII*1 DII*1 17.8(15) 107_432 3_555 n
Dh2 DII*1 DII*2 30(4) 107_433 1_555 n
Dh2 DII*1 Dh2 123.3(28) 208_443 312_434 n
Dh2 DII*1 OII* 124(6) 208_343 1_555 n
Dh2 DII*1 DII*1 148.9(20) 208_342 2_555 n
Dh2 DII*1 DII*1 107(4) 208_342 3_555 n
Dh2 DII*1 DII*2 114(4) 208_343 1_555 n
Dh2 DII*1 OII* 65.6(24) 312_334 1_555 n
Dh2 DII*1 DII*1 42.4(29) 312_333 2_555 n
Dh2 DII*1 DII*1 97.5(26) 312_333 3_555 n
Dh2 DII*1 DII*2 101.1(21) 312_334 1_555 n
OII* DII*1 DII*1 31.9(17) 1_555 2_555 n
OII* DII*1 DII*1 31.9(17) 1_555 3_555 n
OII* DII*1 DII*2 37.8(9) 1_555 1_555 n
DII*1 DII*1 DII*1 60.0 2_555 3_555 n
DII*1 DII*1 DII*2 60.1(14) 2_555 1_555 n
DII*1 DII*1 DII*2 13(5) 3_555 1_555 n
O1 DII*2 O3 72.3(11) 208_343 -206_444 n
O1 DII*2 O3 37.6(6) 208_343 -304_444 n
O1 DII*2 O4 36.2(6) 208_343 2_555 n
O1 DII*2 O4 71.0(9) 208_343 3_555 n
O1 DII*2 Og 36.1(6) 208_455 4_555 n
O1 DII*2 Og 68.5(11) 208_455 107_545 n
O1 DII*2 Og 76.9(9) 208_455 208_455 n
O1 DII*2 Dg1 56.7(9) 208_464 107_554 n
O1 DII*2 Dg2 64.8(10) 208_465 107_555 n
O1 DII*2 Oh 45.0(16) 208_464 107_554 n
O1 DII*2 Oh 96.8(15) 208_464 208_464 n
O1 DII*2 Oh 131.1(17) 208_464 312_455 n
O1 DII*2 Dh1 63.5(16) 208_443 107_533 n
O1 DII*2 Dh1 89.6(13) 208_443 208_443 n
O1 DII*2 Dh1 141.3(15) 208_443 312_434 n
O1 DII*2 Dh2 36.4(11) 208_443 107_533 n
O1 DII*2 Dh2 84.4(14) 208_443 208_443 n
O1 DII*2 Dh2 118.2(16) 208_443 312_434 n
O1 DII*2 OII* 111(5) 208_343 1_555 n
O1 DII*2 DII*1 120(5) 208_342 1_555 n
O1 DII*2 DII*1 125(5) 208_342 2_555 n
O1 DII*2 DII*1 34(4) 208_342 3_555 n
O1 DII*2 DII*2 133.1(19) 208_343 2_555 n
O1 DII*2 DII*2 135.4(20) 208_343 3_555 n
O3 DII*2 O3 56.0(9) -206_444 -304_444 n
O3 DII*2 O4 37.6(6) -206_444 2_555 n
O3 DII*2 O4 73.5(8) -206_444 3_555 n
O3 DII*2 Og 80.6(12) -206_556 4_555 n
O3 DII*2 Og 66.0(10) -206_556 107_545 n
O3 DII*2 Og 120.7(12) -206_556 208_455 n
O3 DII*2 Dg1 72.2(11) -206_565 107_554 n
O3 DII*2 Dg2 52.4(8) -206_566 107_555 n
O3 DII*2 Oh 66.9(16) -206_565 107_554 n
O3 DII*2 Oh 105.6(11) -206_565 208_464 n
O3 DII*2 Oh 58.9(8) -206_565 312_455 n
O3 DII*2 Dh1 71.2(14) -206_544 107_533 n
O3 DII*2 Dh1 119.5(13) -206_544 208_443 n
O3 DII*2 Dh1 70.0(6) -206_544 312_434 n
O3 DII*2 Dh2 50.7(11) -206_544 107_533 n
O3 DII*2 Dh2 91.1(11) -206_544 208_443 n
O3 DII*2 Dh2 47.1(7) -206_544 312_434 n
O3 DII*2 OII* 51(4) -206_444 1_555 n
O3 DII*2 DII*1 86(4) -206_443 1_555 n
O3 DII*2 DII*1 52(4) -206_443 2_555 n
O3 DII*2 DII*1 39(5) -206_443 3_555 n
O3 DII*2 DII*2 94.2(12) -206_444 2_555 n
O3 DII*2 DII*2 63.6(12) -206_444 3_555 n
O3 DII*2 O4 40.5(8) -304_444 2_555 n
O3 DII*2 O4 37.3(4) -304_444 3_555 n
O3 DII*2 Og 71.7(12) -304_556 4_555 n
O3 DII*2 Og 93.0(16) -304_556 107_545 n
O3 DII*2 Og 68.6(8) -304_556 208_455 n
O3 DII*2 Dg1 86.3(15) -304_565 107_554 n
O3 DII*2 Dg2 82.9(14) -304_566 107_555 n
O3 DII*2 Oh 74.1(22) -304_565 107_554 n
O3 DII*2 Oh 71.6(12) -304_565 208_464 n
O3 DII*2 Oh 103.9(10) -304_565 312_455 n
O3 DII*2 Dh1 91.5(22) -304_544 107_533 n
O3 DII*2 Dh1 74.5(11) -304_544 208_443 n
O3 DII*2 Dh1 109.9(8) -304_544 312_434 n
O3 DII*2 Dh2 56.3(15) -304_544 107_533 n
O3 DII*2 Dh2 55.4(10) -304_544 208_443 n
O3 DII*2 Dh2 89.9(10) -304_544 312_434 n
O3 DII*2 OII* 76(4) -304_444 1_555 n
O3 DII*2 DII*1 84(4) -304_443 1_555 n
O3 DII*2 DII*1 101(4) -304_443 2_555 n
O3 DII*2 DII*1 26(6) -304_443 3_555 n
O3 DII*2 DII*2 97.4(15) -304_444 2_555 n
O3 DII*2 DII*2 113.01(15) -304_444 3_555 n
O4 DII*2 O4 75.8(11) 2_555 3_555 n
O4 DII*2 Og 46.9(8) 2_555 4_555 n
O4 DII*2 Og 53.4(9) 2_555 107_545 n
O4 DII*2 Og 105.8(14) 2_555 208_455 n
O4 DII*2 Dg1 50.1(9) 2_555 107_554 n
O4 DII*2 Dg2 42.5(7) 2_555 107_555 n
O4 DII*2 Oh 39.4(15) 2_555 107_554 n
O4 DII*2 Oh 111.7(18) 2_555 208_464 n
O4 DII*2 Oh 96.1(13) 2_555 312_455 n
O4 DII*2 Dh1 53.5(15) 2_555 107_533 n
O4 DII*2 Dh1 114.3(18) 2_555 208_443 n
O4 DII*2 Dh1 107.6(11) 2_555 312_434 n
O4 DII*2 Dh2 19.3(8) 2_555 107_533 n
O4 DII*2 Dh2 95.1(16) 2_555 208_443 n
O4 DII*2 Dh2 84.7(11) 2_555 312_434 n
O4 DII*2 OII* 85(4) 2_555 1_555 n
O4 DII*2 DII*1 113(5) 2_555 1_555 n
O4 DII*2 DII*1 89(5) 2_555 2_555 n
O4 DII*2 DII*1 15(5) 2_555 3_555 n
O4 DII*2 DII*2 124.7(4) 2_555 2_555 n
O4 DII*2 DII*2 99.2(18) 2_555 3_555 n
O4 DII*2 Og 107.0(15) 3_555 4_555 n
O4 DII*2 Og 129.1(19) 3_555 107_545 n
O4 DII*2 Og 48.7(4) 3_555 208_455 n
O4 DII*2 Dg1 123.6(18) 3_555 107_554 n
O4 DII*2 Dg2 117.3(16) 3_555 107_555 n
O4 DII*2 Oh 111.4(26) 3_555 107_554 n
O4 DII*2 Oh 36.5(8) 3_555 208_464 n
O4 DII*2 Oh 90.9(5) 3_555 312_455 n
O4 DII*2 Dh1 128.6(25) 3_555 107_533 n
O4 DII*2 Dh1 46.2(7) 3_555 208_443 n
O4 DII*2 Dh1 90.0(5) 3_555 312_434 n
O4 DII*2 Dh2 93.3(18) 3_555 107_533 n
O4 DII*2 Dh2 19.7(6) 3_555 208_443 n
O4 DII*2 Dh2 80.2(6) 3_555 312_434 n
O4 DII*2 OII* 58.5(25) 3_555 1_555 n
O4 DII*2 DII*1 49(4) 3_555 1_555 n
O4 DII*2 DII*1 92.9(29) 3_555 2_555 n
O4 DII*2 DII*1 61(5) 3_555 3_555 n
O4 DII*2 DII*2 62.1(21) 3_555 2_555 n
O4 DII*2 DII*2 101.8(18) 3_555 3_555 n
Og DII*2 Og 38.7(5) 4_555 107_545 n
Og DII*2 Og 102.0(10) 4_555 208_455 n
Og DII*2 Dg1 24.4(4) 4_555 107_554 n
Og DII*2 Dg2 42.4(6) 4_555 107_555 n
Og DII*2 Oh 17.7(9) 4_555 107_554 n
Og DII*2 Oh 129.4(17) 4_555 208_464 n
Og DII*2 Oh 129.0(15) 4_555 312_455 n
Og DII*2 Dh1 31.5(11) 4_555 107_533 n
Og DII*2 Dh1 116.6(13) 4_555 208_443 n
Og DII*2 Dh1 140.3(13) 4_555 312_434 n
Og DII*2 Dh2 30.0(7) 4_555 107_533 n
Og DII*2 Dh2 119.7(17) 4_555 208_443 n
Og DII*2 Dh2 123.7(16) 4_555 312_434 n
Og DII*2 OII* 131(5) 4_555 1_555 n
Og DII*2 DII*1 155(5) 4_555 1_555 n
Og DII*2 DII*1 121(4) 4_555 2_555 n
Og DII*2 DII*1 56.2(5) 4_555 3_555 n
Og DII*2 DII*2 169.1(14) 4_555 2_555 n
Og DII*2 DII*2 124.5(31) 4_555 3_555 n
Og DII*2 Og 140.6(13) 107_545 208_455 n
Og DII*2 Dg1 14.44(21) 107_554 107_554 n
Og DII*2 Dg2 13.66(24) 107_555 107_555 n
Og DII*2 Oh 23.7(10) 107_554 107_554 n
Og DII*2 Oh 164.4(26) 107_554 208_464 n
Og DII*2 Oh 93.2(11) 107_554 312_455 n
Og DII*2 Dh1 8.0(8) 107_533 107_533 n
Og DII*2 Dh1 155.3(16) 107_533 208_443 n
Og DII*2 Dh1 103.1(10) 107_533 312_434 n
Og DII*2 Dh2 36.9(8) 107_533 107_533 n
Og DII*2 Dh2 148.3(24) 107_533 208_443 n
Og DII*2 Dh2 93.0(11) 107_533 312_434 n
Og DII*2 OII* 110.4(32) 107_433 1_555 n
Og DII*2 DII*1 147.7(29) 107_432 1_555 n
Og DII*2 DII*1 85.9(30) 107_432 2_555 n
Og DII*2 DII*1 68(4) 107_432 3_555 n
Og DII*2 DII*2 146.6(29) 107_433 2_555 n
Og DII*2 DII*2 86.7(29) 107_433 3_555 n
Og DII*2 Dg1 126.2(11) 208_464 107_554 n
Og DII*2 Dg2 141.4(17) 208_465 107_555 n
Og DII*2 Oh 118.2(20) 208_464 107_554 n
Og DII*2 Oh 31.3(7) 208_464 208_464 n
Og DII*2 Oh 124.3(12) 208_464 312_455 n
Og DII*2 Dh1 133.0(17) 208_443 107_533 n
Og DII*2 Dh1 14.7(6) 208_443 208_443 n
Og DII*2 Dh1 115.7(13) 208_443 312_434 n
Og DII*2 Dh2 113.2(19) 208_443 107_533 n
Og DII*2 Dh2 35.9(7) 208_443 208_443 n
Og DII*2 Dh2 120.3(9) 208_443 312_434 n
Og DII*2 OII* 98.7(22) 208_343 1_555 n
Og DII*2 DII*1 67.3(25) 208_342 1_555 n
Og DII*2 DII*1 130.5(26) 208_342 2_555 n
Og DII*2 DII*1 93(7) 208_342 3_555 n
Og DII*2 DII*2 72.3(32) 208_343 2_555 n
Og DII*2 DII*2 132.2(31) 208_343 3_555 n
Dg1 DII*2 Dg2 22.21(31) 107_555 107_555 n
Dg1 DII*2 Oh 12.3(11) 107_554 107_554 n
Dg1 DII*2 Oh 153.2(21) 107_554 208_464 n
Dg1 DII*2 Oh 107.3(12) 107_554 312_455 n
Dg1 DII*2 Dh1 7.2(9) 107_533 107_533 n
Dg1 DII*2 Dh1 140.9(14) 107_533 208_443 n
Dg1 DII*2 Dh1 117.5(11) 107_533 312_434 n
Dg1 DII*2 Dh2 31.1(8) 107_533 107_533 n
Dg1 DII*2 Dh2 140.5(22) 107_533 208_443 n
Dg1 DII*2 Dh2 105.8(13) 107_533 312_434 n
Dg1 DII*2 OII* 121(4) 107_433 1_555 n
Dg1 DII*2 DII*1 158(4) 107_432 1_555 n
Dg1 DII*2 DII*1 99.7(33) 107_432 2_555 n
Dg1 DII*2 DII*1 63.7(30) 107_432 3_555 n
Dg1 DII*2 DII*2 160.7(30) 107_433 2_555 n
Dg1 DII*2 DII*2 101.1(30) 107_433 3_555 n
Dg2 DII*2 Oh 24.8(10) 107_554 107_554 n
Dg2 DII*2 Oh 153.7(23) 107_554 208_464 n
Dg2 DII*2 Oh 86.7(11) 107_554 312_455 n
Dg2 DII*2 Dh1 19.1(8) 107_533 107_533 n
Dg2 DII*2 Dh1 154.3(22) 107_533 208_443 n
Dg2 DII*2 Dh1 97.9(9) 107_533 312_434 n
Dg2 DII*2 Dh2 29.3(9) 107_533 107_533 n
Dg2 DII*2 Dh2 136.9(21) 107_533 208_443 n
Dg2 DII*2 Dh2 83.8(10) 107_533 312_434 n
Dg2 DII*2 OII* 98.8(34) 107_433 1_555 n
Dg2 DII*2 DII*1 136.6(34) 107_432 1_555 n
Dg2 DII*2 DII*1 78.9(33) 107_432 2_555 n
Dg2 DII*2 DII*1 57(5) 107_432 3_555 n
Dg2 DII*2 DII*2 139.3(26) 107_433 2_555 n
Dg2 DII*2 DII*2 82.3(27) 107_433 3_555 n
Oh DII*2 Oh 141.8(29) 107_554 208_464 n
Oh DII*2 Oh 111.2(15) 107_554 312_455 n
Oh DII*2 Dh1 18.6(9) 107_533 107_533 n
Oh DII*2 Dh1 132.5(22) 107_533 208_443 n
Oh DII*2 Dh1 122.6(15) 107_533 312_434 n
Oh DII*2 Dh2 20.1(10) 107_533 107_533 n
Oh DII*2 Dh2 128.2(29) 107_533 208_443 n
Oh DII*2 Dh2 106.7(17) 107_533 312_434 n
Oh DII*2 OII* 118(5) 107_433 1_555 n
Oh DII*2 DII*1 152(6) 107_432 1_555 n
Oh DII*2 DII*1 103(4) 107_432 2_555 n
Oh DII*2 DII*1 52.3(24) 107_432 3_555 n
Oh DII*2 DII*2 161.0(26) 107_433 2_555 n
Oh DII*2 DII*2 107.0(33) 107_433 3_555 n
Oh DII*2 Oh 93.0(9) 208_464 312_455 n
Oh DII*2 Dh1 160.2(28) 208_443 107_533 n
Oh DII*2 Dh1 18.4(5) 208_443 208_443 n
Oh DII*2 Dh1 85.1(11) 208_443 312_434 n
Oh DII*2 Dh2 127.6(25) 208_443 107_533 n
Oh DII*2 Dh2 16.8(5) 208_443 208_443 n
Oh DII*2 Dh2 89.6(7) 208_443 312_434 n
Oh DII*2 OII* 69.1(21) 208_343 1_555 n
Oh DII*2 DII*1 36.0(23) 208_342 1_555 n
Oh DII*2 DII*1 99.2(24) 208_342 2_555 n
Oh DII*2 DII*1 97(6) 208_342 3_555 n
Oh DII*2 DII*2 42.6(30) 208_343 2_555 n
Oh DII*2 DII*2 101.4(28) 208_343 3_555 n
Oh DII*2 Dh1 101.2(13) 312_434 107_533 n
Oh DII*2 Dh1 110.3(12) 312_434 208_443 n
Oh DII*2 Dh1 12.1(5) 312_434 312_434 n
Oh DII*2 Dh2 104.2(15) 312_434 107_533 n
Oh DII*2 Dh2 92.7(6) 312_434 208_443 n
Oh DII*2 Dh2 14.06(34) 312_434 312_434 n
Oh DII*2 OII* 32.6(25) 312_334 1_555 n
Oh DII*2 DII*1 57.0(21) 312_333 1_555 n
Oh DII*2 DII*1 8.1(29) 312_333 2_555 n
Oh DII*2 DII*1 97(4) 312_333 3_555 n
Oh DII*2 DII*2 53.5(20) 312_334 2_555 n
Oh DII*2 DII*2 10.9(17) 312_334 3_555 n
Dh1 DII*2 Dh1 147.7(16) 107_533 208_443 n
Dh1 DII*2 Dh1 111.0(10) 107_533 312_434 n
Dh1 DII*2 Dh2 35.4(8) 107_533 107_533 n
Dh1 DII*2 Dh2 146.5(29) 107_533 208_443 n
Dh1 DII*2 Dh2 100.9(14) 107_533 312_434 n
Dh1 DII*2 OII* 118(4) 107_433 1_555 n
Dh1 DII*2 DII*1 155.2(35) 107_432 1_555 n
Dh1 DII*2 DII*1 93.9(32) 107_432 2_555 n
Dh1 DII*2 DII*1 67.7(35) 107_432 3_555 n
Dh1 DII*2 DII*2 154.5(31) 107_433 2_555 n
Dh1 DII*2 DII*2 94.5(31) 107_433 3_555 n
Dh1 DII*2 Dh1 101.2(12) 208_443 312_434 n
Dh1 DII*2 Dh2 125.1(23) 208_443 107_533 n
Dh1 DII*2 Dh2 28.8(4) 208_443 208_443 n
Dh1 DII*2 Dh2 107.9(9) 208_443 312_434 n
Dh1 DII*2 OII* 87.5(23) 208_343 1_555 n
Dh1 DII*2 DII*1 53.6(25) 208_342 1_555 n
Dh1 DII*2 DII*1 117.0(28) 208_342 2_555 n
Dh1 DII*2 DII*1 101(7) 208_342 3_555 n
Dh1 DII*2 DII*2 57.7(31) 208_343 2_555 n
Dh1 DII*2 DII*2 117.7(31) 208_343 3_555 n
Dh1 DII*2 Dh2 116.3(14) 312_434 107_533 n
Dh1 DII*2 Dh2 87.8(9) 312_434 208_443 n
Dh1 DII*2 Dh2 23.21(22) 312_434 312_434 n
Dh1 DII*2 OII* 34.7(33) 312_334 1_555 n
Dh1 DII*2 DII*1 49.4(26) 312_333 1_555 n
Dh1 DII*2 DII*1 20.2(33) 312_333 2_555 n
Dh1 DII*2 DII*1 107(4) 312_333 3_555 n
Dh1 DII*2 DII*2 43.5(22) 312_334 2_555 n
Dh1 DII*2 DII*2 16.5(22) 312_334 3_555 n
Dh2 DII*2 Dh2 111.7(23) 107_533 208_443 n
Dh2 DII*2 Dh2 95.7(15) 107_533 312_434 n
Dh2 DII*2 OII* 101(5) 107_433 1_555 n
Dh2 DII*2 DII*1 132(5) 107_432 1_555 n
Dh2 DII*2 DII*1 96(5) 107_432 2_555 n
Dh2 DII*2 DII*1 32.6(30) 107_432 3_555 n
Dh2 DII*2 DII*2 143.2(13) 107_433 2_555 n
Dh2 DII*2 DII*2 103.8(28) 107_433 3_555 n
Dh2 DII*2 Dh2 85.6(5) 208_443 312_434 n
Dh2 DII*2 OII* 63.4(19) 208_343 1_555 n
Dh2 DII*2 DII*1 39.6(30) 208_342 1_555 n
Dh2 DII*2 DII*1 97.2(23) 208_342 2_555 n
Dh2 DII*2 DII*1 81(6) 208_342 3_555 n
Dh2 DII*2 DII*2 50.4(28) 208_343 2_555 n
Dh2 DII*2 DII*2 102.8(25) 208_343 3_555 n
Dh2 DII*2 OII* 22.3(19) 312_334 1_555 n
Dh2 DII*2 DII*1 55.0(19) 312_333 1_555 n
Dh2 DII*2 DII*1 12.8(28) 312_333 2_555 n
Dh2 DII*2 DII*1 84(4) 312_333 3_555 n
Dh2 DII*2 DII*2 55.5(18) 312_334 2_555 n
Dh2 DII*2 DII*2 23.7(14) 312_334 3_555 n
OII* DII*2 DII*1 37.7(5) 1_555 1_555 n
OII* DII*2 DII*1 34.6(25) 1_555 2_555 n
OII* DII*2 DII*1 79(4) 1_555 3_555 n
OII* DII*2 DII*2 43.5(31) 1_555 2_555 n
OII* DII*2 DII*2 43.5(31) 1_555 3_555 n
DII*1 DII*2 DII*1 63.4(7) 1_555 2_555 n
DII*1 DII*2 DII*1 101(5) 1_555 3_555 n
DII*1 DII*2 DII*2 14(5) 1_555 2_555 n
DII*1 DII*2 DII*2 65.5(26) 1_555 3_555 n
DII*1 DII*2 DII*1 91(6) 2_555 3_555 n
DII*1 DII*2 DII*2 61.0(16) 2_555 2_555 n
DII*1 DII*2 DII*2 12(5) 2_555 3_555 n
DII*1 DII*2 DII*2 114.1(10) 3_555 2_555 n
DII*1 DII*2 DII*2 103(5) 3_555 3_555 n
DII*2 DII*2 DII*2 60.0000(6) 2_555 3_555 n
O1 Oi O1 44.63(25) 2_555 -3_555 n
O1 Oi O1 94.9(6) 2_555 111_433 n
O1 Oi O1 74.2(5) 2_555 -108_544 n
O1 Oi O2 66.0(4) 2_555 1_555 n
O1 Oi O3 116.3(6) 2_555 4_555 n
O1 Oi O4 32.53(23) 2_555 310_334 n
O1 Oi O4 61.0(4) 2_555 312_334 n
O1 Oi O4 106.9(5) 2_555 -302_444 n
O1 Oi O4 135.1(6) 2_555 -303_444 n
O1 Oi Og 76.6(4) 2_555 1_555 n
O1 Oi Og 32.57(34) 2_555 -3_555 n
O1 Oi Og 104.0(7) 2_555 -108_656 n
O1 Oi Og 94.9(5) 2_555 -207_566 n
O1 Oi Og 63.2(4) 2_555 -304_556 n
O1 Oi Dg1 84.1(5) 2_555 1_555 n
O1 Oi Dg1 39.92(34) 2_555 -3_555 n
O1 Oi Dg1 113.1(7) 2_555 -108_665 n
O1 Oi Dg1 83.7(5) 2_555 -207_575 n
O1 Oi Dg1 53.6(5) 2_555 -304_565 n
O1 Oi Dg2 19.10(26) 2_555 -3_555 n
O1 Oi Dg2 102.8(8) 2_555 -108_666 n
O1 Oi Dg2 63.7(5) 2_555 -304_566 n
O1 Oi Oh 47.0(4) 2_555 -3_555 n
O1 Oi Oh 70.1(5) 2_555 105_544 n
O1 Oi O1 71.4(4) -3_555 111_433 n
O1 Oi O1 97.7(6) -3_555 -108_544 n
O1 Oi O2 65.64(35) -3_555 1_555 n
O1 Oi O3 115.2(6) -3_555 4_555 n
O1 Oi O4 60.5(4) -3_555 310_334 n
O1 Oi O4 34.25(22) -3_555 312_334 n
O1 Oi O4 137.4(6) -3_555 -302_444 n
O1 Oi O4 104.4(5) -3_555 -303_444 n
O1 Oi Og 32.42(23) -3_555 1_555 n
O1 Oi Og 73.6(5) -3_555 -3_555 n
O1 Oi Og 60.0(5) -3_555 -108_656 n
O1 Oi Og 138.9(6) -3_555 -207_566 n
O1 Oi Og 106.7(6) -3_555 -304_556 n
O1 Oi Dg1 39.72(33) -3_555 1_555 n
O1 Oi Dg1 80.2(5) -3_555 -3_555 n
O1 Oi Dg1 68.7(5) -3_555 -108_665 n
O1 Oi Dg1 128.3(6) -3_555 -207_575 n
O1 Oi Dg1 98.3(7) -3_555 -304_565 n
O1 Oi Dg2 61.1(4) -3_555 -3_555 n
O1 Oi Dg2 63.8(6) -3_555 -108_666 n
O1 Oi Dg2 103.4(7) -3_555 -304_566 n
O1 Oi Oh 70.5(5) -3_555 -3_555 n
O1 Oi Oh 42.0(4) -3_555 105_544 n
O1 Oi O1 64.7(4) 111_433 -108_544 n
O1 Oi O2 35.94(26) 111_433 1_555 n
O1 Oi O3 46.32(31) 111_433 4_555 n
O1 Oi O4 74.0(5) 111_433 310_334 n
O1 Oi O4 38.35(27) 111_433 312_334 n
O1 Oi O4 83.6(5) 111_433 -302_444 n
O1 Oi O4 40.25(29) 111_433 -303_444 n
O1 Oi Og 65.5(4) 111_545 1_555 n
O1 Oi Og 124.1(8) 111_545 -3_555 n
O1 Oi Og 47.9(4) 111_545 -108_656 n
O1 Oi Og 130.3(6) 111_545 -207_566 n
O1 Oi Og 109.1(6) 111_545 -304_556 n
O1 Oi Dg1 62.8(5) 111_554 1_555 n
O1 Oi Dg1 130.6(7) 111_554 -3_555 n
O1 Oi Dg1 51.8(4) 111_554 -108_665 n
O1 Oi Dg1 126.4(7) 111_554 -207_575 n
O1 Oi Dg1 118.2(8) 111_554 -304_565 n
O1 Oi Dg2 112.4(7) 111_555 -3_555 n
O1 Oi Dg2 28.90(33) 111_555 -108_666 n
O1 Oi Dg2 94.8(6) 111_555 -304_566 n
O1 Oi Oh 139.4(8) 111_554 -3_555 n
O1 Oi Oh 99.0(6) 111_554 105_544 n
O1 Oi O2 38.45(29) -108_544 1_555 n
O1 Oi O3 46.01(32) -108_544 4_555 n
O1 Oi O4 42.69(32) -108_544 310_334 n
O1 Oi O4 74.4(5) -108_544 312_334 n
O1 Oi O4 39.68(29) -108_544 -302_444 n
O1 Oi O4 81.6(5) -108_544 -303_444 n
O1 Oi Og 118.6(6) -108_656 1_555 n
O1 Oi Og 78.7(5) -108_656 -3_555 n
O1 Oi Og 112.4(8) -108_656 -108_656 n
O1 Oi Og 71.5(4) -108_656 -207_566 n
O1 Oi Og 44.9(4) -108_656 -304_556 n
O1 Oi Dg1 120.5(7) -108_665 1_555 n
O1 Oi Dg1 80.7(6) -108_665 -3_555 n
O1 Oi Dg1 116.3(7) -108_665 -108_665 n
O1 Oi Dg1 63.5(5) -108_665 -207_575 n
O1 Oi Dg1 56.6(5) -108_665 -304_565 n
O1 Oi Dg2 76.8(5) -108_666 -3_555 n
O1 Oi Dg2 93.6(7) -108_666 -108_666 n
O1 Oi Dg2 30.67(32) -108_666 -304_566 n
O1 Oi Oh 107.5(7) -108_665 -3_555 n
O1 Oi Oh 139.2(8) -108_665 105_544 n
O2 Oi O3 54.36(33) 1_555 4_555 n
O2 Oi O4 38.88(24) 1_555 310_334 n
O2 Oi O4 36.48(22) 1_555 312_334 n
O2 Oi O4 73.8(4) 1_555 -302_444 n
O2 Oi O4 71.5(4) 1_555 -303_444 n
O2 Oi Og 80.4(4) 1_555 1_555 n
O2 Oi Og 89.9(6) 1_555 -3_555 n
O2 Oi Og 77.9(6) 1_555 -108_656 n
O2 Oi Og 109.6(5) 1_555 -207_566 n
O2 Oi Og 77.0(5) 1_555 -304_556 n
O2 Oi Dg1 82.0(5) 1_555 1_555 n
O2 Oi Dg1 95.6(6) 1_555 -3_555 n
O2 Oi Dg1 84.5(5) 1_555 -108_665 n
O2 Oi Dg1 100.3(5) 1_555 -207_575 n
O2 Oi Dg1 83.4(6) 1_555 -304_565 n
O2 Oi Dg2 80.1(5) 1_555 -3_555 n
O2 Oi Dg2 61.2(5) 1_555 -108_666 n
O2 Oi Dg2 63.5(5) 1_555 -304_566 n
O2 Oi Oh 112.7(7) 1_555 -3_555 n
O2 Oi Oh 106.7(6) 1_555 105_544 n
O3 Oi O4 84.0(5) 4_555 310_334 n
O3 Oi O4 81.0(5) 4_555 312_334 n
O3 Oi O4 39.81(26) 4_555 -302_444 n
O3 Oi O4 37.75(26) 4_555 -303_444 n
O3 Oi Og 110.4(6) 4_555 1_555 n
O3 Oi Og 124.1(7) 4_555 -3_555 n
O3 Oi Og 84.5(6) 4_555 -108_656 n
O3 Oi Og 86.2(5) 4_555 -207_566 n
O3 Oi Og 82.8(5) 4_555 -304_556 n
O3 Oi Dg1 106.0(7) 4_555 1_555 n
O3 Oi Dg1 124.6(7) 4_555 -3_555 n
O3 Oi Dg1 82.8(6) 4_555 -108_665 n
O3 Oi Dg1 86.7(6) 4_555 -207_575 n
O3 Oi Dg1 97.1(6) 4_555 -304_565 n
O3 Oi Dg2 122.7(7) 4_555 -3_555 n
O3 Oi Dg2 67.6(6) 4_555 -108_666 n
O3 Oi Dg2 71.3(5) 4_555 -304_566 n
O3 Oi Oh 152.2(7) 4_555 -3_555 n
O3 Oi Oh 143.5(7) 4_555 105_544 n
O4 Oi O4 54.34(34) 310_334 312_334 n
O4 Oi O4 79.9(4) 310_334 -302_444 n
O4 Oi O4 110.0(6) 310_334 -303_444 n
O4 Oi Og 90.5(5) 310_446 1_555 n
O4 Oi Og 51.0(4) 310_446 -3_555 n
O4 Oi Og 105.7(7) 310_446 -108_656 n
O4 Oi Og 89.7(5) 310_446 -207_566 n
O4 Oi Og 51.4(4) 310_446 -304_556 n
O4 Oi Dg1 96.3(6) 310_455 1_555 n
O4 Oi Dg1 56.9(4) 310_455 -3_555 n
O4 Oi Dg1 114.5(7) 310_455 -108_665 n
O4 Oi Dg1 77.5(5) 310_455 -207_575 n
O4 Oi Dg1 50.8(5) 310_455 -304_565 n
O4 Oi Dg2 42.0(4) 310_456 -3_555 n
O4 Oi Dg2 94.3(7) 310_456 -108_666 n
O4 Oi Dg2 43.7(4) 310_456 -304_566 n
O4 Oi Oh 75.6(5) 310_455 -3_555 n
O4 Oi Oh 98.0(6) 310_455 105_544 n
O4 Oi O4 109.6(5) 312_334 -302_444 n
O4 Oi O4 76.4(4) 312_334 -303_444 n
O4 Oi Og 44.20(27) 312_446 1_555 n
O4 Oi Og 93.4(6) 312_446 -3_555 n
O4 Oi Og 51.4(5) 312_446 -108_656 n
O4 Oi Og 142.7(6) 312_446 -207_566 n
O4 Oi Og 105.0(6) 312_446 -304_556 n
O4 Oi Dg1 46.9(4) 312_455 1_555 n
O4 Oi Dg1 100.8(6) 312_455 -3_555 n
O4 Oi Dg1 60.3(4) 312_455 -108_665 n
O4 Oi Dg1 131.2(7) 312_455 -207_575 n
O4 Oi Dg1 104.8(7) 312_455 -304_565 n
O4 Oi Dg2 80.1(5) 312_456 -3_555 n
O4 Oi Dg2 42.8(5) 312_456 -108_666 n
O4 Oi Dg2 94.3(6) 312_456 -304_566 n
O4 Oi Oh 101.4(6) 312_455 -3_555 n
O4 Oi Oh 71.3(5) 312_455 105_544 n
O4 Oi O4 73.2(4) -302_444 -303_444 n
O4 Oi Og 149.2(6) -302_556 1_555 n
O4 Oi Og 94.4(5) -302_556 -3_555 n
O4 Oi Og 123.9(8) -302_556 -108_656 n
O4 Oi Og 46.96(31) -302_556 -207_566 n
O4 Oi Og 49.6(4) -302_556 -304_556 n
O4 Oi Dg1 145.7(7) -302_565 1_555 n
O4 Oi Dg1 91.6(5) -302_565 -3_555 n
O4 Oi Dg1 120.7(7) -302_565 -108_665 n
O4 Oi Dg1 47.0(4) -302_565 -207_575 n
O4 Oi Dg1 63.7(5) -302_565 -304_565 n
O4 Oi Dg2 100.4(5) -302_566 -3_555 n
O4 Oi Dg2 107.4(7) -302_566 -108_666 n
O4 Oi Dg2 43.9(4) -302_566 -304_566 n
O4 Oi Oh 116.6(6) -302_565 -3_555 n
O4 Oi Oh 176.1(7) -302_565 105_544 n
O4 Oi Og 82.9(4) -303_556 1_555 n
O4 Oi Og 159.8(7) -303_556 -3_555 n
O4 Oi Og 52.1(5) -303_556 -108_656 n
O4 Oi Og 112.7(6) -303_556 -207_566 n
O4 Oi Og 120.3(6) -303_556 -304_556 n
O4 Oi Dg1 76.3(5) -303_565 1_555 n
O4 Oi Dg1 162.2(7) -303_565 -3_555 n
O4 Oi Dg1 47.5(5) -303_565 -108_665 n
O4 Oi Dg1 118.2(6) -303_565 -207_575 n
O4 Oi Dg1 134.7(7) -303_565 -304_565 n
O4 Oi Dg2 151.6(7) -303_566 -3_555 n
O4 Oi Dg2 41.1(5) -303_566 -108_666 n
O4 Oi Dg2 109.0(7) -303_566 -304_566 n
O4 Oi Oh 169.9(6) -303_565 -3_555 n
O4 Oi Oh 110.6(6) -303_565 105_544 n
Og Oi Og 102.2(7) 1_555 -3_555 n
Og Oi Og 31.5(4) 1_555 -108_656 n
Og Oi Og 163.3(6) 1_555 -207_566 n
Og Oi Og 139.1(7) 1_555 -304_556 n
Og Oi Dg1 7.65(20) 1_555 1_555 n
Og Oi Dg1 107.6(6) 1_555 -3_555 n
Og Oi Dg1 38.6(4) 1_555 -108_665 n
Og Oi Dg1 158.1(7) 1_555 -207_575 n
Og Oi Dg1 130.0(8) 1_555 -304_565 n
Og Oi Dg2 91.3(6) 1_555 -3_555 n
Og Oi Dg2 43.7(4) 1_555 -108_666 n
Og Oi Dg2 134.2(8) 1_555 -304_566 n
Og Oi Oh 88.7(5) 1_555 -3_555 n
Og Oi Oh 33.5(4) 1_555 105_544 n
Og Oi Og 133.1(9) -3_555 -108_656 n
Og Oi Og 65.4(5) -3_555 -207_566 n
Og Oi Og 44.9(4) -3_555 -304_556 n
Og Oi Dg1 109.7(7) -3_555 1_555 n
Og Oi Dg1 7.36(27) -3_555 -3_555 n
Og Oi Dg1 140.8(9) -3_555 -108_665 n
Og Oi Dg1 56.1(5) -3_555 -207_575 n
Og Oi Dg1 30.8(4) -3_555 -304_565 n
Og Oi Dg2 13.48(20) -3_555 -3_555 n
Og Oi Dg2 135.3(10) -3_555 -108_666 n
Og Oi Dg2 53.6(4) -3_555 -304_566 n
Og Oi Oh 28.7(4) -3_555 -3_555 n
Og Oi Oh 81.8(6) -3_555 105_544 n
Og Oi Og 161.1(9) -108_656 -207_566 n
Og Oi Og 154.8(9) -108_656 -304_556 n
Og Oi Dg1 24.4(4) -108_665 1_555 n
Og Oi Dg1 138.9(9) -108_665 -3_555 n
Og Oi Dg1 9.4(4) -108_665 -108_665 n
Og Oi Dg1 170.3(10) -108_665 -207_575 n
Og Oi Dg1 155.8(10) -108_665 -304_565 n
Og Oi Dg2 121.1(9) -108_666 -3_555 n
Og Oi Dg2 19.13(19) -108_666 -108_666 n
Og Oi Dg2 141.4(10) -108_666 -304_566 n
Og Oi Oh 118.8(8) -108_665 -3_555 n
Og Oi Oh 59.7(6) -108_665 105_544 n
Og Oi Og 38.30(33) -207_566 -304_556 n
Og Oi Dg1 166.9(7) -207_575 1_555 n
Og Oi Dg1 59.1(4) -207_575 -3_555 n
Og Oi Dg1 152.0(8) -207_575 -108_665 n
Og Oi Dg1 12.26(12) -207_575 -207_575 n
Og Oi Dg1 42.2(4) -207_575 -304_565 n
Og Oi Dg2 77.8(5) -207_576 -3_555 n
Og Oi Dg2 152.9(9) -207_576 -108_666 n
Og Oi Dg2 48.4(4) -207_576 -304_566 n
Og Oi Oh 75.2(5) -207_575 -3_555 n
Og Oi Oh 130.1(6) -207_575 105_544 n
Og Oi Dg1 146.2(8) -304_565 1_555 n
Og Oi Dg1 42.8(5) -304_565 -3_555 n
Og Oi Dg1 160.9(8) -304_565 -108_665 n
Og Oi Dg1 26.24(32) -304_565 -207_575 n
Og Oi Dg1 14.50(14) -304_565 -304_565 n
Og Oi Dg2 51.7(4) -304_566 -3_555 n
Og Oi Dg2 137.6(9) -304_566 -108_666 n
Og Oi Dg2 14.29(15) -304_566 -304_566 n
Og Oi Oh 69.8(5) -304_565 -3_555 n
Og Oi Oh 126.6(8) -304_565 105_544 n
Dg1 Oi Dg1 115.0(7) 1_555 -3_555 n
Dg1 Oi Dg1 31.1(4) 1_555 -108_665 n
Dg1 Oi Dg1 165.4(8) 1_555 -207_575 n
Dg1 Oi Dg1 137.6(9) 1_555 -304_565 n
Dg1 Oi Dg2 98.9(7) 1_555 -3_555 n
Dg1 Oi Dg2 38.5(5) 1_555 -108_666 n
Dg1 Oi Dg2 139.7(8) 1_555 -304_566 n
Dg1 Oi Oh 94.9(6) 1_555 -3_555 n
Dg1 Oi Oh 37.5(5) 1_555 105_544 n
Dg1 Oi Dg1 145.9(7) -3_555 -108_665 n
Dg1 Oi Dg1 50.6(6) -3_555 -207_575 n
Dg1 Oi Dg1 28.3(4) -3_555 -304_565 n
Dg1 Oi Dg2 20.83(17) -3_555 -3_555 n
Dg1 Oi Dg2 142.6(10) -3_555 -108_666 n
Dg1 Oi Dg2 53.3(6) -3_555 -304_566 n
Dg1 Oi Oh 27.6(4) -3_555 -3_555 n
Dg1 Oi Oh 84.5(6) -3_555 105_544 n
Dg1 Oi Dg1 162.9(9) -108_665 -207_575 n
Dg1 Oi Dg1 165.1(9) -108_665 -304_565 n
Dg1 Oi Dg2 129.5(8) -108_666 -3_555 n
Dg1 Oi Dg2 23.42(31) -108_666 -108_666 n
Dg1 Oi Dg2 146.7(9) -108_666 -304_566 n
Dg1 Oi Oh 122.7(7) -108_665 -3_555 n
Dg1 Oi Oh 63.1(6) -108_665 105_544 n
Dg1 Oi Dg1 30.3(5) -207_575 -304_565 n
Dg1 Oi Dg2 67.6(5) -207_576 -3_555 n
Dg1 Oi Dg2 153.9(9) -207_576 -108_666 n
Dg1 Oi Dg2 37.4(4) -207_576 -304_566 n
Dg1 Oi Oh 70.8(5) -207_575 -3_555 n
Dg1 Oi Oh 129.5(7) -207_575 105_544 n
Dg1 Oi Dg2 39.2(5) -304_566 -3_555 n
Dg1 Oi Dg2 144.2(11) -304_566 -108_666 n
Dg1 Oi Dg2 26.47(21) -304_566 -304_566 n
Dg1 Oi Oh 55.4(5) -304_565 -3_555 n
Dg1 Oi Oh 112.5(7) -304_565 105_544 n
Dg2 Oi Dg2 121.8(9) -3_555 -108_666 n
Dg2 Oi Dg2 57.0(5) -3_555 -304_566 n
Dg2 Oi Oh 33.7(4) -3_555 -3_555 n
Dg2 Oi Oh 76.0(6) -3_555 105_544 n
Dg2 Oi Dg2 123.4(9) -108_666 -304_566 n
Dg2 Oi Oh 131.7(9) -108_665 -3_555 n
Dg2 Oi Oh 75.9(6) -108_665 105_544 n
Dg2 Oi Oh 80.9(6) -304_565 -3_555 n
Dg2 Oi Oh 132.7(9) -304_565 105_544 n
Oh Oi Oh 59.6(6) -3_555 105_544 n
O1 Di1 O1 58.8(5) 111_433 -108_544 n
O1 Di1 O3 42.00(32) 111_433 4_555 n
O1 Di1 O4 65.4(5) 111_433 310_334 n
O1 Di1 O4 84.6(7) 111_433 -302_444 n
O1 Di1 O4 37.36(26) 111_433 -303_444 n
O1 Di1 Og 108.4(8) 111_545 -3_555 n
O1 Di1 Og 39.74(31) 111_545 -108_656 n
O1 Di1 Og 141.9(12) 111_545 -207_566 n
O1 Di1 Og 106.4(10) 111_545 -304_556 n
O1 Di1 Dg1 133.4(12) 111_554 -207_575 n
O1 Di1 Dg1 111.7(11) 111_554 -304_565 n
O1 Di1 Dg2 24.80(26) 111_555 -108_666 n
O1 Di1 Dg2 129.9(10) 111_555 -207_576 n
O1 Di1 Dg2 89.5(9) 111_555 -304_566 n
O1 Di1 Oh 119.1(6) 111_554 -3_555 n
O1 Di1 Oh 58.5(6) 111_554 -108_665 n
O1 Di1 Oh 132.3(20) 111_554 -207_575 n
O1 Di1 Dh1 118.6(8) 111_533 -3_555 n
O1 Di1 Dh1 52.5(6) 111_533 -108_644 n
O1 Di1 Dh1 146.2(16) 111_533 -207_554 n
O1 Di1 Dh2 47.1(6) 111_533 -108_644 n
O1 Di1 Dh2 105.5(14) 111_533 -207_554 n
O1 Di1 OII* 96.8(10) 111_433 -301_444 n
O1 Di1 DII*1 84.9(16) 111_432 -301_443 n
O1 Di1 O3 47.8(5) -108_544 4_555 n
O1 Di1 O4 39.3(4) -108_544 310_334 n
O1 Di1 O4 46.3(6) -108_544 -302_444 n
O1 Di1 O4 79.9(6) -108_544 -303_444 n
O1 Di1 Og 79.9(9) -108_656 -3_555 n
O1 Di1 Og 96.9(7) -108_656 -108_656 n
O1 Di1 Og 86.2(9) -108_656 -207_566 n
O1 Di1 Og 49.7(7) -108_656 -304_556 n
O1 Di1 Dg1 74.9(9) -108_665 -207_575 n
O1 Di1 Dg1 61.3(8) -108_665 -304_565 n
O1 Di1 Dg2 82.9(7) -108_666 -108_666 n
O1 Di1 Dg2 78.6(9) -108_666 -207_576 n
O1 Di1 Dg2 32.7(5) -108_666 -304_566 n
O1 Di1 Oh 107.0(8) -108_665 -3_555 n
O1 Di1 Oh 113.8(9) -108_665 -108_665 n
O1 Di1 Oh 82.3(20) -108_665 -207_575 n
O1 Di1 Dh1 99.6(10) -108_644 -3_555 n
O1 Di1 Dh1 111.2(9) -108_644 -108_644 n
O1 Di1 Dh1 91.1(14) -108_644 -207_554 n
O1 Di1 Dh2 98.9(8) -108_644 -108_644 n
O1 Di1 Dh2 60.1(14) -108_644 -207_554 n
O1 Di1 OII* 122.3(15) -108_544 -301_444 n
O1 Di1 DII*1 126.9(20) -108_543 -301_443 n
O3 Di1 O4 80.8(8) 4_555 310_334 n
O3 Di1 O4 45.5(5) 4_555 -302_444 n
O3 Di1 O4 35.81(28) 4_555 -303_444 n
O3 Di1 Og 126.9(12) 4_555 -3_555 n
O3 Di1 Og 75.4(5) 4_555 -108_656 n
O3 Di1 Og 104.0(9) 4_555 -207_566 n
O3 Di1 Og 92.3(11) 4_555 -304_556 n
O3 Di1 Dg1 103.0(11) 4_555 -207_575 n
O3 Di1 Dg1 107.3(13) 4_555 -304_565 n
O3 Di1 Dg2 61.5(5) 4_555 -108_666 n
O3 Di1 Dg2 90.4(8) 4_555 -207_576 n
O3 Di1 Dg2 77.5(10) 4_555 -304_566 n
O3 Di1 Oh 152.0(10) 4_555 -3_555 n
O3 Di1 Oh 71.8(7) 4_555 -108_665 n
O3 Di1 Oh 91.9(17) 4_555 -207_575 n
O3 Di1 Dh1 146.1(12) 4_555 -3_555 n
O3 Di1 Dh1 77.9(7) 4_555 -108_644 n
O3 Di1 Dh1 107.1(13) 4_555 -207_554 n
O3 Di1 Dh2 56.4(5) 4_555 -108_644 n
O3 Di1 Dh2 66.1(12) 4_555 -207_554 n
O3 Di1 OII* 78.2(11) 4_555 -301_444 n
O3 Di1 DII*1 79.1(19) 4_555 -301_443 n
O4 Di1 O4 83.4(8) 310_334 -302_444 n
O4 Di1 O4 101.1(6) 310_334 -303_444 n
O4 Di1 Og 47.6(5) 310_446 -3_555 n
O4 Di1 Og 87.1(6) 310_446 -108_656 n
O4 Di1 Og 97.8(9) 310_446 -207_566 n
O4 Di1 Og 50.0(6) 310_446 -304_556 n
O4 Di1 Dg1 82.1(8) 310_455 -207_575 n
O4 Di1 Dg1 47.7(6) 310_455 -304_565 n
O4 Di1 Dg2 79.6(6) 310_456 -108_666 n
O4 Di1 Dg2 98.6(9) 310_456 -207_576 n
O4 Di1 Dg2 39.5(6) 310_456 -304_566 n
O4 Di1 Oh 71.3(5) 310_455 -3_555 n
O4 Di1 Oh 120.2(8) 310_455 -108_665 n
O4 Di1 Oh 102.4(20) 310_455 -207_575 n
O4 Di1 Dh1 65.4(7) 310_434 -3_555 n
O4 Di1 Dh1 106.7(8) 310_434 -108_644 n
O4 Di1 Dh1 102.1(14) 310_434 -207_554 n
O4 Di1 Dh2 112.1(8) 310_434 -108_644 n
O4 Di1 Dh2 90.7(16) 310_434 -207_554 n
O4 Di1 OII* 158.8(14) 310_334 -301_444 n
O4 Di1 DII*1 150.1(16) 310_333 -301_443 n
O4 Di1 O4 77.2(5) -302_444 -303_444 n
O4 Di1 Og 107.2(11) -302_556 -3_555 n
O4 Di1 Og 120.9(8) -302_556 -108_656 n
O4 Di1 Og 58.8(6) -302_556 -207_566 n
O4 Di1 Og 59.4(7) -302_556 -304_556 n
O4 Di1 Dg1 58.2(7) -302_565 -207_575 n
O4 Di1 Dg1 76.6(9) -302_565 -304_565 n
O4 Di1 Dg2 106.8(8) -302_566 -108_666 n
O4 Di1 Dg2 45.5(5) -302_566 -207_576 n
O4 Di1 Dg2 52.9(7) -302_566 -304_566 n
O4 Di1 Oh 130.7(9) -302_565 -3_555 n
O4 Di1 Oh 109.3(8) -302_565 -108_665 n
O4 Di1 Oh 47.7(15) -302_565 -207_575 n
O4 Di1 Dh1 123.0(11) -302_544 -3_555 n
O4 Di1 Dh1 120.8(9) -302_544 -108_644 n
O4 Di1 Dh1 62.2(10) -302_544 -207_554 n
O4 Di1 Dh2 95.9(8) -302_544 -108_644 n
O4 Di1 Dh2 21.0(9) -302_544 -207_554 n
O4 Di1 OII* 83.5(11) -302_444 -301_444 n
O4 Di1 DII*1 97.8(15) -302_443 -301_443 n
O4 Di1 Og 145.7(8) -303_556 -3_555 n
O4 Di1 Og 47.9(4) -303_556 -108_656 n
O4 Di1 Og 129.3(7) -303_556 -207_566 n
O4 Di1 Og 127.8(11) -303_556 -304_556 n
O4 Di1 Dg1 134.9(9) -303_565 -207_575 n
O4 Di1 Dg1 141.1(12) -303_565 -304_565 n
O4 Di1 Dg2 39.2(4) -303_566 -108_666 n
O4 Di1 Dg2 115.9(7) -303_566 -207_576 n
O4 Di1 Dg2 111.9(10) -303_566 -304_566 n
O4 Di1 Oh 147.7(7) -303_565 -3_555 n
O4 Di1 Oh 36.0(5) -303_565 -108_665 n
O4 Di1 Oh 115.6(15) -303_565 -207_575 n
O4 Di1 Dh1 151.5(8) -303_544 -3_555 n
O4 Di1 Dh1 43.6(5) -303_544 -108_644 n
O4 Di1 Dh1 129.9(11) -303_544 -207_554 n
O4 Di1 Dh2 20.5(4) -303_544 -108_644 n
O4 Di1 Dh2 95.1(12) -303_544 -207_554 n
O4 Di1 OII* 59.7(8) -303_444 -301_444 n
O4 Di1 DII*1 50.9(17) -303_443 -301_443 n
Og Di1 Og 108.1(7) -3_555 -108_656 n
Og Di1 Og 76.4(7) -3_555 -207_566 n
Og Di1 Og 48.1(6) -3_555 -304_556 n
Og Di1 Dg1 64.0(7) -3_555 -207_575 n
Og Di1 Dg1 31.3(5) -3_555 -304_565 n
Og Di1 Dg2 110.7(7) -3_555 -108_666 n
Og Di1 Dg2 86.7(8) -3_555 -207_576 n
Og Di1 Dg2 55.9(7) -3_555 -304_566 n
Og Di1 Oh 27.5(4) -3_555 -3_555 n
Og Di1 Oh 139.2(10) -3_555 -108_665 n
Og Di1 Oh 88.7(15) -3_555 -207_575 n
Og Di1 Dh1 19.8(5) -3_555 -3_555 n
Og Di1 Dh1 122.6(9) -3_555 -108_644 n
Og Di1 Dh1 77.9(10) -3_555 -207_554 n
Og Di1 Dh2 145.0(9) -3_555 -108_644 n
Og Di1 Dh2 98.5(15) -3_555 -207_554 n
Og Di1 OII* 153.3(15) -3_555 -301_444 n
Og Di1 DII*1 152.5(22) -3_555 -301_443 n
Og Di1 Og 174.9(11) -108_656 -207_566 n
Og Di1 Og 137.0(10) -108_656 -304_556 n
Og Di1 Dg1 169.2(12) -108_665 -207_575 n
Og Di1 Dg1 131.5(9) -108_665 -304_565 n
Og Di1 Dg2 15.04(12) -108_666 -108_666 n
Og Di1 Dg2 163.7(9) -108_666 -207_576 n
Og Di1 Dg2 123.2(10) -108_666 -304_566 n
Og Di1 Oh 99.9(7) -108_665 -3_555 n
Og Di1 Oh 35.4(6) -108_665 -108_665 n
Og Di1 Oh 162.9(16) -108_665 -207_575 n
Og Di1 Dh1 104.6(8) -108_644 -3_555 n
Og Di1 Dh1 19.7(6) -108_644 -108_644 n
Og Di1 Dh1 170.7(18) -108_644 -207_554 n
Og Di1 Dh2 37.0(6) -108_644 -108_644 n
Og Di1 Dh2 141.3(14) -108_644 -207_554 n
Og Di1 OII* 85.4(10) -108_544 -301_444 n
Og Di1 DII*1 66.5(10) -108_543 -301_443 n
Og Di1 Og 47.9(5) -207_566 -304_556 n
Og Di1 Dg1 15.85(14) -207_575 -207_575 n
Og Di1 Dg1 53.6(6) -207_575 -304_565 n
Og Di1 Dg2 165.5(12) -207_576 -108_666 n
Og Di1 Dg2 13.94(14) -207_576 -207_576 n
Og Di1 Dg2 61.2(7) -207_576 -304_566 n
Og Di1 Oh 83.0(6) -207_575 -3_555 n
Og Di1 Oh 139.5(10) -207_575 -108_665 n
Og Di1 Oh 13.6(11) -207_575 -207_575 n
Og Di1 Dh1 78.8(7) -207_554 -3_555 n
Og Di1 Dh1 155.3(12) -207_554 -108_644 n
Og Di1 Dh1 5.0(9) -207_554 -207_554 n
Og Di1 Dh2 138.6(9) -207_554 -108_644 n
Og Di1 Dh2 37.9(9) -207_554 -207_554 n
Og Di1 OII* 89.5(7) -207_454 -301_444 n
Og Di1 DII*1 108.4(11) -207_453 -301_443 n
Og Di1 Dg1 32.2(5) -304_565 -207_575 n
Og Di1 Dg1 17.27(24) -304_565 -304_565 n
Og Di1 Dg2 127.3(11) -304_566 -108_666 n
Og Di1 Dg2 49.8(5) -304_566 -207_576 n
Og Di1 Dg2 17.17(22) -304_566 -304_566 n
Og Di1 Oh 72.1(6) -304_565 -3_555 n
Og Di1 Oh 163.4(13) -304_565 -108_665 n
Og Di1 Oh 53.4(15) -304_565 -207_575 n
Og Di1 Dh1 64.1(7) -304_544 -3_555 n
Og Di1 Dh1 156.4(12) -304_544 -108_644 n
Og Di1 Dh1 52.3(11) -304_544 -207_554 n
Og Di1 Dh2 148.1(13) -304_544 -108_644 n
Og Di1 Dh2 51.9(13) -304_544 -207_554 n
Og Di1 OII* 133.0(11) -304_444 -301_444 n
Og Di1 DII*1 152.3(12) -304_443 -301_443 n
Dg1 Di1 Dg1 38.3(6) -207_575 -304_565 n
Dg1 Di1 Dg2 157.6(14) -207_576 -108_666 n
Dg1 Di1 Dg2 22.75(25) -207_576 -207_576 n
Dg1 Di1 Dg2 46.7(6) -207_576 -304_566 n
Dg1 Di1 Oh 76.4(6) -207_575 -3_555 n
Dg1 Di1 Oh 154.7(10) -207_575 -108_665 n
Dg1 Di1 Oh 25.0(11) -207_575 -207_575 n
Dg1 Di1 Dh1 70.6(7) -207_554 -3_555 n
Dg1 Di1 Dh1 171.2(13) -207_554 -108_644 n
Dg1 Di1 Dh1 20.0(10) -207_554 -207_554 n
Dg1 Di1 Dh2 150.0(10) -207_554 -108_644 n
Dg1 Di1 Dh2 39.8(10) -207_554 -207_554 n
Dg1 Di1 OII* 104.9(8) -207_454 -301_444 n
Dg1 Di1 DII*1 124.0(11) -207_453 -301_443 n
Dg1 Di1 Dg2 127.0(11) -304_566 -108_666 n
Dg1 Di1 Dg2 60.0(7) -304_566 -207_576 n
Dg1 Di1 Dg2 29.9(4) -304_566 -304_566 n
Dg1 Di1 Oh 54.9(6) -304_565 -3_555 n
Dg1 Di1 Oh 166.9(10) -304_565 -108_665 n
Dg1 Di1 Oh 62.9(15) -304_565 -207_575 n
Dg1 Di1 Dh1 46.9(7) -304_544 -3_555 n
Dg1 Di1 Dh1 150.1(10) -304_544 -108_644 n
Dg1 Di1 Dh1 56.9(11) -304_544 -207_554 n
Dg1 Di1 Dh2 158.6(13) -304_544 -108_644 n
Dg1 Di1 Dh2 67.5(14) -304_544 -207_554 n
Dg1 Di1 OII* 143.1(11) -304_444 -301_444 n
Dg1 Di1 DII*1 161.6(15) -304_443 -301_443 n
Dg2 Di1 Dg2 151.9(11) -108_666 -207_576 n
Dg2 Di1 Dg2 111.5(10) -108_666 -304_566 n
Dg2 Di1 Oh 109.2(7) -108_665 -3_555 n
Dg2 Di1 Oh 40.7(6) -108_665 -108_665 n
Dg2 Di1 Oh 153.0(19) -108_665 -207_575 n
Dg2 Di1 Dh1 112.3(8) -108_644 -3_555 n
Dg2 Di1 Dh1 29.5(6) -108_644 -108_644 n
Dg2 Di1 Dh1 168.3(14) -108_644 -207_554 n
Dg2 Di1 Dh2 35.6(7) -108_644 -108_644 n
Dg2 Di1 Dh2 127.6(15) -108_644 -207_554 n
Dg2 Di1 OII* 88.4(9) -108_544 -301_444 n
Dg2 Di1 DII*1 71.4(13) -108_543 -301_443 n
Dg2 Di1 Dg2 59.4(6) -207_576 -304_566 n
Dg2 Di1 Oh 96.4(6) -207_575 -3_555 n
Dg2 Di1 Oh 132.5(9) -207_575 -108_665 n
Dg2 Di1 Oh 3.9(14) -207_575 -207_575 n
Dg2 Di1 Dh1 91.6(7) -207_554 -3_555 n
Dg2 Di1 Dh1 149.8(10) -207_554 -108_644 n
Dg2 Di1 Dh1 16.8(8) -207_554 -207_554 n
Dg2 Di1 Dh2 127.7(9) -207_554 -108_644 n
Dg2 Di1 Dh2 24.5(9) -207_554 -207_554 n
Dg2 Di1 OII* 83.9(7) -207_454 -301_444 n
Dg2 Di1 DII*1 103.5(10) -207_453 -301_443 n
Dg2 Di1 Oh 82.7(7) -304_565 -3_555 n
Dg2 Di1 Oh 146.4(12) -304_565 -108_665 n
Dg2 Di1 Oh 63.3(17) -304_565 -207_575 n
Dg2 Di1 Dh1 74.6(8) -304_544 -3_555 n
Dg2 Di1 Dh1 141.1(12) -304_544 -108_644 n
Dg2 Di1 Dh1 66.0(12) -304_544 -207_554 n
Dg2 Di1 Dh2 131.6(12) -304_544 -108_644 n
Dg2 Di1 Dh2 52.9(14) -304_544 -207_554 n
Dg2 Di1 OII* 135.3(14) -304_444 -301_444 n
Dg2 Di1 DII*1 150.6(19) -304_443 -301_443 n
Oh Di1 Oh 120.1(10) -3_555 -108_665 n
Oh Di1 Oh 96.7(15) -3_555 -207_575 n
Oh Di1 Dh1 8.2(5) -3_555 -3_555 n
Oh Di1 Dh1 107.0(9) -3_555 -108_644 n
Oh Di1 Dh1 82.1(10) -3_555 -207_554 n
Oh Di1 Dh2 132.6(10) -3_555 -108_644 n
Oh Di1 Dh2 115.9(13) -3_555 -207_554 n
Oh Di1 OII* 129.5(16) -3_555 -301_444 n
Oh Di1 DII*1 125.0(21) -3_555 -301_443 n
Oh Di1 Oh 129.9(18) -108_665 -207_575 n
Oh Di1 Dh1 127.5(11) -108_644 -3_555 n
Oh Di1 Dh1 17.24(22) -108_644 -108_644 n
Oh Di1 Dh1 136.2(15) -108_644 -207_554 n
Oh Di1 Dh2 15.53(27) -108_644 -108_644 n
Oh Di1 Dh2 121.9(14) -108_644 -207_554 n
Oh Di1 OII* 50.0(8) -108_544 -301_444 n
Oh Di1 DII*1 31.4(10) -108_543 -301_443 n
Oh Di1 Dh1 92.3(15) -207_554 -3_555 n
Oh Di1 Dh1 147.0(19) -207_554 -108_644 n
Oh Di1 Dh1 15.3(10) -207_554 -207_554 n
Oh Di1 Dh2 126.1(16) -207_554 -108_644 n
Oh Di1 Dh2 26.8(10) -207_554 -207_554 n
Oh Di1 OII* 80.7(14) -207_454 -301_444 n
Oh Di1 DII*1 100.2(17) -207_453 -301_443 n
Dh1 Di1 Dh1 113.6(10) -3_555 -108_644 n
Dh1 Di1 Dh1 78.5(13) -3_555 -207_554 n
Dh1 Di1 Dh2 139.1(11) -3_555 -108_644 n
Dh1 Di1 Dh2 109.5(13) -3_555 -207_554 n
Dh1 Di1 OII* 135.7(17) -3_555 -301_444 n
Dh1 Di1 DII*1 132.9(22) -3_555 -301_443 n
Dh1 Di1 Dh1 151.2(18) -108_644 -207_554 n
Dh1 Di1 Dh2 25.54(34) -108_644 -108_644 n
Dh1 Di1 Dh2 136.9(16) -108_644 -207_554 n
Dh1 Di1 OII* 66.5(10) -108_544 -301_444 n
Dh1 Di1 DII*1 47.3(10) -108_543 -301_443 n
Dh1 Di1 Dh2 137.0(13) -207_554 -108_644 n
Dh1 Di1 Dh2 41.2(7) -207_554 -207_554 n
Dh1 Di1 OII* 86.4(12) -207_454 -301_444 n
Dh1 Di1 DII*1 104.9(16) -207_453 -301_443 n
Dh2 Di1 Dh2 111.4(16) -108_644 -207_554 n
Dh2 Di1 OII* 53.0(9) -108_544 -301_444 n
Dh2 Di1 DII*1 38.0(15) -108_543 -301_443 n
Dh2 Di1 OII* 83.0(14) -207_454 -301_444 n
Dh2 Di1 DII*1 101.1(16) -207_453 -301_443 n
OII* Di1 DII*1 19.6(7) -301_443 -301_443 n
O1 Di2 O1 52.47(33) 2_555 -3_555 n
O1 Di2 O1 108.1(7) 2_555 111_433 n
O1 Di2 O1 91.9(8) 2_555 -108_544 n
O1 Di2 O2 77.9(6) 2_555 1_555 n
O1 Di2 O3 129.5(10) 2_555 4_555 n
O1 Di2 O4 41.43(33) 2_555 310_334 n
O1 Di2 O4 72.5(5) 2_555 312_334 n
O1 Di2 O4 121.3(9) 2_555 -302_444 n
O1 Di2 Og 43.4(5) 2_555 -3_555 n
O1 Di2 Og 117.4(8) 2_555 -108_656 n
O1 Di2 Og 109.4(7) 2_555 -207_566 n
O1 Di2 Og 79.3(7) 2_555 -304_556 n
O1 Di2 Dg1 50.1(5) 2_555 -3_555 n
O1 Di2 Dg1 99.4(7) 2_555 -207_575 n
O1 Di2 Dg1 70.1(7) 2_555 -304_565 n
O1 Di2 Dg2 24.74(35) 2_555 -3_555 n
O1 Di2 Dg2 116.7(8) 2_555 -108_666 n
O1 Di2 Dg2 81.8(8) 2_555 -304_566 n
O1 Di2 Oh 57.6(5) 2_555 -3_555 n
O1 Di2 Oh 81.3(7) 2_555 105_544 n
O1 Di2 Oh 150.8(9) 2_555 -108_665 n
O1 Di2 Oh 128.5(11) 2_555 -207_575 n
O1 Di2 Oh 49.1(5) 2_555 -304_565 n
O1 Di2 Dh1 56.4(7) 2_555 -3_555 n
O1 Di2 O1 75.6(5) -3_555 111_433 n
O1 Di2 O1 112.5(8) -3_555 -108_544 n
O1 Di2 O2 72.8(4) -3_555 1_555 n
O1 Di2 O3 116.9(7) -3_555 4_555 n
O1 Di2 O4 71.6(5) -3_555 310_334 n
O1 Di2 O4 38.30(27) -3_555 312_334 n
O1 Di2 O4 147.0(9) -3_555 -302_444 n
O1 Di2 Og 90.3(7) -3_555 -3_555 n
O1 Di2 Og 65.4(5) -3_555 -108_656 n
O1 Di2 Og 160.1(7) -3_555 -207_566 n
O1 Di2 Og 130.1(8) -3_555 -304_556 n
O1 Di2 Dg1 96.3(6) -3_555 -3_555 n
O1 Di2 Dg1 151.7(8) -3_555 -207_575 n
O1 Di2 Dg1 122.5(8) -3_555 -304_565 n
O1 Di2 Dg2 73.4(6) -3_555 -3_555 n
O1 Di2 Dg2 68.9(6) -3_555 -108_666 n
O1 Di2 Dg2 126.1(9) -3_555 -304_566 n
O1 Di2 Oh 81.7(7) -3_555 -3_555 n
O1 Di2 Oh 46.0(5) -3_555 105_544 n
O1 Di2 Oh 98.3(7) -3_555 -108_665 n
O1 Di2 Oh 177.3(15) -3_555 -207_575 n
O1 Di2 Oh 99.9(6) -3_555 -304_565 n
O1 Di2 Dh1 88.4(9) -3_555 -3_555 n
O1 Di2 O1 63.5(6) 111_433 -108_544 n
O1 Di2 O2 37.83(33) 111_433 1_555 n
O1 Di2 O3 41.8(4) 111_433 4_555 n
O1 Di2 O4 80.7(7) 111_433 310_334 n
O1 Di2 O4 39.39(31) 111_433 312_334 n
O1 Di2 O4 77.4(6) 111_433 -302_444 n
O1 Di2 Og 147.2(12) 111_545 -3_555 n
O1 Di2 Og 43.5(4) 111_545 -108_656 n
O1 Di2 Og 122.0(8) 111_545 -207_566 n
O1 Di2 Og 113.8(11) 111_545 -304_556 n
O1 Di2 Dg1 152.2(11) 111_554 -3_555 n
O1 Di2 Dg1 123.2(10) 111_554 -207_575 n
O1 Di2 Dg1 128.3(14) 111_554 -304_565 n
O1 Di2 Dg2 131.3(10) 111_555 -3_555 n
O1 Di2 Dg2 27.10(32) 111_555 -108_666 n
O1 Di2 Dg2 97.2(11) 111_555 -304_566 n
O1 Di2 Oh 157.2(9) 111_554 -3_555 n
O1 Di2 Oh 96.5(7) 111_554 105_544 n
O1 Di2 Oh 58.0(5) 111_554 -108_665 n
O1 Di2 Oh 105.9(10) 111_554 -207_575 n
O1 Di2 Oh 115.1(10) 111_554 -304_565 n
O1 Di2 Dh1 163.0(10) 111_533 -3_555 n
O1 Di2 O2 41.8(5) -108_544 1_555 n
O1 Di2 O3 42.2(4) -108_544 4_555 n
O1 Di2 O4 51.5(6) -108_544 310_334 n
O1 Di2 O4 80.9(8) -108_544 312_334 n
O1 Di2 O4 36.7(4) -108_544 -302_444 n
O1 Di2 Og 96.6(11) -108_656 -3_555 n
O1 Di2 Og 106.0(9) -108_656 -108_656 n
O1 Di2 Og 72.6(6) -108_656 -207_566 n
O1 Di2 Og 50.3(6) -108_656 -304_556 n
O1 Di2 Dg1 96.9(9) -108_665 -3_555 n
O1 Di2 Dg1 66.9(7) -108_665 -207_575 n
O1 Di2 Dg1 64.9(9) -108_665 -304_565 n
O1 Di2 Dg2 95.5(10) -108_666 -3_555 n
O1 Di2 Dg2 89.7(9) -108_666 -108_666 n
O1 Di2 Dg2 33.7(5) -108_666 -304_566 n
O1 Di2 Oh 129.5(10) -108_665 -3_555 n
O1 Di2 Oh 156.0(9) -108_665 105_544 n
O1 Di2 Oh 101.9(8) -108_665 -108_665 n
O1 Di2 Oh 70.3(10) -108_665 -207_575 n
O1 Di2 Oh 59.3(7) -108_665 -304_565 n
O1 Di2 Dh1 119.7(12) -108_644 -3_555 n
O2 Di2 O3 54.4(5) 1_555 4_555 n
O2 Di2 O4 43.2(4) 1_555 310_334 n
O2 Di2 O4 39.17(32) 1_555 312_334 n
O2 Di2 O4 74.3(6) 1_555 -302_444 n
O2 Di2 Og 109.9(10) 1_555 -3_555 n
O2 Di2 Og 78.0(6) 1_555 -108_656 n
O2 Di2 Og 114.4(9) 1_555 -207_566 n
O2 Di2 Og 86.4(9) 1_555 -304_556 n
O2 Di2 Dg1 114.5(9) 1_555 -3_555 n
O2 Di2 Dg1 108.0(10) 1_555 -207_575 n
O2 Di2 Dg1 96.8(11) 1_555 -304_565 n
O2 Di2 Dg2 96.7(9) 1_555 -3_555 n
O2 Di2 Dg2 62.9(6) 1_555 -108_666 n
O2 Di2 Dg2 70.7(8) 1_555 -304_566 n
O2 Di2 Oh 135.4(8) 1_555 -3_555 n
O2 Di2 Oh 114.2(7) 1_555 105_544 n
O2 Di2 Oh 95.4(7) 1_555 -108_665 n
O2 Di2 Oh 109.8(12) 1_555 -207_575 n
O2 Di2 Oh 78.2(7) 1_555 -304_565 n
O2 Di2 Dh1 132.0(11) 1_555 -3_555 n
O3 Di2 O4 88.5(9) 4_555 310_334 n
O3 Di2 O4 79.0(6) 4_555 312_334 n
O3 Di2 O4 36.68(30) 4_555 -302_444 n
O3 Di2 Og 135.7(12) 4_555 -3_555 n
O3 Di2 Og 71.6(6) 4_555 -108_656 n
O3 Di2 Og 80.2(6) 4_555 -207_566 n
O3 Di2 Og 81.9(8) 4_555 -304_556 n
O3 Di2 Dg1 133.6(10) 4_555 -3_555 n
O3 Di2 Dg1 82.5(7) 4_555 -207_575 n
O3 Di2 Dg1 97.7(11) 4_555 -304_565 n
O3 Di2 Dg2 137.7(12) 4_555 -3_555 n
O3 Di2 Dg2 58.2(5) 4_555 -108_666 n
O3 Di2 Dg2 68.6(8) 4_555 -304_566 n
O3 Di2 Oh 161.0(9) 4_555 -3_555 n
O3 Di2 Oh 130.0(8) 4_555 105_544 n
O3 Di2 Oh 59.8(5) 4_555 -108_665 n
O3 Di2 Oh 64.8(8) 4_555 -207_575 n
O3 Di2 Oh 100.4(9) 4_555 -304_565 n
O3 Di2 Dh1 152.3(12) 4_555 -3_555 n
O4 Di2 O4 62.6(5) 310_334 312_334 n
O4 Di2 O4 85.8(8) 310_334 -302_444 n
O4 Di2 Og 66.7(7) 310_446 -3_555 n
O4 Di2 Og 114.9(9) 310_446 -108_656 n
O4 Di2 Og 100.5(8) 310_446 -207_566 n
O4 Di2 Og 62.7(7) 310_446 -304_556 n
O4 Di2 Dg1 71.6(7) 310_455 -3_555 n
O4 Di2 Dg1 89.6(8) 310_455 -207_575 n
O4 Di2 Dg1 64.7(9) 310_455 -304_565 n
O4 Di2 Dg2 54.3(6) 310_456 -3_555 n
O4 Di2 Dg2 102.9(9) 310_456 -108_666 n
O4 Di2 Dg2 54.6(7) 310_456 -304_566 n
O4 Di2 Oh 94.4(7) 310_455 -3_555 n
O4 Di2 Oh 115.1(8) 310_455 105_544 n
O4 Di2 Oh 138.6(10) 310_455 -108_665 n
O4 Di2 Oh 110.9(13) 310_455 -207_575 n
O4 Di2 Oh 40.1(5) 310_455 -304_565 n
O4 Di2 Dh1 89.2(10) 310_434 -3_555 n
O4 Di2 O4 110.0(8) 312_334 -302_444 n
O4 Di2 Og 115.8(9) 312_446 -3_555 n
O4 Di2 Og 53.1(5) 312_446 -108_656 n
O4 Di2 Og 153.4(11) 312_446 -207_566 n
O4 Di2 Og 122.1(11) 312_446 -304_556 n
O4 Di2 Dg1 122.5(8) 312_455 -3_555 n
O4 Di2 Dg1 146.7(11) 312_455 -207_575 n
O4 Di2 Dg1 127.3(12) 312_455 -304_565 n
O4 Di2 Dg2 97.2(7) 312_456 -3_555 n
O4 Di2 Dg2 45.4(4) 312_456 -108_666 n
O4 Di2 Dg2 108.2(11) 312_456 -304_566 n
O4 Di2 Oh 118.9(8) 312_455 -3_555 n
O4 Di2 Oh 75.1(6) 312_455 105_544 n
O4 Di2 Oh 84.3(6) 312_455 -108_665 n
O4 Di2 Oh 143.7(13) 312_455 -207_575 n
O4 Di2 Oh 102.4(8) 312_455 -304_565 n
O4 Di2 Dh1 123.7(9) 312_434 -3_555 n
O4 Di2 Og 102.6(9) -302_556 -3_555 n
O4 Di2 Og 105.8(7) -302_556 -108_656 n
O4 Di2 Og 45.40(35) -302_556 -207_566 n
O4 Di2 Og 48.7(5) -302_556 -304_556 n
O4 Di2 Dg1 98.9(8) -302_565 -3_555 n
O4 Di2 Dg1 45.9(5) -302_565 -207_575 n
O4 Di2 Dg1 63.5(7) -302_565 -304_565 n
O4 Di2 Dg2 112.6(9) -302_566 -3_555 n
O4 Di2 Dg2 94.3(7) -302_566 -108_666 n
O4 Di2 Dg2 40.5(6) -302_566 -304_566 n
O4 Di2 Oh 124.7(8) -302_565 -3_555 n
O4 Di2 Oh 157.3(8) -302_565 105_544 n
O4 Di2 Oh 82.9(6) -302_565 -108_665 n
O4 Di2 Oh 35.5(7) -302_565 -207_575 n
O4 Di2 Oh 75.0(7) -302_565 -304_565 n
O4 Di2 Dh1 115.6(10) -302_544 -3_555 n
Og Di2 Og 151.6(13) -3_555 -108_656 n
Og Di2 Og 69.9(7) -3_555 -207_566 n
Og Di2 Og 54.5(6) -3_555 -304_556 n
Og Di2 Dg1 6.7(4) -3_555 -3_555 n
Og Di2 Dg1 62.4(7) -3_555 -207_575 n
Og Di2 Dg1 39.2(6) -3_555 -304_565 n
Og Di2 Dg2 18.66(28) -3_555 -3_555 n
Og Di2 Dg2 159.0(10) -3_555 -108_666 n
Og Di2 Dg2 67.2(8) -3_555 -304_566 n
Og Di2 Oh 33.2(6) -3_555 -3_555 n
Og Di2 Oh 94.2(10) -3_555 105_544 n
Og Di2 Oh 154.7(14) -3_555 -108_665 n
Og Di2 Oh 89.6(10) -3_555 -207_575 n
Og Di2 Oh 37.6(6) -3_555 -304_565 n
Og Di2 Dh1 24.5(7) -3_555 -3_555 n
Og Di2 Og 133.2(8) -108_656 -207_566 n
Og Di2 Og 153.5(12) -108_656 -304_556 n
Og Di2 Dg1 154.8(12) -108_665 -3_555 n
Og Di2 Dg1 143.0(8) -108_665 -207_575 n
Og Di2 Dg1 169.2(13) -108_665 -304_565 n
Og Di2 Dg2 138.2(10) -108_666 -3_555 n
Og Di2 Dg2 16.48(16) -108_666 -108_666 n
Og Di2 Dg2 138.8(13) -108_666 -304_566 n
Og Di2 Oh 123.3(12) -108_665 -3_555 n
Og Di2 Oh 58.6(6) -108_665 105_544 n
Og Di2 Oh 34.0(4) -108_665 -108_665 n
Og Di2 Oh 114.0(10) -108_665 -207_575 n
Og Di2 Oh 154.9(10) -108_665 -304_565 n
Og Di2 Dh1 133.5(15) -108_644 -3_555 n
Og Di2 Og 37.8(4) -207_566 -304_556 n
Og Di2 Dg1 63.8(6) -207_575 -3_555 n
Og Di2 Dg1 11.19(18) -207_575 -207_575 n
Og Di2 Dg1 40.5(6) -207_575 -304_565 n
Og Di2 Dg2 87.1(7) -207_576 -3_555 n
Og Di2 Dg2 131.0(8) -207_576 -108_666 n
Og Di2 Dg2 48.1(5) -207_576 -304_566 n
Og Di2 Oh 80.8(6) -207_575 -3_555 n
Og Di2 Oh 131.4(9) -207_575 105_544 n
Og Di2 Oh 99.3(7) -207_575 -108_665 n
Og Di2 Oh 19.8(6) -207_575 -207_575 n
Og Di2 Oh 65.3(6) -207_575 -304_565 n
Og Di2 Dh1 73.1(7) -207_554 -3_555 n
Og Di2 Dg1 51.7(6) -304_565 -3_555 n
Og Di2 Dg1 26.9(4) -304_565 -207_575 n
Og Di2 Dg1 15.85(29) -304_565 -304_565 n
Og Di2 Dg2 64.4(6) -304_566 -3_555 n
Og Di2 Dg2 138.7(13) -304_566 -108_666 n
Og Di2 Dg2 16.67(22) -304_566 -304_566 n
Og Di2 Oh 82.7(7) -304_565 -3_555 n
Og Di2 Oh 147.9(10) -304_565 105_544 n
Og Di2 Oh 129.1(9) -304_565 -108_665 n
Og Di2 Oh 51.7(7) -304_565 -207_575 n
Og Di2 Oh 30.4(5) -304_565 -304_565 n
Og Di2 Dh1 72.5(9) -304_544 -3_555 n
Dg1 Di2 Dg1 56.8(7) -3_555 -207_575 n
Dg1 Di2 Dg1 36.0(5) -3_555 -304_565 n
Dg1 Di2 Dg2 25.38(30) -3_555 -3_555 n
Dg1 Di2 Dg2 165.2(10) -3_555 -108_666 n
Dg1 Di2 Dg2 65.7(8) -3_555 -304_566 n
Dg1 Di2 Oh 32.6(5) -3_555 -3_555 n
Dg1 Di2 Oh 96.3(9) -3_555 105_544 n
Dg1 Di2 Oh 149.5(11) -3_555 -108_665 n
Dg1 Di2 Oh 83.4(9) -3_555 -207_575 n
Dg1 Di2 Oh 39.2(5) -3_555 -304_565 n
Dg1 Di2 Dh1 22.9(7) -3_555 -3_555 n
Dg1 Di2 Dg1 29.7(6) -207_575 -304_565 n
Dg1 Di2 Dg2 78.4(7) -207_576 -3_555 n
Dg1 Di2 Dg2 137.8(10) -207_576 -108_666 n
Dg1 Di2 Dg2 38.8(5) -207_576 -304_566 n
Dg1 Di2 Oh 78.8(7) -207_575 -3_555 n
Dg1 Di2 Oh 136.8(10) -207_575 105_544 n
Dg1 Di2 Oh 109.6(8) -207_575 -108_665 n
Dg1 Di2 Oh 29.0(6) -207_575 -207_575 n
Dg1 Di2 Oh 54.2(6) -207_575 -304_565 n
Dg1 Di2 Dh1 69.9(8) -207_554 -3_555 n
Dg1 Di2 Dg2 51.3(7) -304_566 -3_555 n
Dg1 Di2 Dg2 154.3(15) -304_566 -108_666 n
Dg1 Di2 Dg2 31.4(4) -304_566 -304_566 n
Dg1 Di2 Oh 66.9(7) -304_565 -3_555 n
Dg1 Di2 Oh 132.0(12) -304_565 105_544 n
Dg1 Di2 Oh 139.1(10) -304_565 -108_665 n
Dg1 Di2 Oh 58.5(9) -304_565 -207_575 n
Dg1 Di2 Oh 25.6(7) -304_565 -304_565 n
Dg1 Di2 Dh1 56.7(8) -304_544 -3_555 n
Dg2 Di2 Dg2 140.9(10) -3_555 -108_666 n
Dg2 Di2 Dg2 73.0(7) -3_555 -304_566 n
Dg2 Di2 Oh 40.1(6) -3_555 -3_555 n
Dg2 Di2 Oh 88.0(9) -3_555 105_544 n
Dg2 Di2 Oh 162.5(14) -3_555 -108_665 n
Dg2 Di2 Oh 106.8(10) -3_555 -207_575 n
Dg2 Di2 Oh 38.6(6) -3_555 -304_565 n
Dg2 Di2 Dh1 35.3(7) -3_555 -3_555 n
Dg2 Di2 Dg2 122.9(13) -108_666 -304_566 n
Dg2 Di2 Oh 138.5(12) -108_665 -3_555 n
Dg2 Di2 Oh 73.2(7) -108_665 105_544 n
Dg2 Di2 Oh 39.1(5) -108_665 -108_665 n
Dg2 Di2 Oh 111.3(10) -108_665 -207_575 n
Dg2 Di2 Oh 141.0(11) -108_665 -304_565 n
Dg2 Di2 Dh1 148.6(15) -108_644 -3_555 n
Dg2 Di2 Oh 97.9(8) -304_565 -3_555 n
Dg2 Di2 Oh 160.9(10) -304_565 105_544 n
Dg2 Di2 Oh 123.2(10) -304_565 -108_665 n
Dg2 Di2 Oh 56.3(9) -304_565 -207_575 n
Dg2 Di2 Oh 34.7(6) -304_565 -304_565 n
Dg2 Di2 Dh1 87.7(10) -304_544 -3_555 n
Oh Di2 Oh 65.2(9) -3_555 105_544 n
Oh Di2 Oh 124.6(12) -3_555 -108_665 n
Oh Di2 Oh 96.7(11) -3_555 -207_575 n
Oh Di2 Oh 70.8(6) -3_555 -304_565 n
Oh Di2 Dh1 10.2(6) -3_555 -3_555 n
Oh Di2 Oh 75.6(9) 105_544 -108_665 n
Oh Di2 Oh 131.3(14) 105_544 -207_575 n
Oh Di2 Oh 126.4(9) 105_544 -304_565 n
Oh Di2 Dh1 75.4(11) 105_544 -3_555 n
Oh Di2 Oh 80.7(10) -108_665 -207_575 n
Oh Di2 Oh 157.9(10) -108_665 -304_565 n
Oh Di2 Dh1 131.5(15) -108_644 -3_555 n
Oh Di2 Oh 81.7(10) -207_575 -304_565 n
Oh Di2 Dh1 90.4(11) -207_554 -3_555 n
Oh Di2 Dh1 61.7(9) -304_544 -3_555 n
O1 Ok O1 102.0(6) 4_555 -12_554 n
O1 Ok O1 57.4(7) 4_555 111_433 n
O1 Ok O2 59.5(5) 4_555 1_555 n
O1 Ok O2 68.8(4) 4_555 -108_544 n
O1 Ok O2 35.83(28) 4_555 -109_544 n
O1 Ok O3 73.4(5) 4_555 4_555 n
O1 Ok O3 93.0(5) 4_555 205_554 n
O1 Ok O3 38.52(34) 4_555 208_343 n
O1 Ok O4 34.03(24) 4_555 106_554 n
O1 Ok O4 78.1(7) 4_555 312_334 n
O1 Ok O4 78.8(7) 4_555 -303_444 n
O1 Ok SJ 137.5(16) 4_555 -108_656 n
O1 Ok Og 124.1(10) 4_555 1_555 n
O1 Ok Og 34.80(27) 4_555 111_545 n
O1 Ok Og 136.5(15) 4_555 -108_656 n
O1 Ok Og 156.9(7) 4_555 -201_555 n
O1 Ok Og 138.6(10) 4_555 -305_556 n
O1 Ok Dg1 131.6(12) 4_555 1_555 n
O1 Ok Dg1 166.4(17) 4_555 -108_665 n
O1 Ok Dg1 151.5(9) 4_555 -305_565 n
O1 Ok Dg2 115.4(9) 4_555 1_555 n
O1 Ok Dg2 22.90(23) 4_555 111_555 n
O1 Ok Dg2 107.7(17) 4_555 -108_666 n
O1 Ok Dg2 123.6(8) 4_555 -305_566 n
O1 Ok O1 117.3(9) -12_554 111_433 n
O1 Ok O2 128.0(7) -12_554 1_555 n
O1 Ok O2 34.77(28) -12_554 -108_544 n
O1 Ok O2 83.9(6) -12_554 -109_544 n
O1 Ok O3 80.4(5) -12_554 4_555 n
O1 Ok O3 32.51(26) -12_554 205_554 n
O1 Ok O3 138.1(8) -12_554 208_343 n
O1 Ok O4 68.2(4) -12_554 106_554 n
O1 Ok O4 158.8(8) -12_554 312_334 n
O1 Ok O4 45.8(6) -12_554 -303_444 n
O1 Ok SJ 56.6(15) -12_666 -108_656 n
O1 Ok Og 133.3(10) -12_666 1_555 n
O1 Ok Og 96.7(6) -12_666 111_545 n
O1 Ok Og 107.7(14) -12_666 -108_656 n
O1 Ok Og 60.6(6) -12_666 -201_555 n
O1 Ok Og 47.4(7) -12_666 -305_556 n
O1 Ok Dg1 126.3(12) -12_675 1_555 n
O1 Ok Dg1 89.0(16) -12_675 -108_665 n
O1 Ok Dg1 56.2(7) -12_675 -305_565 n
O1 Ok Dg2 142.5(10) -12_676 1_555 n
O1 Ok Dg2 99.7(6) -12_676 111_555 n
O1 Ok Dg2 116.3(16) -12_676 -108_666 n
O1 Ok Dg2 25.8(4) -12_676 -305_566 n
O1 Ok O2 10.8(4) 111_433 1_555 n
O1 Ok O2 90.1(7) 111_433 -108_544 n
O1 Ok O2 43.2(5) 111_433 -109_544 n
O1 Ok O3 38.4(5) 111_433 4_555 n
O1 Ok O3 86.0(7) 111_433 205_554 n
O1 Ok O3 39.4(6) 111_433 208_343 n
O1 Ok O4 77.9(7) 111_433 106_554 n
O1 Ok O4 44.8(6) 111_433 312_334 n
O1 Ok O4 71.5(8) 111_433 -303_444 n
O1 Ok SJ 97.3(16) 111_545 -108_656 n
O1 Ok Og 95.8(9) 111_545 1_555 n
O1 Ok Og 90.7(10) 111_545 111_545 n
O1 Ok Og 80.7(11) 111_545 -108_656 n
O1 Ok Og 142.3(9) 111_545 -201_555 n
O1 Ok Og 153.1(15) 111_545 -305_556 n
O1 Ok Dg1 94.7(10) 111_554 1_555 n
O1 Ok Dg1 110.5(15) 111_554 -108_665 n
O1 Ok Dg1 145.8(12) 111_554 -305_565 n
O1 Ok Dg2 83.2(8) 111_555 1_555 n
O1 Ok Dg2 79.0(9) 111_555 111_555 n
O1 Ok Dg2 50.8(11) 111_555 -108_666 n
O1 Ok Dg2 138.8(13) 111_555 -305_566 n
O2 Ok O2 100.4(5) 1_555 -108_544 n
O2 Ok O2 52.0(4) 1_555 -109_544 n
O2 Ok O3 48.54(34) 1_555 4_555 n
O2 Ok O3 96.5(5) 1_555 205_554 n
O2 Ok O3 33.42(28) 1_555 208_343 n
O2 Ok O4 84.6(6) 1_555 106_554 n
O2 Ok O4 34.21(31) 1_555 312_334 n
O2 Ok O4 82.3(8) 1_555 -303_444 n
O2 Ok SJ 102.5(16) 1_555 -108_656 n
O2 Ok Og 86.3(6) 1_555 1_555 n
O2 Ok Og 90.1(7) 1_555 111_545 n
O2 Ok Og 77.2(11) 1_555 -108_656 n
O2 Ok Og 142.7(5) 1_555 -201_555 n
O2 Ok Og 158.1(10) 1_555 -305_556 n
O2 Ok Dg1 86.4(8) 1_555 1_555 n
O2 Ok Dg1 107.4(13) 1_555 -108_665 n
O2 Ok Dg1 147.3(8) 1_555 -305_565 n
O2 Ok Dg2 73.7(6) 1_555 1_555 n
O2 Ok Dg2 79.1(6) 1_555 111_555 n
O2 Ok Dg2 48.4(13) 1_555 -108_666 n
O2 Ok Dg2 148.5(10) 1_555 -305_566 n
O2 Ok O2 50.37(32) -108_544 -109_544 n
O2 Ok O3 62.0(4) -108_544 4_555 n
O2 Ok O3 31.96(21) -108_544 205_554 n
O2 Ok O3 103.4(6) -108_544 208_343 n
O2 Ok O4 36.65(23) -108_544 106_554 n
O2 Ok O4 134.3(8) -108_544 312_334 n
O2 Ok O4 29.9(4) -108_544 -303_444 n
O2 Ok SJ 78.7(15) -108_656 -108_656 n
O2 Ok Og 167.0(10) -108_656 1_555 n
O2 Ok Og 75.2(4) -108_656 111_545 n
O2 Ok Og 127.2(12) -108_656 -108_656 n
O2 Ok Og 95.4(7) -108_656 -201_555 n
O2 Ok Og 81.3(9) -108_656 -305_556 n
O2 Ok Dg1 157.4(11) -108_665 1_555 n
O2 Ok Dg1 120.1(17) -108_665 -108_665 n
O2 Ok Dg1 90.9(8) -108_665 -305_565 n
O2 Ok Dg2 167.6(7) -108_666 1_555 n
O2 Ok Dg2 73.1(4) -108_666 111_555 n
O2 Ok Dg2 116.8(13) -108_666 -108_666 n
O2 Ok Dg2 60.1(6) -108_666 -305_566 n
O2 Ok O3 39.31(28) -109_544 4_555 n
O2 Ok O3 62.3(4) -109_544 205_554 n
O2 Ok O3 55.8(5) -109_544 208_343 n
O2 Ok O4 36.65(24) -109_544 106_554 n
O2 Ok O4 84.5(7) -109_544 312_334 n
O2 Ok O4 46.2(5) -109_544 -303_444 n
O2 Ok SJ 101.9(15) -109_656 -108_656 n
O2 Ok Og 138.2(10) -109_656 1_555 n
O2 Ok Og 67.0(5) -109_656 111_545 n
O2 Ok Og 117.3(12) -109_656 -108_656 n
O2 Ok Og 141.7(8) -109_656 -201_555 n
O2 Ok Og 131.2(11) -109_656 -305_556 n
O2 Ok Dg1 137.9(11) -109_665 1_555 n
O2 Ok Dg1 140.3(14) -109_665 -108_665 n
O2 Ok Dg1 138.8(10) -109_665 -305_565 n
O2 Ok Dg2 125.6(9) -109_666 1_555 n
O2 Ok Dg2 56.3(4) -109_666 111_555 n
O2 Ok Dg2 88.9(13) -109_666 -108_666 n
O2 Ok Dg2 109.7(9) -109_666 -305_566 n
O3 Ok O3 48.14(30) 4_555 205_554 n
O3 Ok O3 75.0(6) 4_555 208_343 n
O3 Ok O4 71.5(4) 4_555 106_554 n
O3 Ok O4 79.3(6) 4_555 312_334 n
O3 Ok O4 35.7(4) 4_555 -303_444 n
O3 Ok SJ 67.3(13) 4_555 -108_656 n
O3 Ok Og 117.2(7) 4_555 1_555 n
O3 Ok Og 106.3(6) 4_555 111_545 n
O3 Ok Og 80.9(9) 4_555 -108_656 n
O3 Ok Og 114.9(7) 4_555 -201_555 n
O3 Ok Og 117.1(11) 4_555 -305_556 n
O3 Ok Dg1 110.4(8) 4_555 1_555 n
O3 Ok Dg1 101.0(13) 4_555 -108_665 n
O3 Ok Dg1 115.4(10) 4_555 -305_565 n
O3 Ok Dg2 107.1(6) 4_555 1_555 n
O3 Ok Dg2 95.3(6) 4_555 111_555 n
O3 Ok Dg2 57.4(10) 4_555 -108_666 n
O3 Ok Dg2 100.4(9) 4_555 -305_566 n
O3 Ok O3 116.8(6) 205_554 208_343 n
O3 Ok O4 66.2(4) 205_554 106_554 n
O3 Ok O4 126.6(7) 205_554 312_334 n
O3 Ok O4 16.4(5) 205_554 -303_444 n
O3 Ok SJ 48.2(13) 205_554 -108_656 n
O3 Ok Og 136.8(8) 205_554 1_555 n
O3 Ok Og 107.0(5) 205_554 111_545 n
O3 Ok Og 95.3(10) 205_554 -108_656 n
O3 Ok Og 79.6(6) 205_554 -201_555 n
O3 Ok Og 73.3(9) 205_554 -305_556 n
O3 Ok Dg1 126.4(9) 205_554 1_555 n
O3 Ok Dg1 92.1(14) 205_554 -108_665 n
O3 Ok Dg1 77.2(8) 205_554 -305_565 n
O3 Ok Dg2 136.5(6) 205_554 1_555 n
O3 Ok Dg2 103.4(5) 205_554 111_555 n
O3 Ok Dg2 90.3(13) 205_554 -108_666 n
O3 Ok Dg2 53.4(6) 205_554 -305_566 n
O3 Ok O4 72.1(5) 208_343 106_554 n
O3 Ok O4 39.8(4) 208_343 312_334 n
O3 Ok O4 100.4(10) 208_343 -303_444 n
O3 Ok SJ 135.9(18) 208_455 -108_656 n
O3 Ok Og 88.4(7) 208_455 1_555 n
O3 Ok Og 59.7(5) 208_455 111_545 n
O3 Ok Og 101.4(13) 208_455 -108_656 n
O3 Ok Og 161.3(7) 208_455 -201_555 n
O3 Ok Og 167.4(11) 208_455 -305_556 n
O3 Ok Dg1 94.2(10) 208_464 1_555 n
O3 Ok Dg1 128.5(16) 208_464 -108_665 n
O3 Ok Dg1 165.3(9) 208_464 -305_565 n
O3 Ok Dg2 78.0(7) 208_465 1_555 n
O3 Ok Dg2 50.6(5) 208_465 111_555 n
O3 Ok Dg2 77.4(15) 208_465 -108_666 n
O3 Ok Dg2 162.1(9) 208_465 -305_566 n
O4 Ok O4 110.8(8) 106_554 312_334 n
O4 Ok O4 56.7(5) 106_554 -303_444 n
O4 Ok SJ 114.4(16) 106_554 -108_656 n
O4 Ok Og 156.2(10) 106_554 1_555 n
O4 Ok Og 42.11(27) 106_554 111_545 n
O4 Ok Og 152.5(12) 106_554 -108_656 n
O4 Ok Og 125.4(7) 106_554 -201_555 n
O4 Ok Og 107.7(9) 106_554 -305_556 n
O4 Ok Dg1 165.4(12) 106_554 1_555 n
O4 Ok Dg1 156.6(18) 106_554 -108_665 n
O4 Ok Dg1 120.1(9) 106_554 -305_565 n
O4 Ok Dg2 149.3(10) 106_554 1_555 n
O4 Ok Dg2 37.16(29) 106_554 111_555 n
O4 Ok Dg2 125.6(15) 106_554 -108_666 n
O4 Ok Dg2 90.0(7) 106_554 -305_566 n
O4 Ok O4 114.8(10) 312_334 -303_444 n
O4 Ok SJ 109.0(16) 312_446 -108_656 n
O4 Ok Og 54.0(5) 312_446 1_555 n
O4 Ok Og 95.0(8) 312_446 111_545 n
O4 Ok Og 62.8(10) 312_446 -108_656 n
O4 Ok Og 123.8(6) 312_446 -201_555 n
O4 Ok Og 141.3(10) 312_446 -305_556 n
O4 Ok Dg1 56.8(7) 312_455 1_555 n
O4 Ok Dg1 88.7(13) 312_455 -108_665 n
O4 Ok Dg1 129.1(8) 312_455 -305_565 n
O4 Ok Dg2 41.7(4) 312_456 1_555 n
O4 Ok Dg2 88.4(8) 312_456 111_555 n
O4 Ok Dg2 45.8(12) 312_456 -108_666 n
O4 Ok Dg2 157.6(10) 312_456 -305_566 n
O4 Ok SJ 60.0(13) -303_556 -108_656 n
O4 Ok Og 143.2(9) -303_556 1_555 n
O4 Ok Og 98.8(7) -303_556 111_545 n
O4 Ok Og 100.0(11) -303_556 -108_656 n
O4 Ok Og 95.9(10) -303_556 -201_555 n
O4 Ok Og 89.4(12) -303_556 -305_556 n
O4 Ok Dg1 133.2(11) -303_565 1_555 n
O4 Ok Dg1 104.2(17) -303_565 -108_665 n
O4 Ok Dg1 93.6(12) -303_565 -305_565 n
O4 Ok Dg2 137.8(9) -303_566 1_555 n
O4 Ok Dg2 92.6(7) -303_566 111_555 n
O4 Ok Dg2 87.0(13) -303_566 -108_666 n
O4 Ok Dg2 69.0(9) -303_566 -305_566 n
SJ Ok Og 89.0(14) -108_656 1_555 n
SJ Ok Og 152.8(18) -108_656 111_545 n
SJ Ok Og 51.6(12) -108_656 -108_656 n
SJ Ok Og 47.9(15) -108_656 -201_555 n
SJ Ok Og 56.1(16) -108_656 -305_556 n
SJ Ok Dg1 78.8(14) -108_665 1_555 n
SJ Ok Dg1 44.3(14) -108_665 -108_665 n
SJ Ok Dg1 49.6(15) -108_665 -305_565 n
SJ Ok Dg2 91.7(14) -108_666 1_555 n
SJ Ok Dg2 151.6(17) -108_666 111_555 n
SJ Ok Dg2 63.5(14) -108_666 -108_666 n
SJ Ok Dg2 52.2(16) -108_666 -305_566 n
Og Ok Og 116.1(8) 1_555 111_545 n
Og Ok Og 43.2(7) 1_555 -108_656 n
Og Ok Og 73.0(6) 1_555 -201_555 n
Og Ok Og 88.3(10) 1_555 -305_556 n
Og Ok Dg1 10.47(34) 1_555 1_555 n
Og Ok Dg1 46.9(11) 1_555 -108_665 n
Og Ok Dg1 77.7(7) 1_555 -305_565 n
Og Ok Dg2 12.60(15) 1_555 1_555 n
Og Ok Dg2 119.3(9) 1_555 111_555 n
Og Ok Dg2 59.9(10) 1_555 -108_666 n
Og Ok Dg2 108.8(10) 1_555 -305_566 n
Og Ok Og 155.5(15) 111_545 -108_656 n
Og Ok Og 126.8(6) 111_545 -201_555 n
Og Ok Og 111.3(9) 111_545 -305_556 n
Og Ok Dg1 126.6(10) 111_554 1_555 n
Og Ok Dg1 152.6(15) 111_554 -108_665 n
Og Ok Dg1 122.5(9) 111_554 -305_565 n
Og Ok Dg2 115.2(8) 111_555 1_555 n
Og Ok Dg2 11.94(9) 111_555 111_555 n
Og Ok Dg2 137.1(19) 111_555 -108_666 n
Og Ok Dg2 106.4(8) 111_555 -305_566 n
Og Ok Og 66.4(11) -108_656 -201_555 n
Og Ok Og 84.4(15) -108_656 -305_556 n
Og Ok Dg1 33.2(7) -108_665 1_555 n
Og Ok Dg1 30.2(5) -108_665 -108_665 n
Og Ok Dg1 71.6(12) -108_665 -305_565 n
Og Ok Dg2 41.4(8) -108_666 1_555 n
Og Ok Dg2 151.2(16) -108_666 111_555 n
Og Ok Dg2 29.9(5) -108_666 -108_666 n
Og Ok Dg2 94.9(15) -108_666 -305_566 n
Og Ok Og 18.3(5) -201_555 -305_556 n
Og Ok Dg1 67.7(7) -201_564 1_555 n
Og Ok Dg1 36.7(12) -201_564 -108_665 n
Og Ok Dg1 5.4(4) -201_564 -305_565 n
Og Ok Dg2 83.8(6) -201_565 1_555 n
Og Ok Dg2 138.1(7) -201_565 111_555 n
Og Ok Dg2 94.3(15) -201_565 -108_666 n
Og Ok Dg2 36.0(5) -201_565 -305_566 n
Og Ok Dg1 84.6(10) -305_565 1_555 n
Og Ok Dg1 55.0(14) -305_565 -108_665 n
Og Ok Dg1 12.9(5) -305_565 -305_565 n
Og Ok Dg2 100.0(10) -305_566 1_555 n
Og Ok Dg2 121.8(9) -305_566 111_555 n
Og Ok Dg2 111.2(18) -305_566 -108_666 n
Og Ok Dg2 21.6(4) -305_566 -305_566 n
Dg1 Ok Dg1 37.9(12) 1_555 -108_665 n
Dg1 Ok Dg1 72.8(10) 1_555 -305_565 n
Dg1 Ok Dg2 16.3(5) 1_555 1_555 n
Dg1 Ok Dg2 129.4(10) 1_555 111_555 n
Dg1 Ok Dg2 53.2(10) 1_555 -108_666 n
Dg1 Ok Dg2 103.6(12) 1_555 -305_566 n
Dg1 Ok Dg1 42.0(12) -108_665 -305_565 n
Dg1 Ok Dg2 53.7(11) -108_666 1_555 n
Dg1 Ok Dg2 162.6(15) -108_666 111_555 n
Dg1 Ok Dg2 59.7(10) -108_666 -108_666 n
Dg1 Ok Dg2 69.2(16) -108_666 -305_566 n
Dg1 Ok Dg2 88.8(7) -305_566 1_555 n
Dg1 Ok Dg2 133.6(9) -305_566 111_555 n
Dg1 Ok Dg2 99.2(16) -305_566 -108_666 n
Dg1 Ok Dg2 31.1(5) -305_566 -305_566 n
Dg2 Ok Dg2 115.6(9) 1_555 111_555 n
Dg2 Ok Dg2 51.1(10) 1_555 -108_666 n
Dg2 Ok Dg2 119.7(10) 1_555 -305_566 n
Dg2 Ok Dg2 127.1(19) 111_555 -108_666 n
Dg2 Ok Dg2 113.8(8) 111_555 -305_566 n
Dg2 Ok Dg2 115.2(18) -108_666 -305_566 n
O1 Dk1 O1 110.6(12) -12_554 111_433 n
O1 Dk1 O2 38.0(5) -12_554 -108_544 n
O1 Dk1 O2 85.3(9) -12_554 -109_544 n
O1 Dk1 O4 75.8(8) -12_554 106_554 n
O1 Dk1 O4 53.7(8) -12_554 -303_444 n
O1 Dk1 SJ 75.8(17) -12_666 -108_656 n
O1 Dk1 Og 135.8(12) -12_666 1_555 n
O1 Dk1 Og 112.2(9) -12_666 111_545 n
O1 Dk1 Og 107.7(14) -12_666 -108_656 n
O1 Dk1 Og 68.8(7) -12_666 -201_555 n
O1 Dk1 Og 61.2(13) -12_666 -305_556 n
O1 Dk1 Dg1 127.6(13) -12_675 1_555 n
O1 Dk1 Dg1 101.1(17) -12_675 -108_665 n
O1 Dk1 Dg1 67.8(10) -12_675 -305_565 n
O1 Dk1 Dg2 110.4(15) -12_676 -108_666 n
O1 Dk1 Dg2 31.3(7) -12_676 -305_566 n
O1 Dk1 Oh 162.6(15) -12_675 1_555 n
O1 Dk1 Oh 65.4(10) -12_675 -108_665 n
O1 Dk1 Oh 72.2(9) -12_675 -305_565 n
O1 Dk1 Dh1 148.3(14) -12_654 1_555 n
O1 Dk1 Dh1 82.7(12) -12_654 -108_644 n
O1 Dk1 Dh1 75.3(12) -12_654 -305_544 n
O1 Dk1 Dh2 154.3(15) -12_654 1_555 n
O1 Dk1 Dh2 58.8(11) -12_654 -108_644 n
O1 Dk1 O2 86.8(8) 111_433 -108_544 n
O1 Dk1 O2 40.0(4) 111_433 -109_544 n
O1 Dk1 O4 75.0(7) 111_433 106_554 n
O1 Dk1 O4 57.1(6) 111_433 -303_444 n
O1 Dk1 SJ 62.0(12) 111_545 -108_656 n
O1 Dk1 Og 75.2(7) 111_545 1_555 n
O1 Dk1 Og 85.9(9) 111_545 111_545 n
O1 Dk1 Og 55.6(7) 111_545 -108_656 n
O1 Dk1 Og 125.2(10) 111_545 -201_555 n
O1 Dk1 Og 127.7(19) 111_545 -305_556 n
O1 Dk1 Dg1 71.8(8) 111_554 1_555 n
O1 Dk1 Dg1 73.3(11) 111_554 -108_665 n
O1 Dk1 Dg1 122.8(14) 111_554 -305_565 n
O1 Dk1 Dg2 34.0(5) 111_555 -108_666 n
O1 Dk1 Dg2 124.6(18) 111_555 -305_566 n
O1 Dk1 Oh 67.2(8) 111_554 1_555 n
O1 Dk1 Oh 72.7(9) 111_554 -108_665 n
O1 Dk1 Oh 161.3(13) 111_554 -305_565 n
O1 Dk1 Dh1 75.9(9) 111_533 1_555 n
O1 Dk1 Dh1 67.6(9) 111_533 -108_644 n
O1 Dk1 Dh1 152.2(16) 111_533 -305_544 n
O1 Dk1 Dh2 51.7(7) 111_533 1_555 n
O1 Dk1 Dh2 65.5(10) 111_533 -108_644 n
O2 Dk1 O2 51.0(4) -108_544 -109_544 n
O2 Dk1 O4 39.20(35) -108_544 106_554 n
O2 Dk1 O4 38.6(5) -108_544 -303_444 n
O2 Dk1 SJ 88.8(17) -108_656 -108_656 n
O2 Dk1 Og 156.1(10) -108_656 1_555 n
O2 Dk1 Og 81.8(6) -108_656 111_545 n
O2 Dk1 Og 118.4(12) -108_656 -108_656 n
O2 Dk1 Og 106.7(9) -108_656 -201_555 n
O2 Dk1 Og 99.1(16) -108_656 -305_556 n
O2 Dk1 Dg1 146.9(11) -108_665 1_555 n
O2 Dk1 Dg1 123.1(18) -108_665 -108_665 n
O2 Dk1 Dg1 105.5(13) -108_665 -305_565 n
O2 Dk1 Dg2 106.5(12) -108_666 -108_666 n
O2 Dk1 Dg2 69.3(11) -108_666 -305_566 n
O2 Dk1 Oh 151.7(12) -108_665 1_555 n
O2 Dk1 Oh 83.8(10) -108_665 -108_665 n
O2 Dk1 Oh 103.8(10) -108_665 -305_565 n
O2 Dk1 Dh1 162.5(10) -108_644 1_555 n
O2 Dk1 Dh1 100.4(12) -108_644 -108_644 n
O2 Dk1 Dh1 109.6(13) -108_644 -305_544 n
O2 Dk1 Dh2 137.7(10) -108_644 1_555 n
O2 Dk1 Dh2 69.4(10) -108_644 -108_644 n
O2 Dk1 O4 36.82(31) -109_544 106_554 n
O2 Dk1 O4 40.4(5) -109_544 -303_444 n
O2 Dk1 SJ 82.7(14) -109_656 -108_656 n
O2 Dk1 Og 114.9(7) -109_656 1_555 n
O2 Dk1 Og 66.7(6) -109_656 111_545 n
O2 Dk1 Og 92.0(9) -109_656 -108_656 n
O2 Dk1 Og 142.6(11) -109_656 -201_555 n
O2 Dk1 Og 138.2(20) -109_656 -305_556 n
O2 Dk1 Dg1 111.7(8) -109_665 1_555 n
O2 Dk1 Dg1 108.3(13) -109_665 -108_665 n
O2 Dk1 Dg1 139.9(15) -109_665 -305_565 n
O2 Dk1 Dg2 71.1(8) -109_666 -108_666 n
O2 Dk1 Dg2 113.5(15) -109_666 -305_566 n
O2 Dk1 Oh 100.7(10) -109_665 1_555 n
O2 Dk1 Oh 88.1(9) -109_665 -108_665 n
O2 Dk1 Oh 154.6(12) -109_665 -305_565 n
O2 Dk1 Dh1 113.1(9) -109_644 1_555 n
O2 Dk1 Dh1 93.6(10) -109_644 -108_644 n
O2 Dk1 Dh1 160.4(16) -109_644 -305_544 n
O2 Dk1 Dh2 87.1(8) -109_644 1_555 n
O2 Dk1 Dh2 73.2(9) -109_644 -108_644 n
O4 Dk1 O4 60.5(7) 106_554 -303_444 n
O4 Dk1 SJ 114.0(17) 106_554 -108_656 n
O4 Dk1 Og 143.2(10) 106_554 1_555 n
O4 Dk1 Og 44.6(4) 106_554 111_545 n
O4 Dk1 Og 128.9(11) 106_554 -108_656 n
O4 Dk1 Og 143.5(10) 106_554 -201_555 n
O4 Dk1 Og 135.8(18) 106_554 -305_556 n
O4 Dk1 Dg1 144.6(10) 106_554 1_555 n
O4 Dk1 Dg1 144.6(15) 106_554 -108_665 n
O4 Dk1 Dg1 143.2(14) 106_554 -305_565 n
O4 Dk1 Dg2 107.8(11) 106_554 -108_666 n
O4 Dk1 Dg2 106.6(14) 106_554 -305_566 n
O4 Dk1 Oh 118.6(12) 106_554 1_555 n
O4 Dk1 Oh 114.7(11) 106_554 -108_665 n
O4 Dk1 Oh 122.8(10) 106_554 -305_565 n
O4 Dk1 Dh1 134.4(12) 106_554 1_555 n
O4 Dk1 Dh1 126.3(12) 106_554 -108_644 n
O4 Dk1 Dh1 131.7(13) 106_554 -305_544 n
O4 Dk1 Dh2 111.1(11) 106_554 1_555 n
O4 Dk1 Dh2 98.4(11) 106_554 -108_644 n
O4 Dk1 SJ 54.6(13) -303_556 -108_656 n
O4 Dk1 Og 117.6(10) -303_556 1_555 n
O4 Dk1 Og 102.9(10) -303_556 111_545 n
O4 Dk1 Og 80.5(11) -303_556 -108_656 n
O4 Dk1 Og 102.5(12) -303_556 -201_555 n
O4 Dk1 Og 97.8(20) -303_556 -305_556 n
O4 Dk1 Dg1 108.8(11) -303_565 1_555 n
O4 Dk1 Dg1 88.9(15) -303_565 -108_665 n
O4 Dk1 Dg1 100.0(15) -303_565 -305_565 n
O4 Dk1 Dg2 68.4(10) -303_566 -108_666 n
O4 Dk1 Dg2 75.4(14) -303_566 -305_566 n
O4 Dk1 Oh 122.6(12) -303_565 1_555 n
O4 Dk1 Oh 54.3(9) -303_565 -108_665 n
O4 Dk1 Oh 123.9(15) -303_565 -305_565 n
O4 Dk1 Dh1 125.5(12) -303_544 1_555 n
O4 Dk1 Dh1 67.0(10) -303_544 -108_644 n
O4 Dk1 Dh1 124.0(18) -303_544 -305_544 n
O4 Dk1 Dh2 106.9(10) -303_544 1_555 n
O4 Dk1 Dh2 38.0(7) -303_544 -108_644 n
SJ Dk1 Og 69.0(14) -108_656 1_555 n
SJ Dk1 Og 147.0(17) -108_656 111_545 n
SJ Dk1 Og 32.7(10) -108_656 -108_656 n
SJ Dk1 Og 65.5(13) -108_656 -201_555 n
SJ Dk1 Og 66.3(17) -108_656 -305_556 n
SJ Dk1 Dg1 59.1(13) -108_665 1_555 n
SJ Dk1 Dg1 34.8(10) -108_665 -108_665 n
SJ Dk1 Dg1 62.7(15) -108_665 -305_565 n
SJ Dk1 Dg2 38.0(10) -108_666 -108_666 n
SJ Dk1 Dg2 68.1(18) -108_666 -305_566 n
SJ Dk1 Oh 88.7(16) -108_665 1_555 n
SJ Dk1 Oh 12.0(11) -108_665 -108_665 n
SJ Dk1 Oh 102.3(17) -108_665 -305_565 n
SJ Dk1 Dh1 81.0(15) -108_644 1_555 n
SJ Dk1 Dh1 12.5(10) -108_644 -108_644 n
SJ Dk1 Dh1 95.1(19) -108_644 -305_544 n
SJ Dk1 Dh2 79.0(15) -108_644 1_555 n
SJ Dk1 Dh2 19.5(12) -108_644 -108_644 n
Og Dk1 Og 112.0(10) 1_555 111_545 n
Og Dk1 Og 37.9(6) 1_555 -108_656 n
Og Dk1 Og 72.8(6) 1_555 -201_555 n
Og Dk1 Og 80.3(14) 1_555 -305_556 n
Og Dk1 Dg1 9.87(27) 1_555 1_555 n
Og Dk1 Dg1 36.6(11) 1_555 -108_665 n
Og Dk1 Dg1 72.7(10) 1_555 -305_565 n
Og Dk1 Dg2 50.3(7) 1_555 -108_666 n
Og Dk1 Dg2 108.1(14) 1_555 -305_566 n
Og Dk1 Oh 27.2(6) 1_555 1_555 n
Og Dk1 Oh 75.9(9) 1_555 -108_665 n
Og Dk1 Oh 89.9(9) 1_555 -305_565 n
Og Dk1 Dh1 13.1(6) 1_555 1_555 n
Og Dk1 Dh1 58.4(8) 1_555 -108_644 n
Og Dk1 Dh1 82.0(11) 1_555 -305_544 n
Og Dk1 Dh2 32.0(6) 1_555 1_555 n
Og Dk1 Dh2 88.5(11) 1_555 -108_644 n
Og Dk1 Og 132.2(13) 111_545 -108_656 n
Og Dk1 Og 147.5(8) 111_545 -201_555 n
Og Dk1 Og 146.4(16) 111_545 -305_556 n
Og Dk1 Dg1 120.1(11) 111_554 1_555 n
Og Dk1 Dg1 145.4(17) 111_554 -108_665 n
Og Dk1 Dg1 150.3(12) 111_554 -305_565 n
Og Dk1 Dg2 115.5(13) 111_555 -108_666 n
Og Dk1 Dg2 134.8(14) 111_555 -305_566 n
Og Dk1 Oh 85.2(11) 111_554 1_555 n
Og Dk1 Oh 154.7(11) 111_554 -108_665 n
Og Dk1 Oh 110.7(10) 111_554 -305_565 n
Og Dk1 Dh1 99.1(11) 111_533 1_555 n
Og Dk1 Dh1 153.1(12) 111_533 -108_644 n
Og Dk1 Dh1 117.9(14) 111_533 -305_544 n
Og Dk1 Dh2 87.0(12) 111_533 1_555 n
Og Dk1 Dh2 139.6(12) 111_533 -108_644 n
Og Dk1 Og 72.0(9) -108_656 -201_555 n
Og Dk1 Og 77.0(15) -108_656 -305_556 n
Og Dk1 Dg1 28.5(6) -108_665 1_555 n
Og Dk1 Dg1 17.8(5) -108_665 -108_665 n
Og Dk1 Dg1 70.1(12) -108_665 -305_565 n
Og Dk1 Dg2 21.67(32) -108_666 -108_666 n
Og Dk1 Dg2 92.5(16) -108_666 -305_566 n
Og Dk1 Oh 56.1(8) -108_665 1_555 n
Og Dk1 Oh 42.4(8) -108_665 -108_665 n
Og Dk1 Oh 105.7(13) -108_665 -305_565 n
Og Dk1 Dh1 48.9(9) -108_644 1_555 n
Og Dk1 Dh1 25.3(7) -108_644 -108_644 n
Og Dk1 Dh1 96.6(14) -108_644 -305_544 n
Og Dk1 Dh2 48.1(8) -108_644 1_555 n
Og Dk1 Dh2 51.7(10) -108_644 -108_644 n
Og Dk1 Og 7.7(9) -201_555 -305_556 n
Og Dk1 Dg1 69.1(7) -201_564 1_555 n
Og Dk1 Dg1 54.6(10) -201_564 -108_665 n
Og Dk1 Dg1 2.9(6) -201_564 -305_565 n
Og Dk1 Dg2 92.6(11) -201_565 -108_666 n
Og Dk1 Dg2 37.5(8) -201_565 -305_566 n
Og Dk1 Oh 97.9(10) -201_564 1_555 n
Og Dk1 Oh 57.1(7) -201_564 -108_665 n
Og Dk1 Oh 37.2(6) -201_564 -305_565 n
Og Dk1 Dh1 82.1(8) -201_543 1_555 n
Og Dk1 Dh1 57.9(8) -201_543 -108_644 n
Og Dk1 Dh1 29.6(10) -201_543 -305_544 n
Og Dk1 Dh2 104.6(10) -201_543 1_555 n
Og Dk1 Dh2 70.4(10) -201_543 -108_644 n
Og Dk1 Dg1 76.4(14) -305_565 1_555 n
Og Dk1 Dg1 60.0(14) -305_565 -108_665 n
Og Dk1 Dg1 7.8(7) -305_565 -305_565 n
Og Dk1 Dg2 96.6(18) -305_566 -108_666 n
Og Dk1 Dg2 29.9(8) -305_566 -305_566 n
Og Dk1 Oh 105.6(17) -305_565 1_555 n
Og Dk1 Oh 56.7(13) -305_565 -108_665 n
Og Dk1 Oh 36.2(10) -305_565 -305_565 n
Og Dk1 Dh1 89.8(15) -305_544 1_555 n
Og Dk1 Dh1 60.2(14) -305_544 -108_644 n
Og Dk1 Dh1 30.2(11) -305_544 -305_544 n
Og Dk1 Dh2 112.0(17) -305_544 1_555 n
Og Dk1 Dh2 68.4(16) -305_544 -108_644 n
Dg1 Dk1 Dg1 27.1(11) 1_555 -108_665 n
Dg1 Dk1 Dg1 68.6(11) 1_555 -305_565 n
Dg1 Dk1 Dg2 43.3(7) 1_555 -108_666 n
Dg1 Dk1 Dg2 102.1(15) 1_555 -305_566 n
Dg1 Dk1 Oh 35.0(6) 1_555 1_555 n
Dg1 Dk1 Oh 66.2(9) 1_555 -108_665 n
Dg1 Dk1 Oh 91.7(10) 1_555 -305_565 n
Dg1 Dk1 Dh1 22.6(7) 1_555 1_555 n
Dg1 Dk1 Dh1 48.5(8) 1_555 -108_644 n
Dg1 Dk1 Dh1 83.1(12) 1_555 -305_544 n
Dg1 Dk1 Dh2 35.9(7) 1_555 1_555 n
Dg1 Dk1 Dh2 78.6(11) 1_555 -108_644 n
Dg1 Dk1 Dg1 52.9(12) -108_665 -305_565 n
Dg1 Dk1 Dg2 39.4(7) -108_666 -108_666 n
Dg1 Dk1 Dg2 79.5(17) -108_666 -305_566 n
Dg1 Dk1 Oh 61.5(13) -108_665 1_555 n
Dg1 Dk1 Oh 39.7(11) -108_665 -108_665 n
Dg1 Dk1 Oh 87.9(13) -108_665 -305_565 n
Dg1 Dk1 Dh1 49.6(13) -108_644 1_555 n
Dg1 Dk1 Dh1 22.8(10) -108_644 -108_644 n
Dg1 Dk1 Dh1 78.9(15) -108_644 -305_544 n
Dg1 Dk1 Dh2 58.4(12) -108_644 1_555 n
Dg1 Dk1 Dh2 53.8(13) -108_644 -108_644 n
Dg1 Dk1 Dg2 90.4(14) -305_566 -108_666 n
Dg1 Dk1 Dg2 36.7(7) -305_566 -305_566 n
Dg1 Dk1 Oh 98.3(13) -305_565 1_555 n
Dg1 Dk1 Oh 54.3(10) -305_565 -108_665 n
Dg1 Dk1 Oh 39.9(7) -305_565 -305_565 n
Dg1 Dk1 Dh1 82.4(11) -305_544 1_555 n
Dg1 Dk1 Dh1 55.3(11) -305_544 -108_644 n
Dg1 Dk1 Dh1 32.5(10) -305_544 -305_544 n
Dg1 Dk1 Dh2 104.3(13) -305_544 1_555 n
Dg1 Dk1 Dh2 67.6(13) -305_544 -108_644 n
Dg2 Dk1 Dg2 105.8(18) -108_666 -305_566 n
Dg2 Dk1 Oh 57.5(9) -108_665 1_555 n
Dg2 Dk1 Oh 49.9(9) -108_665 -108_665 n
Dg2 Dk1 Oh 127.3(15) -108_665 -305_565 n
Dg2 Dk1 Dh1 57.1(10) -108_644 1_555 n
Dg2 Dk1 Dh1 37.9(9) -108_644 -108_644 n
Dg2 Dk1 Dh1 118.2(16) -108_644 -305_544 n
Dg2 Dk1 Dh2 44.1(8) -108_644 1_555 n
Dg2 Dk1 Dh2 51.9(11) -108_644 -108_644 n
Dg2 Dk1 Oh 134.7(18) -305_565 1_555 n
Dg2 Dk1 Oh 56.1(12) -305_565 -108_665 n
Dg2 Dk1 Oh 49.0(9) -305_565 -305_565 n
Dg2 Dk1 Dh1 118.8(16) -305_544 1_555 n
Dg2 Dk1 Dh1 68.8(14) -305_544 -108_644 n
Dg2 Dk1 Dh1 48.7(11) -305_544 -305_544 n
Dg2 Dk1 Dh2 137.5(18) -305_544 1_555 n
Dg2 Dk1 Dh2 59.5(14) -305_544 -108_644 n
Oh Dk1 Oh 98.3(12) 1_555 -108_665 n
Oh Dk1 Oh 104.3(14) 1_555 -305_565 n
Oh Dk1 Dh1 15.8(4) 1_555 1_555 n
Oh Dk1 Dh1 80.6(11) 1_555 -108_644 n
Oh Dk1 Dh1 98.7(15) 1_555 -305_544 n
Oh Dk1 Dh2 15.76(33) 1_555 1_555 n
Oh Dk1 Dh2 107.0(13) 1_555 -108_644 n
Oh Dk1 Oh 92.9(12) -108_665 -305_565 n
Oh Dk1 Dh1 88.7(12) -108_644 1_555 n
Oh Dk1 Dh1 17.79(27) -108_644 -108_644 n
Oh Dk1 Dh1 86.5(14) -108_644 -305_544 n
Oh Dk1 Dh2 89.9(11) -108_644 1_555 n
Oh Dk1 Dh2 16.3(4) -108_644 -108_644 n
Oh Dk1 Dh1 92.3(11) -305_544 1_555 n
Oh Dk1 Dh1 95.0(12) -305_544 -108_644 n
Oh Dk1 Dh1 9.1(8) -305_544 -305_544 n
Oh Dk1 Dh2 118.3(13) -305_544 1_555 n
Oh Dk1 Dh2 103.4(14) -305_544 -108_644 n
Dh1 Dk1 Dh1 71.0(12) 1_555 -108_644 n
Dh1 Dk1 Dh1 85.6(14) 1_555 -305_544 n
Dh1 Dk1 Dh2 26.11(34) 1_555 1_555 n
Dh1 Dk1 Dh2 100.4(13) 1_555 -108_644 n
Dh1 Dk1 Dh1 86.9(16) -108_644 -305_544 n
Dh1 Dk1 Dh2 73.4(11) -108_644 1_555 n
Dh1 Dk1 Dh2 31.0(6) -108_644 -108_644 n
Dh1 Dk1 Dh2 111.7(16) -305_544 1_555 n
Dh1 Dk1 Dh2 98.6(17) -305_544 -108_644 n
Dh2 Dk1 Dh2 95.5(13) 1_555 -108_644 n
O1 Dk2 O1 108.4(11) 4_555 -12_554 n
O1 Dk2 O1 80.8(12) 4_555 111_433 n
O1 Dk2 O2 70.9(6) 4_555 1_555 n
O1 Dk2 O2 44.2(5) 4_555 -109_544 n
O1 Dk2 O3 83.4(9) 4_555 4_555 n
O1 Dk2 O3 49.2(5) 4_555 208_343 n
O1 Dk2 O4 40.1(5) 4_555 106_554 n
O1 Dk2 O4 96.5(9) 4_555 312_334 n
O1 Dk2 O4 94.2(12) 4_555 -303_444 n
O1 Dk2 Og 141.9(12) 4_555 1_555 n
O1 Dk2 Og 42.5(5) 4_555 111_545 n
O1 Dk2 Og 153.6(16) 4_555 -108_656 n
O1 Dk2 Og 143.0(13) 4_555 -305_556 n
O1 Dk2 Dg1 150.7(13) 4_555 1_555 n
O1 Dk2 Dg1 170.6(20) 4_555 -108_665 n
O1 Dk2 Dg1 151.2(12) 4_555 -305_565 n
O1 Dk2 Dg2 28.5(4) 4_555 111_555 n
O1 Dk2 Dg2 135.8(19) 4_555 -108_666 n
O1 Dk2 Dg2 129.5(13) 4_555 -305_566 n
O1 Dk2 Oh 122.3(16) 4_555 1_555 n
O1 Dk2 Oh 56.5(6) 4_555 111_554 n
O1 Dk2 Oh 139.0(15) 4_555 -108_665 n
O1 Dk2 Dh1 135.3(15) 4_555 1_555 n
O1 Dk2 Dh1 53.3(8) 4_555 111_533 n
O1 Dk2 O1 107.0(18) -12_554 111_433 n
O1 Dk2 O2 126.8(12) -12_554 1_555 n
O1 Dk2 O2 82.8(10) -12_554 -109_544 n
O1 Dk2 O3 74.6(8) -12_554 4_555 n
O1 Dk2 O3 151.7(14) -12_554 208_343 n
O1 Dk2 O4 68.6(7) -12_554 106_554 n
O1 Dk2 O4 144.0(13) -12_554 312_334 n
O1 Dk2 O4 37.2(5) -12_554 -303_444 n
O1 Dk2 Og 109.5(8) -12_666 1_555 n
O1 Dk2 Og 99.9(9) -12_666 111_545 n
O1 Dk2 Og 81.3(10) -12_666 -108_656 n
O1 Dk2 Og 39.8(5) -12_666 -305_556 n
O1 Dk2 Dg1 100.7(9) -12_675 1_555 n
O1 Dk2 Dg1 66.6(9) -12_675 -108_665 n
O1 Dk2 Dg1 46.0(5) -12_675 -305_565 n
O1 Dk2 Dg2 104.7(10) -12_676 111_555 n
O1 Dk2 Dg2 86.1(14) -12_676 -108_666 n
O1 Dk2 Dg2 23.3(4) -12_676 -305_566 n
O1 Dk2 Oh 125.0(13) -12_675 1_555 n
O1 Dk2 Oh 124.9(10) -12_675 111_554 n
O1 Dk2 Oh 49.7(6) -12_675 -108_665 n
O1 Dk2 Dh1 113.4(11) -12_654 1_555 n
O1 Dk2 Dh1 112.5(10) -12_654 111_533 n
O1 Dk2 O2 20.6(7) 111_433 1_555 n
O1 Dk2 O2 54.2(11) 111_433 -109_544 n
O1 Dk2 O3 33.4(10) 111_433 4_555 n
O1 Dk2 O3 57.7(9) 111_433 208_343 n
O1 Dk2 O4 96.2(16) 111_433 106_554 n
O1 Dk2 O4 51.0(9) 111_433 312_334 n
O1 Dk2 O4 70.8(16) 111_433 -303_444 n
O1 Dk2 Og 91.6(14) 111_545 1_555 n
O1 Dk2 Og 122.6(14) 111_545 111_545 n
O1 Dk2 Og 72.9(14) 111_545 -108_656 n
O1 Dk2 Og 120.7(19) 111_545 -305_556 n
O1 Dk2 Dg1 87.6(14) 111_554 1_555 n
O1 Dk2 Dg1 93.0(17) 111_554 -108_665 n
O1 Dk2 Dg1 116.0(16) 111_554 -305_565 n
O1 Dk2 Dg2 108.7(14) 111_555 111_555 n
O1 Dk2 Dg2 55.0(13) 111_555 -108_666 n
O1 Dk2 Dg2 116.2(19) 111_555 -305_566 n
O1 Dk2 Oh 101.1(17) 111_554 1_555 n
O1 Dk2 Oh 119.5(14) 111_554 111_554 n
O1 Dk2 Oh 76.0(14) 111_554 -108_665 n
O1 Dk2 Dh1 101.1(16) 111_533 1_555 n
O1 Dk2 Dh1 126.3(15) 111_533 111_533 n
O2 Dk2 O2 59.6(6) 1_555 -109_544 n
O2 Dk2 O3 52.3(5) 1_555 4_555 n
O2 Dk2 O3 37.8(4) 1_555 208_343 n
O2 Dk2 O4 98.1(9) 1_555 106_554 n
O2 Dk2 O4 39.1(4) 1_555 312_334 n
O2 Dk2 O4 89.9(11) 1_555 -303_444 n
O2 Dk2 Og 89.1(8) 1_555 1_555 n
O2 Dk2 Og 108.8(8) 1_555 111_545 n
O2 Dk2 Og 83.6(11) 1_555 -108_656 n
O2 Dk2 Og 138.3(13) 1_555 -305_556 n
O2 Dk2 Dg1 89.1(9) 1_555 1_555 n
O2 Dk2 Dg1 105.3(13) 1_555 -108_665 n
O2 Dk2 Dg1 132.0(11) 1_555 -305_565 n
O2 Dk2 Dg2 95.8(8) 1_555 111_555 n
O2 Dk2 Dg2 67.3(12) 1_555 -108_666 n
O2 Dk2 Dg2 136.5(14) 1_555 -305_566 n
O2 Dk2 Oh 91.0(11) 1_555 1_555 n
O2 Dk2 Oh 99.7(8) 1_555 111_554 n
O2 Dk2 Oh 94.7(10) 1_555 -108_665 n
O2 Dk2 Dh1 95.3(10) 1_555 1_555 n
O2 Dk2 Dh1 108.0(9) 1_555 111_533 n
O2 Dk2 O3 40.9(6) -109_544 4_555 n
O2 Dk2 O3 68.9(7) -109_544 208_343 n
O2 Dk2 O4 42.0(5) -109_544 106_554 n
O2 Dk2 O4 98.6(10) -109_544 312_334 n
O2 Dk2 O4 54.0(8) -109_544 -303_444 n
O2 Dk2 Og 145.7(12) -109_656 1_555 n
O2 Dk2 Og 81.0(8) -109_656 111_545 n
O2 Dk2 Og 116.4(16) -109_656 -108_656 n
O2 Dk2 Og 121.5(15) -109_656 -305_556 n
O2 Dk2 Dg1 140.3(15) -109_665 1_555 n
O2 Dk2 Dg1 126.5(18) -109_665 -108_665 n
O2 Dk2 Dg1 125.5(14) -109_665 -305_565 n
O2 Dk2 Dg2 69.0(7) -109_666 111_555 n
O2 Dk2 Dg2 100.1(19) -109_666 -108_666 n
O2 Dk2 Dg2 105.5(13) -109_666 -305_566 n
O2 Dk2 Oh 149.5(15) -109_665 1_555 n
O2 Dk2 Oh 100.7(9) -109_665 111_554 n
O2 Dk2 Oh 95.1(12) -109_665 -108_665 n
O2 Dk2 Dh1 154.6(14) -109_644 1_555 n
O2 Dk2 Dh1 96.0(10) -109_644 111_533 n
O3 Dk2 O3 84.6(9) 4_555 208_343 n
O3 Dk2 O4 77.1(8) 4_555 106_554 n
O3 Dk2 O4 83.2(9) 4_555 312_334 n
O3 Dk2 O4 37.7(6) 4_555 -303_444 n
O3 Dk2 Og 110.0(10) 4_555 1_555 n
O3 Dk2 Og 121.8(11) 4_555 111_545 n
O3 Dk2 Og 75.5(11) 4_555 -108_656 n
O3 Dk2 Og 99.1(12) 4_555 -305_556 n
O3 Dk2 Dg1 101.4(11) 4_555 1_555 n
O3 Dk2 Dg1 87.6(14) 4_555 -108_665 n
O3 Dk2 Dg1 98.2(10) 4_555 -305_565 n
O3 Dk2 Dg2 109.8(10) 4_555 111_555 n
O3 Dk2 Dg2 59.9(14) 4_555 -108_666 n
O3 Dk2 Dg2 88.7(11) 4_555 -305_566 n
O3 Dk2 Oh 127.7(14) 4_555 1_555 n
O3 Dk2 Oh 138.5(10) 4_555 111_554 n
O3 Dk2 Oh 58.9(8) 4_555 -108_665 n
O3 Dk2 Dh1 122.2(13) 4_555 1_555 n
O3 Dk2 Dh1 136.5(11) 4_555 111_533 n
O3 Dk2 O4 88.5(9) 208_343 106_554 n
O3 Dk2 O4 47.6(5) 208_343 312_334 n
O3 Dk2 O4 118.6(15) 208_343 -303_444 n
O3 Dk2 Og 95.4(10) 208_455 1_555 n
O3 Dk2 Og 74.9(8) 208_455 111_545 n
O3 Dk2 Og 112.1(14) 208_455 -108_656 n
O3 Dk2 Og 167.3(16) 208_455 -305_556 n
O3 Dk2 Dg1 102.1(12) 208_464 1_555 n
O3 Dk2 Dg1 132.4(16) 208_464 -108_665 n
O3 Dk2 Dg1 159.5(13) 208_464 -305_565 n
O3 Dk2 Dg2 64.4(7) 208_465 111_555 n
O3 Dk2 Dg2 100.0(15) 208_465 -108_666 n
O3 Dk2 Dg2 173.4(18) 208_465 -305_566 n
O3 Dk2 Oh 82.9(12) 208_464 1_555 n
O3 Dk2 Oh 61.9(8) 208_464 111_554 n
O3 Dk2 Oh 132.0(13) 208_464 -108_665 n
O3 Dk2 Dh1 93.7(12) 208_443 1_555 n
O3 Dk2 Dh1 70.5(9) 208_443 111_533 n
O4 Dk2 O4 133.5(10) 106_554 312_334 n
O4 Dk2 O4 64.9(9) 106_554 -303_444 n
O4 Dk2 Og 172.2(12) 106_554 1_555 n
O4 Dk2 Og 49.1(5) 106_554 111_545 n
O4 Dk2 Og 143.6(17) 106_554 -108_656 n
O4 Dk2 Og 104.2(10) 106_554 -305_556 n
O4 Dk2 Dg1 169.2(12) 106_554 1_555 n
O4 Dk2 Dg1 135.0(15) 106_554 -108_665 n
O4 Dk2 Dg1 112.0(9) 106_554 -305_565 n
O4 Dk2 Dg2 43.7(5) 106_554 111_555 n
O4 Dk2 Dg2 134.8(21) 106_554 -108_666 n
O4 Dk2 Dg2 89.5(9) 106_554 -305_566 n
O4 Dk2 Oh 152.4(18) 106_554 1_555 n
O4 Dk2 Oh 78.1(8) 106_554 111_554 n
O4 Dk2 Oh 109.8(12) 106_554 -108_665 n
O4 Dk2 Dh1 160.8(16) 106_554 1_555 n
O4 Dk2 Dh1 67.5(8) 106_554 111_533 n
O4 Dk2 O4 117.7(15) 312_334 -303_444 n
O4 Dk2 Og 52.5(6) 312_446 1_555 n
O4 Dk2 Og 116.0(11) 312_446 111_545 n
O4 Dk2 Og 65.7(9) 312_446 -108_656 n
O4 Dk2 Og 120.5(12) 312_446 -305_556 n
O4 Dk2 Dg1 56.1(8) 312_455 1_555 n
O4 Dk2 Dg1 84.8(12) 312_455 -108_665 n
O4 Dk2 Dg1 112.2(10) 312_455 -305_565 n
O4 Dk2 Dg2 109.4(10) 312_456 111_555 n
O4 Dk2 Dg2 58.1(12) 312_456 -108_666 n
O4 Dk2 Dg2 132.1(12) 312_456 -305_566 n
O4 Dk2 Oh 52.0(9) 312_455 1_555 n
O4 Dk2 Oh 90.4(10) 312_455 111_554 n
O4 Dk2 Oh 94.5(11) 312_455 -108_665 n
O4 Dk2 Dh1 56.6(8) 312_434 1_555 n
O4 Dk2 Dh1 103.2(11) 312_434 111_533 n
O4 Dk2 Og 118.5(12) -303_556 1_555 n
O4 Dk2 Og 112.7(13) -303_556 111_545 n
O4 Dk2 Og 78.8(12) -303_556 -108_656 n
O4 Dk2 Og 69.2(9) -303_556 -305_556 n
O4 Dk2 Dg1 107.3(12) -303_565 1_555 n
O4 Dk2 Dg1 77.1(13) -303_565 -108_665 n
O4 Dk2 Dg1 71.8(9) -303_565 -305_565 n
O4 Dk2 Dg2 108.5(13) -303_566 111_555 n
O4 Dk2 Dg2 72.3(15) -303_566 -108_666 n
O4 Dk2 Dg2 55.0(7) -303_566 -305_566 n
O4 Dk2 Oh 141.5(17) -303_565 1_555 n
O4 Dk2 Oh 142.8(14) -303_565 111_554 n
O4 Dk2 Oh 46.4(7) -303_565 -108_665 n
O4 Dk2 Dh1 129.1(15) -303_544 1_555 n
O4 Dk2 Dh1 130.9(14) -303_544 111_533 n
Og Dk2 Og 125.5(13) 1_555 111_545 n
Og Dk2 Og 40.0(7) 1_555 -108_656 n
Og Dk2 Og 71.9(9) 1_555 -305_556 n
Og Dk2 Dg1 11.22(30) 1_555 1_555 n
Og Dk2 Dg1 44.5(8) 1_555 -108_665 n
Og Dk2 Dg1 64.5(7) 1_555 -305_565 n
Og Dk2 Dg2 132.8(14) 1_555 111_555 n
Og Dk2 Dg2 51.2(11) 1_555 -108_666 n
Og Dk2 Dg2 87.4(9) 1_555 -305_566 n
Og Dk2 Oh 23.1(7) 1_555 1_555 n
Og Dk2 Oh 97.7(11) 1_555 111_554 n
Og Dk2 Oh 72.5(8) 1_555 -108_665 n
Og Dk2 Dh1 12.4(7) 1_555 1_555 n
Og Dk2 Dh1 107.4(13) 1_555 111_533 n
Og Dk2 Og 162.5(17) 111_545 -108_656 n
Og Dk2 Og 112.5(12) 111_545 -305_556 n
Og Dk2 Dg1 135.7(15) 111_554 1_555 n
Og Dk2 Dg1 144.4(16) 111_554 -108_665 n
Og Dk2 Dg1 119.2(11) 111_554 -305_565 n
Og Dk2 Dg2 14.03(19) 111_555 111_555 n
Og Dk2 Dg2 174.0(18) 111_555 -108_666 n
Og Dk2 Dg2 108.4(10) 111_555 -305_566 n
Og Dk2 Oh 103.3(16) 111_554 1_555 n
Og Dk2 Oh 30.2(5) 111_554 111_554 n
Og Dk2 Oh 149.5(12) 111_554 -108_665 n
Og Dk2 Dh1 113.2(16) 111_533 1_555 n
Og Dk2 Dh1 18.4(5) 111_533 111_533 n
Og Dk2 Og 57.8(9) -108_656 -305_556 n
Og Dk2 Dg1 29.0(6) -108_665 1_555 n
Og Dk2 Dg1 21.8(4) -108_665 -108_665 n
Og Dk2 Dg1 50.1(8) -108_665 -305_565 n
Og Dk2 Dg2 172.7(18) -108_666 111_555 n
Og Dk2 Dg2 18.0(5) -108_666 -108_666 n
Og Dk2 Dg2 66.5(9) -108_666 -305_566 n
Og Dk2 Oh 63.1(11) -108_665 1_555 n
Og Dk2 Oh 137.7(17) -108_665 111_554 n
Og Dk2 Oh 34.4(7) -108_665 -108_665 n
Og Dk2 Dh1 51.8(10) -108_644 1_555 n
Og Dk2 Dh1 146.6(18) -108_644 111_533 n
Og Dk2 Dg1 65.3(8) -305_565 1_555 n
Og Dk2 Dg1 36.6(7) -305_565 -108_665 n
Og Dk2 Dg1 8.2(4) -305_565 -305_565 n
Og Dk2 Dg2 124.5(12) -305_566 111_555 n
Og Dk2 Dg2 72.0(12) -305_566 -108_666 n
Og Dk2 Dg2 16.43(25) -305_566 -305_566 n
Og Dk2 Oh 85.3(13) -305_565 1_555 n
Og Dk2 Oh 119.0(13) -305_565 111_554 n
Og Dk2 Oh 44.7(7) -305_565 -108_665 n
Og Dk2 Dh1 74.0(10) -305_544 1_555 n
Og Dk2 Dh1 113.0(13) -305_544 111_533 n
Dg1 Dk2 Dg1 34.4(8) 1_555 -108_665 n
Dg1 Dk2 Dg1 57.4(8) 1_555 -305_565 n
Dg1 Dk2 Dg2 143.9(16) 1_555 111_555 n
Dg1 Dk2 Dg2 41.6(10) 1_555 -108_666 n
Dg1 Dk2 Dg2 79.7(9) 1_555 -305_566 n
Dg1 Dk2 Oh 34.3(8) 1_555 1_555 n
Dg1 Dk2 Oh 108.8(13) 1_555 111_554 n
Dg1 Dk2 Oh 61.3(8) 1_555 -108_665 n
Dg1 Dk2 Dh1 22.8(8) 1_555 1_555 n
Dg1 Dk2 Dh1 118.0(15) 1_555 111_533 n
Dg1 Dk2 Dg1 28.5(7) -108_665 -305_565 n
Dg1 Dk2 Dg2 158.3(17) -108_666 111_555 n
Dg1 Dk2 Dg2 38.4(8) -108_666 -108_666 n
Dg1 Dk2 Dg2 47.6(8) -108_666 -305_566 n
Dg1 Dk2 Oh 65.6(12) -108_665 1_555 n
Dg1 Dk2 Oh 132.8(17) -108_665 111_554 n
Dg1 Dk2 Oh 31.8(9) -108_665 -108_665 n
Dg1 Dk2 Dh1 52.6(11) -108_644 1_555 n
Dg1 Dk2 Dh1 135.5(18) -108_644 111_533 n
Dg1 Dk2 Dg2 131.8(12) -305_566 111_555 n
Dg1 Dk2 Dg2 64.9(12) -305_566 -108_666 n
Dg1 Dk2 Dg2 23.02(28) -305_566 -305_566 n
Dg1 Dk2 Oh 79.3(11) -305_565 1_555 n
Dg1 Dk2 Oh 121.9(12) -305_565 111_554 n
Dg1 Dk2 Oh 41.0(6) -305_565 -108_665 n
Dg1 Dk2 Dh1 67.4(9) -305_544 1_555 n
Dg1 Dk2 Dh1 117.6(12) -305_544 111_533 n
Dg2 Dk2 Dg2 163.1(18) 111_555 -108_666 n
Dg2 Dk2 Dg2 117.7(11) 111_555 -305_566 n
Dg2 Dk2 Oh 109.7(17) 111_554 1_555 n
Dg2 Dk2 Oh 35.2(5) 111_554 111_554 n
Dg2 Dk2 Oh 152.7(14) 111_554 -108_665 n
Dg2 Dk2 Dh1 121.2(17) 111_533 1_555 n
Dg2 Dk2 Dh1 27.2(6) 111_533 111_533 n
Dg2 Dk2 Dg2 77.0(13) -108_666 -305_566 n
Dg2 Dk2 Oh 72.7(14) -108_665 1_555 n
Dg2 Dk2 Oh 144.4(20) -108_665 111_554 n
Dg2 Dk2 Oh 36.4(10) -108_665 -108_665 n
Dg2 Dk2 Dh1 63.6(14) -108_644 1_555 n
Dg2 Dk2 Dh1 156.8(21) -108_644 111_533 n
Dg2 Dk2 Oh 101.7(13) -305_565 1_555 n
Dg2 Dk2 Oh 123.8(12) -305_565 111_554 n
Dg2 Dk2 Oh 43.3(7) -305_565 -108_665 n
Dg2 Dk2 Dh1 90.2(11) -305_544 1_555 n
Dg2 Dk2 Dh1 114.4(11) -305_544 111_533 n
Oh Dk2 Oh 74.7(14) 1_555 111_554 n
Oh Dk2 Oh 95.3(14) 1_555 -108_665 n
Oh Dk2 Dh1 13.0(6) 1_555 1_555 n
Oh Dk2 Dh1 84.9(16) 1_555 111_533 n
Oh Dk2 Oh 162.5(13) 111_554 -108_665 n
Oh Dk2 Dh1 86.1(14) 111_533 1_555 n
Oh Dk2 Dh1 13.03(20) 111_533 111_533 n
Oh Dk2 Dh1 82.7(12) -108_644 1_555 n
Oh Dk2 Dh1 157.4(12) -108_644 111_533 n
Dh1 Dk2 Dh1 95.3(16) 1_555 111_533 n
O4 SIII O4 101.4(30) -10_554 -12_554 n
O4 SIII Oi 125.6(10) -10_553 4_555 n
O4 SIII Oi 119.9(9) -10_553 -301_443 n
O4 SIII Di2 147.0(20) -10_544 4_555 n
O4 SIII Di2 105.2(12) -10_544 -301_434 n
O4 SIII Ok 64.7(9) -10_544 107_423 n
O4 SIII Ok 152.6(25) -10_544 -205_444 n
O4 SIII Dk1 74.6(14) -10_666 107_545 n
O4 SIII Dk1 176(4) -10_666 -205_566 n
O4 SIII Dk2 77.4(16) -10_766 107_645 n
O4 SIII Dk2 132.6(19) -10_766 -205_666 n
O4 SIII Oi 119.9(9) -12_553 4_555 n
O4 SIII Oi 125.6(10) -12_553 -301_443 n
O4 SIII Di2 105.2(12) -12_544 4_555 n
O4 SIII Di2 147.0(20) -12_544 -301_434 n
O4 SIII Ok 152.6(25) -12_544 107_423 n
O4 SIII Ok 64.7(9) -12_544 -205_444 n
O4 SIII Dk1 176(4) -12_666 107_545 n
O4 SIII Dk1 74.6(14) -12_666 -205_566 n
O4 SIII Dk2 132.6(19) -12_766 107_645 n
O4 SIII Dk2 77.4(16) -12_766 -205_666 n
Oi SIII Oi 63.0(25) 4_555 -301_443 n
Oi SIII Di2 21.5(10) 4_555 4_555 n
Oi SIII Di2 56.5(28) 4_555 -301_434 n
Oi SIII Ok 86.2(27) 4_555 107_423 n
Oi SIII Ok 56.4(17) 4_555 -205_444 n
Oi SIII Dk1 63.3(25) 4_555 107_545 n
Oi SIII Dk1 57.5(24) 4_555 -205_566 n
Oi SIII Dk2 96(4) 4_555 107_645 n
Oi SIII Dk2 44.0(21) 4_555 -205_666 n
Oi SIII Di2 56.5(28) -301_434 4_555 n
Oi SIII Di2 21.5(10) -301_434 -301_434 n
Oi SIII Ok 56.4(17) -301_434 107_423 n
Oi SIII Ok 86.2(27) -301_434 -205_444 n
Oi SIII Dk1 57.5(24) -301_556 107_545 n
Oi SIII Dk1 63.3(25) -301_556 -205_566 n
Oi SIII Dk2 44.0(21) -301_656 107_645 n
Oi SIII Dk2 96(4) -301_656 -205_666 n
Di2 SIII Di2 59(4) 4_555 -301_434 n
Di2 SIII Ok 97(4) 4_555 107_423 n
Di2 SIII Ok 40.9(16) 4_555 -205_444 n
Di2 SIII Dk1 79(4) 4_555 107_545 n
Di2 SIII Dk1 36.3(19) 4_555 -205_566 n
Di2 SIII Dk2 98(4) 4_555 107_645 n
Di2 SIII Dk2 39.9(21) 4_555 -205_666 n
Di2 SIII Ok 40.9(16) -301_434 107_423 n
Di2 SIII Ok 97(4) -301_434 -205_444 n
Di2 SIII Dk1 36.3(19) -301_556 107_545 n
Di2 SIII Dk1 79(4) -301_556 -205_566 n
Di2 SIII Dk2 39.9(21) -301_656 107_645 n
Di2 SIII Dk2 98(4) -301_656 -205_666 n
Ok SIII Ok 137(4) 107_423 -205_444 n
Ok SIII Dk1 25.4(5) 107_545 107_545 n
Ok SIII Dk1 119(4) 107_545 -205_566 n
Ok SIII Dk2 25.6(5) 107_645 107_645 n
Ok SIII Dk2 130(4) 107_645 -205_666 n
Ok SIII Dk1 119(4) -205_566 107_545 n
Ok SIII Dk1 25.4(5) -205_566 -205_566 n
Ok SIII Dk2 130(4) -205_666 107_645 n
Ok SIII Dk2 25.6(5) -205_666 -205_666 n
Dk1 SIII Dk1 109(5) 107_545 -205_566 n
Dk1 SIII Dk2 47.1(12) 107_645 107_645 n
Dk1 SIII Dk2 105.2(34) 107_645 -205_666 n
Dk1 SIII Dk2 105.2(34) -205_666 107_645 n
Dk1 SIII Dk2 47.1(12) -205_666 -205_666 n
Dk2 SIII Dk2 138(6) 107_645 -205_666 n

loop_
_geom_bond_atom_site_label_1
_geom_bond_atom_site_label_2
_geom_bond_distance
_geom_bond_site_symmetry_2
_geom_bond_publ_flag
Si1 O1 1.572(9) 1_555 n
Si1 O2 1.568(8) -206_454 n
Si1 O3 1.778(8) 2_555 n
Si1 O4 1.630(8) 209_555 n
Si2 O1 1.753(10) -1_555 n
Si2 O2 1.780(9) -105_544 n
Si2 O3 1.595(9) 3_555 n
Si2 O4 1.682(9) 107_555 n
Al1 O1 1.753(10) -1_555 n
Al1 O2 1.780(9) -105_544 n
Al1 O3 1.595(9) 3_555 n
Al1 O4 1.682(9) 107_555 n
O1 Si1 1.572(9) 1_555 n
O1 Si2 1.753(10) -1_555 n
O1 Al1 1.753(10) -1_555 n
O1 O1 3.7404(32) -2_555 n
O1 O1 3.7404(32) -3_555 n
O1 O2 2.781(8) 105_544 n
O1 O2 2.622(8) -206_454 n
O1 O2 4.602(7) 304_445 n
O1 O2 4.642(7) -304_445 n
O1 O3 2.718(7) 2_555 n
O1 O3 2.825(7) -3_555 n
O1 O4 2.796(9) -107_443 n
O1 O4 4.627(10) -111_434 n
O1 O4 4.649(10) 208_555 n
O1 O4 2.626(9) 209_555 n
O1 Og 2.716(13) -2_555 n
O1 Og 4.315(14) 212_544 n
O1 Og 4.611(15) -206_454 n
O1 Dg1 3.176(17) -2_555 n
O1 Dg1 3.957(21) -206_454 n
O1 Dg2 1.763(12) -2_555 n
O1 Oh 3.718(23) -2_555 n
O1 Oh 3.367(25) -206_454 n
O1 Dh1 3.385(29) -2_555 n
O1 Dh1 3.992(29) -206_454 n
O1 Dh2 3.143(32) -2_555 n
O1 Dh2 2.839(32) -206_454 n
O1 OII* 4.840(17) -105_544 n
O1 OII* 4.987(16) -107_443 n
O1 DII*1 4.12(5) 312_555 n
O1 DII*2 4.42(7) -105_544 n
O1 Oi 4.884(28) 3_555 n
O1 Oi 4.965(27) -2_555 n
O1 Oi 3.366(24) 105_544 n
O1 Oi 3.611(24) -206_454 n
O1 Di1 3.25(4) 105_544 n
O1 Di1 4.191(27) -206_454 n
O1 Di2 3.937(26) 3_555 n
O1 Di2 4.458(29) -2_555 n
O1 Di2 3.15(4) 105_544 n
O1 Di2 3.865(31) -206_454 n
O1 Ok 3.665(34) -112_534 n
O1 Ok 2.273(34) -206_454 n
O1 Ok 4.436(33) 304_445 n
O1 Dk1 3.10(4) -112_534 n
O1 Dk1 3.132(31) -206_454 n
O1 Dk2 4.23(4) -112_534 n
O1 Dk2 1.90(4) -206_454 n
O1 Dk2 3.54(4) 304_445 n
O2 Si1 1.568(8) 111_555 n
O2 Si2 1.780(9) 208_555 n
O2 Al1 1.780(9) 208_555 n
O2 O1 4.602(7) 4_555 n
O2 O1 2.622(8) 111_555 n
O2 O1 2.781(8) -108_544 n
O2 O1 4.642(7) -304_445 n
O2 O2 3.762(6) 107_555 n
O2 O2 3.924(6) -109_543 n
O2 O2 3.762(6) 209_555 n
O2 O2 3.924(6) -207_453 n
O2 O2 3.686(7) -304_445 n
O2 O3 4.553(7) 2_555 n
O2 O3 4.695(7) 3_555 n
O2 O3 3.758(4) 4_555 n
O2 O3 2.767(7) 111_555 n
O2 O3 2.655(7) 208_555 n
O2 O4 2.870(7) 310_555 n
O2 O4 2.726(7) 312_555 n
O2 SI' 2.303(4) 111_555 n
O2 Og 4.773(15) -108_544 n
O2 Dg2 3.991(16) -108_544 n
O2 Dg2 4.207(15) -304_445 n
O2 Oh 4.995(25) 1_555 n
O2 Dh2 4.132(25) 1_555 n
O2 Dh2 4.357(24) -304_445 n
O2 OII' 4.939(10) 1_555 n
O2 OII' 3.804(5) 107_555 n
O2 OII' 3.746(5) -105_544 n
O2 DII'1 4.163(24) 2_555 n
O2 DII'1 4.460(32) 107_555 n
O2 DII'1 3.51(5) 209_555 n
O2 DII'1 2.897(13) -206_454 n
O2 DII'1 4.27(4) 310_555 n
O2 DII'1 3.30(5) 312_555 n
O2 DII'2 4.239(18) 3_555 n
O2 DII'2 3.96(5) 107_555 n
O2 DII'2 3.690(29) -105_544 n
O2 DII'2 4.251(29) 209_555 n
O2 DII'2 4.366(22) -206_454 n
O2 DII'2 3.811(33) 310_555 n
O2 DII'2 4.11(4) 312_555 n
O2 Oi 4.468(24) 1_555 n
O2 Di2 4.17(4) 1_555 n
O2 Ok 4.82(4) 1_555 n
O2 Ok 4.594(27) 105_544 n
O2 Ok 3.963(30) -207_453 n
O2 Dk1 4.24(4) 105_544 n
O2 Dk1 4.319(34) -207_453 n
O2 Dk2 4.32(4) 1_555 n
O2 Dk2 3.43(5) -207_453 n
O3 Si1 1.778(8) 3_555 n
O3 Si2 1.595(9) 2_555 n
O3 Al1 1.595(9) 2_555 n
O3 O1 2.718(7) 3_555 n
O3 O1 2.825(7) -2_555 n
O3 O2 4.695(7) 2_555 n
O3 O2 4.553(7) 3_555 n
O3 O2 2.655(7) -105_544 n
O3 O2 2.767(7) -206_454 n
O3 O2 3.758(4) 304_445 n
O3 O3 3.809(5) 107_555 n
O3 O3 3.809(5) 209_555 n
O3 O4 2.658(7) 111_555 n
O3 O4 2.636(7) 208_555 n
O3 SII 2.328(4) 111_555 n
O3 Og 4.354(14) 3_555 n
O3 Og 4.810(13) -1_555 n
O3 Dg2 3.650(16) 3_555 n
O3 Dg2 4.007(14) -1_555 n
O3 Oh 3.911(22) 3_555 n
O3 Oh 3.778(25) -105_544 n
O3 Dh1 4.182(27) 3_555 n
O3 Dh2 3.292(28) 3_555 n
O3 Dh2 3.210(29) -105_544 n
O3 OII' 4.923(9) 107_555 n
O3 OII' 3.185(14) 111_555 n
O3 OII' 4.906(8) -105_544 n
O3 DII'1 2.767(34) 111_555 n
O3 DII'1 3.855(26) 208_555 n
O3 DII'1 4.48(4) 209_555 n
O3 DII'1 4.039(18) 310_555 n
O3 DII'1 3.480(34) -304_445 n
O3 DII'2 4.43(4) 107_555 n
O3 DII'2 4.041(19) 111_555 n
O3 DII'2 3.693(19) 208_555 n
O3 DII'2 4.302(27) 312_555 n
O3 DII'2 3.943(28) -304_445 n
O3 OII* 3.714(29) 111_555 n
O3 DII*1 4.41(4) 111_555 n
O3 DII*1 3.51(7) 208_555 n
O3 DII*1 3.97(7) -304_445 n
O3 DII*2 4.25(5) 111_555 n
O3 DII*2 3.84(6) -304_445 n
O3 Oi 3.571(24) 304_445 n
O3 Di1 3.449(31) 304_445 n
O3 Di2 4.042(33) 304_445 n
O3 Ok 4.06(4) -105_544 n
O3 Ok 4.229(27) 304_445 n
O3 Ok 4.963(30) -308_345 n
O3 Dk2 3.206(34) -105_544 n
O3 Dk2 4.21(5) 304_445 n
O4 Si1 1.630(8) 107_555 n
O4 Si2 1.682(9) 209_555 n
O4 Al1 1.682(9) 209_555 n
O4 O1 4.627(10) 6_555 n
O4 O1 2.626(9) 107_555 n
O4 O1 4.649(10) -105_544 n
O4 O1 2.796(9) -309_445 n
O4 O2 2.870(7) 310_555 n
O4 O2 2.726(7) 312_555 n
O4 O3 2.636(7) -105_544 n
O4 O3 2.658(7) -206_454 n
O4 O4 3.788(7) -304_445 n
O4 SJ 2.167(18) 312_555 n
O4 Og 3.291(14) 6_555 n
O4 Og 3.395(13) 312_555 n
O4 Dg1 3.977(16) 6_555 n
O4 Dg1 3.258(22) 312_555 n
O4 Dg2 2.862(18) 6_555 n
O4 Dg2 2.844(18) 312_555 n
O4 Oh 4.913(24) -102_544 n
O4 Oh 2.678(22) 312_555 n
O4 Dh1 4.430(29) 6_555 n
O4 Dh1 3.101(25) 312_555 n
O4 Dh2 1.720(21) 312_555 n
O4 OII' 3.966(14) 1_555 n
O4 DII'1 4.06(4) 1_555 n
O4 DII'1 3.581(32) 3_555 n
O4 DII'1 4.360(34) 208_555 n
O4 DII'2 4.468(32) 2_555 n
O4 OII* 3.879(24) 1_555 n
O4 DII*1 4.13(5) 1_555 n
O4 DII*1 3.49(8) 2_555 n
O4 DII*2 4.29(4) 2_555 n
O4 DII*2 3.84(7) 3_555 n
O4 Oi 4.297(25) -102_544 n
O4 Oi 4.100(24) -203_454 n
O4 Oi 4.089(26) 310_555 n
O4 Oi 4.203(25) 312_555 n
O4 Di1 4.494(27) -102_544 n
O4 Di1 3.42(4) -203_454 n
O4 Di1 4.40(4) 310_555 n
O4 Di2 4.354(34) -203_454 n
O4 Di2 3.285(34) 310_555 n
O4 Di2 3.927(28) 312_555 n
O4 Ok 2.502(27) -102_544 n
O4 Ok 3.692(34) 312_555 n
O4 Ok 4.533(26) -311_435 n
O4 Dk1 2.66(4) -102_544 n
O4 Dk1 4.31(4) -311_435 n
O4 Dk2 2.77(5) -102_544 n
O4 Dk2 3.37(4) 312_555 n
O4 Dk2 4.02(4) -311_435 n
O4 SIII 2.45(5) -112_534 n
SI' O2 2.303(4) -105_544 n
SI' O2 2.303(4) -206_454 n
SI' O2 2.303(4) -304_445 n
SII O3 2.328(4) -105_544 n
SII O3 2.328(4) -206_454 n
SII O3 2.328(4) -304_445 n
SII OII* 2.23(4) 1_555 n
SJ O4 2.167(18) 312_555 n
SJ Og 1.497(24) 1_555 n
SJ Og 1.799(21) -108_544 n
SJ Dg1 1.110(26) 1_555 n
SJ Dg2 1.485(26) 1_555 n
SJ Oh 1.541(26) 1_555 n
SJ Dh1 1.36(4) 1_555 n
SJ Dh2 1.19(4) 1_555 n
SJ Ok 1.324(34) 105_544 n
SJ Dk1 1.68(4) 105_544 n
Og O1 2.716(13) -3_555 n
Og O1 4.611(15) 111_555 n
Og O1 4.315(14) 212_544 n
Og O2 4.773(15) 105_544 n
Og O3 4.354(14) 2_555 n
Og O3 4.810(13) -1_555 n
Og O4 3.291(14) -111_434 n
Og O4 3.395(13) 312_555 n
Og SJ 1.497(24) 1_555 n
Og SJ 1.799(21) 105_544 n
Og Og 2.735(17) 105_544 n
Og Og 2.735(17) -108_544 n
Og Og 4.308(23) 308_544 n
Og Og 4.308(23) -305_444 n
Og Dg1 0.959980(10) 1_555 n
Og Dg1 1.800(19) 105_544 n
Og Dg1 2.952(22) -108_544 n
Og Dg1 3.574(23) 308_544 n
Og Dg1 4.272(25) -305_444 n
Og Dg2 0.960770(10) 1_555 n
Og Dg2 3.035(18) 105_544 n
Og Dg2 3.305(17) -108_544 n
Og Oh 2.134(26) 1_555 n
Og Oh 2.626(23) 105_544 n
Og Oh 4.648(28) -108_544 n
Og Oh 3.721(25) 308_544 n
Og Dh1 1.259(29) 1_555 n
Og Dh1 2.56(4) 105_544 n
Og Dh1 3.706(29) -108_544 n
Og Dh1 3.721(33) 308_544 n
Og Dh2 2.282(33) 1_555 n
Og Dh2 2.529(34) 105_544 n
Og Dh2 4.245(30) 308_544 n
Og OII* 4.144(12) -105_544 n
Og DII*1 3.59(5) -105_544 n
Og DII*1 4.152(34) -208_344 n
Og DII*1 3.93(5) 312_555 n
Og DII*2 3.89(4) -105_544 n
Og DII*2 3.71(5) 209_555 n
Og DII*2 4.34(5) 304_445 n
Og Oi 4.729(26) 1_555 n
Og Oi 3.435(28) -2_555 n
Og Oi 2.855(27) 105_544 n
Og Oi 4.394(26) -109_543 n
Og Oi 3.703(26) -304_445 n
Og Di1 3.468(31) -2_555 n
Og Di1 3.665(31) 105_544 n
Og Di1 3.497(29) -109_543 n
Og Di1 3.22(4) -304_445 n
Og Di2 2.614(30) -2_555 n
Og Di2 3.340(34) 105_544 n
Og Di2 4.441(30) -109_543 n
Og Di2 3.24(4) -304_445 n
Og Ok 3.789(30) 1_555 n
Og Ok 1.899(27) 105_544 n
Og Ok 4.70(4) -201_453 n
Og Ok 4.626(31) -206_454 n
Og Ok 2.16(4) 308_544 n
Og Dk1 4.27(4) 1_555 n
Og Dk1 2.60(4) 105_544 n
Og Dk1 4.33(4) -201_453 n
Og Dk1 4.36(4) -206_454 n
Og Dk1 1.62(4) 308_544 n
Og Dk2 4.15(4) 1_555 n
Og Dk2 2.58(4) 105_544 n
Og Dk2 3.90(4) -206_454 n
Og Dk2 3.02(4) 308_544 n
Dg1 O1 3.176(17) -3_555 n
Dg1 O1 3.957(21) 111_555 n
Dg1 O4 3.977(16) -111_434 n
Dg1 O4 3.258(22) 312_555 n
Dg1 SJ 1.110(26) 1_555 n
Dg1 Og 0.959980(10) 1_555 n
Dg1 Og 2.952(22) 105_544 n
Dg1 Og 1.800(19) -108_544 n
Dg1 Og 4.272(25) 308_544 n
Dg1 Og 3.574(23) -305_444 n
Dg1 Dg1 2.063(20) 105_544 n
Dg1 Dg1 2.063(20) -108_544 n
Dg1 Dg1 3.560(34) 308_544 n
Dg1 Dg1 3.560(34) -305_444 n
Dg1 Dg2 1.51866 1_555 n
Dg1 Dg2 3.497(27) 105_544 n
Dg1 Dg2 2.471(24) -108_544 n
Dg1 Oh 2.060(29) 1_555 n
Dg1 Oh 2.643(29) 105_544 n
Dg1 Oh 3.693(28) -108_544 n
Dg1 Oh 4.154(29) 308_544 n
Dg1 Dh1 1.38(4) 1_555 n
Dg1 Dh1 2.57(4) 105_544 n
Dg1 Dh1 2.750(30) -108_544 n
Dg1 Dh1 3.93(4) 308_544 n
Dg1 Dh2 2.15(4) 1_555 n
Dg1 Dh2 2.873(35) 105_544 n
Dg1 OII* 4.418(22) -105_544 n
Dg1 DII*1 3.70(5) -105_544 n
Dg1 DII*2 3.85(5) 209_555 n
Dg1 Oi 3.962(30) 1_555 n
Dg1 Oi 4.260(30) -2_555 n
Dg1 Oi 3.657(29) 105_544 n
Dg1 Oi 4.068(31) -109_543 n
Dg1 Oi 3.337(31) -304_445 n
Dg1 Di1 3.27(4) -109_543 n
Dg1 Di1 2.97(4) -304_445 n
Dg1 Di2 3.506(32) -2_555 n
Dg1 Di2 3.934(34) -109_543 n
Dg1 Di2 2.74(4) -304_445 n
Dg1 Ok 3.057(31) 1_555 n
Dg1 Ok 1.562(35) 105_544 n
Dg1 Ok 2.94(4) 308_544 n
Dg1 Dk1 3.59(4) 1_555 n
Dg1 Dk1 1.94(4) 105_544 n
Dg1 Dk1 2.54(4) 308_544 n
Dg1 Dk2 3.55(4) 1_555 n
Dg1 Dk2 2.44(4) 105_544 n
Dg1 Dk2 3.85(4) 308_544 n
Dg2 O1 1.763(12) -3_555 n
Dg2 O2 3.991(16) 105_544 n
Dg2 O2 4.207(15) -304_445 n
Dg2 O3 3.650(16) 2_555 n
Dg2 O3 4.007(14) -1_555 n
Dg2 O4 2.862(18) -111_434 n
Dg2 O4 2.844(18) 312_555 n
Dg2 SJ 1.485(26) 1_555 n
Dg2 Og 0.96077 1_555 n
Dg2 Og 3.305(17) 105_544 n
Dg2 Og 3.035(18) -108_544 n
Dg2 Dg1 1.51866 1_555 n
Dg2 Dg1 2.471(24) 105_544 n
Dg2 Dg1 3.497(27) -108_544 n
Dg2 Dg2 3.454(15) 105_544 n
Dg2 Dg2 3.454(15) -108_544 n
Dg2 Oh 2.431(27) 1_555 n
Dg2 Oh 2.612(26) 105_544 n
Dg2 Dh1 1.811(31) 1_555 n
Dg2 Dh1 2.88(4) 105_544 n
Dg2 Dh2 2.20(4) 1_555 n
Dg2 Dh2 2.34(4) 105_544 n
Dg2 OII* 4.254(17) -105_544 n
Dg2 DII*1 3.81(6) -105_544 n
Dg2 DII*1 3.92(4) -208_344 n
Dg2 DII*2 4.00(6) 209_555 n
Dg2 Oi 3.871(32) -2_555 n
Dg2 Oi 2.916(32) 105_544 n
Dg2 Oi 3.293(31) -304_445 n
Dg2 Di1 3.674(32) 105_544 n
Dg2 Di1 3.856(31) -109_543 n
Dg2 Di1 2.92(4) -304_445 n
Dg2 Di2 2.950(33) -2_555 n
Dg2 Di2 3.36(4) 105_544 n
Dg2 Di2 2.86(5) -304_445 n
Dg2 Ok 4.188(33) 1_555 n
Dg2 Ok 1.486(34) 105_544 n
Dg2 Ok 4.44(4) -206_454 n
Dg2 Ok 2.55(4) 308_544 n
Dg2 Dk1 2.39(4) 105_544 n
Dg2 Dk1 1.93(5) 308_544 n
Dg2 Dk2 1.91(5) 105_544 n
Dg2 Dk2 3.61(5) -206_454 n
Dg2 Dk2 3.34(4) 308_544 n
Oh O1 3.718(23) -3_555 n
Oh O1 3.367(25) 111_555 n
Oh O2 4.995(25) 1_555 n
Oh O3 3.911(22) 2_555 n
Oh O3 3.778(25) 208_555 n
Oh O4 2.678(22) 312_555 n
Oh O4 4.913(24) -303_445 n
Oh SJ 1.541(26) 1_555 n
Oh Og 2.134(26) 1_555 n
Oh Og 4.648(28) 105_544 n
Oh Og 2.626(23) -108_544 n
Oh Og 3.721(25) -305_444 n
Oh Dg1 2.060(29) 1_555 n
Oh Dg1 3.693(28) 105_544 n
Oh Dg1 2.643(29) -108_544 n
Oh Dg1 4.154(29) -305_444 n
Oh Dg2 2.431(27) 1_555 n
Oh Dg2 2.612(26) -108_544 n
Oh Oh 4.603(33) 105_544 n
Oh Oh 4.271(34) 111_555 n
Oh Oh 4.603(33) -108_544 n
Oh Oh 4.271(34) -206_454 n
Oh Oh 4.87(4) 308_544 n
Oh Oh 4.87(4) -305_444 n
Oh Dh1 0.96 1_555 n
Oh Dh1 4.46(5) 111_555 n
Oh Dh1 3.81(4) -108_544 n
Oh Dh1 4.04(4) -305_444 n
Oh Dh2 0.96077 1_555 n
Oh Dh2 4.48(4) -108_544 n
Oh OII* 2.466(19) -105_544 n
Oh DII*1 1.67(4) -105_544 n
Oh DII*1 3.288(28) 209_555 n
Oh DII*1 2.71(5) 312_555 n
Oh DII*2 2.64(4) -105_544 n
Oh DII*2 1.87(6) 209_555 n
Oh DII*2 3.221(32) 312_555 n
Oh Oi 4.36(4) -2_555 n
Oh Oi 2.902(35) 105_544 n
Oh Oi 4.226(33) -108_544 n
Oh Oi 2.375(33) -109_543 n
Oh Oi 4.949(31) -304_445 n
Oh Di1 4.49(4) -2_555 n
Oh Di1 3.21(4) 105_544 n
Oh Di1 1.430(34) -109_543 n
Oh Di2 3.77(4) -2_555 n
Oh Di2 3.80(4) 105_544 n
Oh Di2 4.13(4) -108_544 n
Oh Di2 2.67(4) -109_543 n
Oh Di2 4.16(4) -304_445 n
Oh Ok 2.48(4) 1_555 n
Oh Ok 2.85(4) 105_544 n
Oh Ok 4.95(4) -206_454 n
Oh Ok 3.99(4) 308_544 n
Oh Dk1 2.94(4) 1_555 n
Oh Dk1 3.14(4) 105_544 n
Oh Dk1 3.21(4) 308_544 n
Oh Dk2 2.44(5) 1_555 n
Oh Dk2 3.69(4) 105_544 n
Oh Dk2 4.21(5) -206_454 n
Dh1 O1 3.385(29) -3_555 n
Dh1 O1 3.992(29) 111_555 n
Dh1 O3 4.182(27) 2_555 n
Dh1 O4 4.430(29) -111_434 n
Dh1 O4 3.101(25) 312_555 n
Dh1 SJ 1.36(4) 1_555 n
Dh1 Og 1.259(29) 1_555 n
Dh1 Og 3.706(29) 105_544 n
Dh1 Og 2.56(4) -108_544 n
Dh1 Og 3.721(33) -305_444 n
Dh1 Dg1 1.38(4) 1_555 n
Dh1 Dg1 2.750(30) 105_544 n
Dh1 Dg1 2.57(4) -108_544 n
Dh1 Dg1 3.93(4) -305_444 n
Dh1 Dg2 1.811(31) 1_555 n
Dh1 Dg2 2.88(4) -108_544 n
Dh1 Oh 0.96 1_555 n
Dh1 Oh 3.81(4) 105_544 n
Dh1 Oh 4.46(5) -206_454 n
Dh1 Oh 4.04(4) 308_544 n
Dh1 Dh1 3.67(6) 105_544 n
Dh1 Dh1 3.67(6) -108_544 n
Dh1 Dh1 3.95(4) 308_544 n
Dh1 Dh1 3.95(4) -305_444 n
Dh1 Dh2 1.518660(10) 1_555 n
Dh1 Dh2 3.78(4) 105_544 n
Dh1 OII* 3.090(32) -105_544 n
Dh1 DII*1 2.41(5) -105_544 n
Dh1 DII*1 3.96(4) 209_555 n
Dh1 DII*1 3.07(7) 312_555 n
Dh1 DII*2 2.98(5) -105_544 n
Dh1 DII*2 2.53(6) 209_555 n
Dh1 DII*2 3.83(5) 312_555 n
Dh1 Oi 3.67(4) -2_555 n
Dh1 Oi 2.62(4) 105_544 n
Dh1 Oi 3.17(4) -109_543 n
Dh1 Di1 3.72(4) -2_555 n
Dh1 Di1 3.19(5) 105_544 n
Dh1 Di1 2.26(4) -109_543 n
Dh1 Di2 3.02(4) -2_555 n
Dh1 Di2 3.38(4) 105_544 n
Dh1 Di2 3.32(4) -109_543 n
Dh1 Di2 3.86(5) -304_445 n
Dh1 Ok 2.94(4) 1_555 n
Dh1 Ok 2.49(5) 105_544 n
Dh1 Ok 3.07(4) 308_544 n
Dh1 Dk1 3.36(5) 1_555 n
Dh1 Dk1 2.94(5) 105_544 n
Dh1 Dk1 2.36(4) 308_544 n
Dh1 Dk2 3.16(5) 1_555 n
Dh1 Dk2 3.33(5) 105_544 n
Dh1 Dk2 3.96(5) -206_454 n
Dh1 Dk2 3.79(4) 308_544 n
Dh2 O1 3.143(32) -3_555 n
Dh2 O1 2.839(32) 111_555 n
Dh2 O2 4.132(25) 1_555 n
Dh2 O2 4.357(24) -304_445 n
Dh2 O3 3.292(28) 2_555 n
Dh2 O3 3.210(29) 208_555 n
Dh2 O4 1.720(21) 312_555 n
Dh2 SJ 1.19(4) 1_555 n
Dh2 Og 2.282(33) 1_555 n
Dh2 Og 2.529(34) -108_544 n
Dh2 Og 4.245(30) -305_444 n
Dh2 Dg1 2.15(4) 1_555 n
Dh2 Dg1 2.873(35) -108_544 n
Dh2 Dg2 2.20(4) 1_555 n
Dh2 Dg2 2.34(4) -108_544 n
Dh2 Oh 0.96077 1_555 n
Dh2 Oh 4.48(4) 105_544 n
Dh2 Dh1 1.518660(10) 1_555 n
Dh2 Dh1 3.78(4) -108_544 n
Dh2 OII* 2.82(4) -105_544 n
Dh2 DII*1 2.17(7) -105_544 n
Dh2 DII*1 3.66(4) 209_555 n
Dh2 DII*1 3.07(6) 312_555 n
Dh2 DII*2 3.11(5) -105_544 n
Dh2 DII*2 2.47(7) 209_555 n
Dh2 DII*2 3.68(4) 312_555 n
Dh2 Oi 3.23(4) 105_544 n
Dh2 Oi 2.85(4) -109_543 n
Dh2 Oi 4.43(4) -304_445 n
Dh2 Di1 3.52(4) 105_544 n
Dh2 Di1 1.99(4) -109_543 n
Dh2 Di2 3.12(4) -109_543 n
Dh2 Di2 3.60(5) -304_445 n
Dh2 Ok 2.66(5) 1_555 n
Dh2 Ok 2.36(4) 105_544 n
Dh2 Ok 4.30(5) 308_544 n
Dh2 Dk1 3.37(5) 1_555 n
Dh2 Dk1 2.63(5) 105_544 n
Dh2 Dk1 3.50(4) 308_544 n
Dh2 Dk2 2.50(5) 1_555 n
Dh2 Dk2 3.09(5) 105_544 n
OII' O2 4.939(10) 1_555 n
OII' O2 4.939(10) 2_555 n
OII' O2 4.939(10) 3_555 n
OII' O2 3.746(5) 107_555 n
OII' O2 3.804(5) 111_555 n
OII' O2 3.746(5) 208_555 n
OII' O2 3.804(5) 209_555 n
OII' O2 3.804(5) 310_555 n
OII' O2 3.746(5) 312_555 n
OII' O3 4.906(8) 107_555 n
OII' O3 4.923(9) 111_555 n
OII' O3 3.185(14) -105_544 n
OII' O3 4.906(8) 208_555 n
OII' O3 4.923(9) 209_555 n
OII' O3 3.185(14) -206_454 n
OII' O3 4.923(9) 310_555 n
OII' O3 4.906(8) 312_555 n
OII' O3 3.185(14) -304_445 n
OII' O4 3.966(14) 1_555 n
OII' O4 3.966(14) 2_555 n
OII' O4 3.966(14) 3_555 n
OII' OII' 2.698(32) 107_555 n
OII' OII' 2.698(32) 111_555 n
OII' OII' 2.698(32) -105_544 n
OII' DII'1 0.9600(14) 1_555 n
OII' DII'1 0.9600(14) 2_555 n
OII' DII'1 0.9600(14) 3_555 n
OII' DII'1 2.32(4) 107_555 n
OII' DII'1 3.237(32) 111_555 n
OII' DII'1 2.72(4) -105_544 n
OII' DII'1 2.32(4) 208_555 n
OII' DII'1 3.237(32) 209_555 n
OII' DII'1 2.72(4) -206_454 n
OII' DII'1 3.237(32) 310_555 n
OII' DII'1 2.32(4) 312_555 n
OII' DII'1 2.72(4) -304_445 n
OII' DII'2 0.961(12) 1_555 n
OII' DII'2 0.961(12) 2_555 n
OII' DII'2 0.961(12) 3_555 n
OII' DII'2 2.317(32) 107_555 n
OII' DII'2 1.864(31) 111_555 n
OII' DII'2 2.00(5) -105_544 n
OII' DII'2 2.317(32) 208_555 n
OII' DII'2 1.864(31) 209_555 n
OII' DII'2 2.00(5) -206_454 n
OII' DII'2 1.864(31) 310_555 n
OII' DII'2 2.317(32) 312_555 n
OII' DII'2 2.00(5) -304_445 n
DII'1 O2 4.163(24) 3_555 n
DII'1 O2 3.51(5) 107_555 n
DII'1 O2 2.897(13) 111_555 n
DII'1 O2 4.460(32) 209_555 n
DII'1 O2 4.27(4) 310_555 n
DII'1 O2 3.30(5) 312_555 n
DII'1 O3 4.48(4) 107_555 n
DII'1 O3 3.855(26) -105_544 n
DII'1 O3 2.767(34) -206_454 n
DII'1 O3 4.039(18) 310_555 n
DII'1 O3 3.480(34) -304_445 n
DII'1 O4 4.06(4) 1_555 n
DII'1 O4 3.581(32) 2_555 n
DII'1 O4 4.360(34) -105_544 n
DII'1 OII' 0.9600(14) 1_555 n
DII'1 OII' 3.237(32) 107_555 n
DII'1 OII' 2.72(4) 111_555 n
DII'1 OII' 2.32(4) -105_544 n
DII'1 DII'1 1.653(6) 2_555 n
DII'1 DII'1 1.653(6) 3_555 n
DII'1 DII'1 3.07(5) 107_555 n
DII'1 DII'1 3.13(5) 111_555 n
DII'1 DII'1 2.12(5) -105_544 n
DII'1 DII'1 2.12(5) 208_555 n
DII'1 DII'1 3.07(5) 209_555 n
DII'1 DII'1 3.13(5) -206_454 n
DII'1 DII'1 3.62(5) 310_555 n
DII'1 DII'1 2.01(9) 312_555 n
DII'1 DII'1 3.06(6) -304_445 n
DII'1 DII'2 1.518680(10) 1_555 n
DII'1 DII'2 1.059(32) 2_555 n
DII'1 DII'2 1.25(6) 3_555 n
DII'1 DII'2 2.611(27) 107_555 n
DII'1 DII'2 2.09(6) 111_555 n
DII'1 DII'2 1.95(4) -105_544 n
DII'1 DII'2 2.424(12) 208_555 n
DII'1 DII'2 1.59(6) 209_555 n
DII'1 DII'2 2.475(17) -206_454 n
DII'1 DII'2 2.297(34) 310_555 n
DII'1 DII'2 2.19(4) 312_555 n
DII'1 DII'2 1.926(28) -304_445 n
DII'2 O2 4.239(18) 2_555 n
DII'2 O2 4.251(29) 107_555 n
DII'2 O2 4.366(22) 111_555 n
DII'2 O2 3.690(29) 208_555 n
DII'2 O2 3.96(5) 209_555 n
DII'2 O2 3.811(33) 310_555 n
DII'2 O2 4.11(4) 312_555 n
DII'2 O3 3.693(19) -105_544 n
DII'2 O3 4.43(4) 209_555 n
DII'2 O3 4.041(19) -206_454 n
DII'2 O3 4.302(27) 312_555 n
DII'2 O3 3.943(28) -304_445 n
DII'2 O4 4.468(32) 3_555 n
DII'2 OII' 0.961(12) 1_555 n
DII'2 OII' 1.864(31) 107_555 n
DII'2 OII' 2.00(5) 111_555 n
DII'2 OII' 2.317(32) -105_544 n
DII'2 DII'1 1.518680(10) 1_555 n
DII'2 DII'1 1.25(6) 2_555 n
DII'2 DII'1 1.059(32) 3_555 n
DII'2 DII'1 1.59(6) 107_555 n
DII'2 DII'1 2.475(17) 111_555 n
DII'2 DII'1 2.424(12) -105_544 n
DII'2 DII'1 1.95(4) 208_555 n
DII'2 DII'1 2.611(27) 209_555 n
DII'2 DII'1 2.09(6) -206_454 n
DII'2 DII'1 2.297(34) 310_555 n
DII'2 DII'1 2.19(4) 312_555 n
DII'2 DII'1 1.926(28) -304_445 n
DII'2 DII'2 0.63(4) 2_555 n
DII'2 DII'2 0.63(4) 3_555 n
DII'2 DII'2 1.433(33) 107_555 n
DII'2 DII'2 1.057(26) 111_555 n
DII'2 DII'2 1.462(34) -105_544 n
DII'2 DII'2 1.462(34) 208_555 n
DII'2 DII'2 1.433(33) 209_555 n
DII'2 DII'2 1.057(26) -206_454 n
DII'2 DII'2 1.07(6) 310_555 n
DII'2 DII'2 1.66(4) 312_555 n
DII'2 DII'2 1.34(7) -304_445 n
OII* O1 4.840(17) 107_555 n
OII* O1 4.987(16) -110_544 n
OII* O1 4.840(17) 208_555 n
OII* O1 4.987(16) -211_454 n
OII* O1 4.840(17) 312_555 n
OII* O1 4.987(16) -309_445 n
OII* O3 3.714(29) -105_544 n
OII* O3 3.714(29) -206_454 n
OII* O3 3.714(29) -304_445 n
OII* O4 3.879(24) 1_555 n
OII* O4 3.879(24) 2_555 n
OII* O4 3.879(24) 3_555 n
OII* SII 2.23(4) 1_555 n
OII* Og 4.144(12) 107_555 n
OII* Og 4.144(12) 208_555 n
OII* Og 4.144(12) 312_555 n
OII* Dg1 4.418(22) 107_555 n
OII* Dg1 4.418(22) 208_555 n
OII* Dg1 4.418(22) 312_555 n
OII* Dg2 4.254(17) 107_555 n
OII* Dg2 4.254(17) 208_555 n
OII* Dg2 4.254(17) 312_555 n
OII* Oh 2.466(19) 107_555 n
OII* Oh 2.466(19) 208_555 n
OII* Oh 2.466(19) 312_555 n
OII* Dh1 3.090(32) 107_555 n
OII* Dh1 3.090(32) 208_555 n
OII* Dh1 3.090(32) 312_555 n
OII* Dh2 2.82(4) 107_555 n
OII* Dh2 2.82(4) 208_555 n
OII* Dh2 2.82(4) 312_555 n
OII* DII*1 0.960(5) 1_555 n
OII* DII*1 0.960(5) 2_555 n
OII* DII*1 0.960(5) 3_555 n
OII* DII*2 0.961(13) 1_555 n
OII* DII*2 0.961(13) 2_555 n
OII* DII*2 0.961(13) 3_555 n
OII* Oi 4.761(31) 4_555 n
OII* Oi 4.761(31) 5_555 n
OII* Oi 4.761(31) 6_555 n
OII* Oi 2.765(27) -102_544 n
OII* Oi 2.765(27) -203_454 n
OII* Oi 2.765(27) -301_445 n
OII* Di1 2.252(32) -102_544 n
OII* Di1 2.252(32) -203_454 n
OII* Di1 2.252(32) -301_445 n
OII* Di2 4.47(4) 4_555 n
OII* Di2 4.47(4) 5_555 n
OII* Di2 4.47(4) 6_555 n
OII* Di2 3.645(26) -102_544 n
OII* Di2 3.645(26) -203_454 n
OII* Di2 3.645(26) -301_445 n
OII* Ok 4.292(32) 107_555 n
OII* Ok 4.292(32) 208_555 n
OII* Ok 4.292(32) 312_555 n
OII* Dk1 4.50(4) 107_555 n
OII* Dk1 4.465(32) -104_544 n
OII* Dk1 4.50(4) 208_555 n
OII* Dk1 4.465(32) -205_454 n
OII* Dk1 4.50(4) 312_555 n
OII* Dk1 4.465(32) -306_445 n
OII* Dk2 3.79(5) 107_555 n
OII* Dk2 3.79(5) 208_555 n
OII* Dk2 3.79(5) 312_555 n
DII*1 O1 4.12(5) 312_555 n
DII*1 O3 3.51(7) -105_544 n
DII*1 O3 4.41(4) -206_454 n
DII*1 O3 3.97(7) -304_445 n
DII*1 O4 4.13(5) 1_555 n
DII*1 O4 3.49(8) 3_555 n
DII*1 Og 4.152(34) 5_555 n
DII*1 Og 3.59(5) 208_555 n
DII*1 Og 3.93(5) 312_555 n
DII*1 Dg1 3.70(5) 208_555 n
DII*1 Dg2 3.92(4) 5_555 n
DII*1 Dg2 3.81(6) 208_555 n
DII*1 Oh 3.288(28) 107_555 n
DII*1 Oh 1.67(4) 208_555 n
DII*1 Oh 2.71(5) 312_555 n
DII*1 Dh1 3.96(4) 107_555 n
DII*1 Dh1 2.41(5) 208_555 n
DII*1 Dh1 3.07(7) 312_555 n
DII*1 Dh2 3.66(4) 107_555 n
DII*1 Dh2 2.17(7) 208_555 n
DII*1 Dh2 3.07(6) 312_555 n
DII*1 OII* 0.960(5) 1_555 n
DII*1 DII*1 1.630(27) 2_555 n
DII*1 DII*1 1.630(27) 3_555 n
DII*1 DII*2 1.518670(10) 1_555 n
DII*1 DII*2 0.37(14) 2_555 n
DII*1 DII*2 1.58(4) 3_555 n
DII*1 Oi 4.02(5) 5_555 n
DII*1 Oi 1.96(4) -102_544 n
DII*1 Oi 3.56(4) -203_454 n
DII*1 Oi 2.93(5) -301_445 n
DII*1 Di1 1.313(34) -102_544 n
DII*1 Di1 2.91(5) -203_454 n
DII*1 Di1 2.72(5) -301_445 n
DII*1 Di2 3.77(5) 5_555 n
DII*1 Di2 2.764(34) -102_544 n
DII*1 Di2 3.87(5) -301_445 n
DII*1 Ok 3.350(34) 208_555 n
DII*1 Ok 4.43(6) -301_445 n
DII*1 Dk1 3.56(4) 208_555 n
DII*1 Dk1 3.92(6) -306_445 n
DII*1 Dk2 2.92(6) 208_555 n
DII*2 O1 4.42(7) 208_555 n
DII*2 O3 4.25(5) -206_454 n
DII*2 O3 3.84(6) -304_445 n
DII*2 O4 3.84(7) 2_555 n
DII*2 O4 4.29(4) 3_555 n
DII*2 Og 4.34(5) 4_555 n
DII*2 Og 3.71(5) 107_555 n
DII*2 Og 3.89(4) 208_555 n
DII*2 Dg1 3.85(5) 107_555 n
DII*2 Dg2 4.00(6) 107_555 n
DII*2 Oh 1.87(6) 107_555 n
DII*2 Oh 2.64(4) 208_555 n
DII*2 Oh 3.221(32) 312_555 n
DII*2 Dh1 2.53(6) 107_555 n
DII*2 Dh1 2.98(5) 208_555 n
DII*2 Dh1 3.83(5) 312_555 n
DII*2 Dh2 2.47(7) 107_555 n
DII*2 Dh2 3.11(5) 208_555 n
DII*2 Dh2 3.68(4) 312_555 n
DII*2 OII* 0.961(13) 1_555 n
DII*2 DII*1 1.518670(10) 1_555 n
DII*2 DII*1 1.58(4) 2_555 n
DII*2 DII*1 0.37(14) 3_555 n
DII*2 DII*2 1.39(7) 2_555 n
DII*2 DII*2 1.39(7) 3_555 n
DII*2 Oi 3.903(33) 4_555 n
DII*2 Oi 3.39(5) -102_544 n
DII*2 Oi 2.92(4) -203_454 n
DII*2 Oi 2.00(4) -301_445 n
DII*2 Di1 2.77(5) -102_544 n
DII*2 Di1 2.68(5) -203_454 n
DII*2 Di1 1.44(6) -301_445 n
DII*2 Di2 3.70(5) 4_555 n
DII*2 Di2 3.84(4) -203_454 n
DII*2 Di2 2.81(4) -301_445 n
DII*2 Ok 3.50(5) 107_555 n
DII*2 Dk1 3.62(5) 107_555 n
DII*2 Dk1 3.88(4) -205_454 n
DII*2 Dk2 3.11(7) 107_555 n
Oi O1 4.884(28) 2_555 n
Oi O1 4.965(27) -3_555 n
Oi O1 3.611(24) 111_555 n
Oi O1 3.366(24) -108_544 n
Oi O2 4.468(24) 1_555 n
Oi O3 3.571(24) 4_555 n
Oi O4 4.089(26) 310_555 n
Oi O4 4.203(25) 312_555 n
Oi O4 4.100(24) -302_445 n
Oi O4 4.297(25) -303_445 n
Oi Og 4.729(26) 1_555 n
Oi Og 3.435(28) -3_555 n
Oi Og 2.855(27) -108_544 n
Oi Og 4.394(26) -207_453 n
Oi Og 3.703(26) -304_445 n
Oi Dg1 3.962(30) 1_555 n
Oi Dg1 4.260(30) -3_555 n
Oi Dg1 3.657(29) -108_544 n
Oi Dg1 4.068(31) -207_453 n
Oi Dg1 3.337(31) -304_445 n
Oi Dg2 3.871(32) -3_555 n
Oi Dg2 2.916(32) -108_544 n
Oi Dg2 3.293(31) -304_445 n
Oi Oh 4.36(4) -3_555 n
Oi Oh 4.226(33) 105_544 n
Oi Oh 2.902(35) -108_544 n
Oi Oh 2.375(33) -207_453 n
Oi Oh 4.949(31) -304_445 n
Oi Dh1 3.67(4) -3_555 n
Oi Dh1 2.62(4) -108_544 n
Oi Dh1 3.17(4) -207_453 n
Oi Dh2 3.23(4) -108_544 n
Oi Dh2 2.85(4) -207_453 n
Oi Dh2 4.43(4) -304_445 n
Oi OII* 4.761(31) -111_434 n
Oi OII* 2.765(27) -301_445 n
Oi DII*1 4.02(5) -208_344 n
Oi DII*1 2.93(5) -301_445 n
Oi DII*1 3.56(4) -302_445 n
Oi DII*1 1.96(4) -303_445 n
Oi DII*2 3.903(33) 304_445 n
Oi DII*2 2.00(4) -301_445 n
Oi DII*2 2.92(4) -302_445 n
Oi DII*2 3.39(5) -303_445 n
Oi Oi 4.70(5) 103_554 n
Oi Oi 4.70(5) 202_554 n
Oi Oi 2.38(5) -304_445 n
Oi Di1 0.959980(10) 1_555 n
Oi Di1 3.83(4) 202_554 n
Oi Di1 3.07(5) -304_445 n
Oi Di2 0.96077 1_555 n
Oi Di2 1.94(5) -304_445 n
Oi Ok 4.299(32) 1_555 n
Oi Ok 4.88(4) 103_554 n
Oi Ok 3.071(33) 105_544 n
Oi Ok 2.12(4) -207_453 n
Oi Dk1 2.20(4) 105_544 n
Oi Dk1 2.03(5) -207_453 n
Oi Dk2 3.13(5) 105_544 n
Oi Dk2 1.61(5) -207_453 n
Oi SIII 2.28(7) 304_445 n
Di1 O1 4.191(27) 111_555 n
Di1 O1 3.25(4) -108_544 n
Di1 O3 3.449(31) 4_555 n
Di1 O4 4.40(4) 310_555 n
Di1 O4 3.42(4) -302_445 n
Di1 O4 4.494(27) -303_445 n
Di1 Og 3.468(31) -3_555 n
Di1 Og 3.665(31) -108_544 n
Di1 Og 3.497(29) -207_453 n
Di1 Og 3.22(4) -304_445 n
Di1 Dg1 3.27(4) -207_453 n
Di1 Dg1 2.97(4) -304_445 n
Di1 Dg2 3.674(32) -108_544 n
Di1 Dg2 3.856(31) -207_453 n
Di1 Dg2 2.92(4) -304_445 n
Di1 Oh 4.49(4) -3_555 n
Di1 Oh 3.21(4) -108_544 n
Di1 Oh 1.430(34) -207_453 n
Di1 Dh1 3.72(4) -3_555 n
Di1 Dh1 3.19(5) -108_544 n
Di1 Dh1 2.26(4) -207_453 n
Di1 Dh2 3.52(4) -108_544 n
Di1 Dh2 1.99(4) -207_453 n
Di1 OII* 2.252(32) -301_445 n
Di1 DII*1 2.72(5) -301_445 n
Di1 DII*1 2.91(5) -302_445 n
Di1 DII*1 1.313(34) -303_445 n
Di1 DII*2 1.44(6) -301_445 n
Di1 DII*2 2.68(5) -302_445 n
Di1 DII*2 2.77(5) -303_445 n
Di1 Oi 0.959980(10) 1_555 n
Di1 Oi 3.83(4) 103_554 n
Di1 Oi 3.07(5) -304_445 n
Di1 Di1 3.86(6) 103_554 n
Di1 Di1 3.86(6) 202_554 n
Di1 Di1 3.80(6) -304_445 n
Di1 Di2 1.518640(10) 1_555 n
Di1 Di2 2.82(5) -304_445 n
Di1 Ok 4.08(5) 103_554 n
Di1 Ok 4.025(33) 105_544 n
Di1 Ok 2.08(5) -207_453 n
Di1 Dk1 3.16(4) 105_544 n
Di1 Dk1 2.26(5) -207_453 n
Di1 Dk2 1.71(6) -207_453 n
Di2 O1 3.937(26) 2_555 n
Di2 O1 4.458(29) -3_555 n
Di2 O1 3.865(31) 111_555 n
Di2 O1 3.15(4) -108_544 n
Di2 O2 4.17(4) 1_555 n
Di2 O3 4.042(33) 4_555 n
Di2 O4 3.285(34) 310_555 n
Di2 O4 3.927(28) 312_555 n
Di2 O4 4.354(34) -302_445 n
Di2 Og 2.614(30) -3_555 n
Di2 Og 3.340(34) -108_544 n
Di2 Og 4.441(30) -207_453 n
Di2 Og 3.24(4) -304_445 n
Di2 Dg1 3.506(32) -3_555 n
Di2 Dg1 3.934(34) -207_453 n
Di2 Dg1 2.74(4) -304_445 n
Di2 Dg2 2.950(33) -3_555 n
Di2 Dg2 3.36(4) -108_544 n
Di2 Dg2 2.86(5) -304_445 n
Di2 Oh 3.77(4) -3_555 n
Di2 Oh 4.13(4) 105_544 n
Di2 Oh 3.80(4) -108_544 n
Di2 Oh 2.67(4) -207_453 n
Di2 Oh 4.16(4) -304_445 n
Di2 Dh1 3.02(4) -3_555 n
Di2 Dh1 3.38(4) -108_544 n
Di2 Dh1 3.32(4) -207_453 n
Di2 Dh1 3.86(5) -304_445 n
Di2 Dh2 3.12(4) -207_453 n
Di2 Dh2 3.60(5) -304_445 n
Di2 OII* 4.47(4) -111_434 n
Di2 OII* 3.645(26) -301_445 n
Di2 DII*1 3.77(5) -208_344 n
Di2 DII*1 3.87(5) -301_445 n
Di2 DII*1 2.764(34) -303_445 n
Di2 DII*2 3.70(5) 304_445 n
Di2 DII*2 2.81(4) -301_445 n
Di2 DII*2 3.84(4) -302_445 n
Di2 Oi 0.96077 1_555 n
Di2 Oi 1.94(5) -304_445 n
Di2 Di1 1.518640(10) 1_555 n
Di2 Di1 2.82(5) -304_445 n
Di2 Di2 1.62(7) -304_445 n
Di2 Ok 2.92(4) 105_544 n
Di2 Ok 1.45(4) -207_453 n
Di2 Ok 4.36(4) -304_445 n
Di2 Dk1 2.23(5) 105_544 n
Di2 Dk1 1.11(5) -207_453 n
Di2 Dk2 2.70(5) 105_544 n
Di2 Dk2 1.25(5) -207_453 n
Di2 SIII 1.64(7) 304_445 n
Ok O1 4.436(33) 4_555 n
Ok O1 3.665(34) -12_554 n
Ok O1 2.273(34) 111_555 n
Ok O2 4.82(4) 1_555 n
Ok O2 4.594(27) -108_544 n
Ok O2 3.963(30) -109_543 n
Ok O3 4.229(27) 4_555 n
Ok O3 4.963(30) 205_554 n
Ok O3 4.06(4) 208_555 n
Ok O4 4.533(26) 106_554 n
Ok O4 3.692(34) 312_555 n
Ok O4 2.502(27) -303_445 n
Ok SJ 1.324(34) -108_544 n
Ok Og 3.789(30) 1_555 n
Ok Og 4.626(31) 111_555 n
Ok Og 1.899(27) -108_544 n
Ok Og 4.70(4) -201_453 n
Ok Og 2.16(4) -305_444 n
Ok Dg1 3.057(31) 1_555 n
Ok Dg1 1.562(35) -108_544 n
Ok Dg1 2.94(4) -305_444 n
Ok Dg2 4.188(33) 1_555 n
Ok Dg2 4.44(4) 111_555 n
Ok Dg2 1.486(34) -108_544 n
Ok Dg2 2.55(4) -305_444 n
Ok Oh 2.48(4) 1_555 n
Ok Oh 4.95(4) 111_555 n
Ok Oh 2.85(4) -108_544 n
Ok Oh 3.99(4) -305_444 n
Ok Dh1 2.94(4) 1_555 n
Ok Dh1 2.49(5) -108_544 n
Ok Dh1 3.07(4) -305_444 n
Ok Dh2 2.66(5) 1_555 n
Ok Dh2 2.36(4) -108_544 n
Ok Dh2 4.30(5) -305_444 n
Ok OII* 4.292(32) -105_544 n
Ok DII*1 3.350(34) -105_544 n
Ok DII*1 4.43(6) -301_445 n
Ok DII*2 3.50(5) 209_555 n
Ok Oi 4.299(32) 1_555 n
Ok Oi 3.071(33) -108_544 n
Ok Oi 2.12(4) -109_543 n
Ok Oi 4.88(4) 202_554 n
Ok Di1 4.025(33) -108_544 n
Ok Di1 2.08(5) -109_543 n
Ok Di1 4.08(5) 202_554 n
Ok Di2 2.92(4) -108_544 n
Ok Di2 1.45(4) -109_543 n
Ok Di2 4.36(4) -304_445 n
Ok Ok 3.71(4) 105_544 n
Ok Ok 4.13(5) 110_554 n
Ok Ok 3.71(4) -108_544 n
Ok Dk1 0.960000(10) 1_555 n
Ok Dk1 3.29(5) 105_544 n
Ok Dk1 3.52(5) 110_554 n
Ok Dk1 4.49(4) -108_544 n
Ok Dk2 0.960760(10) 1_555 n
Ok Dk2 3.76(6) 110_554 n
Ok Dk2 4.02(6) -108_544 n
Ok SIII 2.22(4) 8_554 n
Dk1 O1 3.10(4) -12_554 n
Dk1 O1 3.132(31) 111_555 n
Dk1 O2 4.24(4) -108_544 n
Dk1 O2 4.319(34) -109_543 n
Dk1 O4 4.31(4) 106_554 n
Dk1 O4 2.66(4) -303_445 n
Dk1 SJ 1.68(4) -108_544 n
Dk1 Og 4.27(4) 1_555 n
Dk1 Og 4.36(4) 111_555 n
Dk1 Og 2.60(4) -108_544 n
Dk1 Og 4.33(4) -201_453 n
Dk1 Og 1.62(4) -305_444 n
Dk1 Dg1 3.59(4) 1_555 n
Dk1 Dg1 1.94(4) -108_544 n
Dk1 Dg1 2.54(4) -305_444 n
Dk1 Dg2 2.39(4) -108_544 n
Dk1 Dg2 1.93(5) -305_444 n
Dk1 Oh 2.94(4) 1_555 n
Dk1 Oh 3.14(4) -108_544 n
Dk1 Oh 3.21(4) -305_444 n
Dk1 Dh1 3.36(5) 1_555 n
Dk1 Dh1 2.94(5) -108_544 n
Dk1 Dh1 2.36(4) -305_444 n
Dk1 Dh2 3.37(5) 1_555 n
Dk1 Dh2 2.63(5) -108_544 n
Dk1 Dh2 3.50(4) -305_444 n
Dk1 OII* 4.465(32) 8_554 n
Dk1 OII* 4.50(4) -105_544 n
Dk1 DII*1 3.56(4) -105_544 n
Dk1 DII*1 3.92(6) 311_554 n
Dk1 DII*2 3.88(4) 8_554 n
Dk1 DII*2 3.62(5) 209_555 n
Dk1 Oi 2.20(4) -108_544 n
Dk1 Oi 2.03(5) -109_543 n
Dk1 Di1 3.16(4) -108_544 n
Dk1 Di1 2.26(5) -109_543 n
Dk1 Di2 2.23(5) -108_544 n
Dk1 Di2 1.11(5) -109_543 n
Dk1 Ok 0.960000(10) 1_555 n
Dk1 Ok 4.49(4) 105_544 n
Dk1 Ok 3.52(5) 110_554 n
Dk1 Ok 3.29(5) -108_544 n
Dk1 Dk1 3.04(8) 110_554 n
Dk1 Dk2 1.518650(10) 1_555 n
Dk1 Dk2 3.02(5) 110_554 n
Dk1 Dk2 3.67(5) -108_544 n
Dk1 SIII 1.87(6) 8_554 n
Dk2 O1 3.54(4) 4_555 n
Dk2 O1 4.23(4) -12_554 n
Dk2 O1 1.90(4) 111_555 n
Dk2 O2 4.32(4) 1_555 n
Dk2 O2 3.43(5) -109_543 n
Dk2 O3 4.21(5) 4_555 n
Dk2 O3 3.206(34) 208_555 n
Dk2 O4 4.02(4) 106_554 n
Dk2 O4 3.37(4) 312_555 n
Dk2 O4 2.77(5) -303_445 n
Dk2 Og 4.15(4) 1_555 n
Dk2 Og 3.90(4) 111_555 n
Dk2 Og 2.58(4) -108_544 n
Dk2 Og 3.02(4) -305_444 n
Dk2 Dg1 3.55(4) 1_555 n
Dk2 Dg1 2.44(4) -108_544 n
Dk2 Dg1 3.85(4) -305_444 n
Dk2 Dg2 3.61(5) 111_555 n
Dk2 Dg2 1.91(5) -108_544 n
Dk2 Dg2 3.34(4) -305_444 n
Dk2 Oh 2.44(5) 1_555 n
Dk2 Oh 4.21(5) 111_555 n
Dk2 Oh 3.69(4) -108_544 n
Dk2 Dh1 3.16(5) 1_555 n
Dk2 Dh1 3.96(5) 111_555 n
Dk2 Dh1 3.33(5) -108_544 n
Dk2 Dh1 3.79(4) -305_444 n
Dk2 Dh2 2.50(5) 1_555 n
Dk2 Dh2 3.09(5) -108_544 n
Dk2 OII* 3.79(5) -105_544 n
Dk2 DII*1 2.92(6) -105_544 n
Dk2 DII*2 3.11(7) 209_555 n
Dk2 Oi 3.13(5) -108_544 n
Dk2 Oi 1.61(5) -109_543 n
Dk2 Di1 1.71(6) -109_543 n
Dk2 Di2 2.70(5) -108_544 n
Dk2 Di2 1.25(5) -109_543 n
Dk2 Ok 0.960760(10) 1_555 n
Dk2 Ok 4.02(6) 105_544 n
Dk2 Ok 3.76(6) 110_554 n
Dk2 Dk1 1.518650(10) 1_555 n
Dk2 Dk1 3.67(5) 105_544 n
Dk2 Dk1 3.02(5) 110_554 n
Dk2 Dk2 3.60(8) 110_554 n
Dk2 SIII 1.93(5) 8_554 n
SIII O4 2.45(5) -10_554 n
SIII O4 2.45(5) -12_554 n
SIII Oi 2.28(7) 4_555 n
SIII Oi 2.28(7) -301_445 n
SIII Di2 1.64(7) 4_555 n
SIII Di2 1.64(7) -301_445 n
SIII Ok 2.22(4) 107_555 n
SIII Ok 2.22(4) -205_454 n
SIII Dk1 1.87(6) 107_555 n
SIII Dk1 1.87(6) -205_454 n
SIII Dk2 1.93(5) 107_555 n
SIII Dk2 1.93(5) -205_454 n
